data_1513721
loop_
_publ_author_name
'Whitehead, George F. S.'
'Ferrando-Soria, Jes\`us'
'Christie, Lorna G.'
'Chilton, Nicholas F.'
'Timco, Grigore A.'
'Moro, Fabrizio'
'Winpenny, Richard E. P.'

_publ_section_title
;
 The acid test: the chemistry of carboxylic acid functionalised {Cr7Ni}
 rings
;
_journal_issue 1
_journal_name_full 'Chemical Science'
_journal_page_first 235
_journal_paper_doi 10.1039/c3sc52095a
_journal_volume 5
_journal_year 2014
_chemical_formula_sum 'C549 H930 Cr42 F48 N6 Ni6 O207 Zn4'
_chemical_formula_weight 14636.67
_chemical_name_systematic
;
 ?
;
_space_group_crystal_system monoclinic
_space_group_IT_number 14
_space_group_name_Hall '-P 2yn'
_space_group_name_H-M_alt 'P 1 21/n 1'
_symmetry_cell_setting monoclinic
_symmetry_space_group_name_Hall '-P 2yn'
_symmetry_space_group_name_H-M 'P 1 21/n 1'
_atom_sites_solution_hydrogens geom
_audit_conform_dict_location ftp://ftp.iucr.org/pub/cif_core.dic
_audit_conform_dict_name cif_core.dic
_audit_conform_dict_version 2.4
_audit_creation_date 2013-07-23T16:53:00-00:00
_audit_creation_method 'WinGX routine CIF_UPDATE'
_cell_angle_alpha 90
_cell_angle_beta 91.283(3)
_cell_angle_gamma 90
_cell_formula_units_Z 4
_cell_length_a 39.9717(15)
_cell_length_b 48.6332(16)
_cell_length_c 43.5363(15)
_cell_measurement_temperature 150(2)
_cell_measurement_theta_max 42.0695
_cell_measurement_theta_min 4.9096
_cell_volume 84611(5)
_computing_cell_refinement
;
        CrysAlisPro, Agilent Technologies,
        Version 1.171.36.24 (release 03-12-2012 CrysAlis171 .NET)
        (compiled Dec  3 2012,18:21:49)
;
_computing_data_collection
;
        CrysAlisPro, Agilent Technologies,
        Version 1.171.36.24 (release 03-12-2012 CrysAlis171 .NET)
        (compiled Dec  3 2012,18:21:49)
;
_computing_data_reduction
;
        CrysAlisPro, Agilent Technologies,
        Version 1.171.36.24 (release 03-12-2012 CrysAlis171 .NET)
        (compiled Dec  3 2012,18:21:49)
;
_computing_structure_refinement 'SHELXL-2012 (Sheldrick, 2012)'
_diffrn_ambient_temperature 150(2)
_diffrn_measured_fraction_theta_full 0.334
_diffrn_measured_fraction_theta_max 0.997
_diffrn_measurement_device_type 'Saxi-CrysAlisPro-abstract goniometer imported SAXI images'
_diffrn_measurement_method '\w scans'
_diffrn_orient_matrix_UB_11 -0.0322234078
_diffrn_orient_matrix_UB_12 -0.0113855473
_diffrn_orient_matrix_UB_13 -0.0153731312
_diffrn_orient_matrix_UB_21 0.0014446249
_diffrn_orient_matrix_UB_22 -0.0249933614
_diffrn_orient_matrix_UB_23 0.0216829837
_diffrn_orient_matrix_UB_31 -0.0211086756
_diffrn_orient_matrix_UB_32 0.015670102
_diffrn_orient_matrix_UB_33 0.0234139597
_diffrn_radiation_monochromator graphite
_diffrn_radiation_type CuK\a
_diffrn_radiation_wavelength 1.54178
_diffrn_reflns_av_R_equivalents 0.1127
_diffrn_reflns_av_unetI/netI 0.0784
_diffrn_reflns_limit_h_max 33
_diffrn_reflns_limit_h_min -33
_diffrn_reflns_limit_k_max 40
_diffrn_reflns_limit_k_min -40
_diffrn_reflns_limit_l_max 36
_diffrn_reflns_limit_l_min -36
_diffrn_reflns_number 234367
_diffrn_reflns_theta_full 67.679
_diffrn_reflns_theta_max 39.982
_diffrn_reflns_theta_min 4.906
_exptl_absorpt_coefficient_mu 5.135
_exptl_absorpt_correction_T_max 1
_exptl_absorpt_correction_T_min 0.16659
_exptl_absorpt_correction_type multi-scan
_exptl_absorpt_process_details
;
        CrysAlisPro, Agilent Technologies,
        Version 1.171.36.24 (release 03-12-2012 CrysAlis171 .NET)
        (compiled Dec  3 2012,18:21:49)
        Empirical absorption correction using spherical harmonics,
 implemented in SCALE3 ABSPACK scaling algorithm.
;
_exptl_crystal_colour Green
_exptl_crystal_density_diffrn 1.149
_exptl_crystal_description Block
_exptl_crystal_F_000 30600
_exptl_crystal_size_max 0.5
_exptl_crystal_size_mid 0.4
_exptl_crystal_size_min 0.35
_refine_diff_density_max 1.345
_refine_diff_density_min -0.621
_refine_diff_density_rms 0.137
_refine_ls_extinction_method none
_refine_ls_goodness_of_fit_ref 1.577
_refine_ls_hydrogen_treatment constr
_refine_ls_matrix_type full
_refine_ls_number_parameters 4994
_refine_ls_number_reflns 51191
_refine_ls_number_restraints 40065
_refine_ls_restrained_S_all 1.155
_refine_ls_R_factor_all 0.1914
_refine_ls_R_factor_gt 0.1383
_refine_ls_shift/su_max 0.070
_refine_ls_shift/su_mean 0.006
_refine_ls_structure_factor_coef Fsqd
_refine_ls_weighting_details
;
 w=1/[\s^2^(Fo^2^)+(0.2000P)^2^+1.0000sin\q]
 where P=(Fo^2^+2Fc^2^)/3
;
_refine_ls_weighting_scheme calc
_refine_ls_wR_factor_gt 0.3749
_refine_ls_wR_factor_ref 0.4179
_reflns_number_gt 32316
_reflns_number_total 51191
_reflns_threshold_expression 'I > 2\s(I)'
_cod_data_source_file c3sc52095a.txt
_cod_data_source_block test
_cod_database_code 1513721

loop_
_symmetry_equiv_pos_as_xyz
'x, y, z'
'-x+1/2, y+1/2, -z+1/2'
'-x, -y, -z'
'x-1/2, -y-1/2, z-1/2'

loop_
_atom_site_label
_atom_site_type_symbol
_atom_site_fract_x
_atom_site_fract_y
_atom_site_fract_z
_atom_site_U_iso_or_equiv
_atom_site_adp_type
_atom_site_occupancy
_atom_site_site_symmetry_order
_atom_site_calc_flag
_atom_site_refinement_flags_posn
_atom_site_refinement_flags_adp
_atom_site_refinement_flags_occupancy
Cr1A Cr 0.38451(10) 0.16994(8) 0.90965(9) 0.0877(13) Uani 0.5 1 d . . P
Ni1A Ni 0.38451(10) 0.16994(8) 0.90965(9) 0.0877(13) Uani 0.5 1 d . . P
Cr2A Cr 0.31066(11) 0.13956(8) 0.92734(11) 0.1031(15) Uani 1 1 d . . .
Cr3A Cr 0.22899(11) 0.15688(9) 0.92423(12) 0.1100(16) Uani 1 1 d . . .
Cr4A Cr 0.18753(10) 0.21634(8) 0.91053(11) 0.1027(16) Uani 1 1 d . . .
Cr5A Cr 0.21130(10) 0.27868(8) 0.88440(11) 0.0955(14) Uani 1 1 d . . .
Cr6A Cr 0.28274(10) 0.30684(8) 0.86052(10) 0.0882(14) Uani 1 1 d . . .
Cr7A Cr 0.36476(10) 0.29127(8) 0.86630(11) 0.0956(15) Uani 1 1 d . . .
Cr8A Cr 0.40735(9) 0.23248(7) 0.88103(9) 0.0774(12) Uani 0.5 1 d . . P
Ni8A Ni 0.40735(9) 0.23248(7) 0.88103(9) 0.0774(12) Uani 0.5 1 d . . P
F1A F 0.3356(3) 0.1659(2) 0.9036(3) 0.080(4) Uani 1 1 d . . .
F2A F 0.2751(3) 0.1668(2) 0.9300(3) 0.088(4) Uani 1 1 d . . .
F3A F 0.2232(3) 0.1910(2) 0.9026(3) 0.094(4) Uani 1 1 d . . .
F4A F 0.2195(3) 0.2456(2) 0.9072(3) 0.097(4) Uani 1 1 d . . .
F5A F 0.2550(3) 0.2756(2) 0.8678(3) 0.082(4) Uani 1 1 d . . .
F6A F 0.3194(3) 0.2885(2) 0.8801(3) 0.085(4) Uani 1 1 d . . .
F7A F 0.3672(3) 0.2521(2) 0.8669(3) 0.076(3) Uani 1 1 d . . .
F8A F 0.3783(3) 0.2099(2) 0.9060(2) 0.081(4) Uani 1 1 d . . .
O1A O 0.3912(3) 0.1306(3) 0.9128(4) 0.097(5) Uani 1 1 d D . .
O2A O 0.3427(4) 0.1122(3) 0.9236(6) 0.170(9) Uani 1 1 d D . .
C1A C 0.3754(3) 0.1113(2) 0.9170(5) 0.083(8) Uiso 1 1 d D . .
C2A C 0.3933(3) 0.0827(2) 0.9149(3) 0.140(11) Uiso 1 1 d D . .
C3A C 0.3741(5) 0.0621(3) 0.9324(5) 0.33(3) Uiso 1 1 d D . .
H3A1 H 0.3516 0.0613 0.9244 0.493 Uiso 1 1 calc R U .
H3A2 H 0.3740 0.0673 0.9537 0.493 Uiso 1 1 calc R U .
H3A3 H 0.3845 0.0444 0.9304 0.493 Uiso 1 1 calc R U .
C4A C 0.3939(6) 0.0743(4) 0.8818(3) 0.27(2) Uiso 1 1 d D . .
H4A1 H 0.4063 0.0876 0.8704 0.407 Uiso 1 1 calc R U .
H4A2 H 0.3714 0.0733 0.8736 0.407 Uiso 1 1 calc R U .
H4A3 H 0.4044 0.0566 0.8801 0.407 Uiso 1 1 calc R U .
C5A C 0.4278(3) 0.0847(4) 0.9275(5) 0.26(2) Uiso 1 1 d D . .
H5A1 H 0.4397 0.0986 0.9166 0.389 Uiso 1 1 calc R U .
H5A2 H 0.4389 0.0673 0.9251 0.389 Uiso 1 1 calc R U .
H5A3 H 0.4273 0.0894 0.9489 0.389 Uiso 1 1 calc R U .
O3A O 0.3777(4) 0.1735(3) 0.9549(4) 0.109(6) Uani 1 1 d . . .
O4A O 0.3305(5) 0.1548(4) 0.9643(4) 0.134(7) Uani 1 1 d . . .
C6A C 0.3569(6) 0.1673(5) 0.9722(3) 0.099(10) Uiso 1 1 d D . .
C7A C 0.3604(3) 0.1708(2) 1.0079(3) 0.154(12) Uiso 1 1 d D . .
C8A C 0.3282(4) 0.1808(5) 1.0200(5) 0.29(2) Uiso 1 1 d D . .
H8A1 H 0.3107 0.1683 1.0141 0.436 Uiso 1 1 calc R U .
H8A2 H 0.3234 0.1986 1.0117 0.436 Uiso 1 1 calc R U .
H8A3 H 0.3299 0.1819 1.0420 0.436 Uiso 1 1 calc R U .
C9A C 0.3683(6) 0.1432(3) 1.0218(4) 0.197(15) Uiso 1 1 d D . .
H9A1 H 0.3502 0.1307 1.0175 0.296 Uiso 1 1 calc R U .
H9A2 H 0.3714 0.1450 1.0436 0.296 Uiso 1 1 calc R U .
H9A3 H 0.3884 0.1361 1.0131 0.296 Uiso 1 1 calc R U .
C10A C 0.3875(4) 0.1903(4) 1.0157(6) 0.36(3) Uiso 1 1 d D . .
H10A H 0.4083 0.1835 1.0083 0.543 Uiso 1 1 calc R U .
H10B H 0.3891 0.1925 1.0376 0.543 Uiso 1 1 calc R U .
H10C H 0.3826 0.2078 1.0064 0.543 Uiso 1 1 calc R U .
O5A O 0.2861(5) 0.1137(4) 0.9523(6) 0.172(10) Uani 1 1 d . . .
O6A O 0.2329(5) 0.1214(4) 0.9460(5) 0.169(9) Uani 1 1 d . . .
C11A C 0.2580(6) 0.1095(3) 0.9574(4) 0.092(9) Uiso 1 1 d D . .
C12A C 0.2491(3) 0.0835(3) 0.9769(3) 0.210(17) Uiso 1 1 d D . .
C13A C 0.2247(5) 0.0914(5) 1.0005(4) 0.33(3) Uiso 1 1 d D . .
H13A H 0.2346 0.1049 1.0140 0.492 Uiso 1 1 calc R U .
H13B H 0.2188 0.0754 1.0121 0.492 Uiso 1 1 calc R U .
H13C H 0.2050 0.0989 0.9907 0.492 Uiso 1 1 calc R U .
C14A C 0.2334(6) 0.0625(3) 0.9558(4) 0.27(2) Uiso 1 1 d D . .
H14A H 0.2492 0.0572 0.9406 0.409 Uiso 1 1 calc R U .
H14B H 0.2139 0.0703 0.9458 0.409 Uiso 1 1 calc R U .
H14C H 0.2271 0.0467 0.9674 0.409 Uiso 1 1 calc R U .
C15A C 0.2796(4) 0.0720(5) 0.9917(5) 0.50(5) Uiso 1 1 d D . .
H15A H 0.2895 0.0855 1.0052 0.745 Uiso 1 1 calc R U .
H15B H 0.2952 0.0671 0.9762 0.745 Uiso 1 1 calc R U .
H15C H 0.2738 0.0559 1.0033 0.745 Uiso 1 1 calc R U .
O7A O 0.2901(4) 0.1241(4) 0.8889(4) 0.134(7) Uani 1 1 d . . .
O8A O 0.2388(4) 0.1370(3) 0.8855(4) 0.103(5) Uani 1 1 d . . .
C16A C 0.2632(6) 0.1262(3) 0.8779(3) 0.091(9) Uiso 1 1 d D . .
C17A C 0.2576(3) 0.1078(2) 0.8487(2) 0.140(11) Uiso 1 1 d D . .
C18A C 0.2279(3) 0.1179(4) 0.8312(4) 0.180(14) Uiso 1 1 d D . .
H18A H 0.2085 0.1166 0.8437 0.269 Uiso 1 1 calc R U .
H18B H 0.2246 0.1068 0.8130 0.269 Uiso 1 1 calc R U .
H18C H 0.2313 0.1367 0.8254 0.269 Uiso 1 1 calc R U .
C19A C 0.2513(5) 0.0788(2) 0.8591(5) 0.176(14) Uiso 1 1 d D . .
H19A H 0.2314 0.0783 0.8710 0.264 Uiso 1 1 calc R U .
H19B H 0.2700 0.0726 0.8714 0.264 Uiso 1 1 calc R U .
H19C H 0.2485 0.0671 0.8415 0.264 Uiso 1 1 calc R U .
C20A C 0.2874(3) 0.1085(5) 0.8293(4) 0.207(16) Uiso 1 1 d D . .
H20A H 0.3063 0.1014 0.8407 0.311 Uiso 1 1 calc R U .
H20B H 0.2917 0.1272 0.8233 0.311 Uiso 1 1 calc R U .
H20C H 0.2834 0.0975 0.8113 0.311 Uiso 1 1 calc R U .
O9A O 0.1811(4) 0.1474(4) 0.9162(5) 0.147(8) Uani 1 1 d . . .
O10A O 0.1543(4) 0.1866(4) 0.9139(5) 0.142(7) Uani 1 1 d . . .
C21A C 0.1569(3) 0.1624(4) 0.9169(5) 0.101(10) Uiso 1 1 d D . .
C22A C 0.1228(3) 0.1468(2) 0.9136(2) 0.115(9) Uiso 1 1 d D . .
C23A C 0.1139(5) 0.1434(4) 0.8806(3) 0.186(14) Uiso 1 1 d D . .
H23A H 0.1119 0.1612 0.8712 0.279 Uiso 1 1 calc R U .
H23B H 0.0930 0.1338 0.8786 0.279 Uiso 1 1 calc R U .
H23C H 0.1311 0.1331 0.8708 0.279 Uiso 1 1 calc R U .
C24A C 0.0963(3) 0.1638(3) 0.9287(4) 0.163(13) Uiso 1 1 d D . .
H24A H 0.0941 0.1811 0.9182 0.245 Uiso 1 1 calc R U .
H24B H 0.1026 0.1669 0.9498 0.245 Uiso 1 1 calc R U .
H24C H 0.0754 0.1541 0.9276 0.245 Uiso 1 1 calc R U .
C25A C 0.1251(5) 0.1196(3) 0.9287(4) 0.177(14) Uiso 1 1 d D . .
H25A H 0.1299 0.1221 0.9502 0.265 Uiso 1 1 calc R U .
H25B H 0.1428 0.1092 0.9197 0.265 Uiso 1 1 calc R U .
H25C H 0.1043 0.1100 0.9260 0.265 Uiso 1 1 calc R U .
O11A O 0.2192(5) 0.1730(4) 0.9620(4) 0.139(7) Uani 1 1 d . . .
O12A O 0.1971(5) 0.2157(4) 0.9550(4) 0.136(7) Uani 1 1 d . . .
C26A C 0.2088(6) 0.1951(6) 0.9693(3) 0.105(10) Uiso 1 1 d D . .
C27A C 0.2008(3) 0.1992(3) 1.0041(3) 0.32(3) Uiso 1 1 d D . .
C28A C 0.2319(4) 0.1954(6) 1.0228(4) 0.40(4) Uiso 1 1 d D . .
H28A H 0.2478 0.2093 1.0175 0.595 Uiso 1 1 calc R U .
H28B H 0.2412 0.1776 1.0187 0.595 Uiso 1 1 calc R U .
H28C H 0.2269 0.1968 1.0442 0.595 Uiso 1 1 calc R U .
C29A C 0.1757(5) 0.1779(4) 1.0131(6) 0.36(3) Uiso 1 1 d D . .
H29A H 0.1547 0.1815 1.0028 0.543 Uiso 1 1 calc R U .
H29B H 0.1728 0.1784 1.0349 0.543 Uiso 1 1 calc R U .
H29C H 0.1836 0.1600 1.0073 0.543 Uiso 1 1 calc R U .
C30A C 0.1870(6) 0.2269(3) 1.0093(6) 0.32(3) Uiso 1 1 d D . .
H30A H 0.1651 0.2282 0.9999 0.476 Uiso 1 1 calc R U .
H30B H 0.2014 0.2404 1.0003 0.476 Uiso 1 1 calc R U .
H30C H 0.1856 0.2302 1.0310 0.476 Uiso 1 1 calc R U .
O13A O 0.1513(4) 0.2423(3) 0.9192(6) 0.158(9) Uani 1 1 d . . .
O14A O 0.1678(4) 0.2830(3) 0.9018(5) 0.140(7) Uani 1 1 d . . .
C31A C 0.1465(3) 0.2672(4) 0.9124(5) 0.137(12) Uiso 1 1 d D . .
C32A C 0.1123(3) 0.2818(2) 0.9181(3) 0.177(14) Uiso 1 1 d D . .
C33A C 0.1002(5) 0.2948(4) 0.8892(3) 0.226(18) Uiso 1 1 d D . .
H33A H 0.1010 0.2817 0.8728 0.339 Uiso 1 1 calc R U .
H33B H 0.1141 0.3103 0.8846 0.339 Uiso 1 1 calc R U .
H33C H 0.0775 0.3009 0.8916 0.339 Uiso 1 1 calc R U .
C34A C 0.0875(4) 0.2605(3) 0.9278(5) 0.169(13) Uiso 1 1 d D . .
H34A H 0.0793 0.2507 0.9101 0.253 Uiso 1 1 calc R U .
H34B H 0.0692 0.2693 0.9378 0.253 Uiso 1 1 calc R U .
H34C H 0.0982 0.2479 0.9419 0.253 Uiso 1 1 calc R U .
C35A C 0.1164(6) 0.3028(3) 0.9424(4) 0.25(2) Uiso 1 1 d D . .
H35A H 0.1234 0.2941 0.9613 0.374 Uiso 1 1 calc R U .
H35B H 0.0954 0.3120 0.9453 0.374 Uiso 1 1 calc R U .
H35C H 0.1330 0.3159 0.9366 0.374 Uiso 1 1 calc R U .
O15A O 0.1763(4) 0.2179(3) 0.8664(4) 0.103(5) Uani 1 1 d . . .
O16A O 0.1929(4) 0.2588(3) 0.8501(4) 0.119(6) Uani 1 1 d . . .
C36A C 0.1807(5) 0.2369(5) 0.8467(3) 0.102(10) Uiso 1 1 d D . .
C37A C 0.1625(3) 0.2311(2) 0.8151(3) 0.133(10) Uiso 1 1 d D . .
C38A C 0.1813(4) 0.2443(4) 0.7902(3) 0.171(13) Uiso 1 1 d D . .
H38A H 0.1822 0.2638 0.7937 0.257 Uiso 1 1 calc R U .
H38B H 0.1701 0.2408 0.7709 0.257 Uiso 1 1 calc R U .
H38C H 0.2035 0.2370 0.7899 0.257 Uiso 1 1 calc R U .
C39A C 0.1280(3) 0.2432(4) 0.8160(5) 0.236(19) Uiso 1 1 d D . .
H39A H 0.1156 0.2346 0.8321 0.354 Uiso 1 1 calc R U .
H39B H 0.1166 0.2402 0.7966 0.354 Uiso 1 1 calc R U .
H39C H 0.1296 0.2626 0.8199 0.354 Uiso 1 1 calc R U .
C40A C 0.1602(5) 0.2011(2) 0.8097(5) 0.157(12) Uiso 1 1 d D . .
H40A H 0.1481 0.1927 0.8260 0.236 Uiso 1 1 calc R U .
H40B H 0.1823 0.1935 0.8090 0.236 Uiso 1 1 calc R U .
H40C H 0.1486 0.1978 0.7905 0.236 Uiso 1 1 calc R U .
O17A O 0.2014(4) 0.3127(4) 0.8618(5) 0.135(7) Uani 1 1 d . . .
O18A O 0.2469(4) 0.3261(3) 0.8387(4) 0.127(7) Uani 1 1 d . . .
C41A C 0.2159(5) 0.3249(3) 0.8425(4) 0.098(10) Uiso 1 1 d D . .
C42A C 0.1967(3) 0.3483(2) 0.8247(2) 0.126(10) Uiso 1 1 d D . .
C43A C 0.2111(5) 0.3753(2) 0.8338(5) 0.167(13) Uiso 1 1 d D . .
H43A H 0.2079 0.3782 0.8554 0.250 Uiso 1 1 calc R U .
H43B H 0.2001 0.3896 0.8223 0.250 Uiso 1 1 calc R U .
H43C H 0.2346 0.3755 0.8297 0.250 Uiso 1 1 calc R U .
C44A C 0.2013(5) 0.3441(4) 0.7909(3) 0.170(13) Uiso 1 1 d D . .
H44A H 0.2246 0.3454 0.7864 0.255 Uiso 1 1 calc R U .
H44B H 0.1891 0.3579 0.7797 0.255 Uiso 1 1 calc R U .
H44C H 0.1931 0.3262 0.7851 0.255 Uiso 1 1 calc R U .
C45A C 0.1607(3) 0.3475(4) 0.8317(5) 0.175(14) Uiso 1 1 d D . .
H45A H 0.1579 0.3511 0.8532 0.263 Uiso 1 1 calc R U .
H45B H 0.1519 0.3296 0.8267 0.263 Uiso 1 1 calc R U .
H45C H 0.1491 0.3611 0.8197 0.263 Uiso 1 1 calc R U .
O19A O 0.2284(4) 0.3002(3) 0.9190(4) 0.106(6) Uani 1 1 d . . .
O20A O 0.2711(4) 0.3237(3) 0.8994(4) 0.102(5) Uani 1 1 d . . .
C46A C 0.2518(6) 0.3172(3) 0.9200(3) 0.096(9) Uiso 1 1 d D . .
C47A C 0.2532(3) 0.3364(2) 0.9489(3) 0.140(11) Uiso 1 1 d D . .
C48A C 0.2886(3) 0.3408(5) 0.9586(5) 0.215(17) Uiso 1 1 d D . .
H48A H 0.3003 0.3496 0.9423 0.323 Uiso 1 1 calc R U .
H48B H 0.2988 0.3233 0.9632 0.323 Uiso 1 1 calc R U .
H48C H 0.2895 0.3522 0.9765 0.323 Uiso 1 1 calc R U .
C49A C 0.2378(5) 0.3636(3) 0.9403(5) 0.224(18) Uiso 1 1 d D . .
H49A H 0.2506 0.3720 0.9244 0.336 Uiso 1 1 calc R U .
H49B H 0.2378 0.3754 0.9579 0.336 Uiso 1 1 calc R U .
H49C H 0.2153 0.3607 0.9329 0.336 Uiso 1 1 calc R U .
C50A C 0.2345(4) 0.3239(4) 0.9742(3) 0.184(14) Uiso 1 1 d D . .
H50A H 0.2116 0.3212 0.9678 0.275 Uiso 1 1 calc R U .
H50B H 0.2353 0.3359 0.9917 0.275 Uiso 1 1 calc R U .
H50C H 0.2444 0.3066 0.9797 0.275 Uiso 1 1 calc R U .
O21A O 0.3087(5) 0.3390(3) 0.8542(4) 0.116(6) Uani 1 1 d . . .
O22A O 0.3619(4) 0.3309(3) 0.8671(5) 0.130(7) Uani 1 1 d . . .
C51A C 0.3380(6) 0.3468(2) 0.8611(5) 0.125(12) Uiso 1 1 d D . .
C52A C 0.3452(3) 0.3783(2) 0.8583(3) 0.138(11) Uiso 1 1 d D . .
C53A C 0.3720(4) 0.3860(4) 0.8807(4) 0.193(15) Uiso 1 1 d D . .
H53A H 0.3644 0.3830 0.9012 0.289 Uiso 1 1 calc R U .
H53B H 0.3775 0.4051 0.8782 0.289 Uiso 1 1 calc R U .
H53C H 0.3915 0.3750 0.8772 0.289 Uiso 1 1 calc R U .
C54A C 0.3569(5) 0.3841(5) 0.8264(3) 0.238(19) Uiso 1 1 d D . .
H54A H 0.3398 0.3786 0.8117 0.357 Uiso 1 1 calc R U .
H54B H 0.3770 0.3739 0.8228 0.357 Uiso 1 1 calc R U .
H54C H 0.3612 0.4034 0.8242 0.357 Uiso 1 1 calc R U .
C55A C 0.3146(3) 0.3943(4) 0.8641(5) 0.207(16) Uiso 1 1 d D . .
H55A H 0.3076 0.3910 0.8847 0.311 Uiso 1 1 calc R U .
H55B H 0.2972 0.3888 0.8499 0.311 Uiso 1 1 calc R U .
H55C H 0.3191 0.4136 0.8615 0.311 Uiso 1 1 calc R U .
O23A O 0.2945(4) 0.2895(3) 0.8207(3) 0.092(5) Uani 1 1 d . . .
O24A O 0.3503(4) 0.2893(3) 0.8239(4) 0.097(5) Uani 1 1 d . . .
C56A C 0.3227(5) 0.2864(4) 0.8100(2) 0.077(8) Uiso 1 1 d D . .
C57A C 0.3220(3) 0.2807(2) 0.7746(2) 0.100(8) Uiso 1 1 d D . .
C58A C 0.3001(4) 0.2567(3) 0.7680(4) 0.153(12) Uiso 1 1 d D . .
H58A H 0.2779 0.2606 0.7747 0.230 Uiso 1 1 calc R U .
H58B H 0.3087 0.2409 0.7786 0.230 Uiso 1 1 calc R U .
H58C H 0.2995 0.2532 0.7462 0.230 Uiso 1 1 calc R U .
C59A C 0.3079(4) 0.3055(3) 0.7584(4) 0.138(11) Uiso 1 1 d D . .
H59A H 0.3220 0.3211 0.7626 0.207 Uiso 1 1 calc R U .
H59B H 0.2858 0.3092 0.7656 0.207 Uiso 1 1 calc R U .
H59C H 0.3068 0.3022 0.7367 0.207 Uiso 1 1 calc R U .
C60A C 0.3561(3) 0.2752(4) 0.7639(4) 0.127(10) Uiso 1 1 d D . .
H60A H 0.3700 0.2910 0.7678 0.191 Uiso 1 1 calc R U .
H60B H 0.3553 0.2714 0.7422 0.191 Uiso 1 1 calc R U .
H60C H 0.3653 0.2596 0.7746 0.191 Uiso 1 1 calc R U .
O25A O 0.4094(4) 0.2958(3) 0.8535(4) 0.127(7) Uani 1 1 d . . .
O26A O 0.4358(3) 0.2559(3) 0.8554(3) 0.090(5) Uani 1 1 d . . .
C61A C 0.4333(3) 0.2809(4) 0.8489(4) 0.089(9) Uiso 1 1 d D . .
C62A C 0.4647(2) 0.2920(2) 0.8318(2) 0.105(9) Uiso 1 1 d D . .
C63A C 0.4621(5) 0.2839(4) 0.7990(2) 0.130(10) Uiso 1 1 d D . .
H63A H 0.4623 0.2642 0.7974 0.196 Uiso 1 1 calc R U .
H63B H 0.4807 0.2914 0.7882 0.196 Uiso 1 1 calc R U .
H63C H 0.4416 0.2909 0.7901 0.196 Uiso 1 1 calc R U .
C64A C 0.4649(5) 0.3228(2) 0.8341(4) 0.112(9) Uiso 1 1 d D . .
H64A H 0.4667 0.3281 0.8553 0.168 Uiso 1 1 calc R U .
H64B H 0.4445 0.3300 0.8252 0.168 Uiso 1 1 calc R U .
H64C H 0.4836 0.3300 0.8232 0.168 Uiso 1 1 calc R U .
C65A C 0.4957(3) 0.2807(3) 0.8459(4) 0.160(12) Uiso 1 1 d D . .
H65A H 0.4956 0.2611 0.8440 0.241 Uiso 1 1 calc R U .
H65B H 0.4969 0.2857 0.8672 0.241 Uiso 1 1 calc R U .
H65C H 0.5147 0.2881 0.8356 0.241 Uiso 1 1 calc R U .
O27A O 0.3803(4) 0.2937(3) 0.9074(4) 0.123(6) Uani 1 1 d . . .
O28A O 0.4142(4) 0.2576(3) 0.9163(3) 0.103(5) Uani 1 1 d . . .
C66A C 0.4008(5) 0.2807(4) 0.9223(3) 0.095(9) Uiso 1 1 d D . .
C67A C 0.4156(3) 0.2912(2) 0.9538(3) 0.166(13) Uiso 1 1 d D . .
C68A C 0.4039(6) 0.3197(3) 0.9592(6) 0.25(2) Uiso 1 1 d D . .
H68A H 0.4109 0.3313 0.9426 0.381 Uiso 1 1 calc R U .
H68B H 0.4133 0.3264 0.9782 0.381 Uiso 1 1 calc R U .
H68C H 0.3799 0.3198 0.9601 0.381 Uiso 1 1 calc R U .
C69A C 0.4030(6) 0.2729(4) 0.9789(3) 0.39(4) Uiso 1 1 d D . .
H69A H 0.4115 0.2547 0.9761 0.580 Uiso 1 1 calc R U .
H69B H 0.3790 0.2725 0.9780 0.580 Uiso 1 1 calc R U .
H69C H 0.4104 0.2799 0.9985 0.580 Uiso 1 1 calc R U .
C70A C 0.4525(3) 0.2904(5) 0.9538(6) 0.241(19) Uiso 1 1 d D . .
H70A H 0.4606 0.3048 0.9409 0.361 Uiso 1 1 calc R U .
H70B H 0.4598 0.2730 0.9461 0.361 Uiso 1 1 calc R U .
H70C H 0.4612 0.2930 0.9743 0.361 Uiso 1 1 calc R U .
O29A O 0.4480(4) 0.2150(3) 0.8957(4) 0.103(5) Uani 1 1 d . . .
O30A O 0.4325(4) 0.1742(3) 0.9169(4) 0.118(6) Uani 1 1 d . . .
C71A C 0.4518(3) 0.1923(5) 0.9106(5) 0.099(9) Uiso 1 1 d D . .
C72A C 0.4878(3) 0.1913(2) 0.9255(3) 0.151(12) Uiso 1 1 d D . .
C73A C 0.4886(6) 0.2080(4) 0.9539(3) 0.28(2) Uiso 1 1 d D . .
H73A H 0.4725 0.2009 0.9679 0.424 Uiso 1 1 calc R U .
H73B H 0.4832 0.2267 0.9490 0.424 Uiso 1 1 calc R U .
H73C H 0.5105 0.2071 0.9633 0.424 Uiso 1 1 calc R U .
C74A C 0.4958(6) 0.1619(3) 0.9335(6) 0.31(3) Uiso 1 1 d D . .
H74A H 0.4800 0.1553 0.9481 0.471 Uiso 1 1 calc R U .
H74B H 0.5180 0.1608 0.9422 0.471 Uiso 1 1 calc R U .
H74C H 0.4944 0.1509 0.9152 0.471 Uiso 1 1 calc R U .
C75A C 0.5126(4) 0.2018(5) 0.9037(4) 0.224(18) Uiso 1 1 d D . .
H75A H 0.5124 0.1906 0.8856 0.336 Uiso 1 1 calc R U .
H75B H 0.5345 0.2014 0.9133 0.336 Uiso 1 1 calc R U .
H75C H 0.5070 0.2204 0.8982 0.336 Uiso 1 1 calc R U .
O31A O 0.4002(3) 0.2081(3) 0.8460(3) 0.075(4) Uani 1 1 d . . .
O32A O 0.3881(4) 0.1675(3) 0.8645(4) 0.087(5) Uani 1 1 d . . .
C76A C 0.3901(5) 0.1825(6) 0.8418(6) 0.068(7) Uiso 1 1 d . . .
C77A C 0.3813(5) 0.1753(4) 0.8120(5) 0.063(6) Uiso 1 1 d . . .
C78A C 0.3828(4) 0.1922(4) 0.7861(4) 0.053(6) Uiso 1 1 d . . .
H78A H 0.3924 0.2095 0.7888 0.064 Uiso 1 1 calc R U .
C79A C 0.3719(4) 0.1859(4) 0.7586(4) 0.046(5) Uiso 1 1 d . . .
C80A C 0.3573(5) 0.1601(5) 0.7535(6) 0.086(7) Uiso 1 1 d . . .
H80A H 0.3488 0.1551 0.7343 0.103 Uiso 1 1 calc R U .
C81A C 0.3560(5) 0.1416(5) 0.7791(6) 0.088(8) Uiso 1 1 d . . .
H81A H 0.3476 0.1239 0.7761 0.106 Uiso 1 1 calc R U .
C82A C 0.3663(5) 0.1490(4) 0.8069(5) 0.077(7) Uiso 1 1 d . . .
H82A H 0.3638 0.1370 0.8233 0.092 Uiso 1 1 calc R U .
C83A C 0.3725(6) 0.2034(5) 0.7315(6) 0.067(7) Uiso 1 1 d . . .
O33A O 0.3504(3) 0.2024(3) 0.7115(3) 0.074(4) Uani 1 1 d . . .
O34A O 0.3965(3) 0.2216(2) 0.7316(3) 0.062(4) Uani 1 1 d . . .
C91A C 0.3021(9) 0.2540(8) 0.9753(9) 0.201(16) Uiso 1 1 d . . .
H91A H 0.3181 0.2580 0.9915 0.302 Uiso 1 1 calc R U .
H91B H 0.2847 0.2426 0.9832 0.302 Uiso 1 1 calc R U .
H91C H 0.2927 0.2708 0.9676 0.302 Uiso 1 1 calc R U .
C92A C 0.3177(15) 0.2405(12) 0.9523(15) 0.31(3) Uiso 1 1 d . . .
H92A H 0.3281 0.2241 0.9608 0.372 Uiso 1 1 calc R U .
H92B H 0.3354 0.2522 0.9448 0.372 Uiso 1 1 calc R U .
C93A C 0.2973(9) 0.2330(7) 0.9277(10) 0.148(13) Uiso 1 1 d . . .
H93A H 0.2839 0.2178 0.9350 0.178 Uiso 1 1 calc R U .
H93B H 0.2820 0.2483 0.9245 0.178 Uiso 1 1 calc R U .
N94A N 0.3065(7) 0.2259(7) 0.9008(7) 0.199(14) Uani 1 1 d . . .
H94A H 0.3246 0.2131 0.9052 0.238 Uiso 1 1 calc R U .
H94B H 0.3174 0.2424 0.8935 0.238 Uiso 1 1 calc R U .
C95A C 0.2929(7) 0.2157(6) 0.8756(8) 0.117(10) Uiso 1 1 d . . .
H95A H 0.2769 0.2297 0.8693 0.140 Uiso 1 1 calc R U .
H95B H 0.2795 0.2006 0.8830 0.140 Uiso 1 1 calc R U .
C96A C 0.3059(9) 0.2052(8) 0.8458(9) 0.195(15) Uiso 1 1 d . . .
H96A H 0.3185 0.2202 0.8372 0.234 Uiso 1 1 calc R U .
H96B H 0.3221 0.1911 0.8513 0.234 Uiso 1 1 calc R U .
C97A C 0.2870(8) 0.1943(6) 0.8213(8) 0.164(13) Uiso 1 1 d . . .
H97A H 0.3016 0.1896 0.8049 0.246 Uiso 1 1 calc R U .
H97B H 0.2711 0.2077 0.8142 0.246 Uiso 1 1 calc R U .
H97C H 0.2755 0.1782 0.8280 0.246 Uiso 1 1 calc R U .
Cr1B Cr 0.23599(9) 0.04657(7) 0.63380(8) 0.0726(11) Uani 0.5 1 d . . P
Ni1B Ni 0.23599(9) 0.04657(7) 0.63380(8) 0.0726(11) Uani 0.5 1 d . . P
Cr2B Cr 0.19117(10) 0.01114(8) 0.58044(9) 0.0821(13) Uani 1 1 d . . .
Cr3B Cr 0.13834(12) 0.03163(10) 0.52281(10) 0.1075(16) Uani 1 1 d . . .
Cr4B Cr 0.09204(14) 0.08877(12) 0.50977(12) 0.138(2) Uani 1 1 d . . .
Cr5B Cr 0.07268(14) 0.14569(10) 0.54941(13) 0.142(2) Uani 1 1 d . . .
Cr6B Cr 0.10876(18) 0.17844(10) 0.60910(14) 0.155(2) Uani 1 1 d . . .
Cr7B Cr 0.16611(11) 0.15982(8) 0.66382(11) 0.1023(15) Uani 1 1 d . . .
Cr8B Cr 0.21544(9) 0.10282(7) 0.67442(9) 0.0776(12) Uani 0.5 1 d . . P
Ni8B Ni 0.21544(9) 0.10282(7) 0.67442(9) 0.0776(12) Uani 0.5 1 d . . P
F1B F 0.2099(3) 0.0449(2) 0.5946(2) 0.072(3) Uani 1 1 d . . .
F2B F 0.1544(3) 0.0329(2) 0.5650(2) 0.086(4) Uani 1 1 d . . .
F3B F 0.1317(3) 0.0704(3) 0.5264(3) 0.101(4) Uani 1 1 d . . .
F4B F 0.0880(3) 0.1079(3) 0.5472(3) 0.099(4) Uani 1 1 d . . .
F5B F 0.1107(4) 0.1541(3) 0.5742(3) 0.133(6) Uani 1 1 d . . .
F6B F 0.1312(3) 0.1515(2) 0.6337(3) 0.102(4) Uani 1 1 d . . .
F7B F 0.1918(3) 0.1298(2) 0.6482(3) 0.077(4) Uani 1 1 d . . .
F8B F 0.2028(3) 0.0751(2) 0.6460(2) 0.073(3) Uani 1 1 d . . .
O1B O 0.2660(3) 0.0165(3) 0.6182(3) 0.090(5) Uani 1 1 d . . .
O2B O 0.2285(4) -0.0115(3) 0.5957(3) 0.088(5) Uani 1 1 d . . .
C1B C 0.2559(4) -0.0064(3) 0.6080(5) 0.083(8) Uiso 1 1 d D . .
C2B C 0.2824(3) -0.0298(2) 0.6127(3) 0.123(10) Uiso 1 1 d D . .
C3B C 0.2925(5) -0.0314(5) 0.6455(3) 0.239(19) Uiso 1 1 d D . .
H3B1 H 0.3017 -0.0140 0.6520 0.358 Uiso 1 1 calc R U .
H3B2 H 0.3089 -0.0455 0.6484 0.358 Uiso 1 1 calc R U .
H3B3 H 0.2732 -0.0355 0.6576 0.358 Uiso 1 1 calc R U .
C4B C 0.3124(3) -0.0230(5) 0.5941(4) 0.226(18) Uiso 1 1 d D . .
H4B1 H 0.3218 -0.0058 0.6011 0.338 Uiso 1 1 calc R U .
H4B2 H 0.3059 -0.0214 0.5728 0.338 Uiso 1 1 calc R U .
H4B3 H 0.3288 -0.0373 0.5964 0.338 Uiso 1 1 calc R U .
C5B C 0.2682(5) -0.0564(3) 0.6024(6) 0.28(2) Uiso 1 1 d D . .
H5B1 H 0.2617 -0.0552 0.5811 0.413 Uiso 1 1 calc R U .
H5B2 H 0.2491 -0.0608 0.6143 0.413 Uiso 1 1 calc R U .
H5B3 H 0.2848 -0.0706 0.6051 0.413 Uiso 1 1 calc R U .
O3B O 0.2064(3) 0.0189(2) 0.6529(3) 0.067(4) Uani 1 1 d . . .
O4B O 0.1675(4) 0.0058(3) 0.6181(3) 0.085(5) Uani 1 1 d . . .
C6B C 0.1810(4) 0.0085(3) 0.6458(3) 0.069(7) Uiso 1 1 d D . .
C7B C 0.1592(2) -0.00521(19) 0.6710(2) 0.076(7) Uiso 1 1 d D . .
C8B C 0.1583(5) -0.03531(19) 0.6660(4) 0.150(12) Uiso 1 1 d D . .
H8B1 H 0.1478 -0.0391 0.6464 0.225 Uiso 1 1 calc R U .
H8B2 H 0.1458 -0.0439 0.6819 0.225 Uiso 1 1 calc R U .
H8B3 H 0.1807 -0.0424 0.6664 0.225 Uiso 1 1 calc R U .
C9B C 0.1243(3) 0.0061(3) 0.6681(4) 0.109(9) Uiso 1 1 d D . .
H9B1 H 0.1247 0.0255 0.6720 0.163 Uiso 1 1 calc R U .
H9B2 H 0.1103 -0.0028 0.6828 0.163 Uiso 1 1 calc R U .
H9B3 H 0.1156 0.0027 0.6478 0.163 Uiso 1 1 calc R U .
C10B C 0.1733(4) 0.0009(4) 0.7019(2) 0.126(10) Uiso 1 1 d D . .
H10D H 0.1733 0.0205 0.7052 0.190 Uiso 1 1 calc R U .
H10E H 0.1958 -0.0058 0.7035 0.190 Uiso 1 1 calc R U .
H10F H 0.1600 -0.0078 0.7172 0.190 Uiso 1 1 calc R U .
O5B O 0.1713(4) -0.0225(3) 0.5637(4) 0.100(5) Uani 1 1 d . . .
O6B O 0.1445(5) -0.0079(4) 0.5209(4) 0.128(7) Uani 1 1 d . . .
C11B C 0.1575(6) -0.0259(3) 0.5403(5) 0.104(10) Uiso 1 1 d D . .
C12B C 0.1521(3) -0.0561(3) 0.5286(3) 0.187(15) Uiso 1 1 d D . .
C13B C 0.1179(3) -0.0653(5) 0.5363(6) 0.31(3) Uiso 1 1 d D . .
H13D H 0.1152 -0.0643 0.5581 0.459 Uiso 1 1 calc R U .
H13E H 0.1146 -0.0839 0.5295 0.459 Uiso 1 1 calc R U .
H13F H 0.1017 -0.0535 0.5262 0.459 Uiso 1 1 calc R U .
C14B C 0.1556(8) -0.0564(6) 0.4943(3) 0.34(3) Uiso 1 1 d D . .
H14D H 0.1776 -0.0503 0.4892 0.509 Uiso 1 1 calc R U .
H14E H 0.1392 -0.0443 0.4851 0.509 Uiso 1 1 calc R U .
H14F H 0.1521 -0.0747 0.4868 0.509 Uiso 1 1 calc R U .
C15B C 0.1772(4) -0.0747(4) 0.5429(6) 0.36(3) Uiso 1 1 d D . .
H15D H 0.1991 -0.0697 0.5362 0.536 Uiso 1 1 calc R U .
H15E H 0.1724 -0.0933 0.5370 0.536 Uiso 1 1 calc R U .
H15F H 0.1764 -0.0731 0.5649 0.536 Uiso 1 1 calc R U .
O7B O 0.2162(4) 0.0153(3) 0.5417(3) 0.088(5) Uani 1 1 d . . .
O8B O 0.1827(5) 0.0390(3) 0.5086(4) 0.123(6) Uani 1 1 d . . .
C16B C 0.2099(4) 0.0291(5) 0.5190(4) 0.118(11) Uiso 1 1 d D . .
C17B C 0.2397(3) 0.0292(2) 0.4963(3) 0.158(12) Uiso 1 1 d D . .
C18B C 0.2363(6) 0.0531(3) 0.4754(4) 0.210(17) Uiso 1 1 d D . .
H18D H 0.2385 0.0697 0.4870 0.315 Uiso 1 1 calc R U .
H18E H 0.2147 0.0526 0.4653 0.315 Uiso 1 1 calc R U .
H18F H 0.2535 0.0524 0.4603 0.315 Uiso 1 1 calc R U .
C19B C 0.2381(6) 0.0031(3) 0.4777(4) 0.25(2) Uiso 1 1 d D . .
H19D H 0.2400 -0.0124 0.4912 0.378 Uiso 1 1 calc R U .
H19E H 0.2562 0.0029 0.4635 0.378 Uiso 1 1 calc R U .
H19F H 0.2172 0.0024 0.4665 0.378 Uiso 1 1 calc R U .
C20B C 0.2720(3) 0.0305(5) 0.5135(4) 0.199(16) Uiso 1 1 d D . .
H20D H 0.2739 0.0150 0.5270 0.298 Uiso 1 1 calc R U .
H20E H 0.2729 0.0472 0.5253 0.298 Uiso 1 1 calc R U .
H20F H 0.2900 0.0303 0.4993 0.298 Uiso 1 1 calc R U .
O9B O 0.1234(6) 0.0321(4) 0.4803(4) 0.155(8) Uani 1 1 d . . .
O10B O 0.0968(7) 0.0691(6) 0.4707(4) 0.205(12) Uani 1 1 d . . .
C21B C 0.1084(7) 0.0490(5) 0.4635(3) 0.146(16) Uiso 1 1 d D . .
C22B C 0.1016(3) 0.0393(3) 0.4296(3) 0.231(19) Uiso 1 1 d D . .
C23B C 0.1328(4) 0.0279(5) 0.4171(5) 0.26(2) Uiso 1 1 d D . .
H23D H 0.1501 0.0415 0.4183 0.391 Uiso 1 1 calc R U .
H23E H 0.1289 0.0227 0.3960 0.391 Uiso 1 1 calc R U .
H23F H 0.1395 0.0120 0.4288 0.391 Uiso 1 1 calc R U .
C24B C 0.0753(4) 0.0172(4) 0.4299(6) 0.32(3) Uiso 1 1 d D . .
H24D H 0.0548 0.0248 0.4372 0.473 Uiso 1 1 calc R U .
H24E H 0.0826 0.0026 0.4433 0.473 Uiso 1 1 calc R U .
H24F H 0.0718 0.0102 0.4095 0.473 Uiso 1 1 calc R U .
C25B C 0.0897(6) 0.0626(3) 0.4105(4) 0.28(2) Uiso 1 1 d D . .
H25D H 0.1067 0.0765 0.4101 0.419 Uiso 1 1 calc R U .
H25E H 0.0697 0.0701 0.4190 0.419 Uiso 1 1 calc R U .
H25F H 0.0850 0.0563 0.3900 0.419 Uiso 1 1 calc R U .
O11B O 0.0928(5) 0.0245(4) 0.5374(4) 0.138(7) Uani 1 1 d . . .
O12B O 0.0634(4) 0.0598(4) 0.5265(5) 0.134(7) Uani 1 1 d . . .
C26B C 0.0649(4) 0.0388(4) 0.5365(5) 0.111(11) Uiso 1 1 d D . .
C27B C 0.0324(3) 0.0250(3) 0.5490(3) 0.25(2) Uiso 1 1 d D . .
C28B C 0.0328(7) 0.0270(6) 0.5830(3) 0.33(3) Uiso 1 1 d D . .
H28D H 0.0526 0.0183 0.5912 0.496 Uiso 1 1 calc R U .
H28E H 0.0134 0.0180 0.5908 0.496 Uiso 1 1 calc R U .
H28F H 0.0327 0.0460 0.5890 0.496 Uiso 1 1 calc R U .
C29B C 0.0324(6) -0.0047(3) 0.5398(6) 0.242(19) Uiso 1 1 d D . .
H29D H 0.0517 -0.0137 0.5486 0.363 Uiso 1 1 calc R U .
H29E H 0.0328 -0.0061 0.5179 0.363 Uiso 1 1 calc R U .
H29F H 0.0125 -0.0134 0.5472 0.363 Uiso 1 1 calc R U .
C30B C 0.0023(4) 0.0388(4) 0.5360(6) 0.29(2) Uiso 1 1 d D . .
H30D H 0.0023 0.0577 0.5422 0.436 Uiso 1 1 calc R U .
H30E H -0.0173 0.0299 0.5434 0.436 Uiso 1 1 calc R U .
H30F H 0.0025 0.0377 0.5140 0.436 Uiso 1 1 calc R U .
O13B O 0.0546(7) 0.1062(5) 0.4905(5) 0.208(12) Uani 1 1 d . . .
O14B O 0.0330(5) 0.1370(4) 0.5228(5) 0.176(9) Uani 1 1 d . . .
C31B C 0.0337(4) 0.1198(6) 0.4983(5) 0.162(17) Uiso 1 1 d D . .
C32B C -0.0002(3) 0.1225(3) 0.4798(3) 0.229(18) Uiso 1 1 d D . .
C33B C -0.0114(7) 0.0948(3) 0.4697(6) 0.42(4) Uiso 1 1 d D . .
H33D H -0.0150 0.0835 0.4874 0.628 Uiso 1 1 calc R U .
H33E H 0.0054 0.0866 0.4573 0.628 Uiso 1 1 calc R U .
H33F H -0.0319 0.0964 0.4579 0.628 Uiso 1 1 calc R U .
C34B C 0.0055(6) 0.1400(4) 0.4521(4) 0.229(18) Uiso 1 1 d D . .
H34D H 0.0228 0.1320 0.4400 0.344 Uiso 1 1 calc R U .
H34E H 0.0122 0.1581 0.4585 0.344 Uiso 1 1 calc R U .
H34F H -0.0148 0.1412 0.4399 0.344 Uiso 1 1 calc R U .
C35B C -0.0258(4) 0.1353(5) 0.4991(4) 0.28(2) Uiso 1 1 d D . .
H35D H -0.0309 0.1232 0.5158 0.417 Uiso 1 1 calc R U .
H35E H -0.0457 0.1386 0.4870 0.417 Uiso 1 1 calc R U .
H35F H -0.0174 0.1524 0.5072 0.417 Uiso 1 1 calc R U .
O15B O 0.1198(6) 0.1181(5) 0.4935(4) 0.164(8) Uani 1 1 d . . .
O16B O 0.0979(6) 0.1558(4) 0.5143(5) 0.152(8) Uani 1 1 d . . .
C36B C 0.1194(5) 0.1413(4) 0.4983(5) 0.141(15) Uiso 1 1 d D . .
C37B C 0.1426(3) 0.1605(3) 0.4792(3) 0.27(2) Uiso 1 1 d D . .
C38B C 0.1706(4) 0.1440(4) 0.4672(6) 0.38(4) Uiso 1 1 d D . .
H38D H 0.1619 0.1301 0.4536 0.569 Uiso 1 1 calc R U .
H38E H 0.1826 0.1355 0.4840 0.569 Uiso 1 1 calc R U .
H38F H 0.1855 0.1558 0.4562 0.569 Uiso 1 1 calc R U .
C39B C 0.1224(5) 0.1720(5) 0.4527(4) 0.40(4) Uiso 1 1 d D . .
H39D H 0.1052 0.1838 0.4604 0.597 Uiso 1 1 calc R U .
H39E H 0.1124 0.1572 0.4412 0.597 Uiso 1 1 calc R U .
H39F H 0.1368 0.1824 0.4397 0.597 Uiso 1 1 calc R U .
C40B C 0.1557(6) 0.1831(4) 0.4986(5) 0.38(3) Uiso 1 1 d D . .
H40D H 0.1374 0.1938 0.5061 0.567 Uiso 1 1 calc R U .
H40E H 0.1699 0.1947 0.4866 0.567 Uiso 1 1 calc R U .
H40F H 0.1684 0.1757 0.5156 0.567 Uiso 1 1 calc R U .
O17B O 0.0557(6) 0.1818(5) 0.5507(5) 0.192(11) Uani 1 1 d . . .
O18B O 0.0846(8) 0.2060(4) 0.5839(7) 0.249(16) Uani 1 1 d . . .
C41B C 0.0633(6) 0.2026(3) 0.5622(7) 0.184(19) Uiso 1 1 d D . .
C42B C 0.0452(3) 0.2304(3) 0.5546(3) 0.38(4) Uiso 1 1 d D . .
C43B C 0.0103(4) 0.2292(6) 0.5653(7) 0.61(7) Uiso 1 1 d D . .
H43D H -0.0016 0.2151 0.5541 0.915 Uiso 1 1 calc R U .
H43E H -0.0004 0.2466 0.5618 0.915 Uiso 1 1 calc R U .
H43F H 0.0104 0.2249 0.5868 0.915 Uiso 1 1 calc R U .
C44B C 0.0448(9) 0.2343(6) 0.5204(3) 0.43(4) Uiso 1 1 d D . .
H44D H 0.0669 0.2389 0.5138 0.644 Uiso 1 1 calc R U .
H44E H 0.0297 0.2490 0.5149 0.644 Uiso 1 1 calc R U .
H44F H 0.0376 0.2177 0.5105 0.644 Uiso 1 1 calc R U .
C45B C 0.0631(6) 0.2535(3) 0.5696(6) 0.31(3) Uiso 1 1 d D . .
H45D H 0.0857 0.2541 0.5626 0.458 Uiso 1 1 calc R U .
H45E H 0.0633 0.2510 0.5915 0.458 Uiso 1 1 calc R U .
H45F H 0.0520 0.2705 0.5645 0.458 Uiso 1 1 calc R U .
O19B O 0.0457(4) 0.1365(4) 0.5852(4) 0.118(6) Uani 1 1 d . . .
O20B O 0.0663(5) 0.1631(4) 0.6201(5) 0.155(8) Uani 1 1 d . . .
C46B C 0.0456(4) 0.1467(5) 0.6091(4) 0.112(11) Uiso 1 1 d D . .
C47B C 0.0141(3) 0.1418(2) 0.6291(3) 0.197(16) Uiso 1 1 d D . .
C48B C -0.0097(4) 0.1648(3) 0.6244(6) 0.28(2) Uiso 1 1 d D . .
H48D H 0.0007 0.1817 0.6310 0.423 Uiso 1 1 calc R U .
H48E H -0.0293 0.1616 0.6362 0.423 Uiso 1 1 calc R U .
H48F H -0.0159 0.1661 0.6031 0.423 Uiso 1 1 calc R U .
C49B C 0.0251(6) 0.1409(5) 0.6623(3) 0.24(2) Uiso 1 1 d D . .
H49D H 0.0340 0.1585 0.6683 0.364 Uiso 1 1 calc R U .
H49E H 0.0422 0.1271 0.6650 0.364 Uiso 1 1 calc R U .
H49F H 0.0064 0.1365 0.6748 0.364 Uiso 1 1 calc R U .
C50B C -0.0021(5) 0.1155(3) 0.6205(5) 0.196(15) Uiso 1 1 d D . .
H50D H 0.0132 0.1006 0.6243 0.294 Uiso 1 1 calc R U .
H50E H -0.0084 0.1159 0.5991 0.294 Uiso 1 1 calc R U .
H50F H -0.0217 0.1129 0.6325 0.294 Uiso 1 1 calc R U .
O21B O 0.1088(7) 0.2049(4) 0.6398(7) 0.231(15) Uani 1 1 d . . .
O22B O 0.1403(5) 0.1910(3) 0.6805(4) 0.137(7) Uani 1 1 d . . .
C51B C 0.1154(6) 0.2039(3) 0.6675(5) 0.141(13) Uiso 1 1 d D . .
C52B C 0.1096(3) 0.2331(3) 0.6817(3) 0.37(3) Uiso 1 1 d D . .
C53B C 0.0739(3) 0.2407(5) 0.6776(6) 0.24(2) Uiso 1 1 d D . .
H53D H 0.0680 0.2406 0.6561 0.364 Uiso 1 1 calc R U .
H53E H 0.0704 0.2588 0.6857 0.364 Uiso 1 1 calc R U .
H53F H 0.0602 0.2278 0.6882 0.364 Uiso 1 1 calc R U .
C54B C 0.1309(5) 0.2534(4) 0.6651(5) 0.57(6) Uiso 1 1 d D . .
H54D H 0.1237 0.2542 0.6439 0.853 Uiso 1 1 calc R U .
H54E H 0.1538 0.2477 0.6664 0.853 Uiso 1 1 calc R U .
H54F H 0.1286 0.2712 0.6743 0.853 Uiso 1 1 calc R U .
C55B C 0.1190(7) 0.2330(6) 0.7147(3) 0.29(2) Uiso 1 1 d D . .
H55D H 0.1421 0.2278 0.7172 0.432 Uiso 1 1 calc R U .
H55E H 0.1052 0.2201 0.7254 0.432 Uiso 1 1 calc R U .
H55F H 0.1158 0.2511 0.7231 0.432 Uiso 1 1 calc R U .
O23B O 0.1507(7) 0.1949(4) 0.5980(6) 0.196(12) Uani 1 1 d . . .
O24B O 0.1875(4) 0.1841(3) 0.6353(4) 0.118(6) Uani 1 1 d . . .
C56B C 0.1800(4) 0.1953(4) 0.6106(5) 0.143(13) Uiso 1 1 d D . .
C57B C 0.2075(3) 0.2153(3) 0.5984(3) 0.186(15) Uiso 1 1 d D . .
C58B C 0.2033(7) 0.2181(5) 0.5647(3) 0.24(2) Uiso 1 1 d D . .
H58D H 0.2060 0.2005 0.5552 0.366 Uiso 1 1 calc R U .
H58E H 0.2199 0.2306 0.5571 0.366 Uiso 1 1 calc R U .
H58F H 0.1814 0.2251 0.5598 0.366 Uiso 1 1 calc R U .
C59B C 0.2027(6) 0.2429(3) 0.6131(5) 0.240(19) Uiso 1 1 d D . .
H59D H 0.2056 0.2413 0.6350 0.360 Uiso 1 1 calc R U .
H59E H 0.1806 0.2496 0.6083 0.360 Uiso 1 1 calc R U .
H59F H 0.2189 0.2556 0.6054 0.360 Uiso 1 1 calc R U .
C60B C 0.2412(3) 0.2047(5) 0.6063(6) 0.27(2) Uiso 1 1 d D . .
H60D H 0.2436 0.2028 0.6282 0.406 Uiso 1 1 calc R U .
H60E H 0.2578 0.2173 0.5991 0.406 Uiso 1 1 calc R U .
H60F H 0.2442 0.1871 0.5967 0.406 Uiso 1 1 calc R U .
O25B O 0.1996(4) 0.1698(3) 0.6930(4) 0.103(5) Uani 1 1 d . . .
O26B O 0.2296(3) 0.1319(3) 0.7033(3) 0.088(5) Uani 1 1 d . . .
C61B C 0.2216(4) 0.1571(3) 0.7059(3) 0.082(8) Uiso 1 1 d D . .
C62B C 0.2453(3) 0.1739(2) 0.7280(2) 0.092(8) Uiso 1 1 d D . .
C63B C 0.2600(5) 0.1553(3) 0.7515(3) 0.185(14) Uiso 1 1 d D . .
H63D H 0.2730 0.1413 0.7417 0.277 Uiso 1 1 calc R U .
H63E H 0.2424 0.1467 0.7627 0.277 Uiso 1 1 calc R U .
H63F H 0.2741 0.1656 0.7654 0.277 Uiso 1 1 calc R U .
C64B C 0.2249(4) 0.1956(3) 0.7435(4) 0.160(12) Uiso 1 1 d D . .
H64D H 0.2152 0.2077 0.7283 0.239 Uiso 1 1 calc R U .
H64E H 0.2391 0.2059 0.7574 0.239 Uiso 1 1 calc R U .
H64F H 0.2074 0.1869 0.7548 0.239 Uiso 1 1 calc R U .
C65B C 0.2722(3) 0.1871(3) 0.7104(4) 0.157(12) Uiso 1 1 d D . .
H65D H 0.2624 0.1998 0.6958 0.235 Uiso 1 1 calc R U .
H65E H 0.2845 0.1733 0.6997 0.235 Uiso 1 1 calc R U .
H65F H 0.2870 0.1968 0.7243 0.235 Uiso 1 1 calc R U .
O27B O 0.1454(4) 0.1360(3) 0.6945(4) 0.097(5) Uani 1 1 d . . .
O28B O 0.1753(4) 0.0976(3) 0.6984(4) 0.103(6) Uani 1 1 d . . .
C66B C 0.1514(4) 0.1129(4) 0.7054(3) 0.075(7) Uiso 1 1 d D . .
C67B C 0.1316(3) 0.1060(2) 0.7350(2) 0.104(8) Uiso 1 1 d D . .
C68B C 0.1501(4) 0.1169(4) 0.7622(3) 0.171(13) Uiso 1 1 d D . .
H68D H 0.1523 0.1364 0.7604 0.256 Uiso 1 1 calc R U .
H68E H 0.1719 0.1086 0.7635 0.256 Uiso 1 1 calc R U .
H68F H 0.1381 0.1126 0.7805 0.256 Uiso 1 1 calc R U .
C69B C 0.1290(5) 0.0753(2) 0.7377(5) 0.141(11) Uiso 1 1 d D . .
H69D H 0.1165 0.0682 0.7203 0.212 Uiso 1 1 calc R U .
H69E H 0.1178 0.0706 0.7562 0.212 Uiso 1 1 calc R U .
H69F H 0.1510 0.0674 0.7382 0.212 Uiso 1 1 calc R U .
C70B C 0.0977(3) 0.1181(4) 0.7331(5) 0.164(13) Uiso 1 1 d D . .
H70D H 0.0995 0.1378 0.7318 0.247 Uiso 1 1 calc R U .
H70E H 0.0856 0.1132 0.7511 0.247 Uiso 1 1 calc R U .
H70F H 0.0861 0.1112 0.7152 0.247 Uiso 1 1 calc R U .
O29B O 0.2383(4) 0.0780(3) 0.7022(3) 0.088(5) Uani 1 1 d . . .
O30B O 0.2625(3) 0.0469(2) 0.6725(3) 0.073(4) Uani 1 1 d . . .
C71B C 0.2574(4) 0.0577(4) 0.6968(3) 0.075(8) Uiso 1 1 d D . .
C72B C 0.2781(3) 0.0483(2) 0.7260(3) 0.117(9) Uiso 1 1 d D . .
C73B C 0.2552(4) 0.0448(4) 0.7520(3) 0.179(14) Uiso 1 1 d D . .
H73D H 0.2385 0.0313 0.7466 0.269 Uiso 1 1 calc R U .
H73E H 0.2445 0.0620 0.7563 0.269 Uiso 1 1 calc R U .
H73F H 0.2677 0.0388 0.7698 0.269 Uiso 1 1 calc R U .
C74B C 0.2943(5) 0.0213(3) 0.7191(5) 0.178(14) Uiso 1 1 d D . .
H74D H 0.2774 0.0076 0.7155 0.267 Uiso 1 1 calc R U .
H74E H 0.3084 0.0159 0.7363 0.267 Uiso 1 1 calc R U .
H74F H 0.3077 0.0231 0.7012 0.267 Uiso 1 1 calc R U .
C75B C 0.3040(4) 0.0690(3) 0.7339(5) 0.216(17) Uiso 1 1 d D . .
H75D H 0.3192 0.0706 0.7173 0.324 Uiso 1 1 calc R U .
H75E H 0.3160 0.0633 0.7521 0.324 Uiso 1 1 calc R U .
H75F H 0.2936 0.0864 0.7375 0.324 Uiso 1 1 calc R U .
O31B O 0.2565(4) 0.1102(3) 0.6510(3) 0.078(4) Uani 1 1 d . . .
O32B O 0.2644(3) 0.0769(3) 0.6165(3) 0.084(5) Uani 1 1 d . . .
C76B C 0.2708(6) 0.0996(6) 0.6298(6) 0.073(7) Uiso 1 1 d . . .
C77B C 0.2986(5) 0.1150(4) 0.6170(5) 0.073(7) Uiso 1 1 d . . .
C78B C 0.3059(5) 0.1429(4) 0.6278(5) 0.066(6) Uiso 1 1 d . . .
H78B H 0.2927 0.1511 0.6426 0.079 Uiso 1 1 calc R U .
C79B C 0.3324(5) 0.1570(4) 0.6160(5) 0.068(6) Uiso 1 1 d . . .
C80B C 0.3529(6) 0.1457(5) 0.5942(5) 0.087(7) Uiso 1 1 d . . .
H80B H 0.3714 0.1554 0.5875 0.105 Uiso 1 1 calc R U .
C81B C 0.3454(6) 0.1176(5) 0.5810(6) 0.108(9) Uiso 1 1 d . . .
H81B H 0.3578 0.1101 0.5653 0.129 Uiso 1 1 calc R U .
C82B C 0.3181(6) 0.1033(5) 0.5941(5) 0.090(8) Uiso 1 1 d . . .
H82B H 0.3130 0.0856 0.5873 0.108 Uiso 1 1 calc R U .
C83B C 0.3417(6) 0.1844(5) 0.6274(5) 0.053(6) Uiso 1 1 d . . .
O33B O 0.3689(4) 0.1947(2) 0.6182(3) 0.071(4) Uani 1 1 d . . .
O34B O 0.3231(3) 0.1956(2) 0.6463(3) 0.070(4) Uani 1 1 d . . .
C91B C 0.0900(6) 0.0756(5) 0.6381(6) 0.123(10) Uiso 1 1 d . . .
H91D H 0.0795 0.0586 0.6433 0.184 Uiso 1 1 calc R U .
H91E H 0.0738 0.0877 0.6287 0.184 Uiso 1 1 calc R U .
H91F H 0.0991 0.0841 0.6564 0.184 Uiso 1 1 calc R U .
C92B C 0.1173(8) 0.0703(7) 0.6165(8) 0.163(13) Uiso 1 1 d . . .
H92C H 0.1322 0.0570 0.6260 0.196 Uiso 1 1 calc R U .
H92D H 0.1074 0.0617 0.5984 0.196 Uiso 1 1 calc R U .
C93B C 0.1369(7) 0.0925(5) 0.6066(6) 0.095(8) Uiso 1 1 d . . .
H93C H 0.1218 0.1056 0.5968 0.114 Uiso 1 1 calc R U .
H93D H 0.1460 0.1014 0.6249 0.114 Uiso 1 1 calc R U .
N94B N 0.1634(6) 0.0885(5) 0.5868(6) 0.142(9) Uani 1 1 d . . .
H94C H 0.1543 0.0787 0.5691 0.170 Uiso 1 1 calc R U .
H94D H 0.1789 0.0760 0.5972 0.170 Uiso 1 1 calc R U .
C95B C 0.1833(7) 0.1111(5) 0.5750(6) 0.110(9) Uiso 1 1 d . . .
H95C H 0.1918 0.1216 0.5924 0.132 Uiso 1 1 calc R U .
H95D H 0.1685 0.1231 0.5632 0.132 Uiso 1 1 calc R U .
C96B C 0.2132(9) 0.1039(7) 0.5547(8) 0.179(14) Uiso 1 1 d . . .
H96C H 0.2266 0.0900 0.5651 0.215 Uiso 1 1 calc R U .
H96D H 0.2047 0.0960 0.5356 0.215 Uiso 1 1 calc R U .
C97B C 0.2331(8) 0.1257(7) 0.5480(8) 0.179(14) Uiso 1 1 d . . .
H97D H 0.2516 0.1195 0.5362 0.269 Uiso 1 1 calc R U .
H97E H 0.2414 0.1338 0.5668 0.269 Uiso 1 1 calc R U .
H97F H 0.2204 0.1390 0.5365 0.269 Uiso 1 1 calc R U .
Cr1C Cr 0.17792(10) 0.40524(8) 0.68599(10) 0.0965(15) Uani 0.5 1 d . . P
Ni1C Ni 0.17792(10) 0.40524(8) 0.68599(10) 0.0965(15) Uani 0.5 1 d . . P
Cr2C Cr 0.09797(11) 0.41817(9) 0.66173(10) 0.1024(15) Uani 1 1 d . . .
Cr3C Cr 0.05489(11) 0.40675(10) 0.59556(10) 0.1065(16) Uani 1 1 d . . .
Cr4C Cr 0.07629(13) 0.40080(15) 0.52142(12) 0.161(2) Uani 1 1 d . . .
Cr5C Cr 0.14810(15) 0.39695(19) 0.48383(13) 0.188(3) Uani 1 1 d . . .
Cr6C Cr 0.22967(12) 0.38934(13) 0.50501(13) 0.141(2) Uani 1 1 d . . .
Cr7C Cr 0.27285(11) 0.39885(9) 0.57228(11) 0.1043(15) Uani 1 1 d . . .
Cr8C Cr 0.24984(11) 0.40560(8) 0.64666(10) 0.1019(15) Uani 0.5 1 d . . P
Ni8C Ni 0.24984(11) 0.40560(8) 0.64666(10) 0.1019(15) Uani 0.5 1 d . . P
F1C F 0.1394(3) 0.3987(2) 0.6566(3) 0.096(4) Uani 1 1 d . . .
F2C F 0.0938(3) 0.4191(3) 0.6178(3) 0.099(4) Uani 1 1 d . . .
F3C F 0.0849(3) 0.3937(3) 0.5644(3) 0.113(5) Uani 1 1 d . . .
F4C F 0.1228(3) 0.4090(3) 0.5177(3) 0.134(6) Uani 1 1 d . . .
F5C F 0.1826(4) 0.3850(3) 0.5127(4) 0.152(6) Uani 1 1 d . . .
F6C F 0.2345(3) 0.4049(2) 0.5458(3) 0.106(4) Uani 1 1 d . . .
F7C F 0.2429(3) 0.3919(2) 0.6047(3) 0.096(4) Uani 1 1 d . . .
F8C F 0.2025(3) 0.4138(2) 0.6486(3) 0.090(4) Uani 1 1 d . . .
O1C O 0.1490(4) 0.3976(3) 0.7204(3) 0.099(5) Uani 1 1 d . . .
O2C O 0.1002(4) 0.4183(4) 0.7058(4) 0.127(7) Uani 1 1 d . . .
C1C C 0.1207(5) 0.4087(5) 0.7259(3) 0.128(11) Uiso 1 1 d D . .
C2C C 0.1108(3) 0.4100(2) 0.7605(3) 0.114(9) Uiso 1 1 d D . .
C3C C 0.1397(3) 0.4199(4) 0.7792(4) 0.178(14) Uiso 1 1 d D . .
H3C1 H 0.1454 0.4382 0.7729 0.267 Uiso 1 1 calc R U .
H3C2 H 0.1585 0.4080 0.7763 0.267 Uiso 1 1 calc R U .
H3C3 H 0.1340 0.4201 0.8005 0.267 Uiso 1 1 calc R U .
C4C C 0.1018(5) 0.3814(2) 0.7706(5) 0.225(18) Uiso 1 1 d D . .
H4C1 H 0.0825 0.3752 0.7592 0.338 Uiso 1 1 calc R U .
H4C2 H 0.0970 0.3816 0.7921 0.338 Uiso 1 1 calc R U .
H4C3 H 0.1203 0.3693 0.7671 0.338 Uiso 1 1 calc R U .
C5C C 0.0818(3) 0.4284(3) 0.7642(5) 0.152(12) Uiso 1 1 d D . .
H5C1 H 0.0879 0.4468 0.7584 0.229 Uiso 1 1 calc R U .
H5C2 H 0.0753 0.4283 0.7853 0.229 Uiso 1 1 calc R U .
H5C3 H 0.0635 0.4222 0.7514 0.229 Uiso 1 1 calc R U .
O3C O 0.1678(4) 0.4455(3) 0.6892(4) 0.106(6) Uani 1 1 d . . .
O4C O 0.1207(4) 0.4542(3) 0.6604(3) 0.099(5) Uani 1 1 d . . .
C6C C 0.1469(6) 0.4602(2) 0.6741(5) 0.099(9) Uiso 1 1 d D . .
C7C C 0.1527(3) 0.4917(2) 0.6796(3) 0.134(11) Uiso 1 1 d D . .
C8C C 0.1885(3) 0.4982(4) 0.6754(5) 0.238(19) Uiso 1 1 d D . .
H8C1 H 0.1943 0.4945 0.6546 0.357 Uiso 1 1 calc R U .
H8C2 H 0.2019 0.4870 0.6890 0.357 Uiso 1 1 calc R U .
H8C3 H 0.1924 0.5172 0.6800 0.357 Uiso 1 1 calc R U .
C9C C 0.1435(6) 0.4983(4) 0.7120(3) 0.193(15) Uiso 1 1 d D . .
H9C1 H 0.1200 0.4953 0.7145 0.290 Uiso 1 1 calc R U .
H9C2 H 0.1486 0.5172 0.7163 0.290 Uiso 1 1 calc R U .
H9C3 H 0.1559 0.4867 0.7260 0.290 Uiso 1 1 calc R U .
C10C C 0.1317(4) 0.5080(3) 0.6580(3) 0.156(12) Uiso 1 1 d D . .
H10G H 0.1085 0.5048 0.6620 0.234 Uiso 1 1 calc R U .
H10H H 0.1364 0.5026 0.6373 0.234 Uiso 1 1 calc R U .
H10I H 0.1367 0.5272 0.6606 0.234 Uiso 1 1 calc R U .
O5C O 0.0557(4) 0.4376(3) 0.6652(4) 0.117(6) Uani 1 1 d . . .
O6C O 0.0245(4) 0.4195(5) 0.6250(4) 0.160(9) Uani 1 1 d . . .
C11C C 0.0298(4) 0.4340(4) 0.6467(5) 0.131(12) Uiso 1 1 d D . .
C12C C -0.0026(3) 0.4461(3) 0.6612(3) 0.26(2) Uiso 1 1 d D . .
C13C C -0.0119(6) 0.4290(4) 0.6879(4) 0.38(4) Uiso 1 1 d D . .
H13G H -0.0165 0.4106 0.6811 0.572 Uiso 1 1 calc R U .
H13H H -0.0314 0.4366 0.6971 0.572 Uiso 1 1 calc R U .
H13I H 0.0063 0.4288 0.7027 0.572 Uiso 1 1 calc R U .
C14C C 0.0049(7) 0.4748(3) 0.6720(6) 0.32(3) Uiso 1 1 d D . .
H14G H 0.0103 0.4861 0.6548 0.480 Uiso 1 1 calc R U .
H14H H 0.0235 0.4745 0.6864 0.480 Uiso 1 1 calc R U .
H14I H -0.0143 0.4823 0.6819 0.480 Uiso 1 1 calc R U .
C15C C -0.0303(4) 0.4466(6) 0.6382(4) 0.29(2) Uiso 1 1 d D . .
H15G H -0.0367 0.4282 0.6331 0.434 Uiso 1 1 calc R U .
H15H H -0.0231 0.4559 0.6201 0.434 Uiso 1 1 calc R U .
H15I H -0.0490 0.4562 0.6465 0.434 Uiso 1 1 calc R U .
O7C O 0.0748(4) 0.3819(4) 0.6632(4) 0.117(6) Uani 1 1 d . . .
O8C O 0.0603(5) 0.3715(4) 0.6147(4) 0.139(7) Uani 1 1 d . . .
C16C C 0.0646(6) 0.3655(3) 0.6418(6) 0.118(11) Uiso 1 1 d D . .
C17C C 0.0644(3) 0.3349(3) 0.6532(3) 0.224(18) Uiso 1 1 d D . .
C18C C 0.0314(4) 0.3287(5) 0.6665(6) 0.42(4) Uiso 1 1 d D . .
H18G H 0.0141 0.3318 0.6513 0.628 Uiso 1 1 calc R U .
H18H H 0.0279 0.3404 0.6838 0.628 Uiso 1 1 calc R U .
H18I H 0.0310 0.3098 0.6729 0.628 Uiso 1 1 calc R U .
C19C C 0.0697(7) 0.3165(4) 0.6260(4) 0.26(2) Uiso 1 1 d D . .
H19G H 0.0911 0.3203 0.6175 0.389 Uiso 1 1 calc R U .
H19H H 0.0524 0.3198 0.6108 0.389 Uiso 1 1 calc R U .
H19I H 0.0689 0.2976 0.6325 0.389 Uiso 1 1 calc R U .
C20C C 0.0913(4) 0.3304(5) 0.6764(4) 0.37(3) Uiso 1 1 d D . .
H20G H 0.1126 0.3342 0.6675 0.557 Uiso 1 1 calc R U .
H20H H 0.0908 0.3117 0.6833 0.557 Uiso 1 1 calc R U .
H20I H 0.0880 0.3424 0.6936 0.557 Uiso 1 1 calc R U .
O9C O 0.0161(4) 0.3930(4) 0.5724(4) 0.138(7) Uani 1 1 d . . .
O10C O 0.0312(5) 0.3906(9) 0.5252(6) 0.31(2) Uani 1 1 d . . .
C21C C 0.0113(3) 0.3946(6) 0.5404(6) 0.189(19) Uiso 1 1 d D . .
C22C C -0.0262(3) 0.3962(3) 0.5291(3) 0.51(5) Uiso 1 1 d D . .
C23C C -0.0481(5) 0.3870(6) 0.5540(4) 0.43(4) Uiso 1 1 d D . .
H23G H -0.0419 0.3687 0.5602 0.650 Uiso 1 1 calc R U .
H23H H -0.0709 0.3871 0.5469 0.650 Uiso 1 1 calc R U .
H23I H -0.0455 0.3992 0.5713 0.650 Uiso 1 1 calc R U .
C24C C -0.0342(8) 0.4256(3) 0.5213(7) 0.43(4) Uiso 1 1 d D . .
H24G H -0.0329 0.4365 0.5396 0.650 Uiso 1 1 calc R U .
H24H H -0.0563 0.4267 0.5124 0.650 Uiso 1 1 calc R U .
H24I H -0.0183 0.4323 0.5068 0.650 Uiso 1 1 calc R U .
C25C C -0.0315(7) 0.3788(4) 0.5016(4) 0.26(2) Uiso 1 1 d D . .
H25G H -0.0248 0.3602 0.5063 0.394 Uiso 1 1 calc R U .
H25H H -0.0183 0.3857 0.4851 0.394 Uiso 1 1 calc R U .
H25I H -0.0547 0.3791 0.4956 0.394 Uiso 1 1 calc R U .
O11C O 0.0517(4) 0.4421(4) 0.5756(4) 0.117(6) Uani 1 1 d . . .
O12C O 0.0680(6) 0.4398(6) 0.5288(5) 0.206(11) Uani 1 1 d . . .
C26C C 0.0618(6) 0.4523(3) 0.5514(7) 0.127(13) Uiso 1 1 d D . .
C27C C 0.0527(3) 0.4836(3) 0.5505(3) 0.231(19) Uiso 1 1 d D . .
C28C C 0.0616(7) 0.4962(5) 0.5805(3) 0.29(2) Uiso 1 1 d D . .
H28G H 0.0493 0.4873 0.5964 0.428 Uiso 1 1 calc R U .
H28H H 0.0561 0.5154 0.5800 0.428 Uiso 1 1 calc R U .
H28I H 0.0851 0.4941 0.5846 0.428 Uiso 1 1 calc R U .
C29C C 0.0156(3) 0.4862(5) 0.5447(6) 0.28(2) Uiso 1 1 d D . .
H29G H 0.0039 0.4777 0.5612 0.420 Uiso 1 1 calc R U .
H29H H 0.0096 0.4773 0.5257 0.420 Uiso 1 1 calc R U .
H29I H 0.0097 0.5053 0.5435 0.420 Uiso 1 1 calc R U .
C30C C 0.0708(5) 0.4975(5) 0.5257(4) 0.35(3) Uiso 1 1 d D . .
H30G H 0.0944 0.4973 0.5304 0.521 Uiso 1 1 calc R U .
H30H H 0.0632 0.5162 0.5239 0.521 Uiso 1 1 calc R U .
H30I H 0.0666 0.4881 0.5066 0.521 Uiso 1 1 calc R U .
O13C O 0.0683(6) 0.4057(8) 0.4784(7) 0.285(19) Uani 1 1 d . . .
O14C O 0.1145(7) 0.4077(8) 0.4565(5) 0.283(19) Uani 1 1 d . . .
C31C C 0.0823(6) 0.4099(6) 0.4582(4) 0.26(3) Uiso 1 1 d D . .
C32C C 0.0610(4) 0.4169(3) 0.4285(3) 0.41(4) Uiso 1 1 d D . .
C33C C 0.0546(8) 0.3913(3) 0.4109(5) 0.43(4) Uiso 1 1 d D . .
H33G H 0.0367 0.3813 0.4201 0.638 Uiso 1 1 calc R U .
H33H H 0.0745 0.3802 0.4112 0.638 Uiso 1 1 calc R U .
H33I H 0.0486 0.3958 0.3901 0.638 Uiso 1 1 calc R U .
C34C C 0.0282(4) 0.4288(5) 0.4381(6) 0.39(4) Uiso 1 1 d D . .
H34G H 0.0315 0.4476 0.4442 0.582 Uiso 1 1 calc R U .
H34H H 0.0199 0.4185 0.4551 0.582 Uiso 1 1 calc R U .
H34I H 0.0124 0.4280 0.4212 0.582 Uiso 1 1 calc R U .
C35C C 0.0789(6) 0.4369(4) 0.4094(5) 0.31(3) Uiso 1 1 d D . .
H35G H 0.0949 0.4468 0.4219 0.458 Uiso 1 1 calc R U .
H35H H 0.0631 0.4496 0.4004 0.458 Uiso 1 1 calc R U .
H35I H 0.0903 0.4274 0.3934 0.458 Uiso 1 1 calc R U .
O15C O 0.0844(4) 0.3633(3) 0.5157(3) 0.189(9) Uiso 1 1 d D . .
O16C O 0.1274(4) 0.3595(4) 0.4855(4) 0.179(9) Uiso 1 1 d D . .
C36C C 0.1011(2) 0.3497(2) 0.50084(18) 0.28(2) Uiso 1 1 d D . .
C37C C 0.0923(3) 0.3184(2) 0.4986(2) 0.51(5) Uiso 1 1 d D . .
C38C C 0.1178(4) 0.3024(3) 0.5162(5) 0.59(6) Uiso 1 1 d D . .
H38G H 0.1392 0.3045 0.5070 0.878 Uiso 1 1 calc R U .
H38H H 0.1117 0.2833 0.5161 0.878 Uiso 1 1 calc R U .
H38I H 0.1189 0.3089 0.5370 0.878 Uiso 1 1 calc R U .
C39C C 0.0587(4) 0.3140(4) 0.5124(6) 0.41(4) Uiso 1 1 d D . .
H39G H 0.0597 0.3188 0.5338 0.619 Uiso 1 1 calc R U .
H39H H 0.0524 0.2950 0.5103 0.619 Uiso 1 1 calc R U .
H39I H 0.0424 0.3253 0.5019 0.619 Uiso 1 1 calc R U .
C40C C 0.0914(7) 0.3094(3) 0.4661(3) 0.30(3) Uiso 1 1 d D . .
H40G H 0.1122 0.3140 0.4568 0.451 Uiso 1 1 calc R U .
H40H H 0.0734 0.3186 0.4554 0.451 Uiso 1 1 calc R U .
H40I H 0.0880 0.2899 0.4652 0.451 Uiso 1 1 calc R U .
O17C O 0.1738(7) 0.3861(9) 0.4495(5) 0.30(2) Uani 1 1 d . . .
O18C O 0.2258(6) 0.3696(7) 0.4669(5) 0.226(14) Uani 1 1 d . . .
C41C C 0.2083(8) 0.3777(6) 0.4514(3) 0.23(3) Uiso 1 1 d D . .
C42C C 0.2136(4) 0.3680(3) 0.4176(3) 0.65(8) Uiso 1 1 d D . .
C43C C 0.1809(4) 0.3669(7) 0.4011(6) 0.81(11) Uiso 1 1 d D . .
H43G H 0.1668 0.3535 0.4106 1.212 Uiso 1 1 calc R U .
H43H H 0.1842 0.3619 0.3800 1.212 Uiso 1 1 calc R U .
H43I H 0.1704 0.3847 0.4019 1.212 Uiso 1 1 calc R U .
C44C C 0.2358(6) 0.3885(4) 0.4021(6) 0.40(4) Uiso 1 1 d D . .
H44G H 0.2238 0.4054 0.3991 0.600 Uiso 1 1 calc R U .
H44H H 0.2422 0.3814 0.3825 0.600 Uiso 1 1 calc R U .
H44I H 0.2554 0.3917 0.4147 0.600 Uiso 1 1 calc R U .
C45C C 0.2296(6) 0.3406(3) 0.4174(7) 0.31(3) Uiso 1 1 d D . .
H45G H 0.2152 0.3275 0.4270 0.465 Uiso 1 1 calc R U .
H45H H 0.2506 0.3414 0.4284 0.465 Uiso 1 1 calc R U .
H45I H 0.2333 0.3351 0.3966 0.465 Uiso 1 1 calc R U .
O19C O 0.1675(6) 0.4344(7) 0.4825(6) 0.235(15) Uani 1 1 d . . .
O20C O 0.2224(5) 0.4259(4) 0.4887(4) 0.146(7) Uani 1 1 d . . .
C46C C 0.1982(7) 0.4410(3) 0.4846(6) 0.144(13) Uiso 1 1 d D . .
C47C C 0.2038(3) 0.4719(3) 0.4760(3) 0.228(18) Uiso 1 1 d D . .
C48C C 0.2321(4) 0.4830(5) 0.4946(5) 0.28(2) Uiso 1 1 d D . .
H48G H 0.2519 0.4724 0.4908 0.414 Uiso 1 1 calc R U .
H48H H 0.2270 0.4821 0.5160 0.414 Uiso 1 1 calc R U .
H48I H 0.2360 0.5019 0.4890 0.414 Uiso 1 1 calc R U .
C49C C 0.1726(4) 0.4876(4) 0.4833(7) 0.28(2) Uiso 1 1 d D . .
H49G H 0.1541 0.4805 0.4712 0.419 Uiso 1 1 calc R U .
H49H H 0.1757 0.5067 0.4785 0.419 Uiso 1 1 calc R U .
H49I H 0.1680 0.4857 0.5047 0.419 Uiso 1 1 calc R U .
C50C C 0.2107(7) 0.4745(6) 0.4429(3) 0.46(5) Uiso 1 1 d D . .
H50G H 0.2306 0.4644 0.4383 0.685 Uiso 1 1 calc R U .
H50H H 0.2139 0.4935 0.4379 0.685 Uiso 1 1 calc R U .
H50I H 0.1921 0.4673 0.4311 0.685 Uiso 1 1 calc R U .
O21C O 0.2762(5) 0.3934(5) 0.4950(5) 0.171(9) Uani 1 1 d . . .
O22C O 0.3031(4) 0.4069(4) 0.5404(4) 0.138(7) Uani 1 1 d . . .
C51C C 0.3009(4) 0.4034(5) 0.5121(5) 0.144(13) Uiso 1 1 d D . .
C52C C 0.3317(3) 0.4081(2) 0.4910(3) 0.227(18) Uiso 1 1 d D . .
C53C C 0.3612(4) 0.4157(5) 0.5103(4) 0.194(15) Uiso 1 1 d D . .
H53G H 0.3651 0.4018 0.5256 0.290 Uiso 1 1 calc R U .
H53H H 0.3572 0.4330 0.5202 0.290 Uiso 1 1 calc R U .
H53I H 0.3805 0.4173 0.4977 0.290 Uiso 1 1 calc R U .
C54C C 0.3388(7) 0.3817(3) 0.4745(5) 0.40(4) Uiso 1 1 d D . .
H54G H 0.3193 0.3762 0.4628 0.594 Uiso 1 1 calc R U .
H54H H 0.3445 0.3677 0.4892 0.594 Uiso 1 1 calc R U .
H54I H 0.3571 0.3844 0.4610 0.594 Uiso 1 1 calc R U .
C55C C 0.3242(6) 0.4300(3) 0.4685(4) 0.36(3) Uiso 1 1 d D . .
H55G H 0.3063 0.4242 0.4549 0.537 Uiso 1 1 calc R U .
H55H H 0.3437 0.4337 0.4567 0.537 Uiso 1 1 calc R U .
H55I H 0.3177 0.4464 0.4791 0.537 Uiso 1 1 calc R U .
O23C O 0.2397(5) 0.3521(4) 0.5234(6) 0.154(9) Uani 1 1 d . . .
O24C O 0.2721(4) 0.3605(3) 0.5623(4) 0.111(6) Uani 1 1 d . . .
C56C C 0.2577(6) 0.3451(3) 0.5439(6) 0.141(16) Uiso 1 1 d D . .
C57C C 0.2686(3) 0.3142(2) 0.5426(3) 0.171(13) Uiso 1 1 d D . .
C58C C 0.2404(4) 0.2974(4) 0.5303(5) 0.199(16) Uiso 1 1 d D . .
H58G H 0.2343 0.3038 0.5100 0.298 Uiso 1 1 calc R U .
H58H H 0.2217 0.2992 0.5435 0.298 Uiso 1 1 calc R U .
H58I H 0.2471 0.2785 0.5293 0.298 Uiso 1 1 calc R U .
C59C C 0.2976(4) 0.3119(5) 0.5214(4) 0.219(17) Uiso 1 1 d D . .
H59G H 0.3162 0.3222 0.5296 0.328 Uiso 1 1 calc R U .
H59H H 0.2913 0.3190 0.5015 0.328 Uiso 1 1 calc R U .
H59I H 0.3039 0.2929 0.5194 0.328 Uiso 1 1 calc R U .
C60C C 0.2788(6) 0.3043(5) 0.5735(3) 0.27(2) Uiso 1 1 d D . .
H60G H 0.2974 0.3150 0.5811 0.401 Uiso 1 1 calc R U .
H60H H 0.2850 0.2853 0.5724 0.401 Uiso 1 1 calc R U .
H60I H 0.2604 0.3064 0.5872 0.401 Uiso 1 1 calc R U .
O25C O 0.3119(4) 0.3921(4) 0.5983(4) 0.124(6) Uani 1 1 d . . .
O26C O 0.2962(4) 0.3965(3) 0.6461(4) 0.115(6) Uani 1 1 d . . .
C61C C 0.3165(3) 0.3925(4) 0.6259(4) 0.079(8) Uiso 1 1 d D . .
C62C C 0.3523(2) 0.3847(2) 0.6383(2) 0.090(8) Uiso 1 1 d D . .
C63C C 0.3524(5) 0.3555(2) 0.6480(4) 0.130(10) Uiso 1 1 d D . .
H63G H 0.3370 0.3530 0.6644 0.196 Uiso 1 1 calc R U .
H63H H 0.3745 0.3504 0.6550 0.196 Uiso 1 1 calc R U .
H63I H 0.3458 0.3441 0.6309 0.196 Uiso 1 1 calc R U .
C64C C 0.3606(5) 0.4025(3) 0.6656(3) 0.163(13) Uiso 1 1 d D . .
H64G H 0.3449 0.3990 0.6815 0.244 Uiso 1 1 calc R U .
H64H H 0.3594 0.4215 0.6596 0.244 Uiso 1 1 calc R U .
H64I H 0.3828 0.3984 0.6730 0.244 Uiso 1 1 calc R U .
C65C C 0.3773(3) 0.3890(4) 0.6142(3) 0.139(11) Uiso 1 1 d D . .
H65G H 0.3773 0.4081 0.6084 0.208 Uiso 1 1 calc R U .
H65H H 0.3716 0.3779 0.5967 0.208 Uiso 1 1 calc R U .
H65I H 0.3991 0.3840 0.6220 0.208 Uiso 1 1 calc R U .
O27C O 0.2745(5) 0.4379(3) 0.5817(4) 0.121(6) Uani 1 1 d . . .
O28C O 0.2597(4) 0.4429(3) 0.6302(5) 0.131(7) Uani 1 1 d . . .
C66C C 0.2702(5) 0.4520(3) 0.6049(6) 0.112(12) Uiso 1 1 d D . .
C67C C 0.2864(3) 0.4813(2) 0.6077(3) 0.170(13) Uiso 1 1 d D . .
C68C C 0.3233(3) 0.4784(5) 0.6102(6) 0.239(19) Uiso 1 1 d D . .
H68G H 0.3292 0.4686 0.6286 0.359 Uiso 1 1 calc R U .
H68H H 0.3333 0.4963 0.6108 0.359 Uiso 1 1 calc R U .
H68I H 0.3312 0.4685 0.5927 0.359 Uiso 1 1 calc R U .
C69C C 0.2740(6) 0.4946(4) 0.6364(3) 0.229(18) Uiso 1 1 d D . .
H69G H 0.2801 0.4836 0.6539 0.343 Uiso 1 1 calc R U .
H69H H 0.2500 0.4963 0.6350 0.343 Uiso 1 1 calc R U .
H69I H 0.2838 0.5126 0.6385 0.343 Uiso 1 1 calc R U .
C70C C 0.2770(7) 0.4982(4) 0.5807(3) 0.38(3) Uiso 1 1 d D . .
H70G H 0.2850 0.4896 0.5624 0.565 Uiso 1 1 calc R U .
H70H H 0.2869 0.5161 0.5828 0.565 Uiso 1 1 calc R U .
H70I H 0.2531 0.4999 0.5793 0.565 Uiso 1 1 calc R U .
O29C O 0.2594(4) 0.4216(3) 0.6876(5) 0.126(6) Uani 1 1 d . . .
O30C O 0.2142(4) 0.4118(3) 0.7159(4) 0.106(5) Uani 1 1 d . . .
C71C C 0.2424(5) 0.4191(4) 0.7126(3) 0.120(12) Uiso 1 1 d D . .
C72C C 0.2647(3) 0.4296(2) 0.7403(3) 0.151(12) Uiso 1 1 d D . .
C73C C 0.2819(5) 0.4552(3) 0.7312(5) 0.216(17) Uiso 1 1 d D . .
H73G H 0.2656 0.4694 0.7275 0.324 Uiso 1 1 calc R U .
H73H H 0.2941 0.4520 0.7128 0.324 Uiso 1 1 calc R U .
H73I H 0.2970 0.4608 0.7474 0.324 Uiso 1 1 calc R U .
C74C C 0.2904(4) 0.4080(3) 0.7478(5) 0.28(2) Uiso 1 1 d D . .
H74G H 0.2794 0.3913 0.7538 0.421 Uiso 1 1 calc R U .
H74H H 0.3047 0.4142 0.7644 0.421 Uiso 1 1 calc R U .
H74I H 0.3036 0.4045 0.7301 0.421 Uiso 1 1 calc R U .
C75C C 0.2439(5) 0.4347(5) 0.7673(3) 0.231(19) Uiso 1 1 d D . .
H75G H 0.2287 0.4495 0.7629 0.346 Uiso 1 1 calc R U .
H75H H 0.2581 0.4395 0.7846 0.346 Uiso 1 1 calc R U .
H75I H 0.2316 0.4183 0.7720 0.346 Uiso 1 1 calc R U .
O31C O 0.2416(4) 0.3683(3) 0.6622(4) 0.099(5) Uani 1 1 d . . .
O32C O 0.1909(4) 0.3658(3) 0.6829(4) 0.097(5) Uani 1 1 d . . .
C76C C 0.2197(7) 0.3560(5) 0.6754(6) 0.073(8) Uiso 1 1 d . . .
C77C C 0.2253(6) 0.3257(5) 0.6837(6) 0.089(8) Uiso 1 1 d . . .
C78C C 0.2540(5) 0.3133(4) 0.6745(5) 0.069(6) Uiso 1 1 d . . .
H78C H 0.2693 0.3231 0.6631 0.083 Uiso 1 1 calc R U .
C79C C 0.2602(6) 0.2862(5) 0.6821(5) 0.084(7) Uiso 1 1 d . . .
C80C C 0.2389(6) 0.2722(5) 0.6987(6) 0.105(9) Uiso 1 1 d . . .
H80C H 0.2443 0.2544 0.7048 0.126 Uiso 1 1 calc R U .
C81C C 0.2057(7) 0.2844(6) 0.7082(6) 0.114(9) Uiso 1 1 d . . .
H81C H 0.1894 0.2747 0.7186 0.137 Uiso 1 1 calc R U .
C82C C 0.2029(6) 0.3112(5) 0.6996(5) 0.094(8) Uiso 1 1 d . . .
H82C H 0.1835 0.3204 0.7052 0.113 Uiso 1 1 calc R U .
C83C C 0.2928(6) 0.2733(6) 0.6738(6) 0.072(7) Uiso 1 1 d . . .
O33C O 0.2974(3) 0.2480(3) 0.6826(3) 0.081(4) Uani 1 1 d . . .
O34C O 0.3128(3) 0.2872(3) 0.6591(3) 0.075(4) Uani 1 1 d . . .
C91C C 0.1678(13) 0.4714(11) 0.5682(13) 0.31(3) Uiso 1 1 d . . .
H91G H 0.1648 0.4897 0.5759 0.462 Uiso 1 1 calc R U .
H91H H 0.1510 0.4675 0.5528 0.462 Uiso 1 1 calc R U .
H91I H 0.1896 0.4698 0.5595 0.462 Uiso 1 1 calc R U .
C92C C 0.1650(13) 0.4520(12) 0.5932(13) 0.28(2) Uiso 1 1 d . . .
H92E H 0.1833 0.4543 0.6079 0.333 Uiso 1 1 calc R U .
H92F H 0.1441 0.4546 0.6037 0.333 Uiso 1 1 calc R U .
C93C C 0.1661(8) 0.4249(8) 0.5794(8) 0.141(12) Uiso 1 1 d . . .
H93E H 0.1500 0.4253 0.5625 0.170 Uiso 1 1 calc R U .
H93F H 0.1880 0.4235 0.5703 0.170 Uiso 1 1 calc R U .
N94C N 0.1619(10) 0.4038(7) 0.5920(10) 0.27(2) Uani 1 1 d . . .
H94E H 0.1383 0.4041 0.5967 0.323 Uiso 1 1 calc R U .
H94F H 0.1737 0.4061 0.6115 0.323 Uiso 1 1 calc R U .
C95C C 0.1678(9) 0.3763(9) 0.5843(9) 0.178(14) Uiso 1 1 d . . .
H95E H 0.1557 0.3733 0.5650 0.214 Uiso 1 1 calc R U .
H95F H 0.1914 0.3753 0.5797 0.214 Uiso 1 1 calc R U .
C96C C 0.1619(11) 0.3560(10) 0.6005(10) 0.226(19) Uiso 1 1 d . . .
H96E H 0.1380 0.3567 0.6032 0.271 Uiso 1 1 calc R U .
H96F H 0.1719 0.3606 0.6203 0.271 Uiso 1 1 calc R U .
C97C C 0.1703(9) 0.3214(7) 0.5963(8) 0.198(16) Uiso 1 1 d . . .
H97G H 0.1626 0.3116 0.6140 0.297 Uiso 1 1 calc R U .
H97H H 0.1940 0.3188 0.5945 0.297 Uiso 1 1 calc R U .
H97I H 0.1590 0.3146 0.5782 0.297 Uiso 1 1 calc R U .
Cr1D Cr 0.45186(13) 0.28886(8) 0.42617(10) 0.1096(16) Uani 0.5 1 d . . P
Ni1D Ni 0.45186(13) 0.28886(8) 0.42617(10) 0.1096(16) Uani 0.5 1 d . . P
Cr2D Cr 0.42039(13) 0.31394(9) 0.35885(11) 0.1094(16) Uani 1 1 d . . .
Cr3D Cr 0.37429(13) 0.28739(11) 0.29990(12) 0.131(2) Uani 1 1 d . . .
Cr4D Cr 0.32221(16) 0.23260(13) 0.29391(14) 0.163(3) Uani 1 1 d . . .
Cr5D Cr 0.30860(12) 0.17524(10) 0.33613(12) 0.1278(19) Uani 1 1 d . . .
Cr6D Cr 0.32697(10) 0.15704(9) 0.40952(11) 0.1035(16) Uani 1 1 d . . .
Cr7D Cr 0.39195(10) 0.17284(7) 0.45683(9) 0.0812(13) Uani 1 1 d . . .
Cr8D Cr 0.44220(10) 0.22889(7) 0.46390(9) 0.0852(13) Uani 0.5 1 d . . P
Ni8D Ni 0.44220(10) 0.22889(7) 0.46390(9) 0.0852(13) Uani 0.5 1 d . . P
F1D F 0.4163(3) 0.2915(2) 0.3954(3) 0.103(4) Uani 1 1 d . . .
F2D F 0.4027(3) 0.2836(2) 0.3351(3) 0.110(5) Uani 1 1 d . . .
F3D F 0.3451(3) 0.2597(3) 0.3177(3) 0.128(5) Uani 1 1 d . . .
F4D F 0.3361(3) 0.2054(3) 0.3234(3) 0.135(6) Uani 1 1 d . . .
F5D F 0.3197(3) 0.1848(3) 0.3782(3) 0.104(4) Uani 1 1 d . . .
F6D F 0.3704(3) 0.1726(2) 0.4164(3) 0.078(4) Uani 1 1 d . . .
F7D F 0.4005(3) 0.2119(2) 0.4510(2) 0.071(3) Uani 1 1 d . . .
F8D F 0.4406(3) 0.2490(2) 0.4272(2) 0.080(4) Uani 1 1 d . . .
O1D O 0.4594(6) 0.3288(3) 0.4258(4) 0.173(10) Uani 1 1 d . . .
O2D O 0.4361(5) 0.3448(3) 0.3825(4) 0.143(8) Uani 1 1 d . . .
C1D C 0.4522(5) 0.3471(2) 0.4067(5) 0.121(11) Uiso 1 1 d D . .
C2D C 0.4611(3) 0.3768(2) 0.4180(3) 0.117(9) Uiso 1 1 d D . .
C3D C 0.4978(3) 0.3792(4) 0.4224(5) 0.150(12) Uiso 1 1 d D . .
H3D1 H 0.5053 0.3663 0.4377 0.224 Uiso 1 1 calc R U .
H3D2 H 0.5033 0.3975 0.4290 0.224 Uiso 1 1 calc R U .
H3D3 H 0.5085 0.3754 0.4033 0.224 Uiso 1 1 calc R U .
C4D C 0.4446(4) 0.3815(4) 0.4483(3) 0.185(14) Uiso 1 1 d D . .
H4D1 H 0.4207 0.3807 0.4454 0.277 Uiso 1 1 calc R U .
H4D2 H 0.4509 0.3992 0.4562 0.277 Uiso 1 1 calc R U .
H4D3 H 0.4517 0.3675 0.4625 0.277 Uiso 1 1 calc R U .
C5D C 0.4489(5) 0.3974(3) 0.3955(3) 0.181(14) Uiso 1 1 d D . .
H5D1 H 0.4249 0.3962 0.3935 0.271 Uiso 1 1 calc R U .
H5D2 H 0.4586 0.3938 0.3759 0.271 Uiso 1 1 calc R U .
H5D3 H 0.4551 0.4155 0.4023 0.271 Uiso 1 1 calc R U .
O3D O 0.4846(4) 0.2820(3) 0.3939(4) 0.120(6) Uani 1 1 d . . .
O4D O 0.4640(4) 0.3008(4) 0.3516(4) 0.114(6) Uani 1 1 d . . .
C6D C 0.4845(3) 0.2879(4) 0.3656(5) 0.102(10) Uiso 1 1 d D . .
C7D C 0.5188(3) 0.2805(2) 0.3510(3) 0.185(15) Uiso 1 1 d D . .
C8D C 0.5173(6) 0.2873(5) 0.3179(3) 0.25(2) Uiso 1 1 d D . .
H8D1 H 0.4996 0.2771 0.3080 0.368 Uiso 1 1 calc R U .
H8D2 H 0.5382 0.2827 0.3088 0.368 Uiso 1 1 calc R U .
H8D3 H 0.5132 0.3066 0.3153 0.368 Uiso 1 1 calc R U .
C9D C 0.5246(6) 0.2502(3) 0.3548(6) 0.26(2) Uiso 1 1 d D . .
H9D1 H 0.5071 0.2403 0.3441 0.384 Uiso 1 1 calc R U .
H9D2 H 0.5245 0.2456 0.3762 0.384 Uiso 1 1 calc R U .
H9D3 H 0.5458 0.2454 0.3464 0.384 Uiso 1 1 calc R U .
C10D C 0.5462(4) 0.2959(4) 0.3665(5) 0.32(3) Uiso 1 1 d D . .
H10J H 0.5474 0.2910 0.3878 0.475 Uiso 1 1 calc R U .
H10K H 0.5421 0.3153 0.3646 0.475 Uiso 1 1 calc R U .
H10L H 0.5670 0.2915 0.3570 0.475 Uiso 1 1 calc R U .
O5D O 0.4249(5) 0.3372(4) 0.3234(4) 0.129(7) Uani 1 1 d . . .
O6D O 0.4037(5) 0.3144(4) 0.2824(4) 0.141(7) Uani 1 1 d . . .
C11D C 0.4210(5) 0.3328(3) 0.2982(4) 0.110(10) Uiso 1 1 d D . .
C12D C 0.4378(3) 0.3538(3) 0.2761(3) 0.188(15) Uiso 1 1 d D . .
C13D C 0.4574(5) 0.3387(4) 0.2531(4) 0.39(4) Uiso 1 1 d D . .
H13J H 0.4427 0.3272 0.2410 0.580 Uiso 1 1 calc R U .
H13K H 0.4739 0.3274 0.2635 0.580 Uiso 1 1 calc R U .
H13L H 0.4684 0.3515 0.2399 0.580 Uiso 1 1 calc R U .
C14D C 0.4107(4) 0.3699(4) 0.2598(5) 0.29(2) Uiso 1 1 d D . .
H14J H 0.3984 0.3803 0.2745 0.430 Uiso 1 1 calc R U .
H14K H 0.3958 0.3575 0.2491 0.430 Uiso 1 1 calc R U .
H14L H 0.4205 0.3823 0.2453 0.430 Uiso 1 1 calc R U .
C15D C 0.4599(5) 0.3728(4) 0.2937(5) 0.28(2) Uiso 1 1 d D . .
H15J H 0.4470 0.3822 0.3088 0.414 Uiso 1 1 calc R U .
H15K H 0.4694 0.3859 0.2800 0.414 Uiso 1 1 calc R U .
H15L H 0.4774 0.3625 0.3037 0.414 Uiso 1 1 calc R U .
O7D O 0.3750(5) 0.3276(4) 0.3617(4) 0.140(7) Uani 1 1 d . . .
O8D O 0.3492(5) 0.3159(4) 0.3181(5) 0.150(8) Uani 1 1 d . . .
C16D C 0.3500(4) 0.3273(3) 0.3439(6) 0.128(13) Uiso 1 1 d D . .
C17D C 0.3236(3) 0.3502(3) 0.3504(3) 0.236(19) Uiso 1 1 d D . .
C18D C 0.2920(4) 0.3438(5) 0.3334(5) 0.223(18) Uiso 1 1 d D . .
H18J H 0.2962 0.3432 0.3118 0.335 Uiso 1 1 calc R U .
H18K H 0.2757 0.3577 0.3375 0.335 Uiso 1 1 calc R U .
H18L H 0.2838 0.3262 0.3400 0.335 Uiso 1 1 calc R U .
C19D C 0.3370(6) 0.3772(3) 0.3391(6) 0.36(3) Uiso 1 1 d D . .
H19J H 0.3578 0.3812 0.3496 0.539 Uiso 1 1 calc R U .
H19K H 0.3212 0.3915 0.3432 0.539 Uiso 1 1 calc R U .
H19L H 0.3405 0.3761 0.3174 0.539 Uiso 1 1 calc R U .
C20D C 0.3175(7) 0.3520(6) 0.3837(3) 0.36(3) Uiso 1 1 d D . .
H20J H 0.3379 0.3567 0.3944 0.536 Uiso 1 1 calc R U .
H20K H 0.3095 0.3346 0.3909 0.536 Uiso 1 1 calc R U .
H20L H 0.3010 0.3659 0.3873 0.536 Uiso 1 1 calc R U .
O9D O 0.3447(7) 0.2919(5) 0.2654(6) 0.235(15) Uani 1 1 d . . .
O10D O 0.3058(6) 0.2611(5) 0.2637(5) 0.230(14) Uani 1 1 d . . .
C21D C 0.3193(5) 0.2829(5) 0.2555(3) 0.173(17) Uiso 1 1 d D . .
C22D C 0.3016(3) 0.2949(2) 0.2260(3) 0.178(14) Uiso 1 1 d D . .
C23D C 0.2651(3) 0.2967(5) 0.2310(6) 0.220(17) Uiso 1 1 d D . .
H23J H 0.2565 0.2787 0.2352 0.331 Uiso 1 1 calc R U .
H23K H 0.2542 0.3039 0.2128 0.331 Uiso 1 1 calc R U .
H23L H 0.2611 0.3087 0.2480 0.331 Uiso 1 1 calc R U .
C24D C 0.3151(5) 0.3233(3) 0.2205(5) 0.192(15) Uiso 1 1 d D . .
H24J H 0.3388 0.3223 0.2177 0.288 Uiso 1 1 calc R U .
H24K H 0.3107 0.3347 0.2380 0.288 Uiso 1 1 calc R U .
H24L H 0.3045 0.3310 0.2025 0.288 Uiso 1 1 calc R U .
C25D C 0.3082(7) 0.2773(4) 0.1991(3) 0.33(3) Uiso 1 1 d D . .
H25J H 0.3319 0.2762 0.1961 0.492 Uiso 1 1 calc R U .
H25K H 0.2975 0.2850 0.1812 0.492 Uiso 1 1 calc R U .
H25L H 0.2995 0.2592 0.2027 0.492 Uiso 1 1 calc R U .
O11D O 0.4002(5) 0.2569(4) 0.2800(4) 0.144(7) Uani 1 1 d . . .
O12D O 0.3613(5) 0.2256(5) 0.2708(5) 0.182(11) Uani 1 1 d . . .
C26D C 0.3868(5) 0.2352(4) 0.2691(4) 0.158(15) Uiso 1 1 d D . .
C27D C 0.4122(3) 0.2187(3) 0.2494(3) 0.24(2) Uiso 1 1 d D . .
C28D C 0.4462(3) 0.2303(5) 0.2542(7) 0.34(3) Uiso 1 1 d D . .
H28J H 0.4464 0.2490 0.2472 0.513 Uiso 1 1 calc R U .
H28K H 0.4620 0.2197 0.2428 0.513 Uiso 1 1 calc R U .
H28L H 0.4521 0.2296 0.2757 0.513 Uiso 1 1 calc R U .
C29D C 0.4021(7) 0.2216(6) 0.2161(3) 0.27(2) Uiso 1 1 d D . .
H29J H 0.4053 0.2402 0.2097 0.407 Uiso 1 1 calc R U .
H29K H 0.3789 0.2167 0.2134 0.407 Uiso 1 1 calc R U .
H29L H 0.4156 0.2096 0.2039 0.407 Uiso 1 1 calc R U .
C30D C 0.4120(7) 0.1893(3) 0.2581(6) 0.30(3) Uiso 1 1 d D . .
H30J H 0.4182 0.1876 0.2795 0.450 Uiso 1 1 calc R U .
H30K H 0.4276 0.1794 0.2459 0.450 Uiso 1 1 calc R U .
H30L H 0.3899 0.1819 0.2547 0.450 Uiso 1 1 calc R U .
O13D O 0.2993(6) 0.2057(6) 0.2690(5) 0.200(12) Uani 1 1 d . . .
O14D O 0.2981(5) 0.1655(4) 0.2952(5) 0.166(9) Uani 1 1 d . . .
C31D C 0.2989(6) 0.1792(5) 0.2714(3) 0.153(15) Uiso 1 1 d D . .
C32D C 0.2907(3) 0.1648(3) 0.2399(3) 0.33(3) Uiso 1 1 d D . .
C33D C 0.2684(5) 0.1829(4) 0.2212(5) 0.34(3) Uiso 1 1 d D . .
H33J H 0.2479 0.1857 0.2316 0.505 Uiso 1 1 calc R U .
H33K H 0.2638 0.1744 0.2016 0.505 Uiso 1 1 calc R U .
H33L H 0.2792 0.2003 0.2181 0.505 Uiso 1 1 calc R U .
C34D C 0.3228(4) 0.1606(6) 0.2233(5) 0.34(3) Uiso 1 1 d D . .
H34J H 0.3376 0.1493 0.2356 0.506 Uiso 1 1 calc R U .
H34K H 0.3333 0.1780 0.2198 0.506 Uiso 1 1 calc R U .
H34L H 0.3183 0.1517 0.2040 0.506 Uiso 1 1 calc R U .
C35D C 0.2743(6) 0.1381(3) 0.2450(6) 0.29(2) Uiso 1 1 d D . .
H35J H 0.2884 0.1269 0.2581 0.435 Uiso 1 1 calc R U .
H35K H 0.2707 0.1289 0.2257 0.435 Uiso 1 1 calc R U .
H35L H 0.2532 0.1409 0.2546 0.435 Uiso 1 1 calc R U .
O15D O 0.2838(5) 0.2401(5) 0.3172(6) 0.202(12) Uani 1 1 d . . .
O16D O 0.2698(4) 0.1981(4) 0.3383(4) 0.134(7) Uani 1 1 d . . .
C36D C 0.2659(3) 0.2248(5) 0.3326(5) 0.162(14) Uiso 1 1 d D . .
C37D C 0.2328(3) 0.2349(2) 0.3477(3) 0.181(14) Uiso 1 1 d D . .
C38D C 0.2037(4) 0.2236(4) 0.3302(5) 0.230(19) Uiso 1 1 d D . .
H38J H 0.2045 0.2039 0.3308 0.345 Uiso 1 1 calc R U .
H38K H 0.2044 0.2297 0.3093 0.345 Uiso 1 1 calc R U .
H38L H 0.1834 0.2299 0.3393 0.345 Uiso 1 1 calc R U .
C39D C 0.2323(7) 0.2244(5) 0.3801(3) 0.30(3) Uiso 1 1 d D . .
H39J H 0.2324 0.2047 0.3799 0.447 Uiso 1 1 calc R U .
H39K H 0.2124 0.2308 0.3898 0.447 Uiso 1 1 calc R U .
H39L H 0.2517 0.2310 0.3912 0.447 Uiso 1 1 calc R U .
C40D C 0.2314(6) 0.2653(2) 0.3477(6) 0.198(15) Uiso 1 1 d D . .
H40J H 0.2495 0.2724 0.3602 0.297 Uiso 1 1 calc R U .
H40K H 0.2105 0.2712 0.3560 0.297 Uiso 1 1 calc R U .
H40L H 0.2332 0.2720 0.3271 0.297 Uiso 1 1 calc R U .
O17D O 0.2799(5) 0.1455(4) 0.3480(5) 0.148(8) Uani 1 1 d . . .
O18D O 0.2815(4) 0.1425(3) 0.3996(5) 0.125(7) Uani 1 1 d . . .
C41D C 0.2705(4) 0.1361(4) 0.3759(7) 0.162(17) Uiso 1 1 d D . .
C42D C 0.2379(3) 0.1184(3) 0.3762(3) 0.187(15) Uiso 1 1 d D . .
C43D C 0.2273(7) 0.1119(6) 0.3442(3) 0.31(3) Uiso 1 1 d D . .
H43J H 0.2188 0.1282 0.3344 0.469 Uiso 1 1 calc R U .
H43K H 0.2101 0.0981 0.3443 0.469 Uiso 1 1 calc R U .
H43L H 0.2462 0.1051 0.3332 0.469 Uiso 1 1 calc R U .
C44D C 0.2454(7) 0.0921(3) 0.3931(5) 0.30(3) Uiso 1 1 d D . .
H44J H 0.2548 0.0962 0.4130 0.453 Uiso 1 1 calc R U .
H44K H 0.2612 0.0815 0.3817 0.453 Uiso 1 1 calc R U .
H44L H 0.2252 0.0817 0.3952 0.453 Uiso 1 1 calc R U .
C45D C 0.2110(4) 0.1334(5) 0.3918(5) 0.43(4) Uiso 1 1 d D . .
H45J H 0.2065 0.1503 0.3812 0.648 Uiso 1 1 calc R U .
H45K H 0.2179 0.1372 0.4126 0.648 Uiso 1 1 calc R U .
H45L H 0.1911 0.1223 0.3918 0.648 Uiso 1 1 calc R U .
O19D O 0.3465(4) 0.1516(3) 0.3343(4) 0.114(6) Uani 1 1 d . . .
O20D O 0.3473(4) 0.1320(3) 0.3795(4) 0.089(5) Uani 1 1 d . . .
C46D C 0.3549(4) 0.1332(3) 0.3526(5) 0.116(11) Uiso 1 1 d D . .
C47D C 0.3767(3) 0.1097(3) 0.3387(3) 0.186(15) Uiso 1 1 d D . .
C48D C 0.4080(4) 0.1216(5) 0.3270(6) 0.32(3) Uiso 1 1 d D . .
H48J H 0.4027 0.1353 0.3117 0.477 Uiso 1 1 calc R U .
H48K H 0.4212 0.1073 0.3179 0.477 Uiso 1 1 calc R U .
H48L H 0.4205 0.1299 0.3436 0.477 Uiso 1 1 calc R U .
C49D C 0.3573(5) 0.0968(5) 0.3125(4) 0.36(3) Uiso 1 1 d D . .
H49J H 0.3369 0.0892 0.3200 0.544 Uiso 1 1 calc R U .
H49K H 0.3704 0.0824 0.3036 0.544 Uiso 1 1 calc R U .
H49L H 0.3522 0.1105 0.2973 0.544 Uiso 1 1 calc R U .
C50D C 0.3845(7) 0.0887(4) 0.3623(4) 0.31(3) Uiso 1 1 d D . .
H50J H 0.3641 0.0811 0.3698 0.458 Uiso 1 1 calc R U .
H50K H 0.3970 0.0970 0.3790 0.458 Uiso 1 1 calc R U .
H50L H 0.3977 0.0743 0.3534 0.458 Uiso 1 1 calc R U .
O21D O 0.3328(4) 0.1279(3) 0.4401(4) 0.098(5) Uani 1 1 d . . .
O22D O 0.3824(4) 0.1334(3) 0.4624(4) 0.097(5) Uani 1 1 d . . .
C51D C 0.3565(5) 0.1213(2) 0.4565(3) 0.083(8) Uiso 1 1 d D . .
C52D C 0.3495(2) 0.0947(2) 0.4757(2) 0.091(8) Uiso 1 1 d D . .
C53D C 0.3399(4) 0.0721(2) 0.4546(3) 0.117(9) Uiso 1 1 d D . .
H53J H 0.3206 0.0774 0.4425 0.176 Uiso 1 1 calc R U .
H53K H 0.3347 0.0559 0.4663 0.176 Uiso 1 1 calc R U .
H53L H 0.3581 0.0681 0.4413 0.176 Uiso 1 1 calc R U .
C54D C 0.3210(3) 0.1006(4) 0.4966(3) 0.137(11) Uiso 1 1 d D . .
H54J H 0.3014 0.1053 0.4846 0.205 Uiso 1 1 calc R U .
H54K H 0.3269 0.1156 0.5100 0.205 Uiso 1 1 calc R U .
H54L H 0.3164 0.0845 0.5087 0.205 Uiso 1 1 calc R U .
C55D C 0.3795(3) 0.0869(4) 0.4941(3) 0.116(9) Uiso 1 1 d D . .
H55J H 0.3975 0.0828 0.4807 0.174 Uiso 1 1 calc R U .
H55K H 0.3746 0.0711 0.5063 0.174 Uiso 1 1 calc R U .
H55L H 0.3859 0.1019 0.5074 0.174 Uiso 1 1 calc R U .
O23D O 0.3080(4) 0.1819(3) 0.4393(4) 0.098(5) Uani 1 1 d . . .
O24D O 0.3495(4) 0.1826(3) 0.4760(3) 0.093(5) Uani 1 1 d . . .
C56D C 0.3202(4) 0.1867(4) 0.4656(4) 0.089(9) Uiso 1 1 d D . .
C57D C 0.2968(3) 0.1996(2) 0.4902(3) 0.132(10) Uiso 1 1 d D . .
C58D C 0.2650(3) 0.2082(5) 0.4750(5) 0.227(18) Uiso 1 1 d D . .
H58J H 0.2693 0.2224 0.4603 0.341 Uiso 1 1 calc R U .
H58K H 0.2500 0.2150 0.4901 0.341 Uiso 1 1 calc R U .
H58L H 0.2549 0.1927 0.4647 0.341 Uiso 1 1 calc R U .
C59D C 0.2896(6) 0.1780(3) 0.5138(4) 0.26(2) Uiso 1 1 d D . .
H59J H 0.3101 0.1728 0.5242 0.390 Uiso 1 1 calc R U .
H59K H 0.2799 0.1622 0.5039 0.390 Uiso 1 1 calc R U .
H59L H 0.2743 0.1853 0.5284 0.390 Uiso 1 1 calc R U .
C60D C 0.3133(5) 0.2234(3) 0.5050(4) 0.229(18) Uiso 1 1 d D . .
H60J H 0.3331 0.2174 0.5159 0.344 Uiso 1 1 calc R U .
H60K H 0.2982 0.2317 0.5192 0.344 Uiso 1 1 calc R U .
H60L H 0.3192 0.2366 0.4897 0.344 Uiso 1 1 calc R U .
O25D O 0.4127(4) 0.1719(3) 0.4966(3) 0.095(5) Uani 1 1 d . . .
O26D O 0.4445(4) 0.2076(3) 0.5022(4) 0.114(6) Uani 1 1 d . . .
C61D C 0.4333(4) 0.1860(4) 0.5110(2) 0.076(8) Uiso 1 1 d D . .
C62D C 0.4463(2) 0.17675(19) 0.5436(2) 0.087(7) Uiso 1 1 d D . .
C63D C 0.4378(4) 0.1474(2) 0.5483(4) 0.103(8) Uiso 1 1 d D . .
H63J H 0.4140 0.1451 0.5468 0.154 Uiso 1 1 calc R U .
H63K H 0.4457 0.1417 0.5683 0.154 Uiso 1 1 calc R U .
H63L H 0.4482 0.1365 0.5329 0.154 Uiso 1 1 calc R U .
C64D C 0.4290(4) 0.1938(3) 0.5672(3) 0.105(8) Uiso 1 1 d D . .
H64J H 0.4053 0.1911 0.5654 0.157 Uiso 1 1 calc R U .
H64K H 0.4341 0.2129 0.5641 0.157 Uiso 1 1 calc R U .
H64L H 0.4366 0.1884 0.5874 0.157 Uiso 1 1 calc R U .
C65D C 0.4828(2) 0.1807(4) 0.5466(4) 0.122(10) Uiso 1 1 d D . .
H65J H 0.4938 0.1693 0.5319 0.184 Uiso 1 1 calc R U .
H65K H 0.4903 0.1758 0.5669 0.184 Uiso 1 1 calc R U .
H65L H 0.4882 0.1997 0.5428 0.184 Uiso 1 1 calc R U .
O27D O 0.4338(3) 0.1634(3) 0.4390(4) 0.084(5) Uani 1 1 d . . .
O28D O 0.4684(4) 0.1997(3) 0.4441(4) 0.116(6) Uani 1 1 d . . .
C66D C 0.4606(3) 0.1748(3) 0.4370(4) 0.085(8) Uiso 1 1 d D . .
C67D C 0.4912(3) 0.1560(2) 0.4292(2) 0.096(8) Uiso 1 1 d D . .
C68D C 0.4986(5) 0.1376(3) 0.4556(3) 0.146(11) Uiso 1 1 d D . .
H68J H 0.4793 0.1265 0.4596 0.218 Uiso 1 1 calc R U .
H68K H 0.5041 0.1484 0.4734 0.218 Uiso 1 1 calc R U .
H68L H 0.5172 0.1259 0.4508 0.218 Uiso 1 1 calc R U .
C69D C 0.5209(3) 0.1741(3) 0.4239(5) 0.202(16) Uiso 1 1 d D . .
H69J H 0.5164 0.1859 0.4066 0.303 Uiso 1 1 calc R U .
H69K H 0.5401 0.1629 0.4199 0.303 Uiso 1 1 calc R U .
H69L H 0.5253 0.1851 0.4418 0.303 Uiso 1 1 calc R U .
C70D C 0.4837(5) 0.1396(3) 0.4013(3) 0.129(10) Uiso 1 1 d D . .
H70J H 0.4649 0.1278 0.4050 0.193 Uiso 1 1 calc R U .
H70K H 0.5028 0.1287 0.3964 0.193 Uiso 1 1 calc R U .
H70L H 0.4784 0.1517 0.3845 0.193 Uiso 1 1 calc R U .
O29D O 0.4848(4) 0.2443(3) 0.4769(4) 0.111(6) Uani 1 1 d . . .
O30D O 0.4874(5) 0.2858(3) 0.4575(4) 0.127(7) Uani 1 1 d . . .
C71D C 0.4975(3) 0.2672(4) 0.4742(3) 0.092(9) Uiso 1 1 d D . .
C72D C 0.5254(2) 0.2744(2) 0.4988(2) 0.095(8) Uiso 1 1 d D . .
C73D C 0.5493(4) 0.2941(3) 0.4853(4) 0.142(11) Uiso 1 1 d D . .
H73J H 0.5375 0.3104 0.4791 0.213 Uiso 1 1 calc R U .
H73K H 0.5594 0.2858 0.4678 0.213 Uiso 1 1 calc R U .
H73L H 0.5663 0.2986 0.5004 0.213 Uiso 1 1 calc R U .
C74D C 0.5090(4) 0.2877(3) 0.5258(3) 0.156(12) Uiso 1 1 d D . .
H74J H 0.4977 0.3041 0.5192 0.234 Uiso 1 1 calc R U .
H74K H 0.5258 0.2922 0.5411 0.234 Uiso 1 1 calc R U .
H74L H 0.4932 0.2751 0.5343 0.234 Uiso 1 1 calc R U .
C75D C 0.5431(4) 0.2492(2) 0.5089(4) 0.125(10) Uiso 1 1 d D . .
H75J H 0.5544 0.2413 0.4918 0.187 Uiso 1 1 calc R U .
H75K H 0.5273 0.2363 0.5167 0.187 Uiso 1 1 calc R U .
H75L H 0.5592 0.2538 0.5248 0.187 Uiso 1 1 calc R U .
O31D O 0.4180(4) 0.2563(3) 0.4856(3) 0.101(6) Uani 1 1 d . . .
O32D O 0.4211(5) 0.2955(4) 0.4606(4) 0.136(7) Uani 1 1 d . . .
C76D C 0.4147(7) 0.2805(8) 0.4846(8) 0.107(9) Uiso 1 1 d . . .
C77D C 0.4019(6) 0.2953(6) 0.5103(6) 0.100(8) Uiso 1 1 d . . .
C78D C 0.3950(6) 0.2825(5) 0.5369(6) 0.095(8) Uiso 1 1 d . . .
H78D H 0.3951 0.2634 0.5368 0.115 Uiso 1 1 calc R U .
C79D C 0.3877(6) 0.2956(5) 0.5648(6) 0.098(8) Uiso 1 1 d . . .
C80D C 0.3865(7) 0.3252(7) 0.5660(8) 0.141(11) Uiso 1 1 d . . .
H80D H 0.3780 0.3346 0.5827 0.169 Uiso 1 1 calc R U .
C81D C 0.3985(8) 0.3384(8) 0.5408(9) 0.165(13) Uiso 1 1 d . . .
H81D H 0.4030 0.3571 0.5420 0.198 Uiso 1 1 calc R U .
C82D C 0.4046(9) 0.3239(8) 0.5119(9) 0.188(15) Uiso 1 1 d . . .
H82D H 0.4102 0.3338 0.4945 0.226 Uiso 1 1 calc R U .
C83D C 0.3806(5) 0.2817(6) 0.5955(6) 0.069(7) Uiso 1 1 d . . .
O33D O 0.3804(3) 0.2548(3) 0.5914(3) 0.073(4) Uani 1 1 d . . .
O34D O 0.3751(4) 0.2947(3) 0.6172(3) 0.075(4) Uani 1 1 d . . .
C91D C 0.4442(11) 0.1996(9) 0.3444(10) 0.24(2) Uiso 1 1 d . . .
H91J H 0.4666 0.2058 0.3488 0.363 Uiso 1 1 calc R U .
H91K H 0.4388 0.2025 0.3230 0.363 Uiso 1 1 calc R U .
H91L H 0.4426 0.1804 0.3491 0.363 Uiso 1 1 calc R U .
C92D C 0.4223(16) 0.2141(11) 0.3620(12) 0.26(2) Uiso 1 1 d . . .
H92G H 0.4308 0.2081 0.3819 0.315 Uiso 1 1 calc R U .
H92H H 0.4324 0.2321 0.3594 0.315 Uiso 1 1 calc R U .
C93D C 0.3947(10) 0.2221(7) 0.3705(9) 0.140(12) Uiso 1 1 d . . .
H93G H 0.3848 0.2051 0.3777 0.168 Uiso 1 1 calc R U .
H93H H 0.3833 0.2257 0.3510 0.168 Uiso 1 1 calc R U .
N94D N 0.3808(10) 0.2403(8) 0.3884(8) 0.217(15) Uani 1 1 d . . .
H94G H 0.3916 0.2371 0.4083 0.261 Uiso 1 1 calc R U .
H94H H 0.3896 0.2577 0.3814 0.261 Uiso 1 1 calc R U .
C95D C 0.3505(9) 0.2459(7) 0.3950(8) 0.133(12) Uiso 1 1 d . . .
H95G H 0.3400 0.2286 0.4005 0.160 Uiso 1 1 calc R U .
H95H H 0.3395 0.2520 0.3761 0.160 Uiso 1 1 calc R U .
C96D C 0.3421(14) 0.2645(12) 0.4172(13) 0.29(3) Uiso 1 1 d . . .
H96G H 0.3515 0.2574 0.4363 0.347 Uiso 1 1 calc R U .
H96H H 0.3545 0.2811 0.4127 0.347 Uiso 1 1 calc R U .
C97D C 0.3101(12) 0.2732(9) 0.4239(10) 0.24(2) Uiso 1 1 d . . .
H97J H 0.3111 0.2855 0.4411 0.355 Uiso 1 1 calc R U .
H97K H 0.2966 0.2575 0.4288 0.355 Uiso 1 1 calc R U .
H97L H 0.3005 0.2825 0.4063 0.355 Uiso 1 1 calc R U .
Cr1E Cr 0.63859(9) 0.16140(7) 0.68420(9) 0.0769(12) Uani 0.5 1 d . . P
Ni1E Ni 0.63859(9) 0.16140(7) 0.68420(9) 0.0769(12) Uani 0.5 1 d . . P
Cr2E Cr 0.66384(10) 0.12860(8) 0.61963(9) 0.0859(13) Uani 1 1 d . . .
Cr3E Cr 0.63372(11) 0.07671(7) 0.57647(9) 0.0900(14) Uani 1 1 d . . .
Cr4E Cr 0.57372(10) 0.02909(7) 0.58666(9) 0.0805(13) Uani 1 1 d . . .
Cr5E Cr 0.50700(10) 0.02504(7) 0.63306(9) 0.0823(13) Uani 1 1 d . . .
Cr6E Cr 0.48149(10) 0.05716(8) 0.69721(11) 0.0984(15) Uani 1 1 d . . .
Cr7E Cr 0.50750(11) 0.11220(9) 0.73720(10) 0.1038(15) Uani 1 1 d . . .
Cr8E Cr 0.57428(9) 0.15402(7) 0.73410(8) 0.0759(12) Uani 0.5 1 d . . P
Ni8E Ni 0.57428(9) 0.15402(7) 0.73410(8) 0.0759(12) Uani 0.5 1 d . . P
F1E F 0.6290(2) 0.1398(2) 0.6471(2) 0.063(3) Uani 1 1 d . . .
F2E F 0.6416(3) 0.0937(2) 0.6154(2) 0.070(3) Uani 1 1 d . . .
F3E F 0.5902(3) 0.0661(2) 0.5897(2) 0.076(3) Uani 1 1 d . . .
F4E F 0.5525(3) 0.0338(2) 0.6261(3) 0.083(4) Uani 1 1 d . . .
F5E F 0.5036(3) 0.0570(2) 0.6579(3) 0.074(3) Uani 1 1 d . . .
F6E F 0.5162(3) 0.0793(2) 0.7125(3) 0.079(4) Uani 1 1 d . . .
F7E F 0.5415(3) 0.1308(2) 0.7145(2) 0.068(3) Uani 1 1 d . . .
F8E F 0.6061(3) 0.1381(2) 0.7060(2) 0.073(3) Uani 1 1 d . . .
O1E O 0.6697(4) 0.1857(3) 0.6633(4) 0.094(5) Uani 1 1 d . . .
O2E O 0.6877(5) 0.1632(4) 0.6226(4) 0.144(8) Uani 1 1 d . . .
C1E C 0.6842(4) 0.1846(3) 0.6411(5) 0.086(9) Uiso 1 1 d D . .
C2E C 0.7062(3) 0.2095(2) 0.6309(2) 0.128(10) Uiso 1 1 d D . .
C3E C 0.6960(5) 0.2177(4) 0.5993(3) 0.183(14) Uiso 1 1 d D . .
H3E1 H 0.6733 0.2241 0.5991 0.274 Uiso 1 1 calc R U .
H3E2 H 0.6978 0.2022 0.5858 0.274 Uiso 1 1 calc R U .
H3E3 H 0.7104 0.2322 0.5924 0.274 Uiso 1 1 calc R U .
C4E C 0.7422(3) 0.2005(4) 0.6311(5) 0.132(10) Uiso 1 1 d D . .
H4E1 H 0.7490 0.1954 0.6516 0.199 Uiso 1 1 calc R U .
H4E2 H 0.7559 0.2154 0.6242 0.199 Uiso 1 1 calc R U .
H4E3 H 0.7446 0.1850 0.6177 0.199 Uiso 1 1 calc R U .
C5E C 0.7022(5) 0.2329(3) 0.6521(4) 0.193(15) Uiso 1 1 d D . .
H5E1 H 0.6794 0.2391 0.6513 0.290 Uiso 1 1 calc R U .
H5E2 H 0.7167 0.2476 0.6463 0.290 Uiso 1 1 calc R U .
H5E3 H 0.7079 0.2271 0.6727 0.290 Uiso 1 1 calc R U .
O3E O 0.6744(4) 0.1353(3) 0.6964(3) 0.088(5) Uani 1 1 d . . .
O4E O 0.6892(4) 0.1138(3) 0.6533(4) 0.106(6) Uani 1 1 d . . .
C6E C 0.6904(4) 0.1186(4) 0.6812(4) 0.080(8) Uiso 1 1 d D . .
C7E C 0.7186(3) 0.1041(2) 0.7009(3) 0.138(11) Uiso 1 1 d D . .
C8E C 0.7484(3) 0.1222(4) 0.7028(6) 0.27(2) Uiso 1 1 d D . .
H8E1 H 0.7559 0.1261 0.6825 0.405 Uiso 1 1 calc R U .
H8E2 H 0.7659 0.1131 0.7143 0.405 Uiso 1 1 calc R U .
H8E3 H 0.7426 0.1390 0.7129 0.405 Uiso 1 1 calc R U .
C9E C 0.7278(6) 0.0777(3) 0.6851(5) 0.25(2) Uiso 1 1 d D . .
H9E1 H 0.7361 0.0818 0.6651 0.374 Uiso 1 1 calc R U .
H9E2 H 0.7084 0.0662 0.6831 0.374 Uiso 1 1 calc R U .
H9E3 H 0.7448 0.0684 0.6970 0.374 Uiso 1 1 calc R U .
C10E C 0.7066(5) 0.0980(5) 0.7320(3) 0.218(17) Uiso 1 1 d D . .
H10M H 0.6876 0.0860 0.7305 0.327 Uiso 1 1 calc R U .
H10N H 0.7004 0.1148 0.7419 0.327 Uiso 1 1 calc R U .
H10O H 0.7241 0.0892 0.7438 0.327 Uiso 1 1 calc R U .
O5E O 0.6993(4) 0.1164(4) 0.5926(4) 0.132(7) Uani 1 1 d . . .
O6E O 0.6785(4) 0.0870(3) 0.5620(4) 0.117(6) Uani 1 1 d . . .
C11E C 0.6992(3) 0.1022(4) 0.5716(4) 0.088(9) Uiso 1 1 d D . .
C12E C 0.7322(3) 0.0988(2) 0.5533(3) 0.139(11) Uiso 1 1 d D . .
C13E C 0.7519(4) 0.0756(3) 0.5664(5) 0.25(2) Uiso 1 1 d D . .
H13M H 0.7387 0.0592 0.5657 0.371 Uiso 1 1 calc R U .
H13N H 0.7581 0.0797 0.5874 0.371 Uiso 1 1 calc R U .
H13O H 0.7717 0.0730 0.5547 0.371 Uiso 1 1 calc R U .
C14E C 0.7229(6) 0.0924(5) 0.5204(3) 0.29(2) Uiso 1 1 d D . .
H14M H 0.7109 0.0753 0.5195 0.439 Uiso 1 1 calc R U .
H14N H 0.7429 0.0909 0.5086 0.439 Uiso 1 1 calc R U .
H14O H 0.7091 0.1068 0.5121 0.439 Uiso 1 1 calc R U .
C15E C 0.7521(5) 0.1244(3) 0.5547(6) 0.238(19) Uiso 1 1 d D . .
H15M H 0.7396 0.1390 0.5452 0.356 Uiso 1 1 calc R U .
H15N H 0.7727 0.1218 0.5441 0.356 Uiso 1 1 calc R U .
H15O H 0.7569 0.1290 0.5758 0.356 Uiso 1 1 calc R U .
O7E O 0.6383(5) 0.1440(3) 0.5835(3) 0.107(6) Uani 1 1 d . . .
O8E O 0.6124(4) 0.1097(3) 0.5582(3) 0.107(6) Uani 1 1 d . . .
C16E C 0.6199(5) 0.1338(3) 0.5644(3) 0.084(8) Uiso 1 1 d D . .
C17E C 0.6085(3) 0.1549(2) 0.5390(2) 0.109(9) Uiso 1 1 d D . .
C18E C 0.5783(3) 0.1442(4) 0.5227(4) 0.208(16) Uiso 1 1 d D . .
H18M H 0.5835 0.1269 0.5132 0.312 Uiso 1 1 calc R U .
H18N H 0.5711 0.1571 0.5073 0.312 Uiso 1 1 calc R U .
H18O H 0.5607 0.1415 0.5371 0.312 Uiso 1 1 calc R U .
C19E C 0.6362(4) 0.1580(5) 0.5166(4) 0.228(18) Uiso 1 1 d D . .
H19M H 0.6554 0.1660 0.5268 0.342 Uiso 1 1 calc R U .
H19N H 0.6290 0.1697 0.5000 0.342 Uiso 1 1 calc R U .
H19O H 0.6420 0.1402 0.5087 0.342 Uiso 1 1 calc R U .
C20E C 0.6011(5) 0.1818(2) 0.5530(4) 0.170(13) Uiso 1 1 d D . .
H20M H 0.6208 0.1886 0.5635 0.255 Uiso 1 1 calc R U .
H20N H 0.5834 0.1798 0.5674 0.255 Uiso 1 1 calc R U .
H20O H 0.5944 0.1946 0.5373 0.255 Uiso 1 1 calc R U .
O9E O 0.6259(5) 0.0591(3) 0.5365(4) 0.128(7) Uani 1 1 d . . .
O10E O 0.5934(4) 0.0228(3) 0.5471(4) 0.114(6) Uani 1 1 d . . .
C21E C 0.6120(5) 0.0359(4) 0.5303(3) 0.115(11) Uiso 1 1 d D . .
C22E C 0.6157(3) 0.0265(2) 0.4962(3) 0.119(9) Uiso 1 1 d D . .
C23E C 0.5855(3) 0.0349(4) 0.4782(4) 0.186(14) Uiso 1 1 d D . .
H23M H 0.5837 0.0546 0.4783 0.279 Uiso 1 1 calc R U .
H23N H 0.5660 0.0270 0.4871 0.279 Uiso 1 1 calc R U .
H23O H 0.5873 0.0286 0.4574 0.279 Uiso 1 1 calc R U .
C24E C 0.6184(6) -0.0043(2) 0.4957(5) 0.178(14) Uiso 1 1 d D . .
H24M H 0.5988 -0.0122 0.5044 0.268 Uiso 1 1 calc R U .
H24N H 0.6378 -0.0099 0.5075 0.268 Uiso 1 1 calc R U .
H24O H 0.6204 -0.0105 0.4749 0.268 Uiso 1 1 calc R U .
C25E C 0.6459(3) 0.0388(4) 0.4829(4) 0.210(17) Uiso 1 1 d D . .
H25M H 0.6437 0.0584 0.4825 0.314 Uiso 1 1 calc R U .
H25N H 0.6485 0.0321 0.4623 0.314 Uiso 1 1 calc R U .
H25O H 0.6652 0.0338 0.4952 0.314 Uiso 1 1 calc R U .
O11E O 0.6532(4) 0.0434(3) 0.5910(4) 0.104(5) Uani 1 1 d . . .
O12E O 0.6139(4) 0.0155(2) 0.6077(3) 0.079(4) Uani 1 1 d . . .
C26E C 0.6423(3) 0.0226(3) 0.6063(4) 0.075(8) Uiso 1 1 d D . .
C27E C 0.6714(3) 0.0039(2) 0.6193(2) 0.102(8) Uiso 1 1 d D . .
C28E C 0.6954(4) 0.0211(3) 0.6372(4) 0.140(11) Uiso 1 1 d D . .
H28M H 0.7048 0.0347 0.6240 0.210 Uiso 1 1 calc R U .
H28N H 0.7129 0.0097 0.6456 0.210 Uiso 1 1 calc R U .
H28O H 0.6840 0.0300 0.6536 0.210 Uiso 1 1 calc R U .
C29E C 0.6890(4) -0.0087(4) 0.5926(3) 0.190(15) Uiso 1 1 d D . .
H29M H 0.6979 0.0056 0.5800 0.285 Uiso 1 1 calc R U .
H29N H 0.6734 -0.0195 0.5806 0.285 Uiso 1 1 calc R U .
H29O H 0.7068 -0.0202 0.6001 0.285 Uiso 1 1 calc R U .
C30E C 0.6578(4) -0.0180(3) 0.6389(4) 0.155(12) Uiso 1 1 d D . .
H30M H 0.6470 -0.0098 0.6562 0.233 Uiso 1 1 calc R U .
H30N H 0.6757 -0.0296 0.6461 0.233 Uiso 1 1 calc R U .
H30O H 0.6419 -0.0287 0.6272 0.233 Uiso 1 1 calc R U .
O13E O 0.5580(4) -0.0090(3) 0.5838(3) 0.097(5) Uani 1 1 d . . .
O14E O 0.5099(4) -0.0087(3) 0.6080(4) 0.106(6) Uani 1 1 d . . .
C31E C 0.5323(5) -0.0185(2) 0.5922(4) 0.086(9) Uiso 1 1 d D . .
C32E C 0.5228(3) -0.0489(2) 0.5836(2) 0.122(10) Uiso 1 1 d D . .
C33E C 0.4924(3) -0.0488(4) 0.5635(4) 0.202(16) Uiso 1 1 d D . .
H33M H 0.4740 -0.0412 0.5745 0.303 Uiso 1 1 calc R U .
H33N H 0.4871 -0.0673 0.5575 0.303 Uiso 1 1 calc R U .
H33O H 0.4963 -0.0379 0.5456 0.303 Uiso 1 1 calc R U .
C34E C 0.5513(3) -0.0612(4) 0.5663(4) 0.133(10) Uiso 1 1 d D . .
H34M H 0.5544 -0.0512 0.5477 0.200 Uiso 1 1 calc R U .
H34N H 0.5462 -0.0801 0.5615 0.200 Uiso 1 1 calc R U .
H34O H 0.5713 -0.0604 0.5788 0.200 Uiso 1 1 calc R U .
C35E C 0.5169(5) -0.0651(3) 0.6116(3) 0.231(19) Uiso 1 1 d D . .
H35M H 0.4986 -0.0572 0.6225 0.346 Uiso 1 1 calc R U .
H35N H 0.5367 -0.0649 0.6245 0.346 Uiso 1 1 calc R U .
H35O H 0.5115 -0.0837 0.6061 0.346 Uiso 1 1 calc R U .
O15E O 0.5332(4) 0.0424(3) 0.5646(3) 0.095(5) Uani 1 1 d . . .
O16E O 0.4924(4) 0.0469(3) 0.5980(4) 0.097(5) Uani 1 1 d . . .
C36E C 0.5039(4) 0.0508(4) 0.5734(3) 0.079(8) Uiso 1 1 d D . .
C37E C 0.4815(3) 0.0609(2) 0.5456(2) 0.124(10) Uiso 1 1 d D . .
C38E C 0.5007(4) 0.0808(3) 0.5272(4) 0.138(11) Uiso 1 1 d D . .
H38M H 0.5203 0.0720 0.5196 0.206 Uiso 1 1 calc R U .
H38N H 0.5071 0.0962 0.5399 0.206 Uiso 1 1 calc R U .
H38O H 0.4869 0.0872 0.5103 0.206 Uiso 1 1 calc R U .
C39E C 0.4727(5) 0.0365(3) 0.5260(4) 0.216(17) Uiso 1 1 d D . .
H39M H 0.4927 0.0286 0.5180 0.324 Uiso 1 1 calc R U .
H39N H 0.4582 0.0422 0.5093 0.324 Uiso 1 1 calc R U .
H39O H 0.4614 0.0230 0.5382 0.324 Uiso 1 1 calc R U .
C40E C 0.4506(3) 0.0739(4) 0.5568(4) 0.170(13) Uiso 1 1 d D . .
H40M H 0.4384 0.0608 0.5687 0.255 Uiso 1 1 calc R U .
H40N H 0.4371 0.0798 0.5395 0.255 Uiso 1 1 calc R U .
H40O H 0.4564 0.0895 0.5693 0.255 Uiso 1 1 calc R U .
O17E O 0.4596(4) 0.0152(3) 0.6379(4) 0.114(6) Uani 1 1 d . . .
O18E O 0.4456(4) 0.0335(4) 0.6837(5) 0.152(8) Uani 1 1 d . . .
C41E C 0.4406(3) 0.0205(4) 0.6576(6) 0.100(10) Uiso 1 1 d D . .
C42E C 0.4045(3) 0.0078(2) 0.6559(3) 0.188(15) Uiso 1 1 d D . .
C43E C 0.3812(4) 0.0279(3) 0.6417(5) 0.192(15) Uiso 1 1 d D . .
H43M H 0.3886 0.0325 0.6215 0.288 Uiso 1 1 calc R U .
H43N H 0.3807 0.0443 0.6541 0.288 Uiso 1 1 calc R U .
H43O H 0.3592 0.0201 0.6403 0.288 Uiso 1 1 calc R U .
C44E C 0.4055(6) -0.0176(3) 0.6363(5) 0.33(3) Uiso 1 1 d D . .
H44M H 0.4122 -0.0127 0.6160 0.494 Uiso 1 1 calc R U .
H44N H 0.3836 -0.0258 0.6353 0.494 Uiso 1 1 calc R U .
H44O H 0.4212 -0.0304 0.6450 0.494 Uiso 1 1 calc R U .
C45E C 0.3935(6) 0.0005(5) 0.6870(3) 0.30(3) Uiso 1 1 d D . .
H45M H 0.3924 0.0168 0.6994 0.451 Uiso 1 1 calc R U .
H45N H 0.4091 -0.0122 0.6963 0.451 Uiso 1 1 calc R U .
H45O H 0.3717 -0.0078 0.6857 0.451 Uiso 1 1 calc R U .
O19E O 0.5204(4) 0.0029(2) 0.6687(3) 0.089(5) Uani 1 1 d . . .
O20E O 0.5078(5) 0.0255(3) 0.7113(4) 0.121(6) Uani 1 1 d . . .
C46E C 0.5204(4) 0.0065(3) 0.6961(4) 0.089(9) Uiso 1 1 d D . .
C47E C 0.5341(2) -0.0177(2) 0.7166(2) 0.109(9) Uiso 1 1 d D . .
C48E C 0.5610(3) -0.0321(3) 0.7002(4) 0.157(12) Uiso 1 1 d D . .
H48M H 0.5521 -0.0398 0.6815 0.235 Uiso 1 1 calc R U .
H48N H 0.5699 -0.0466 0.7130 0.235 Uiso 1 1 calc R U .
H48O H 0.5785 -0.0193 0.6957 0.235 Uiso 1 1 calc R U .
C49E C 0.5483(4) -0.0058(3) 0.7460(3) 0.126(10) Uiso 1 1 d D . .
H49M H 0.5308 0.0032 0.7569 0.189 Uiso 1 1 calc R U .
H49N H 0.5654 0.0073 0.7413 0.189 Uiso 1 1 calc R U .
H49O H 0.5577 -0.0203 0.7584 0.189 Uiso 1 1 calc R U .
C50E C 0.5068(3) -0.0371(3) 0.7236(4) 0.154(12) Uiso 1 1 d D . .
H50M H 0.4980 -0.0448 0.7048 0.230 Uiso 1 1 calc R U .
H50N H 0.4894 -0.0275 0.7339 0.230 Uiso 1 1 calc R U .
H50O H 0.5154 -0.0515 0.7365 0.230 Uiso 1 1 calc R U .
O21E O 0.4600(5) 0.0567(3) 0.7376(5) 0.166(9) Uani 1 1 d . . .
O22E O 0.4748(6) 0.0931(6) 0.7609(4) 0.212(13) Uani 1 1 d . . .
C51E C 0.4603(4) 0.0729(5) 0.7578(4) 0.114(11) Uiso 1 1 d D . .
C52E C 0.4380(3) 0.0670(3) 0.7863(3) 0.229(18) Uiso 1 1 d D . .
C53E C 0.4477(6) 0.0402(3) 0.7998(5) 0.31(3) Uiso 1 1 d D . .
H53M H 0.4703 0.0412 0.8078 0.459 Uiso 1 1 calc R U .
H53N H 0.4461 0.0262 0.7844 0.459 Uiso 1 1 calc R U .
H53O H 0.4329 0.0358 0.8162 0.459 Uiso 1 1 calc R U .
C54E C 0.4021(3) 0.0658(5) 0.7754(5) 0.185(14) Uiso 1 1 d D . .
H54M H 0.3962 0.0827 0.7653 0.278 Uiso 1 1 calc R U .
H54N H 0.3880 0.0630 0.7926 0.278 Uiso 1 1 calc R U .
H54O H 0.3993 0.0508 0.7612 0.278 Uiso 1 1 calc R U .
C55E C 0.4422(7) 0.0891(3) 0.8093(4) 0.37(3) Uiso 1 1 d D . .
H55M H 0.4650 0.0895 0.8167 0.555 Uiso 1 1 calc R U .
H55N H 0.4276 0.0857 0.8262 0.555 Uiso 1 1 calc R U .
H55O H 0.4366 0.1065 0.8001 0.555 Uiso 1 1 calc R U .
O23E O 0.4552(4) 0.0884(4) 0.6832(4) 0.135(7) Uani 1 1 d . . .
O24E O 0.4733(4) 0.1243(3) 0.7066(4) 0.115(6) Uani 1 1 d . . .
C56E C 0.4543(3) 0.1115(3) 0.6899(4) 0.078(8) Uiso 1 1 d D . .
C57E C 0.4268(3) 0.1306(2) 0.6750(2) 0.140(11) Uiso 1 1 d D . .
C58E C 0.4312(6) 0.1314(5) 0.6414(3) 0.31(3) Uiso 1 1 d D . .
H58M H 0.4296 0.1131 0.6332 0.467 Uiso 1 1 calc R U .
H58N H 0.4527 0.1390 0.6370 0.467 Uiso 1 1 calc R U .
H58O H 0.4140 0.1427 0.6321 0.467 Uiso 1 1 calc R U .
C59E C 0.3931(3) 0.1188(4) 0.6818(5) 0.124(10) Uiso 1 1 d D . .
H59M H 0.3898 0.1190 0.7036 0.186 Uiso 1 1 calc R U .
H59N H 0.3919 0.1002 0.6744 0.186 Uiso 1 1 calc R U .
H59O H 0.3760 0.1296 0.6717 0.186 Uiso 1 1 calc R U .
C60E C 0.4295(5) 0.1586(2) 0.6879(5) 0.178(14) Uiso 1 1 d D . .
H60M H 0.4253 0.1581 0.7096 0.267 Uiso 1 1 calc R U .
H60N H 0.4133 0.1704 0.6779 0.267 Uiso 1 1 calc R U .
H60O H 0.4516 0.1657 0.6847 0.267 Uiso 1 1 calc R U .
O25E O 0.4979(5) 0.1444(6) 0.7611(6) 0.239(15) Uani 1 1 d . . .
O26E O 0.5426(3) 0.1697(3) 0.7630(3) 0.075(4) Uani 1 1 d . . .
C61E C 0.5149(4) 0.1648(3) 0.7696(3) 0.096(9) Uiso 1 1 d D . .
C62E C 0.4961(3) 0.1842(2) 0.7922(2) 0.112(9) Uiso 1 1 d D . .
C63E C 0.5209(4) 0.2013(3) 0.8093(4) 0.175(14) Uiso 1 1 d D . .
H63M H 0.5361 0.1896 0.8206 0.263 Uiso 1 1 calc R U .
H63N H 0.5095 0.2132 0.8232 0.263 Uiso 1 1 calc R U .
H63O H 0.5332 0.2122 0.7950 0.263 Uiso 1 1 calc R U .
C64E C 0.4776(4) 0.1667(3) 0.8145(3) 0.174(13) Uiso 1 1 d D . .
H64M H 0.4932 0.1556 0.8261 0.261 Uiso 1 1 calc R U .
H64N H 0.4622 0.1550 0.8035 0.261 Uiso 1 1 calc R U .
H64O H 0.4655 0.1782 0.8282 0.261 Uiso 1 1 calc R U .
C65E C 0.4723(4) 0.2020(3) 0.7750(4) 0.153(12) Uiso 1 1 d D . .
H65M H 0.4560 0.1907 0.7644 0.230 Uiso 1 1 calc R U .
H65N H 0.4841 0.2128 0.7604 0.230 Uiso 1 1 calc R U .
H65O H 0.4611 0.2139 0.7891 0.230 Uiso 1 1 calc R U .
O27E O 0.5399(5) 0.0997(4) 0.7676(4) 0.137(7) Uani 1 1 d . . .
O28E O 0.5871(4) 0.1249(3) 0.7641(3) 0.087(5) Uani 1 1 d . . .
C66E C 0.5703(5) 0.1072(4) 0.7747(3) 0.099(9) Uiso 1 1 d D . .
C67E C 0.5873(3) 0.0912(2) 0.8022(3) 0.162(13) Uiso 1 1 d D . .
C68E C 0.5882(7) 0.1090(4) 0.8297(3) 0.29(2) Uiso 1 1 d D . .
H68M H 0.5658 0.1137 0.8353 0.430 Uiso 1 1 calc R U .
H68N H 0.6004 0.1256 0.8253 0.430 Uiso 1 1 calc R U .
H68O H 0.5992 0.0995 0.8465 0.430 Uiso 1 1 calc R U .
C69E C 0.6224(3) 0.0841(5) 0.7936(5) 0.25(2) Uiso 1 1 d D . .
H69M H 0.6344 0.1006 0.7890 0.376 Uiso 1 1 calc R U .
H69N H 0.6219 0.0723 0.7759 0.376 Uiso 1 1 calc R U .
H69O H 0.6334 0.0748 0.8105 0.376 Uiso 1 1 calc R U .
C70E C 0.5685(5) 0.0657(3) 0.8086(6) 0.39(4) Uiso 1 1 d D . .
H70M H 0.5464 0.0704 0.8150 0.580 Uiso 1 1 calc R U .
H70N H 0.5799 0.0556 0.8246 0.580 Uiso 1 1 calc R U .
H70O H 0.5670 0.0547 0.7903 0.580 Uiso 1 1 calc R U .
O29E O 0.6084(3) 0.1764(3) 0.7555(3) 0.081(4) Uani 1 1 d . . .
O30E O 0.6493(3) 0.1818(3) 0.7227(4) 0.086(5) Uani 1 1 d . . .
C71E C 0.6360(4) 0.1831(3) 0.7482(3) 0.075(8) Uiso 1 1 d D . .
C72E C 0.6610(3) 0.1937(2) 0.7739(2) 0.124(10) Uiso 1 1 d D . .
C73E C 0.6873(4) 0.1728(3) 0.7795(5) 0.175(14) Uiso 1 1 d D . .
H73M H 0.6991 0.1696 0.7608 0.262 Uiso 1 1 calc R U .
H73N H 0.6772 0.1559 0.7860 0.262 Uiso 1 1 calc R U .
H73O H 0.7026 0.1792 0.7951 0.262 Uiso 1 1 calc R U .
C74E C 0.6769(4) 0.2197(3) 0.7628(4) 0.171(13) Uiso 1 1 d D . .
H74M H 0.6887 0.2161 0.7443 0.257 Uiso 1 1 calc R U .
H74N H 0.6922 0.2266 0.7782 0.257 Uiso 1 1 calc R U .
H74O H 0.6598 0.2333 0.7587 0.257 Uiso 1 1 calc R U .
C75E C 0.6430(4) 0.1992(4) 0.8025(3) 0.159(12) Uiso 1 1 d D . .
H75M H 0.6267 0.2134 0.7989 0.238 Uiso 1 1 calc R U .
H75N H 0.6586 0.2050 0.8182 0.238 Uiso 1 1 calc R U .
H75O H 0.6319 0.1828 0.8090 0.238 Uiso 1 1 calc R U .
O31E O 0.5610(3) 0.1818(2) 0.7041(3) 0.070(4) Uani 1 1 d . . .
O32E O 0.6007(4) 0.1854(3) 0.6696(3) 0.077(4) Uani 1 1 d . . .
C76E C 0.5727(6) 0.1898(4) 0.6783(6) 0.055(7) Uiso 1 1 d . . .
C77E C 0.5485(5) 0.2031(4) 0.6567(5) 0.061(6) Uiso 1 1 d . . .
C78E C 0.5145(5) 0.2078(4) 0.6647(5) 0.060(6) Uiso 1 1 d . . .
H78E H 0.5070 0.2027 0.6839 0.072 Uiso 1 1 calc R U .
C79E C 0.4932(5) 0.2198(4) 0.6437(5) 0.057(6) Uiso 1 1 d . . .
C80E C 0.5036(5) 0.2249(4) 0.6138(5) 0.065(6) Uiso 1 1 d . . .
H80E H 0.4887 0.2319 0.5991 0.078 Uiso 1 1 calc R U .
C81E C 0.5359(5) 0.2195(4) 0.6064(5) 0.075(7) Uiso 1 1 d . . .
H81E H 0.5427 0.2227 0.5865 0.090 Uiso 1 1 calc R U .
C82E C 0.5586(5) 0.2095(4) 0.6277(5) 0.072(7) Uiso 1 1 d . . .
H82E H 0.5808 0.2070 0.6225 0.087 Uiso 1 1 calc R U .
C83E C 0.4589(6) 0.2259(5) 0.6497(7) 0.069(7) Uiso 1 1 d . . .
O33E O 0.4511(3) 0.2279(2) 0.6784(4) 0.063(4) Uani 1 1 d . . .
O34E O 0.4374(3) 0.2280(3) 0.6291(3) 0.070(4) Uani 1 1 d . . .
C91E C 0.6236(8) 0.0416(6) 0.7077(7) 0.160(12) Uiso 1 1 d . . .
H91M H 0.6458 0.0410 0.7165 0.241 Uiso 1 1 calc R U .
H91N H 0.6202 0.0260 0.6945 0.241 Uiso 1 1 calc R U .
H91O H 0.6076 0.0412 0.7238 0.241 Uiso 1 1 calc R U .
C92E C 0.6191(13) 0.0682(10) 0.6890(11) 0.26(2) Uiso 1 1 d . . .
H92I H 0.6245 0.0834 0.7026 0.312 Uiso 1 1 calc R U .
H92J H 0.6359 0.0681 0.6732 0.312 Uiso 1 1 calc R U .
C93E C 0.5907(7) 0.0741(6) 0.6754(7) 0.113(9) Uiso 1 1 d . . .
H93I H 0.5739 0.0675 0.6893 0.135 Uiso 1 1 calc R U .
H93J H 0.5895 0.0620 0.6577 0.135 Uiso 1 1 calc R U .
N94E N 0.5790(7) 0.0984(5) 0.6652(8) 0.188(13) Uani 1 1 d . . .
H94I H 0.5713 0.1073 0.6837 0.225 Uiso 1 1 calc R U .
H94J H 0.5991 0.1082 0.6597 0.225 Uiso 1 1 calc R U .
C95E C 0.5573(7) 0.1062(6) 0.6444(7) 0.115(10) Uiso 1 1 d . . .
H95I H 0.5375 0.0956 0.6490 0.138 Uiso 1 1 calc R U .
H95J H 0.5656 0.0984 0.6255 0.138 Uiso 1 1 calc R U .
C96E C 0.5444(11) 0.1318(9) 0.6351(10) 0.220(18) Uiso 1 1 d . . .
H96I H 0.5335 0.1392 0.6530 0.264 Uiso 1 1 calc R U .
H96J H 0.5638 0.1433 0.6319 0.264 Uiso 1 1 calc R U .
C97E C 0.5224(9) 0.1371(7) 0.6100(8) 0.179(14) Uiso 1 1 d . . .
H97M H 0.5196 0.1566 0.6076 0.269 Uiso 1 1 calc R U .
H97N H 0.5010 0.1288 0.6137 0.269 Uiso 1 1 calc R U .
H97O H 0.5315 0.1295 0.5916 0.269 Uiso 1 1 calc R U .
Cr1F Cr 0.53286(10) 0.40299(7) 0.79337(9) 0.0855(13) Uani 0.5 1 d . . P
Ni1F Ni 0.53286(10) 0.40299(7) 0.79337(9) 0.0855(13) Uani 0.5 1 d . . P
Cr2F Cr 0.50508(11) 0.46606(8) 0.77355(8) 0.0845(13) Uani 1 1 d . . .
Cr3F Cr 0.51000(10) 0.50685(7) 0.71122(9) 0.0799(13) Uani 1 1 d . . .
Cr4F Cr 0.51966(10) 0.49412(7) 0.63591(8) 0.0795(13) Uani 1 1 d . . .
Cr5F Cr 0.55205(10) 0.44032(7) 0.59739(9) 0.0820(13) Uani 1 1 d . . .
Cr6F Cr 0.56191(10) 0.37276(7) 0.61388(9) 0.0869(13) Uani 1 1 d . . .
Cr7F Cr 0.57669(12) 0.33679(8) 0.67926(10) 0.0978(15) Uani 1 1 d . . .
Cr8F Cr 0.55838(11) 0.34711(8) 0.75377(9) 0.0928(14) Uani 0.5 1 d . . P
Ni8F Ni 0.55838(11) 0.34711(8) 0.75377(9) 0.0928(14) Uani 0.5 1 d . . P
F1F F 0.5133(3) 0.4289(2) 0.7632(2) 0.076(4) Uani 1 1 d . . .
F2F F 0.5257(3) 0.4765(2) 0.7360(2) 0.076(4) Uani 1 1 d . . .
F3F F 0.5077(3) 0.4821(2) 0.6757(2) 0.069(3) Uani 1 1 d . . .
F4F F 0.5479(3) 0.4623(2) 0.6339(2) 0.070(3) Uani 1 1 d . . .
F5F F 0.5428(3) 0.4080(2) 0.6220(3) 0.082(4) Uani 1 1 d . . .
F6F F 0.5756(3) 0.3704(2) 0.6570(3) 0.084(4) Uani 1 1 d . . .
F7F F 0.5510(3) 0.3537(2) 0.7100(3) 0.081(4) Uani 1 1 d . . .
F8F F 0.5568(3) 0.3863(2) 0.7588(2) 0.078(4) Uani 1 1 d . . .
O1F O 0.5089(4) 0.4186(3) 0.8280(3) 0.082(5) Uani 1 1 d . . .
O2F O 0.4812(4) 0.4559(3) 0.8116(3) 0.104(6) Uani 1 1 d . . .
C1F C 0.4889(4) 0.4377(5) 0.8301(3) 0.082(8) Uiso 1 1 d D . .
C2F C 0.4718(3) 0.4370(2) 0.8621(3) 0.116(9) Uiso 1 1 d D . .
C3F C 0.4942(4) 0.4499(4) 0.8854(3) 0.198(15) Uiso 1 1 d D . .
H3F1 H 0.5148 0.4397 0.8870 0.297 Uiso 1 1 calc R U .
H3F2 H 0.4836 0.4499 0.9050 0.297 Uiso 1 1 calc R U .
H3F3 H 0.4989 0.4685 0.8795 0.297 Uiso 1 1 calc R U .
C4F C 0.4398(3) 0.4531(4) 0.8597(5) 0.197(15) Uiso 1 1 d D . .
H4F1 H 0.4250 0.4446 0.8449 0.296 Uiso 1 1 calc R U .
H4F2 H 0.4446 0.4716 0.8534 0.296 Uiso 1 1 calc R U .
H4F3 H 0.4293 0.4535 0.8794 0.296 Uiso 1 1 calc R U .
C5F C 0.4644(6) 0.4083(3) 0.8709(5) 0.27(2) Uiso 1 1 d D . .
H5F1 H 0.4849 0.3981 0.8725 0.405 Uiso 1 1 calc R U .
H5F2 H 0.4499 0.4001 0.8556 0.405 Uiso 1 1 calc R U .
H5F3 H 0.4536 0.4082 0.8904 0.405 Uiso 1 1 calc R U .
O3F O 0.5722(4) 0.4274(3) 0.7996(3) 0.098(5) Uani 1 1 d . . .
O4F O 0.5487(4) 0.4689(3) 0.7943(3) 0.091(5) Uani 1 1 d . . .
C6F C 0.5735(3) 0.4519(4) 0.7989(4) 0.089(8) Uiso 1 1 d D . .
C7F C 0.6065(3) 0.4672(2) 0.8087(2) 0.116(9) Uiso 1 1 d D . .
C8F C 0.5990(5) 0.4879(3) 0.8326(3) 0.195(15) Uiso 1 1 d D . .
H8F1 H 0.5827 0.5006 0.8246 0.293 Uiso 1 1 calc R U .
H8F2 H 0.6191 0.4976 0.8383 0.293 Uiso 1 1 calc R U .
H8F3 H 0.5903 0.4787 0.8503 0.293 Uiso 1 1 calc R U .
C9F C 0.6198(5) 0.4817(4) 0.7810(3) 0.187(14) Uiso 1 1 d D . .
H9F1 H 0.6035 0.4947 0.7735 0.280 Uiso 1 1 calc R U .
H9F2 H 0.6241 0.4684 0.7652 0.280 Uiso 1 1 calc R U .
H9F3 H 0.6401 0.4911 0.7865 0.280 Uiso 1 1 calc R U .
C10F C 0.6317(4) 0.4474(3) 0.8206(4) 0.173(13) Uiso 1 1 d D . .
H10P H 0.6231 0.4383 0.8383 0.259 Uiso 1 1 calc R U .
H10Q H 0.6519 0.4571 0.8262 0.259 Uiso 1 1 calc R U .
H10R H 0.6364 0.4341 0.8050 0.259 Uiso 1 1 calc R U .
O5F O 0.4960(4) 0.5043(3) 0.7842(3) 0.108(6) Uani 1 1 d . . .
O6F O 0.5129(4) 0.5305(3) 0.7476(3) 0.093(5) Uani 1 1 d . . .
C11F C 0.5042(5) 0.5260(3) 0.7734(4) 0.076(8) Uiso 1 1 d D . .
C12F C 0.5021(3) 0.5514(2) 0.7954(3) 0.118(9) Uiso 1 1 d D . .
C13F C 0.5292(4) 0.5710(3) 0.7883(5) 0.26(2) Uiso 1 1 d D . .
H13P H 0.5505 0.5625 0.7925 0.394 Uiso 1 1 calc R U .
H13Q H 0.5271 0.5871 0.8008 0.394 Uiso 1 1 calc R U .
H13R H 0.5276 0.5760 0.7670 0.394 Uiso 1 1 calc R U .
C14F C 0.4689(3) 0.5651(4) 0.7899(5) 0.24(2) Uiso 1 1 d D . .
H14P H 0.4512 0.5525 0.7944 0.367 Uiso 1 1 calc R U .
H14Q H 0.4669 0.5708 0.7688 0.367 Uiso 1 1 calc R U .
H14R H 0.4673 0.5810 0.8029 0.367 Uiso 1 1 calc R U .
C15F C 0.5051(6) 0.5424(4) 0.8277(3) 0.173(13) Uiso 1 1 d D . .
H15P H 0.4872 0.5300 0.8322 0.259 Uiso 1 1 calc R U .
H15Q H 0.5039 0.5582 0.8410 0.259 Uiso 1 1 calc R U .
H15R H 0.5262 0.5333 0.8311 0.259 Uiso 1 1 calc R U .
O7F O 0.4610(4) 0.4644(3) 0.7527(3) 0.090(5) Uani 1 1 d . . .
O8F O 0.4639(3) 0.4982(3) 0.7184(3) 0.086(5) Uani 1 1 d . . .
C16F C 0.4491(2) 0.4794(4) 0.7321(4) 0.076(7) Uiso 1 1 d D . .
C17F C 0.4105(2) 0.47762(19) 0.7249(2) 0.071(7) Uiso 1 1 d D . .
C18F C 0.4049(4) 0.4751(4) 0.6913(2) 0.119(9) Uiso 1 1 d D . .
H18P H 0.4139 0.4909 0.6812 0.178 Uiso 1 1 calc R U .
H18Q H 0.3813 0.4738 0.6868 0.178 Uiso 1 1 calc R U .
H18R H 0.4158 0.4588 0.6840 0.178 Uiso 1 1 calc R U .
C19F C 0.3945(4) 0.5036(2) 0.7358(4) 0.105(8) Uiso 1 1 d D . .
H19P H 0.4038 0.5191 0.7253 0.158 Uiso 1 1 calc R U .
H19Q H 0.3985 0.5056 0.7575 0.158 Uiso 1 1 calc R U .
H19R H 0.3708 0.5028 0.7317 0.158 Uiso 1 1 calc R U .
C20F C 0.3959(4) 0.4538(2) 0.7407(4) 0.129(10) Uiso 1 1 d D . .
H20P H 0.4062 0.4372 0.7336 0.193 Uiso 1 1 calc R U .
H20Q H 0.3723 0.4531 0.7364 0.193 Uiso 1 1 calc R U .
H20R H 0.3998 0.4555 0.7625 0.193 Uiso 1 1 calc R U .
O9F O 0.4938(4) 0.5386(3) 0.6864(4) 0.105(5) Uani 1 1 d . . .
O10F O 0.4891(4) 0.5259(3) 0.6385(3) 0.099(5) Uani 1 1 d . . .
C21F C 0.4827(4) 0.5407(3) 0.6606(5) 0.093(9) Uiso 1 1 d D . .
C22F C 0.4578(3) 0.5650(2) 0.6540(3) 0.123(10) Uiso 1 1 d D . .
C23F C 0.4495(5) 0.5659(4) 0.6207(3) 0.158(12) Uiso 1 1 d D . .
H23P H 0.4695 0.5688 0.6094 0.236 Uiso 1 1 calc R U .
H23Q H 0.4341 0.5807 0.6166 0.236 Uiso 1 1 calc R U .
H23R H 0.4393 0.5488 0.6145 0.236 Uiso 1 1 calc R U .
C24F C 0.4747(5) 0.5914(3) 0.6633(5) 0.193(15) Uiso 1 1 d D . .
H24P H 0.4943 0.5940 0.6512 0.289 Uiso 1 1 calc R U .
H24Q H 0.4811 0.5905 0.6847 0.289 Uiso 1 1 calc R U .
H24R H 0.4596 0.6065 0.6599 0.289 Uiso 1 1 calc R U .
C25F C 0.4271(3) 0.5613(5) 0.6717(4) 0.229(18) Uiso 1 1 d D . .
H25P H 0.4327 0.5606 0.6933 0.344 Uiso 1 1 calc R U .
H25Q H 0.4163 0.5445 0.6657 0.344 Uiso 1 1 calc R U .
H25R H 0.4122 0.5765 0.6678 0.344 Uiso 1 1 calc R U .
O11F O 0.5567(4) 0.5161(3) 0.7036(3) 0.094(5) Uani 1 1 d . . .
O12F O 0.5583(4) 0.5151(3) 0.6515(3) 0.083(5) Uani 1 1 d . . .
C26F C 0.5700(3) 0.5203(4) 0.6780(6) 0.088(8) Uiso 1 1 d D . .
C27F C 0.6070(3) 0.5309(2) 0.6764(3) 0.153(12) Uiso 1 1 d D . .
C28F C 0.6213(5) 0.5334(5) 0.7079(3) 0.27(2) Uiso 1 1 d D . .
H28P H 0.6197 0.5160 0.7183 0.412 Uiso 1 1 calc R U .
H28Q H 0.6090 0.5470 0.7190 0.412 Uiso 1 1 calc R U .
H28R H 0.6443 0.5388 0.7070 0.412 Uiso 1 1 calc R U .
C29F C 0.6066(6) 0.5587(3) 0.6614(5) 0.28(2) Uiso 1 1 d D . .
H29P H 0.5968 0.5573 0.6411 0.416 Uiso 1 1 calc R U .
H29Q H 0.6291 0.5655 0.6601 0.416 Uiso 1 1 calc R U .
H29R H 0.5936 0.5712 0.6734 0.416 Uiso 1 1 calc R U .
C30F C 0.6273(4) 0.5117(4) 0.6583(5) 0.32(3) Uiso 1 1 d D . .
H30P H 0.6180 0.5104 0.6378 0.484 Uiso 1 1 calc R U .
H30Q H 0.6272 0.4939 0.6677 0.484 Uiso 1 1 calc R U .
H30R H 0.6499 0.5184 0.6575 0.484 Uiso 1 1 calc R U .
O13F O 0.5302(4) 0.5058(3) 0.5942(3) 0.093(5) Uani 1 1 d . . .
O14F O 0.5634(4) 0.4728(3) 0.5739(3) 0.099(5) Uani 1 1 d . . .
C31F C 0.5494(5) 0.4960(4) 0.5757(3) 0.093(9) Uiso 1 1 d D . .
C32F C 0.5581(3) 0.5147(2) 0.5476(3) 0.122(10) Uiso 1 1 d D . .
C33F C 0.5298(3) 0.5335(3) 0.5409(5) 0.157(12) Uiso 1 1 d D . .
H33P H 0.5101 0.5230 0.5362 0.236 Uiso 1 1 calc R U .
H33Q H 0.5350 0.5450 0.5237 0.236 Uiso 1 1 calc R U .
H33R H 0.5259 0.5448 0.5586 0.236 Uiso 1 1 calc R U .
C34F C 0.5886(3) 0.5314(4) 0.5561(5) 0.234(19) Uiso 1 1 d D . .
H34P H 0.6074 0.5193 0.5593 0.351 Uiso 1 1 calc R U .
H34Q H 0.5847 0.5415 0.5746 0.351 Uiso 1 1 calc R U .
H34R H 0.5934 0.5439 0.5397 0.351 Uiso 1 1 calc R U .
C35F C 0.5649(6) 0.4976(4) 0.5204(3) 0.34(3) Uiso 1 1 d D . .
H35P H 0.5452 0.4874 0.5147 0.513 Uiso 1 1 calc R U .
H35Q H 0.5828 0.4851 0.5252 0.513 Uiso 1 1 calc R U .
H35R H 0.5712 0.5092 0.5037 0.513 Uiso 1 1 calc R U .
O15F O 0.4807(4) 0.4733(3) 0.6191(4) 0.098(5) Uani 1 1 d . . .
O16F O 0.5052(4) 0.4442(3) 0.5871(3) 0.081(5) Uani 1 1 d . . .
C36F C 0.4810(3) 0.4562(4) 0.5977(4) 0.090(9) Uiso 1 1 d D . .
C37F C 0.4459(3) 0.4514(2) 0.5817(2) 0.105(9) Uiso 1 1 d D . .
C38F C 0.4432(5) 0.4688(4) 0.5538(3) 0.236(19) Uiso 1 1 d D . .
H38P H 0.4608 0.4641 0.5401 0.354 Uiso 1 1 calc R U .
H38Q H 0.4451 0.4878 0.5595 0.354 Uiso 1 1 calc R U .
H38R H 0.4219 0.4657 0.5438 0.354 Uiso 1 1 calc R U .
C39F C 0.4434(5) 0.4217(2) 0.5726(5) 0.201(16) Uiso 1 1 d D . .
H39P H 0.4607 0.4174 0.5584 0.301 Uiso 1 1 calc R U .
H39Q H 0.4220 0.4183 0.5630 0.301 Uiso 1 1 calc R U .
H39R H 0.4460 0.4104 0.5905 0.301 Uiso 1 1 calc R U .
C40F C 0.4189(3) 0.4583(4) 0.6030(4) 0.135(10) Uiso 1 1 d D . .
H40P H 0.4202 0.4463 0.6205 0.202 Uiso 1 1 calc R U .
H40Q H 0.3976 0.4560 0.5926 0.202 Uiso 1 1 calc R U .
H40R H 0.4213 0.4770 0.6096 0.202 Uiso 1 1 calc R U .
O17F O 0.5550(4) 0.4196(3) 0.5592(3) 0.093(5) Uani 1 1 d . . .
O18F O 0.5482(4) 0.3747(3) 0.5729(4) 0.111(6) Uani 1 1 d . . .
C41F C 0.5483(5) 0.3953(5) 0.5520(3) 0.114(10) Uiso 1 1 d D . .
C42F C 0.5401(3) 0.3875(2) 0.5177(3) 0.205(16) Uiso 1 1 d D . .
C43F C 0.5342(6) 0.4129(3) 0.4998(4) 0.203(16) Uiso 1 1 d D . .
H43P H 0.5153 0.4225 0.5078 0.305 Uiso 1 1 calc R U .
H43Q H 0.5297 0.4082 0.4786 0.305 Uiso 1 1 calc R U .
H43R H 0.5536 0.4244 0.5012 0.305 Uiso 1 1 calc R U .
C44F C 0.5697(4) 0.3726(4) 0.5052(5) 0.24(2) Uiso 1 1 d D . .
H44P H 0.5890 0.3844 0.5061 0.361 Uiso 1 1 calc R U .
H44Q H 0.5651 0.3674 0.4842 0.361 Uiso 1 1 calc R U .
H44R H 0.5741 0.3564 0.5172 0.361 Uiso 1 1 calc R U .
C45F C 0.5103(3) 0.3696(4) 0.5158(5) 0.204(16) Uiso 1 1 d D . .
H45P H 0.4912 0.3793 0.5232 0.306 Uiso 1 1 calc R U .
H45Q H 0.5141 0.3534 0.5282 0.306 Uiso 1 1 calc R U .
H45R H 0.5062 0.3642 0.4948 0.306 Uiso 1 1 calc R U .
O19F O 0.5999(4) 0.4352(3) 0.6065(4) 0.094(5) Uani 1 1 d . . .
O20F O 0.6049(4) 0.3889(3) 0.6049(4) 0.101(5) Uani 1 1 d . . .
C46F C 0.6161(3) 0.4130(5) 0.6068(5) 0.096(9) Uiso 1 1 d D . .
C47F C 0.6553(3) 0.4147(2) 0.6067(3) 0.143(11) Uiso 1 1 d D . .
C48F C 0.6694(5) 0.3960(4) 0.6305(4) 0.33(3) Uiso 1 1 d D . .
H48P H 0.6625 0.4019 0.6504 0.501 Uiso 1 1 calc R U .
H48Q H 0.6934 0.3962 0.6297 0.501 Uiso 1 1 calc R U .
H48R H 0.6614 0.3776 0.6267 0.501 Uiso 1 1 calc R U .
C49F C 0.6668(5) 0.4055(5) 0.5757(3) 0.24(2) Uiso 1 1 d D . .
H49P H 0.6593 0.3871 0.5718 0.363 Uiso 1 1 calc R U .
H49Q H 0.6908 0.4062 0.5752 0.363 Uiso 1 1 calc R U .
H49R H 0.6576 0.4175 0.5601 0.363 Uiso 1 1 calc R U .
C50F C 0.6665(5) 0.4431(3) 0.6126(5) 0.196(15) Uiso 1 1 d D . .
H50P H 0.6596 0.4487 0.6326 0.294 Uiso 1 1 calc R U .
H50Q H 0.6568 0.4552 0.5974 0.294 Uiso 1 1 calc R U .
H50R H 0.6905 0.4440 0.6117 0.294 Uiso 1 1 calc R U .
O21F O 0.5813(4) 0.3371(3) 0.6033(3) 0.104(5) Uani 1 1 d . . .
O22F O 0.6044(5) 0.3200(3) 0.6460(4) 0.126(6) Uani 1 1 d . . .
C51F C 0.5980(4) 0.3219(3) 0.6176(4) 0.104(11) Uiso 1 1 d D . .
C52F C 0.6161(3) 0.2975(2) 0.6012(2) 0.105(9) Uiso 1 1 d D . .
C53F C 0.6077(5) 0.2983(4) 0.5680(3) 0.183(14) Uiso 1 1 d D . .
H53P H 0.5840 0.2961 0.5649 0.274 Uiso 1 1 calc R U .
H53Q H 0.6192 0.2837 0.5577 0.274 Uiso 1 1 calc R U .
H53R H 0.6144 0.3157 0.5596 0.274 Uiso 1 1 calc R U .
C54F C 0.6532(3) 0.3011(4) 0.6058(5) 0.148(11) Uiso 1 1 d D . .
H54P H 0.6587 0.3005 0.6274 0.222 Uiso 1 1 calc R U .
H54Q H 0.6598 0.3184 0.5975 0.222 Uiso 1 1 calc R U .
H54R H 0.6646 0.2865 0.5955 0.222 Uiso 1 1 calc R U .
C55F C 0.6056(5) 0.2710(2) 0.6144(4) 0.191(15) Uiso 1 1 d D . .
H55P H 0.5819 0.2685 0.6109 0.287 Uiso 1 1 calc R U .
H55Q H 0.6105 0.2708 0.6361 0.287 Uiso 1 1 calc R U .
H55R H 0.6174 0.2563 0.6047 0.287 Uiso 1 1 calc R U .
O23F O 0.5193(4) 0.3546(3) 0.6233(3) 0.093(5) Uani 1 1 d . . .
O24F O 0.5368(4) 0.3243(3) 0.6594(3) 0.098(5) Uani 1 1 d . . .
C56F C 0.5154(3) 0.3338(3) 0.6408(4) 0.086(8) Uiso 1 1 d D . .
C57F C 0.4828(3) 0.3168(2) 0.6338(2) 0.106(9) Uiso 1 1 d D . .
C58F C 0.4537(3) 0.3357(3) 0.6332(5) 0.158(12) Uiso 1 1 d D . .
H58P H 0.4517 0.3443 0.6529 0.237 Uiso 1 1 calc R U .
H58Q H 0.4337 0.3254 0.6284 0.237 Uiso 1 1 calc R U .
H58R H 0.4568 0.3495 0.6178 0.237 Uiso 1 1 calc R U .
C59F C 0.4859(5) 0.3036(3) 0.6028(3) 0.126(10) Uiso 1 1 d D . .
H59P H 0.5048 0.2914 0.6031 0.189 Uiso 1 1 calc R U .
H59Q H 0.4889 0.3176 0.5876 0.189 Uiso 1 1 calc R U .
H59R H 0.4659 0.2934 0.5980 0.189 Uiso 1 1 calc R U .
C60F C 0.4784(5) 0.2954(3) 0.6574(3) 0.168(13) Uiso 1 1 d D . .
H60P H 0.4970 0.2829 0.6571 0.252 Uiso 1 1 calc R U .
H60Q H 0.4580 0.2855 0.6532 0.252 Uiso 1 1 calc R U .
H60R H 0.4774 0.3039 0.6773 0.252 Uiso 1 1 calc R U .
O25F O 0.5791(5) 0.3021(3) 0.7013(4) 0.129(7) Uani 1 1 d . . .
O26F O 0.5599(4) 0.3073(3) 0.7483(3) 0.095(5) Uani 1 1 d . . .
C61F C 0.5704(5) 0.2934(2) 0.7264(5) 0.092(9) Uiso 1 1 d D . .
C62F C 0.5722(2) 0.2617(2) 0.7329(2) 0.111(9) Uiso 1 1 d D . .
C63F C 0.5957(3) 0.2488(3) 0.7115(3) 0.131(10) Uiso 1 1 d D . .
H63P H 0.6178 0.2560 0.7152 0.197 Uiso 1 1 calc R U .
H63Q H 0.5888 0.2526 0.6907 0.197 Uiso 1 1 calc R U .
H63R H 0.5960 0.2292 0.7147 0.197 Uiso 1 1 calc R U .
C64F C 0.5379(3) 0.2497(3) 0.7275(4) 0.123(10) Uiso 1 1 d D . .
H64P H 0.5311 0.2526 0.7065 0.185 Uiso 1 1 calc R U .
H64Q H 0.5223 0.2586 0.7407 0.185 Uiso 1 1 calc R U .
H64R H 0.5384 0.2304 0.7319 0.185 Uiso 1 1 calc R U .
C65F C 0.5832(5) 0.2567(4) 0.7650(2) 0.159(12) Uiso 1 1 d D . .
H65P H 0.6054 0.2638 0.7682 0.239 Uiso 1 1 calc R U .
H65Q H 0.5832 0.2372 0.7690 0.239 Uiso 1 1 calc R U .
H65R H 0.5682 0.2657 0.7787 0.239 Uiso 1 1 calc R U .
O27F O 0.6182(4) 0.3479(3) 0.6997(4) 0.109(6) Uani 1 1 d . . .
O28F O 0.6070(4) 0.3500(3) 0.7493(4) 0.101(5) Uani 1 1 d . . .
C66F C 0.6254(3) 0.3515(5) 0.7272(5) 0.108(11) Uiso 1 1 d D . .
C67F C 0.6634(3) 0.3536(2) 0.7365(3) 0.157(12) Uiso 1 1 d D . .
C68F C 0.6749(5) 0.3270(3) 0.7494(5) 0.31(3) Uiso 1 1 d D . .
H68P H 0.6623 0.3227 0.7673 0.469 Uiso 1 1 calc R U .
H68Q H 0.6982 0.3282 0.7550 0.469 Uiso 1 1 calc R U .
H68R H 0.6716 0.3128 0.7343 0.469 Uiso 1 1 calc R U .
C69F C 0.6675(6) 0.3756(3) 0.7605(4) 0.26(2) Uiso 1 1 d D . .
H69P H 0.6549 0.3706 0.7783 0.397 Uiso 1 1 calc R U .
H69Q H 0.6594 0.3927 0.7525 0.397 Uiso 1 1 calc R U .
H69R H 0.6907 0.3773 0.7663 0.397 Uiso 1 1 calc R U .
C70F C 0.6833(4) 0.3608(4) 0.7094(3) 0.155(12) Uiso 1 1 d D . .
H70P H 0.6807 0.3467 0.6941 0.233 Uiso 1 1 calc R U .
H70Q H 0.7065 0.3624 0.7154 0.233 Uiso 1 1 calc R U .
H70R H 0.6756 0.3780 0.7011 0.233 Uiso 1 1 calc R U .
O29F O 0.5671(4) 0.3402(3) 0.7971(4) 0.106(6) Uani 1 1 d . . .
O30F O 0.5530(4) 0.3777(3) 0.8231(3) 0.104(5) Uani 1 1 d . . .
C71F C 0.5658(4) 0.3544(4) 0.8208(3) 0.102(10) Uiso 1 1 d D . .
C72F C 0.5852(3) 0.3441(2) 0.8503(2) 0.131(10) Uiso 1 1 d D . .
C73F C 0.6157(3) 0.3610(3) 0.8551(5) 0.157(12) Uiso 1 1 d D . .
H73P H 0.6093 0.3798 0.8586 0.235 Uiso 1 1 calc R U .
H73Q H 0.6292 0.3600 0.8372 0.235 Uiso 1 1 calc R U .
H73R H 0.6282 0.3543 0.8726 0.235 Uiso 1 1 calc R U .
C74F C 0.5953(5) 0.3147(2) 0.8453(5) 0.163(13) Uiso 1 1 d D . .
H74P H 0.5757 0.3036 0.8422 0.245 Uiso 1 1 calc R U .
H74Q H 0.6077 0.3082 0.8630 0.245 Uiso 1 1 calc R U .
H74R H 0.6090 0.3135 0.8276 0.245 Uiso 1 1 calc R U .
C75F C 0.5637(4) 0.3460(4) 0.8773(3) 0.167(13) Uiso 1 1 d D . .
H75P H 0.5579 0.3649 0.8808 0.251 Uiso 1 1 calc R U .
H75Q H 0.5755 0.3389 0.8951 0.251 Uiso 1 1 calc R U .
H75R H 0.5437 0.3354 0.8737 0.251 Uiso 1 1 calc R U .
O31F O 0.5100(4) 0.3432(3) 0.7563(3) 0.073(4) Uani 1 1 d . . .
O32F O 0.4925(4) 0.3798(3) 0.7840(3) 0.083(5) Uani 1 1 d . . .
C76F C 0.4874(7) 0.3578(6) 0.7656(6) 0.077(8) Uiso 1 1 d . . .
C77F C 0.4537(5) 0.3543(4) 0.7558(4) 0.055(6) Uiso 1 1 d . . .
C78F C 0.4443(5) 0.3312(4) 0.7395(5) 0.072(7) Uiso 1 1 d . . .
H78F H 0.4596 0.3170 0.7372 0.086 Uiso 1 1 calc R U .
C79F C 0.4128(5) 0.3285(4) 0.7266(5) 0.066(6) Uiso 1 1 d . . .
C80F C 0.3899(5) 0.3476(4) 0.7305(5) 0.068(6) Uiso 1 1 d . . .
H80F H 0.3690 0.3456 0.7209 0.082 Uiso 1 1 calc R U .
C81F C 0.3965(6) 0.3706(5) 0.7488(5) 0.084(7) Uiso 1 1 d . . .
H81F H 0.3802 0.3836 0.7531 0.101 Uiso 1 1 calc R U .
C82F C 0.4285(5) 0.3727(4) 0.7599(5) 0.069(6) Uiso 1 1 d . . .
H82F H 0.4337 0.3883 0.7715 0.083 Uiso 1 1 calc R U .
C83F C 0.4028(7) 0.3030(5) 0.7071(6) 0.072(7) Uiso 1 1 d . . .
O33F O 0.4206(3) 0.2815(3) 0.7115(3) 0.064(4) Uani 1 1 d . . .
O34F O 0.3792(3) 0.3052(2) 0.6890(3) 0.070(4) Uani 1 1 d . . .
C91F C 0.6333(9) 0.4402(7) 0.7056(9) 0.187(15) Uiso 1 1 d . . .
H91P H 0.6508 0.4390 0.7210 0.280 Uiso 1 1 calc R U .
H91Q H 0.6308 0.4589 0.6990 0.280 Uiso 1 1 calc R U .
H91R H 0.6390 0.4289 0.6883 0.280 Uiso 1 1 calc R U .
C92F C 0.6074(15) 0.4321(11) 0.7162(12) 0.28(3) Uiso 1 1 d . . .
H92K H 0.6029 0.4441 0.7334 0.340 Uiso 1 1 calc R U .
H92L H 0.6122 0.4142 0.7249 0.340 Uiso 1 1 calc R U .
C93F C 0.5738(9) 0.4290(7) 0.6984(8) 0.152(12) Uiso 1 1 d . . .
H93K H 0.5698 0.4480 0.6923 0.182 Uiso 1 1 calc R U .
H93L H 0.5812 0.4201 0.6798 0.182 Uiso 1 1 calc R U .
N94F N 0.5400(10) 0.4189(7) 0.6996(7) 0.214(15) Uani 1 1 d . . .
H94K H 0.5454 0.4011 0.7084 0.257 Uiso 1 1 calc R U .
H94L H 0.5334 0.4297 0.7172 0.257 Uiso 1 1 calc R U .
C95F C 0.5107(9) 0.4129(7) 0.6899(7) 0.123(11) Uiso 1 1 d . . .
H95K H 0.5164 0.4017 0.6723 0.148 Uiso 1 1 calc R U .
H95L H 0.5044 0.4305 0.6810 0.148 Uiso 1 1 calc R U .
C96F C 0.4811(12) 0.4032(8) 0.6947(9) 0.199(16) Uiso 1 1 d . . .
H96K H 0.4858 0.3845 0.7016 0.239 Uiso 1 1 calc R U .
H96L H 0.4745 0.4129 0.7131 0.239 Uiso 1 1 calc R U .
C97F C 0.4540(8) 0.4005(6) 0.6801(7) 0.149(12) Uiso 1 1 d . . .
H97P H 0.4395 0.3885 0.6910 0.224 Uiso 1 1 calc R U .
H97Q H 0.4582 0.3930 0.6602 0.224 Uiso 1 1 calc R U .
H97R H 0.4435 0.4182 0.6778 0.224 Uiso 1 1 calc R U .
Zn1G Zn 0.33516(7) 0.22404(5) 0.67615(7) 0.0639(9) Uani 1 1 d . . .
Zn2G Zn 0.36065(7) 0.28276(5) 0.65661(6) 0.0654(9) Uani 1 1 d . . .
Zn3G Zn 0.38936(7) 0.22997(5) 0.62609(6) 0.0604(9) Uani 1 1 d . . .
Zn4G Zn 0.41001(7) 0.24408(5) 0.69610(6) 0.0615(9) Uani 1 1 d . . .
O1G O 0.3740(3) 0.2448(2) 0.6653(3) 0.057(4) Uani 1 1 d . . .
C1H C 0.9404(9) 0.6399(9) 0.1532(8) 0.170(13) Uiso 1 1 d . . .
C2H C 0.9598(11) 0.6646(8) 0.1729(10) 0.188(15) Uiso 1 1 d . . .
C3H C 0.9863(13) 0.6535(12) 0.1877(12) 0.24(2) Uiso 1 1 d . . .
C4H C 0.9908(12) 0.6248(12) 0.1842(11) 0.204(17) Uiso 1 1 d . . .
C5H C 0.9761(13) 0.6019(10) 0.1732(11) 0.222(19) Uiso 1 1 d . . .
C6H C 0.9487(11) 0.6133(10) 0.1559(9) 0.179(14) Uiso 1 1 d . . .
O7H O 0.9299(7) 0.5921(6) 0.1416(7) 0.203(10) Uiso 1 1 d . . .
C8H C 0.9058(11) 0.5971(7) 0.1184(10) 0.164(13) Uiso 1 1 d . . .
C9H C 0.8684(12) 0.5960(8) 0.1174(10) 0.196(16) Uiso 1 1 d . . .
C10H C 0.8513(10) 0.5990(8) 0.0938(11) 0.183(15) Uiso 1 1 d . . .
C11H C 0.8652(11) 0.6096(8) 0.0656(10) 0.190(15) Uiso 1 1 d . . .
C12H C 0.9020(11) 0.6090(8) 0.0644(9) 0.179(14) Uiso 1 1 d . . .
C13H C 0.9208(10) 0.6037(8) 0.0885(11) 0.189(15) Uiso 1 1 d . . .
O14H O 1.0206(10) 0.6192(8) 0.2089(10) 0.302(17) Uiso 1 1 d . . .
C15H C 1.0534(15) 0.6183(10) 0.2565(13) 0.27(2) Uiso 1 1 d . . .
C16H C 1.0134(18) 0.6246(13) 0.2478(17) 0.33(3) Uiso 1 1 d . . .
C17H C 1.0732(16) 0.6228(13) 0.2946(16) 0.34(3) Uiso 1 1 d . . .

loop_
_atom_site_aniso_label
_atom_site_aniso_U_11
_atom_site_aniso_U_22
_atom_site_aniso_U_33
_atom_site_aniso_U_23
_atom_site_aniso_U_13
_atom_site_aniso_U_12
Cr1A 0.089(3) 0.084(3) 0.091(3) 0.028(2) 0.021(2) 0.015(2)
Ni1A 0.089(3) 0.084(3) 0.091(3) 0.028(2) 0.021(2) 0.015(2)
Cr2A 0.101(3) 0.073(3) 0.135(4) 0.020(3) 0.007(3) -0.004(3)
Cr3A 0.093(4) 0.103(4) 0.135(5) 0.025(3) 0.036(3) 0.001(3)
Cr4A 0.083(3) 0.085(3) 0.142(5) -0.021(3) 0.041(3) 0.003(3)
Cr5A 0.082(3) 0.078(3) 0.127(4) -0.012(3) 0.016(3) 0.014(2)
Cr6A 0.091(3) 0.066(3) 0.108(4) -0.004(2) 0.018(3) 0.021(3)
Cr7A 0.081(3) 0.065(3) 0.141(5) 0.013(3) 0.001(3) 0.001(2)
Cr8A 0.077(3) 0.071(3) 0.084(3) 0.018(2) 0.001(2) 0.004(2)
Ni8A 0.077(3) 0.071(3) 0.084(3) 0.018(2) 0.001(2) 0.004(2)
F1A 0.104(10) 0.061(8) 0.077(9) 0.021(6) 0.017(7) 0.010(7)
F2A 0.094(10) 0.084(9) 0.086(10) -0.002(7) 0.015(7) -0.007(7)
F3A 0.087(9) 0.085(9) 0.111(11) 0.009(8) 0.028(8) 0.011(7)
F4A 0.095(10) 0.091(10) 0.103(11) -0.026(8) 0.005(8) 0.012(8)
F5A 0.079(9) 0.059(8) 0.107(10) -0.011(7) 0.020(7) 0.009(7)
F6A 0.105(10) 0.051(7) 0.099(10) -0.014(7) 0.002(8) 0.010(7)
F7A 0.079(8) 0.056(8) 0.091(9) 0.019(7) -0.007(7) 0.005(6)
F8A 0.088(9) 0.089(9) 0.067(9) 0.006(7) 0.021(7) 0.010(7)
O1A 0.087(11) 0.089(12) 0.117(14) 0.042(10) 0.039(10) 0.006(10)
O2A 0.142(18) 0.086(14) 0.28(3) 0.012(15) 0.041(18) 0.000(13)
O3A 0.114(14) 0.119(14) 0.094(14) 0.033(11) 0.020(11) -0.009(11)
O4A 0.130(16) 0.19(2) 0.083(14) 0.034(13) 0.016(12) -0.021(15)
O5A 0.095(15) 0.144(17) 0.28(3) 0.117(18) -0.007(15) -0.025(13)
O6A 0.097(14) 0.160(18) 0.25(3) 0.114(18) 0.053(15) 0.010(13)
O7A 0.095(14) 0.154(17) 0.154(18) -0.077(14) 0.001(13) -0.028(12)
O8A 0.104(13) 0.063(10) 0.142(16) -0.015(10) 0.013(11) 0.014(10)
O9A 0.081(13) 0.125(15) 0.24(2) 0.059(15) 0.041(14) 0.006(12)
O10A 0.114(15) 0.105(15) 0.21(2) 0.003(14) 0.044(14) -0.015(12)
O11A 0.144(17) 0.156(18) 0.118(16) 0.035(13) 0.045(13) 0.052(14)
O12A 0.21(2) 0.093(14) 0.110(16) -0.030(12) 0.088(14) -0.028(13)
O13A 0.094(14) 0.085(13) 0.30(3) -0.017(15) 0.094(15) 0.016(11)
O14A 0.105(14) 0.096(13) 0.22(2) -0.017(14) 0.025(14) 0.026(12)
O15A 0.103(13) 0.083(12) 0.121(15) -0.020(11) -0.018(11) 0.025(10)
O16A 0.142(15) 0.100(13) 0.115(15) -0.009(11) -0.019(12) -0.031(12)
O17A 0.081(13) 0.122(15) 0.20(2) 0.009(15) 0.039(13) 0.025(11)
O18A 0.102(15) 0.098(13) 0.180(19) 0.049(12) -0.006(13) 0.000(11)
O19A 0.099(13) 0.089(12) 0.132(15) -0.029(11) 0.041(11) -0.009(10)
O20A 0.117(13) 0.073(11) 0.119(14) -0.040(10) 0.038(11) -0.009(10)
O21A 0.146(17) 0.043(10) 0.161(17) -0.012(10) 0.014(13) 0.048(11)
O22A 0.113(14) 0.087(13) 0.19(2) 0.015(12) 0.003(13) -0.016(11)
O23A 0.075(11) 0.112(13) 0.090(12) -0.011(10) 0.003(9) -0.002(9)
O24A 0.092(12) 0.086(12) 0.113(14) 0.016(10) 0.035(11) 0.041(10)
O25A 0.109(15) 0.079(12) 0.19(2) 0.051(12) 0.024(13) -0.002(11)
O26A 0.089(11) 0.077(11) 0.104(13) 0.014(9) 0.013(9) 0.004(9)
O27A 0.118(14) 0.078(12) 0.171(19) -0.016(12) -0.032(13) 0.028(11)
O28A 0.133(14) 0.088(12) 0.087(13) 0.013(10) -0.018(10) 0.005(11)
O29A 0.096(12) 0.103(13) 0.110(14) 0.043(11) -0.009(10) -0.003(10)
O30A 0.111(14) 0.113(14) 0.130(16) 0.068(12) 0.018(11) 0.034(12)
O31A 0.096(11) 0.078(12) 0.052(10) 0.017(8) 0.009(8) 0.010(9)
O32A 0.109(13) 0.071(11) 0.083(13) 0.021(10) 0.036(10) 0.033(9)
O33A 0.077(11) 0.063(10) 0.080(11) 0.002(8) -0.015(9) -0.004(8)
O34A 0.082(10) 0.044(8) 0.060(10) 0.007(7) 0.022(8) 0.005(8)
N94A 0.21(3) 0.28(4) 0.10(2) 0.10(3) -0.05(2) 0.02(3)
Cr1B 0.081(3) 0.054(2) 0.083(3) -0.004(2) 0.001(2) -0.010(2)
Ni1B 0.081(3) 0.054(2) 0.083(3) -0.004(2) 0.001(2) -0.010(2)
Cr2B 0.097(3) 0.074(3) 0.075(3) -0.010(2) -0.002(3) -0.010(2)
Cr3B 0.125(4) 0.115(4) 0.081(4) -0.003(3) -0.021(3) -0.017(3)
Cr4B 0.152(5) 0.154(5) 0.107(4) 0.011(4) -0.043(4) 0.012(4)
Cr5B 0.167(5) 0.110(4) 0.146(5) 0.035(4) -0.062(4) 0.012(4)
Cr6B 0.205(7) 0.079(4) 0.178(6) 0.010(4) -0.082(5) 0.022(4)
Cr7B 0.113(4) 0.058(3) 0.135(4) -0.004(3) -0.021(3) 0.001(3)
Cr8B 0.086(3) 0.060(3) 0.087(3) -0.004(2) 0.003(2) -0.002(2)
Ni8B 0.086(3) 0.060(3) 0.087(3) -0.004(2) 0.003(2) -0.002(2)
F1B 0.075(8) 0.066(8) 0.074(9) 0.006(6) 0.000(7) -0.014(6)
F2B 0.098(9) 0.101(9) 0.060(9) -0.002(7) -0.006(7) -0.024(8)
F3B 0.112(11) 0.120(11) 0.068(9) 0.007(8) -0.031(8) -0.016(8)
F4B 0.113(10) 0.101(10) 0.081(10) 0.021(8) -0.028(8) -0.007(8)
F5B 0.176(15) 0.094(11) 0.128(13) 0.028(10) -0.048(11) -0.005(10)
F6B 0.117(11) 0.055(8) 0.132(12) -0.005(8) -0.036(9) 0.011(7)
F7B 0.080(8) 0.057(8) 0.095(10) 0.000(7) -0.011(7) 0.006(6)
F8B 0.079(8) 0.056(7) 0.085(9) -0.002(6) 0.000(7) -0.006(6)
O1B 0.086(11) 0.062(10) 0.121(14) -0.017(9) 0.002(10) -0.002(8)
O2B 0.109(13) 0.057(10) 0.096(12) -0.013(8) -0.023(10) 0.001(9)
O3B 0.053(9) 0.061(9) 0.085(11) -0.001(8) -0.015(8) -0.025(8)
O4B 0.102(12) 0.082(11) 0.070(11) -0.004(8) -0.002(9) -0.024(9)
O5B 0.111(13) 0.091(12) 0.097(13) -0.022(10) -0.033(11) -0.026(10)
O6B 0.167(17) 0.120(15) 0.093(14) -0.019(11) -0.049(12) -0.029(13)
O7B 0.093(12) 0.085(11) 0.086(12) 0.000(10) -0.001(9) -0.002(9)
O8B 0.171(19) 0.119(14) 0.079(13) 0.028(11) 0.008(12) -0.012(13)
O9B 0.24(2) 0.126(16) 0.093(15) -0.024(12) -0.039(15) 0.025(16)
O10B 0.26(3) 0.28(3) 0.066(15) -0.018(17) -0.088(16) 0.06(2)
O11B 0.110(15) 0.173(19) 0.129(16) 0.021(13) -0.026(12) -0.046(14)
O12B 0.127(16) 0.102(15) 0.169(19) 0.015(14) -0.036(13) -0.001(12)
O13B 0.22(3) 0.23(3) 0.17(2) -0.069(19) -0.118(19) 0.09(2)
O14B 0.19(2) 0.147(18) 0.19(2) 0.013(16) -0.079(17) 0.076(16)
O15B 0.21(2) 0.18(2) 0.097(16) 0.033(15) -0.033(15) 0.029(18)
O16B 0.23(2) 0.098(14) 0.129(17) 0.067(13) -0.011(17) 0.000(15)
O17B 0.26(3) 0.14(2) 0.17(2) 0.037(17) -0.10(2) 0.031(18)
O18B 0.37(4) 0.074(14) 0.30(3) 0.022(17) -0.18(3) 0.053(18)
O19B 0.132(15) 0.124(15) 0.099(15) -0.015(12) -0.010(12) 0.012(12)
O20B 0.144(18) 0.132(17) 0.19(2) -0.018(15) -0.053(16) 0.035(15)
O21B 0.33(3) 0.096(16) 0.25(3) -0.090(17) -0.19(3) 0.096(18)
O22B 0.180(19) 0.063(11) 0.166(18) -0.032(11) -0.054(15) 0.002(12)
O23B 0.23(3) 0.102(16) 0.25(3) 0.085(17) -0.12(2) -0.029(17)
O24B 0.149(16) 0.078(12) 0.126(16) 0.020(11) -0.024(12) -0.030(11)
O25B 0.108(13) 0.073(11) 0.127(15) -0.017(10) -0.032(11) 0.014(10)
O26B 0.091(11) 0.094(12) 0.079(12) -0.001(9) 0.003(9) 0.012(9)
O27B 0.100(12) 0.078(11) 0.115(14) 0.022(10) 0.007(10) 0.029(9)
O28B 0.127(14) 0.060(10) 0.123(14) 0.012(9) 0.060(11) 0.025(10)
O29B 0.107(12) 0.080(11) 0.076(11) 0.003(9) -0.001(9) 0.011(10)
O30B 0.086(11) 0.053(9) 0.079(12) -0.013(8) 0.010(9) 0.002(8)
O31B 0.090(11) 0.067(10) 0.077(11) -0.019(9) 0.011(10) 0.000(9)
O32B 0.094(12) 0.065(11) 0.093(12) -0.015(9) 0.006(9) -0.021(9)
O33B 0.082(11) 0.049(9) 0.084(11) -0.010(8) 0.018(9) -0.002(8)
O34B 0.077(10) 0.046(9) 0.086(11) -0.022(8) 0.006(9) -0.005(8)
N94B 0.12(2) 0.16(2) 0.15(2) 0.068(18) 0.010(18) 0.015(17)
Cr1C 0.097(3) 0.086(3) 0.106(4) -0.022(3) -0.017(3) 0.041(3)
Ni1C 0.097(3) 0.086(3) 0.106(4) -0.022(3) -0.017(3) 0.041(3)
Cr2C 0.099(3) 0.115(4) 0.093(4) -0.024(3) -0.018(3) 0.040(3)
Cr3C 0.102(4) 0.119(4) 0.098(4) -0.038(3) -0.019(3) 0.021(3)
Cr4C 0.123(5) 0.261(8) 0.098(5) -0.060(4) -0.027(3) 0.005(5)
Cr5C 0.115(5) 0.348(11) 0.099(5) -0.063(5) -0.009(4) 0.004(6)
Cr6C 0.105(4) 0.188(6) 0.130(5) -0.046(4) 0.003(3) -0.010(4)
Cr7C 0.106(4) 0.100(4) 0.107(4) 0.011(3) -0.003(3) 0.000(3)
Cr8C 0.107(4) 0.082(3) 0.116(4) -0.018(3) -0.017(3) 0.020(3)
Ni8C 0.107(4) 0.082(3) 0.116(4) -0.018(3) -0.017(3) 0.020(3)
F1C 0.109(10) 0.084(9) 0.094(10) -0.029(7) -0.013(8) 0.019(8)
F2C 0.099(10) 0.117(11) 0.079(10) -0.037(8) -0.014(8) 0.040(8)
F3C 0.091(10) 0.141(12) 0.107(12) -0.044(9) -0.015(8) 0.021(9)
F4C 0.100(11) 0.196(16) 0.106(12) -0.028(11) -0.009(9) -0.034(10)
F5C 0.109(12) 0.166(15) 0.179(16) -0.066(12) -0.008(11) 0.009(11)
F6C 0.116(11) 0.092(10) 0.107(11) -0.004(8) -0.022(9) 0.017(8)
F7C 0.097(10) 0.071(9) 0.118(11) -0.010(8) -0.017(9) 0.012(7)
F8C 0.092(10) 0.080(9) 0.096(10) -0.010(7) -0.005(8) 0.026(7)
O1C 0.082(12) 0.123(14) 0.091(13) -0.002(10) -0.007(10) 0.046(10)
O2C 0.118(14) 0.188(18) 0.074(13) -0.036(12) -0.014(11) 0.072(13)
O3C 0.118(13) 0.101(12) 0.098(13) -0.046(10) -0.040(11) 0.052(11)
O4C 0.105(13) 0.090(12) 0.100(13) -0.025(10) -0.042(10) 0.044(10)
O5C 0.127(15) 0.136(15) 0.087(13) -0.051(11) -0.007(11) 0.052(12)
O6C 0.095(14) 0.28(3) 0.102(16) -0.058(17) -0.037(12) 0.048(15)
O7C 0.104(13) 0.131(15) 0.117(15) -0.021(12) -0.003(11) 0.004(11)
O8C 0.185(19) 0.128(16) 0.104(16) -0.018(13) -0.005(14) 0.005(14)
O9C 0.077(12) 0.20(2) 0.134(17) -0.040(14) 0.002(11) -0.019(12)
O10C 0.067(16) 0.69(7) 0.18(3) -0.21(3) -0.020(16) -0.06(2)
O11C 0.138(16) 0.118(14) 0.095(15) -0.029(12) -0.019(12) 0.002(12)
O12C 0.24(3) 0.25(3) 0.13(2) 0.03(2) -0.029(18) 0.11(2)
O13C 0.103(18) 0.59(6) 0.16(3) -0.06(3) -0.084(19) 0.02(3)
O14C 0.18(3) 0.59(6) 0.081(17) -0.10(2) 0.009(16) -0.10(3)
O17C 0.21(3) 0.61(6) 0.089(19) -0.11(3) -0.027(18) -0.08(3)
O18C 0.16(2) 0.41(4) 0.109(19) -0.07(2) -0.002(17) 0.08(2)
O19C 0.115(19) 0.38(4) 0.21(3) 0.14(3) -0.033(17) -0.05(2)
O20C 0.152(18) 0.166(19) 0.119(17) 0.035(14) -0.019(13) 0.008(16)
O21C 0.125(17) 0.25(3) 0.142(19) -0.050(17) 0.021(14) -0.011(16)
O22C 0.122(15) 0.176(19) 0.114(17) 0.035(14) -0.010(12) -0.032(13)
O23C 0.152(18) 0.103(15) 0.21(2) -0.064(16) 0.059(19) -0.004(14)
O24C 0.098(13) 0.082(12) 0.153(17) 0.001(11) 0.023(12) 0.003(10)
O25C 0.119(15) 0.131(15) 0.122(17) 0.001(12) 0.002(12) 0.025(12)
O26C 0.085(12) 0.128(15) 0.133(16) 0.019(12) 0.019(11) 0.027(11)
O27C 0.186(18) 0.091(13) 0.084(13) 0.020(11) -0.026(12) -0.039(12)
O28C 0.125(15) 0.060(11) 0.21(2) -0.051(13) 0.008(15) -0.002(10)
O29C 0.091(13) 0.121(15) 0.165(19) -0.019(13) -0.018(13) -0.011(11)
O30C 0.093(14) 0.108(13) 0.118(14) -0.013(11) 0.030(11) 0.026(11)
O31C 0.096(13) 0.050(10) 0.150(16) -0.001(10) 0.014(12) 0.022(9)
O32C 0.083(12) 0.076(11) 0.131(15) -0.035(10) -0.004(10) 0.027(9)
O33C 0.080(11) 0.049(10) 0.114(13) -0.012(9) 0.000(9) 0.007(8)
O34C 0.069(11) 0.061(10) 0.095(12) 0.004(9) -0.008(9) 0.009(8)
N94C 0.36(5) 0.09(2) 0.36(6) -0.08(3) -0.02(4) -0.02(3)
Cr1D 0.177(5) 0.061(3) 0.091(4) 0.024(2) 0.000(4) -0.017(3)
Ni1D 0.177(5) 0.061(3) 0.091(4) 0.024(2) 0.000(4) -0.017(3)
Cr2D 0.140(5) 0.079(3) 0.109(4) 0.035(3) -0.004(3) -0.005(3)
Cr3D 0.133(4) 0.126(4) 0.131(5) 0.067(4) -0.036(4) -0.021(4)
Cr4D 0.147(6) 0.187(6) 0.151(5) 0.097(5) -0.074(5) -0.057(5)
Cr5D 0.120(4) 0.127(4) 0.134(5) 0.040(3) -0.049(3) -0.035(4)
Cr6D 0.091(3) 0.098(3) 0.120(4) 0.035(3) -0.023(3) -0.013(3)
Cr7D 0.089(3) 0.059(3) 0.095(3) 0.019(2) -0.005(3) -0.004(2)
Cr8D 0.121(4) 0.046(2) 0.088(3) 0.011(2) -0.007(3) 0.001(2)
Ni8D 0.121(4) 0.046(2) 0.088(3) 0.011(2) -0.007(3) 0.001(2)
F1D 0.144(12) 0.079(9) 0.087(10) 0.023(8) 0.011(9) -0.006(8)
F2D 0.140(12) 0.071(9) 0.117(12) 0.034(8) -0.038(9) -0.018(8)
F3D 0.123(12) 0.120(12) 0.141(13) 0.058(10) -0.037(10) -0.033(10)
F4D 0.117(12) 0.154(13) 0.131(13) 0.065(11) -0.052(10) -0.042(10)
F5D 0.080(9) 0.100(10) 0.129(12) 0.045(9) -0.026(8) -0.013(8)
F6D 0.080(9) 0.073(8) 0.081(9) 0.029(7) -0.011(7) -0.001(7)
F7D 0.081(8) 0.054(7) 0.077(9) 0.021(6) -0.014(7) -0.003(6)
F8D 0.115(10) 0.062(8) 0.062(8) -0.005(6) 0.004(7) 0.007(7)
O1D 0.33(3) 0.059(12) 0.131(17) 0.039(11) -0.090(18) -0.017(14)
O2D 0.23(2) 0.093(13) 0.104(15) 0.053(11) -0.036(15) -0.051(13)
O3D 0.127(15) 0.132(15) 0.100(15) 0.042(12) -0.011(11) -0.028(12)
O4D 0.113(14) 0.147(16) 0.081(13) 0.022(11) -0.004(11) 0.005(12)
O5D 0.175(18) 0.153(17) 0.058(13) 0.016(11) -0.028(12) -0.042(13)
O6D 0.177(18) 0.152(17) 0.092(14) 0.059(13) -0.018(13) -0.032(15)
O7D 0.155(19) 0.126(16) 0.139(18) 0.003(13) 0.009(15) -0.001(13)
O8D 0.166(19) 0.136(17) 0.15(2) 0.065(16) 0.003(15) 0.035(14)
O9D 0.30(3) 0.18(2) 0.22(3) 0.15(2) -0.16(2) -0.11(2)
O10D 0.22(2) 0.26(3) 0.20(2) 0.12(2) -0.17(2) -0.11(2)
O11D 0.178(19) 0.122(16) 0.131(17) 0.025(13) -0.019(14) 0.000(15)
O12D 0.131(18) 0.29(3) 0.124(18) 0.057(17) -0.038(14) -0.119(19)
O13D 0.20(2) 0.26(3) 0.128(19) 0.075(18) -0.095(17) -0.12(2)
O14D 0.154(18) 0.20(2) 0.138(19) 0.039(16) -0.074(15) -0.062(16)
O15D 0.103(16) 0.26(3) 0.24(3) 0.17(2) 0.002(17) 0.004(17)
O16D 0.081(13) 0.152(18) 0.169(19) 0.050(14) -0.011(12) -0.005(12)
O17D 0.139(16) 0.135(16) 0.17(2) 0.004(14) -0.059(14) -0.039(13)
O18D 0.105(14) 0.115(14) 0.154(18) 0.036(13) -0.028(13) -0.043(11)
O19D 0.111(14) 0.105(13) 0.123(15) 0.024(12) -0.015(11) -0.014(11)
O20D 0.090(11) 0.079(11) 0.098(14) -0.010(9) -0.013(10) 0.016(9)
O21D 0.080(11) 0.093(12) 0.122(14) 0.021(10) -0.012(10) -0.023(9)
O22D 0.078(11) 0.097(12) 0.114(14) 0.034(10) -0.015(10) -0.010(10)
O23D 0.087(12) 0.074(11) 0.133(15) -0.016(10) -0.016(10) -0.005(9)
O24D 0.088(12) 0.106(12) 0.087(12) 0.017(9) 0.026(9) -0.015(10)
O25D 0.124(13) 0.079(11) 0.081(12) 0.050(9) -0.019(10) -0.020(10)
O26D 0.181(17) 0.066(11) 0.093(13) 0.023(10) -0.047(12) -0.024(11)
O27D 0.049(10) 0.057(9) 0.145(15) -0.002(9) -0.008(9) -0.007(8)
O28D 0.132(15) 0.045(10) 0.171(18) -0.017(10) 0.007(12) -0.002(9)
O29D 0.130(14) 0.051(10) 0.151(16) 0.012(10) -0.052(12) -0.023(10)
O30D 0.188(19) 0.079(12) 0.113(15) 0.007(11) -0.017(13) -0.039(12)
O31D 0.178(17) 0.039(10) 0.088(13) -0.005(9) 0.040(11) -0.003(10)
O32D 0.21(2) 0.101(14) 0.100(15) 0.020(12) 0.041(14) 0.055(13)
O33D 0.078(10) 0.069(11) 0.074(11) -0.006(8) 0.001(8) -0.004(8)
O34D 0.121(13) 0.048(9) 0.057(11) -0.016(8) 0.018(9) 0.016(8)
N94D 0.22(4) 0.22(4) 0.21(4) -0.03(3) 0.10(3) -0.05(3)
Cr1E 0.072(3) 0.066(3) 0.093(3) -0.002(2) -0.003(2) 0.010(2)
Ni1E 0.072(3) 0.066(3) 0.093(3) -0.002(2) -0.003(2) 0.010(2)
Cr2E 0.099(3) 0.075(3) 0.085(3) -0.002(2) 0.014(3) -0.010(2)
Cr3E 0.121(4) 0.059(3) 0.091(3) -0.002(2) 0.024(3) 0.001(2)
Cr4E 0.105(3) 0.060(3) 0.077(3) -0.001(2) -0.002(3) 0.001(2)
Cr5E 0.100(3) 0.054(3) 0.092(3) -0.001(2) -0.004(3) -0.002(2)
Cr6E 0.098(3) 0.054(3) 0.145(4) -0.014(3) 0.041(3) -0.005(3)
Cr7E 0.103(4) 0.108(4) 0.101(4) -0.028(3) 0.035(3) -0.019(3)
Cr8E 0.085(3) 0.068(3) 0.074(3) -0.001(2) -0.002(2) 0.015(2)
Ni8E 0.085(3) 0.068(3) 0.074(3) -0.001(2) -0.002(2) 0.015(2)
F1E 0.063(7) 0.061(7) 0.064(8) -0.001(6) 0.000(6) 0.008(6)
F2E 0.093(9) 0.061(8) 0.055(8) 0.014(6) 0.020(6) 0.009(6)
F3E 0.099(9) 0.059(8) 0.070(9) 0.003(6) 0.004(7) 0.010(7)
F4E 0.096(10) 0.066(8) 0.086(10) 0.006(7) -0.018(7) -0.017(7)
F5E 0.076(8) 0.054(7) 0.091(9) 0.007(6) -0.006(7) -0.009(6)
F6E 0.082(9) 0.076(8) 0.080(9) 0.016(7) 0.022(7) 0.018(7)
F7E 0.073(8) 0.064(7) 0.068(8) 0.006(6) 0.004(6) 0.023(6)
F8E 0.083(8) 0.065(8) 0.071(8) -0.001(6) 0.000(7) 0.013(7)
O1E 0.082(11) 0.086(12) 0.116(14) -0.011(10) 0.025(11) -0.002(9)
O2E 0.148(17) 0.144(17) 0.143(17) -0.020(13) 0.066(13) -0.090(14)
O3E 0.092(11) 0.116(13) 0.057(10) -0.002(9) -0.007(9) 0.036(10)
O4E 0.089(12) 0.124(14) 0.106(15) -0.043(11) 0.011(10) 0.044(10)
O5E 0.156(17) 0.148(16) 0.094(14) -0.053(13) 0.065(12) -0.063(13)
O6E 0.111(14) 0.085(12) 0.158(17) -0.022(11) 0.066(12) -0.019(11)
O7E 0.200(18) 0.042(9) 0.080(12) 0.008(9) -0.004(12) -0.015(10)
O8E 0.162(16) 0.068(11) 0.091(13) 0.018(9) -0.005(11) -0.020(10)
O9E 0.190(19) 0.106(14) 0.090(14) -0.027(11) 0.051(12) -0.037(13)
O10E 0.152(16) 0.100(13) 0.091(13) -0.040(10) 0.025(12) -0.004(12)
O11E 0.107(13) 0.082(12) 0.124(15) -0.001(10) 0.029(11) 0.020(10)
O12E 0.090(12) 0.041(9) 0.106(12) 0.015(8) 0.005(9) 0.000(8)
O13E 0.126(14) 0.059(10) 0.109(13) -0.017(9) 0.043(11) -0.012(10)
O14E 0.081(12) 0.092(12) 0.145(16) -0.026(11) -0.007(11) -0.023(10)
O15E 0.119(14) 0.095(12) 0.070(11) 0.015(9) -0.009(10) -0.013(10)
O16E 0.117(13) 0.080(11) 0.092(14) 0.001(10) -0.004(11) 0.004(10)
O17E 0.105(14) 0.098(13) 0.139(16) -0.022(11) 0.009(12) -0.028(11)
O18E 0.081(13) 0.158(18) 0.22(2) -0.077(17) 0.053(13) -0.028(12)
O19E 0.147(14) 0.044(9) 0.074(12) 0.001(8) -0.004(10) 0.037(9)
O20E 0.202(19) 0.067(11) 0.097(13) 0.022(10) 0.067(13) 0.026(12)
O21E 0.21(2) 0.078(13) 0.22(2) -0.033(14) 0.137(18) -0.054(13)
O22E 0.21(2) 0.32(3) 0.109(17) -0.086(18) 0.080(16) -0.17(2)
O23E 0.110(14) 0.117(15) 0.176(19) -0.067(13) -0.041(13) 0.043(12)
O24E 0.082(12) 0.058(10) 0.205(19) -0.032(11) -0.014(12) 0.014(9)
O25E 0.135(18) 0.28(3) 0.30(3) -0.21(3) 0.11(2) -0.072(19)
O26E 0.076(11) 0.071(10) 0.080(11) -0.008(8) 0.011(9) 0.004(8)
O27E 0.180(19) 0.157(17) 0.072(13) 0.053(11) -0.011(12) -0.080(15)
O28E 0.104(12) 0.080(11) 0.077(11) 0.026(9) 0.001(9) 0.000(9)
O29E 0.071(11) 0.102(12) 0.069(11) -0.006(9) 0.002(8) -0.002(9)
O30E 0.069(10) 0.090(11) 0.099(13) -0.021(9) 0.003(9) 0.001(9)
O31E 0.084(11) 0.049(9) 0.077(12) -0.005(8) 0.001(9) 0.014(8)
O32E 0.066(11) 0.067(10) 0.098(12) 0.016(8) 0.004(9) 0.017(8)
O33E 0.060(9) 0.025(8) 0.104(13) 0.002(7) 0.008(9) 0.005(7)
O34E 0.070(11) 0.073(10) 0.066(11) -0.002(8) 0.010(9) 0.000(8)
N94E 0.16(3) 0.13(2) 0.27(4) 0.03(2) -0.09(3) 0.008(19)
Cr1F 0.116(3) 0.070(3) 0.070(3) -0.001(2) -0.019(3) -0.017(2)
Ni1F 0.116(3) 0.070(3) 0.070(3) -0.001(2) -0.019(3) -0.017(2)
Cr2F 0.124(4) 0.071(3) 0.058(3) -0.003(2) 0.003(3) -0.005(2)
Cr3F 0.112(3) 0.056(3) 0.073(3) -0.001(2) 0.021(2) -0.005(2)
Cr4F 0.110(3) 0.068(3) 0.061(3) -0.001(2) -0.001(2) 0.009(2)
Cr5F 0.116(4) 0.062(3) 0.069(3) -0.007(2) 0.009(3) -0.009(2)
Cr6F 0.113(4) 0.061(3) 0.088(3) -0.009(2) 0.012(3) 0.000(2)
Cr7F 0.137(4) 0.059(3) 0.098(4) -0.008(3) 0.006(3) 0.013(3)
Cr8F 0.122(4) 0.069(3) 0.087(3) 0.000(2) -0.022(3) 0.002(2)
Ni8F 0.122(4) 0.069(3) 0.087(3) 0.000(2) -0.022(3) 0.002(2)
F1F 0.119(10) 0.048(7) 0.062(8) -0.004(6) 0.000(7) -0.008(7)
F2F 0.099(9) 0.054(7) 0.073(9) 0.005(6) -0.008(7) -0.013(6)
F3F 0.082(8) 0.065(8) 0.061(8) 0.015(6) 0.002(6) -0.016(6)
F4F 0.101(9) 0.073(8) 0.036(7) 0.004(6) -0.003(6) -0.002(7)
F5F 0.105(10) 0.058(8) 0.082(9) 0.007(7) 0.012(7) -0.002(7)
F6F 0.100(9) 0.081(9) 0.072(9) -0.011(7) -0.003(7) -0.003(7)
F7F 0.103(9) 0.050(7) 0.089(10) -0.015(7) 0.010(7) -0.010(7)
F8F 0.092(9) 0.067(8) 0.075(9) -0.005(7) -0.022(7) -0.005(7)
O1F 0.129(13) 0.064(10) 0.053(10) -0.002(8) -0.006(9) 0.002(10)
O2F 0.155(15) 0.087(12) 0.073(12) 0.021(10) 0.039(11) 0.030(11)
O3F 0.137(14) 0.062(11) 0.096(13) -0.013(9) -0.015(10) -0.005(10)
O4F 0.128(14) 0.064(10) 0.079(12) -0.017(8) -0.019(10) -0.013(10)
O5F 0.184(17) 0.068(11) 0.072(12) 0.005(9) 0.026(11) 0.009(11)
O6F 0.166(15) 0.052(10) 0.062(12) 0.005(8) 0.021(10) -0.012(9)
O7F 0.095(12) 0.084(11) 0.090(12) 0.032(9) 0.015(10) -0.008(9)
O8F 0.081(11) 0.092(11) 0.087(12) 0.026(9) 0.008(9) -0.006(9)
O9F 0.151(15) 0.068(11) 0.095(14) -0.001(9) 0.006(12) 0.011(10)
O10F 0.163(15) 0.068(11) 0.065(11) 0.019(9) 0.004(10) 0.014(10)
O11F 0.105(12) 0.103(12) 0.075(12) -0.002(9) 0.021(10) -0.035(10)
O12F 0.107(12) 0.069(10) 0.073(12) 0.014(9) 0.021(9) -0.016(9)
O13F 0.147(14) 0.070(10) 0.065(11) 0.010(8) 0.043(10) 0.021(10)
O14F 0.135(14) 0.092(13) 0.072(12) -0.004(9) 0.036(10) -0.004(11)
O15F 0.120(13) 0.078(11) 0.096(13) -0.007(10) -0.009(10) 0.021(10)
O16F 0.144(15) 0.066(10) 0.033(9) -0.003(7) -0.021(9) -0.023(10)
O17F 0.157(15) 0.071(11) 0.051(10) -0.012(8) 0.010(9) -0.010(10)
O18F 0.189(18) 0.066(11) 0.078(13) -0.029(9) 0.009(11) 0.011(11)
O19F 0.107(13) 0.067(11) 0.110(13) -0.017(9) 0.005(10) -0.018(10)
O20F 0.110(13) 0.079(12) 0.116(14) -0.011(10) 0.020(10) 0.018(10)
O21F 0.140(15) 0.092(12) 0.081(12) -0.012(10) 0.019(11) 0.005(11)
O22F 0.153(17) 0.088(13) 0.136(18) -0.004(11) -0.017(13) 0.037(11)
O23F 0.103(12) 0.083(12) 0.094(12) -0.005(10) -0.003(10) -0.017(9)
O24F 0.137(15) 0.068(11) 0.088(13) -0.005(9) 0.012(11) -0.002(10)
O25F 0.22(2) 0.071(12) 0.102(15) 0.019(10) 0.020(13) 0.032(12)
O26F 0.141(14) 0.061(10) 0.082(12) 0.004(9) -0.031(10) 0.026(10)
O27F 0.097(13) 0.132(15) 0.099(14) -0.006(11) -0.020(10) 0.020(11)
O28F 0.096(13) 0.092(12) 0.114(14) -0.007(10) -0.026(11) 0.002(10)
O29F 0.153(15) 0.084(12) 0.080(13) 0.003(10) -0.033(11) 0.011(10)
O30F 0.144(15) 0.100(13) 0.067(12) 0.002(9) -0.030(10) -0.014(11)
O31F 0.068(11) 0.066(10) 0.085(12) 0.008(8) -0.003(9) -0.011(9)
O32F 0.112(12) 0.076(11) 0.061(10) 0.009(9) 0.000(9) -0.030(9)
O33F 0.065(10) 0.047(9) 0.079(11) -0.011(8) 0.000(8) -0.017(8)
O34F 0.074(10) 0.043(9) 0.092(12) -0.006(8) -0.012(9) 0.013(8)
N94F 0.22(4) 0.27(4) 0.16(3) -0.11(3) 0.07(3) -0.07(3)
Zn1G 0.063(2) 0.0460(18) 0.083(2) -0.0058(16) 0.0005(16) 0.0042(15)
Zn2G 0.078(2) 0.0393(17) 0.079(2) -0.0023(16) -0.0033(17) 0.0090(15)
Zn3G 0.075(2) 0.0334(17) 0.073(2) 0.0011(15) -0.0022(16) 0.0030(15)
Zn4G 0.069(2) 0.0392(17) 0.076(2) 0.0019(15) 0.0012(16) 0.0002(15)
O1G 0.085(10) 0.023(7) 0.064(10) 0.004(7) 0.006(8) 0.010(7)

loop_
_atom_type_symbol
_atom_type_description
_atom_type_scat_dispersion_real
_atom_type_scat_dispersion_imag
_atom_type_scat_source
C C 0.0181 0.0091 'International Tables Vol C Tables 4.2.6.8 and 6.1.1.4'
H H 0 0 'International Tables Vol C Tables 4.2.6.8 and 6.1.1.4'
N N 0.0311 0.018 'International Tables Vol C Tables 4.2.6.8 and 6.1.1.4'
O O 0.0492 0.0322 'International Tables Vol C Tables 4.2.6.8 and 6.1.1.4'
F F 0.0727 0.0534 'International Tables Vol C Tables 4.2.6.8 and 6.1.1.4'
Cr Cr -0.1635 2.4439 'International Tables Vol C Tables 4.2.6.8 and 6.1.1.4'
Ni Ni -3.0029 0.5091 'International Tables Vol C Tables 4.2.6.8 and 6.1.1.4'
Zn Zn -1.5491 0.6778 'International Tables Vol C Tables 4.2.6.8 and 6.1.1.4'

loop_
_geom_angle_atom_site_label_1
_geom_angle_atom_site_label_2
_geom_angle_atom_site_label_3
_geom_angle
O1A Cr1A O30A 87.8(6)
O1A Cr1A F8A 179.1(6)
O30A Cr1A F8A 91.7(6)
O1A Cr1A F1A 92.5(5)
O30A Cr1A F1A 178.3(7)
F8A Cr1A F1A 88.0(5)
O1A Cr1A O32A 89.8(6)
O30A Cr1A O32A 94.3(7)
F8A Cr1A O32A 89.5(5)
F1A Cr1A O32A 87.4(6)
O1A Cr1A O3A 92.2(7)
O30A Cr1A O3A 89.3(7)
F8A Cr1A O3A 88.5(6)
F1A Cr1A O3A 89.1(6)
O32A Cr1A O3A 176.0(7)
O2A Cr2A O4A 94.4(9)
O2A Cr2A F1A 93.5(6)
O4A Cr2A F1A 89.1(6)
O2A Cr2A F2A 176.5(7)
O4A Cr2A F2A 88.7(7)
F1A Cr2A F2A 88.2(5)
O2A Cr2A O5A 86.8(8)
O4A Cr2A O5A 89.1(9)
F1A Cr2A O5A 178.2(9)
F2A Cr2A O5A 91.6(7)
O2A Cr2A O7A 85.9(9)
O4A Cr2A O7A 179.5(9)
F1A Cr2A O7A 90.5(7)
F2A Cr2A O7A 91.1(7)
O5A Cr2A O7A 91.3(9)
O11A Cr3A F2A 89.9(7)
O11A Cr3A F3A 92.5(7)
F2A Cr3A F3A 87.2(5)
O11A Cr3A O6A 87.7(9)
F2A Cr3A O6A 95.3(7)
F3A Cr3A O6A 177.5(7)
O11A Cr3A O9A 91.8(9)
F2A Cr3A O9A 177.2(7)
F3A Cr3A O9A 90.5(6)
O6A Cr3A O9A 87.0(8)
O11A Cr3A O8A 175.6(8)
F2A Cr3A O8A 91.5(6)
F3A Cr3A O8A 91.6(6)
O6A Cr3A O8A 88.1(9)
O9A Cr3A O8A 87.0(8)
F3A Cr4A F4A 87.9(5)
F3A Cr4A O13A 179.3(9)
F4A Cr4A O13A 91.9(6)
F3A Cr4A O15A 90.1(6)
F4A Cr4A O15A 91.9(6)
O13A Cr4A O15A 90.5(9)
F3A Cr4A O12A 92.2(7)
F4A Cr4A O12A 88.4(6)
O13A Cr4A O12A 87.1(9)
O15A Cr4A O12A 177.6(8)
F3A Cr4A O10A 92.7(7)
F4A Cr4A O10A 179.3(8)
O13A Cr4A O10A 87.5(7)
O15A Cr4A O10A 87.8(8)
O12A Cr4A O10A 91.8(8)
F4A Cr5A F5A 89.0(5)
F4A Cr5A O16A 92.2(6)
F5A Cr5A O16A 90.2(7)
F4A Cr5A O14A 92.0(7)
F5A Cr5A O14A 177.9(7)
O16A Cr5A O14A 91.6(8)
F4A Cr5A O19A 89.8(6)
F5A Cr5A O19A 91.6(6)
O16A Cr5A O19A 177.4(8)
O14A Cr5A O19A 86.6(7)
F4A Cr5A O17A 178.0(7)
F5A Cr5A O17A 93.0(6)
O16A Cr5A O17A 88.1(8)
O14A Cr5A O17A 86.0(7)
O19A Cr5A O17A 89.9(8)
O21A Cr6A F6A 91.9(6)
O21A Cr6A F5A 177.2(6)
F6A Cr6A F5A 89.8(5)
O21A Cr6A O18A 86.1(7)
F6A Cr6A O18A 176.8(7)
F5A Cr6A O18A 92.3(6)
O21A Cr6A O20A 85.5(7)
F6A Cr6A O20A 90.4(6)
F5A Cr6A O20A 92.3(6)
O18A Cr6A O20A 91.9(8)
O21A Cr6A O23A 94.7(7)
F6A Cr6A O23A 89.7(6)
F5A Cr6A O23A 87.5(6)
O18A Cr6A O23A 88.0(7)
O20A Cr6A O23A 179.8(8)
O27A Cr7A O25A 88.9(8)
O27A Cr7A F7A 91.9(6)
O25A Cr7A F7A 94.0(6)
O27A Cr7A F6A 90.1(7)
O25A Cr7A F6A 177.3(7)
F7A Cr7A F6A 88.5(5)
O27A Cr7A O22A 86.5(8)
O25A Cr7A O22A 87.0(7)
F7A Cr7A O22A 178.1(7)
F6A Cr7A O22A 90.5(6)
O27A Cr7A O24A 178.2(8)
O25A Cr7A O24A 89.3(8)
F7A Cr7A O24A 88.6(6)
F6A Cr7A O24A 91.7(6)
O22A Cr7A O24A 93.0(7)
O29A Cr8A O31A 95.7(6)
O29A Cr8A F8A 94.2(6)
O31A Cr8A F8A 90.8(5)
O29A Cr8A F7A 176.9(6)
O31A Cr8A F7A 86.9(5)
F8A Cr8A F7A 87.5(5)
O29A Cr8A O26A 87.2(6)
O31A Cr8A O26A 89.2(6)
F8A Cr8A O26A 178.6(6)
F7A Cr8A O26A 91.1(5)
O29A Cr8A O28A 85.1(7)
O31A Cr8A O28A 179.2(7)
F8A Cr8A O28A 89.3(6)
F7A Cr8A O28A 92.4(6)
O26A Cr8A O28A 90.6(6)
Cr2A F1A Cr1A 121.0(6)
Cr3A F2A Cr2A 121.5(6)
Cr4A F3A Cr3A 123.2(6)
Cr5A F4A Cr4A 123.8(7)
Cr6A F5A Cr5A 122.6(5)
Cr6A F6A Cr7A 123.3(6)
Cr7A F7A Cr8A 122.2(6)
Cr8A F8A Cr1A 121.8(6)
C1A O1A Cr1A 138.1(10)
C1A O2A Cr2A 135.9(10)
O1A C1A O2A 123.2(11)
O1A C1A C2A 117.5(10)
O2A C1A C2A 119.2(9)
C5A C2A C3A 110.1(2)
C5A C2A C4A 109.7(2)
C3A C2A C4A 109.2(2)
C5A C2A C1A 110.3(2)
C3A C2A C1A 109.2(2)
C4A C2A C1A 108.3(2)
C2A C3A H3A1 109.5
C2A C3A H3A2 109.4
H3A1 C3A H3A2 109.5
C2A C3A H3A3 109.5
H3A1 C3A H3A3 109.5
H3A2 C3A H3A3 109.5
C2A C4A H4A1 109.5
C2A C4A H4A2 109.4
H4A1 C4A H4A2 109.5
C2A C4A H4A3 109.5
H4A1 C4A H4A3 109.5
H4A2 C4A H4A3 109.5
C2A C5A H5A1 109.4
C2A C5A H5A2 109.5
H5A1 C5A H5A2 109.5
C2A C5A H5A3 109.5
H5A1 C5A H5A3 109.5
H5A2 C5A H5A3 109.5
C6A O3A Cr1A 136.3(15)
C6A O4A Cr2A 137.8(13)
O3A C6A O4A 123.3(16)
O3A C6A C7A 124.1(19)
O4A C6A C7A 112.3(15)
C10A C7A C8A 110.1(2)
C10A C7A C9A 109.7(2)
C8A C7A C9A 109.2(2)
C10A C7A C6A 110.3(2)
C8A C7A C6A 109.2(2)
C9A C7A C6A 108.4(2)
C7A C8A H8A1 109.5
C7A C8A H8A2 109.5
H8A1 C8A H8A2 109.5
C7A C8A H8A3 109.5
H8A1 C8A H8A3 109.5
H8A2 C8A H8A3 109.5
C7A C9A H9A1 109.5
C7A C9A H9A2 109.5
H9A1 C9A H9A2 109.5
C7A C9A H9A3 109.5
H9A1 C9A H9A3 109.5
H9A2 C9A H9A3 109.5
C7A C10A H10A 109.5
C7A C10A H10B 109.5
H10A C10A H10B 109.5
C7A C10A H10C 109.5
H10A C10A H10C 109.5
H10B C10A H10C 109.5
C11A O5A Cr2A 135.9(15)
C11A O6A Cr3A 130.5(14)
O5A C11A O6A 127.6(16)
O5A C11A C12A 118.3(17)
O6A C11A C12A 113.4(15)
C15A C12A C13A 110.1(2)
C15A C12A C14A 109.7(2)
C13A C12A C14A 109.2(2)
C15A C12A C11A 110.3(2)
C13A C12A C11A 109.2(2)
C14A C12A C11A 108.3(2)
C12A C13A H13A 109.5
C12A C13A H13B 109.5
H13A C13A H13B 109.5
C12A C13A H13C 109.4
H13A C13A H13C 109.5
H13B C13A H13C 109.5
C12A C14A H14A 109.5
C12A C14A H14B 109.5
H14A C14A H14B 109.5
C12A C14A H14C 109.5
H14A C14A H14C 109.5
H14B C14A H14C 109.5
C12A C15A H15A 109.5
C12A C15A H15B 109.5
H15A C15A H15B 109.5
C12A C15A H15C 109.5
H15A C15A H15C 109.5
H15B C15A H15C 109.5
C16A O7A Cr2A 131.7(14)
C16A O8A Cr3A 130.0(13)
O8A C16A O7A 133.9(16)
O8A C16A C17A 112.4(14)
O7A C16A C17A 113.2(15)
C20A C17A C18A 110.1(2)
C20A C17A C19A 109.7(2)
C18A C17A C19A 109.2(2)
C20A C17A C16A 110.3(2)
C18A C17A C16A 109.2(2)
C19A C17A C16A 108.3(2)
C17A C18A H18A 109.5
C17A C18A H18B 109.5
H18A C18A H18B 109.5
C17A C18A H18C 109.5
H18A C18A H18C 109.5
H18B C18A H18C 109.5
C17A C19A H19A 109.5
C17A C19A H19B 109.5
H19A C19A H19B 109.5
C17A C19A H19C 109.5
H19A C19A H19C 109.5
H19B C19A H19C 109.5
C17A C20A H20A 109.5
C17A C20A H20B 109.5
H20A C20A H20B 109.5
C17A C20A H20C 109.5
H20A C20A H20C 109.5
H20B C20A H20C 109.5
C21A O9A Cr3A 128.5(15)
C21A O10A Cr4A 132.6(14)
O10A C21A O9A 131.4(16)
O10A C21A C22A 113.3(14)
O9A C21A C22A 113.6(14)
C25A C22A C23A 110.1(2)
C25A C22A C24A 109.7(2)
C23A C22A C24A 109.2(2)
C25A C22A C21A 110.3(2)
C23A C22A C21A 109.2(2)
C24A C22A C21A 108.4(2)
C22A C23A H23A 109.5
C22A C23A H23B 109.5
H23A C23A H23B 109.5
C22A C23A H23C 109.5
H23A C23A H23C 109.5
H23B C23A H23C 109.5
C22A C24A H24A 109.5
C22A C24A H24B 109.5
H24A C24A H24B 109.5
C22A C24A H24C 109.5
H24A C24A H24C 109.5
H24B C24A H24C 109.5
C22A C25A H25A 109.5
C22A C25A H25B 109.5
H25A C25A H25B 109.5
C22A C25A H25C 109.5
H25A C25A H25C 109.5
H25B C25A H25C 109.5
C26A O11A Cr3A 133.5(15)
C26A O12A Cr4A 124.3(13)
O11A C26A O12A 134.9(16)
O11A C26A C27A 116.6(17)
O12A C26A C27A 107.4(16)
C30A C27A C28A 110.1(2)
C30A C27A C29A 109.7(2)
C28A C27A C29A 109.2(2)
C30A C27A C26A 110.3(2)
C28A C27A C26A 109.2(2)
C29A C27A C26A 108.3(2)
C27A C28A H28A 109.4
C27A C28A H28B 109.5
H28A C28A H28B 109.5
C27A C28A H28C 109.5
H28A C28A H28C 109.5
H28B C28A H28C 109.5
C27A C29A H29A 109.5
C27A C29A H29B 109.5
H29A C29A H29B 109.5
C27A C29A H29C 109.5
H29A C29A H29C 109.5
H29B C29A H29C 109.5
C27A C30A H30A 109.5
C27A C30A H30B 109.5
H30A C30A H30B 109.5
C27A C30A H30C 109.5
H30A C30A H30C 109.5
H30B C30A H30C 109.5
C31A O13A Cr4A 133.0(13)
C31A O14A Cr5A 135.1(13)
O14A C31A O13A 125.5(14)
O14A C31A C32A 112.5(15)
O13A C31A C32A 121.9(13)
C35A C32A C33A 110.1(2)
C35A C32A C34A 109.7(2)
C33A C32A C34A 109.2(2)
C35A C32A C31A 110.3(2)
C33A C32A C31A 109.2(2)
C34A C32A C31A 108.3(2)
C32A C33A H33A 109.5
C32A C33A H33B 109.5
H33A C33A H33B 109.5
C32A C33A H33C 109.5
H33A C33A H33C 109.5
H33B C33A H33C 109.5
C32A C34A H34A 109.5
C32A C34A H34B 109.5
H34A C34A H34B 109.5
C32A C34A H34C 109.5
H34A C34A H34C 109.5
H34B C34A H34C 109.5
C32A C35A H35A 109.5
C32A C35A H35B 109.5
H35A C35A H35B 109.5
C32A C35A H35C 109.4
H35A C35A H35C 109.5
H35B C35A H35C 109.5
C36A O15A Cr4A 130.9(12)
C36A O16A Cr5A 134.8(14)
O16A C36A O15A 129.3(14)
O16A C36A C37A 117.2(14)
O15A C36A C37A 112.9(14)
C40A C37A C38A 110.1(2)
C40A C37A C39A 109.7(2)
C38A C37A C39A 109.2(2)
C40A C37A C36A 110.3(2)
C38A C37A C36A 109.2(2)
C39A C37A C36A 108.3(2)
C37A C38A H38A 109.5
C37A C38A H38B 109.5
H38A C38A H38B 109.5
C37A C38A H38C 109.5
H38A C38A H38C 109.5
H38B C38A H38C 109.5
C37A C39A H39A 109.5
C37A C39A H39B 109.5
H39A C39A H39B 109.5
C37A C39A H39C 109.5
H39A C39A H39C 109.5
H39B C39A H39C 109.5
C37A C40A H40A 109.5
C37A C40A H40B 109.5
H40A C40A H40B 109.5
C37A C40A H40C 109.5
H40A C40A H40C 109.5
H40B C40A H40C 109.5
C41A O17A Cr5A 132.8(13)
C41A O18A Cr6A 129.3(13)
O17A C41A O18A 127.8(15)
O17A C41A C42A 118.0(15)
O18A C41A C42A 112.1(13)
C45A C42A C43A 110.1(2)
C45A C42A C44A 109.7(2)
C43A C42A C44A 109.2(2)
C45A C42A C41A 110.3(2)
C43A C42A C41A 109.2(2)
C44A C42A C41A 108.4(2)
C42A C43A H43A 109.5
C42A C43A H43B 109.5
H43A C43A H43B 109.5
C42A C43A H43C 109.5
H43A C43A H43C 109.5
H43B C43A H43C 109.5
C42A C44A H44A 109.5
C42A C44A H44B 109.5
H44A C44A H44B 109.5
C42A C44A H44C 109.5
H44A C44A H44C 109.5
H44B C44A H44C 109.5
C42A C45A H45A 109.5
C42A C45A H45B 109.5
H45A C45A H45B 109.5
C42A C45A H45C 109.5
H45A C45A H45C 109.5
H45B C45A H45C 109.5
C46A O19A Cr5A 129.1(12)
C46A O20A Cr6A 133.5(12)
O20A C46A O19A 128.6(14)
O20A C46A C47A 114.9(14)
O19A C46A C47A 115.7(13)
C50A C47A C48A 110.1(2)
C50A C47A C49A 109.7(2)
C48A C47A C49A 109.2(2)
C50A C47A C46A 110.3(2)
C48A C47A C46A 109.2(2)
C49A C47A C46A 108.3(2)
C47A C48A H48A 109.5
C47A C48A H48B 109.5
H48A C48A H48B 109.5
C47A C48A H48C 109.5
H48A C48A H48C 109.5
H48B C48A H48C 109.5
C47A C49A H49A 109.5
C47A C49A H49B 109.5
H49A C49A H49B 109.5
C47A C49A H49C 109.5
H49A C49A H49C 109.5
H49B C49A H49C 109.5
C47A C50A H50A 109.5
C47A C50A H50B 109.5
H50A C50A H50B 109.5
C47A C50A H50C 109.5
H50A C50A H50C 109.5
H50B C50A H50C 109.5
C51A O21A Cr6A 136.1(13)
C51A O22A Cr7A 131.0(13)
O22A C51A O21A 124.4(14)
O22A C51A C52A 118.6(15)
O21A C51A C52A 116.7(14)
C55A C52A C53A 110.1(2)
C55A C52A C54A 109.7(2)
C53A C52A C54A 109.2(2)
C55A C52A C51A 110.3(2)
C53A C52A C51A 109.2(2)
C54A C52A C51A 108.3(2)
C52A C53A H53A 109.5
C52A C53A H53B 109.5
H53A C53A H53B 109.5
C52A C53A H53C 109.5
H53A C53A H53C 109.5
H53B C53A H53C 109.5
C52A C54A H54A 109.5
C52A C54A H54B 109.5
H54A C54A H54B 109.5
C52A C54A H54C 109.5
H54A C54A H54C 109.5
H54B C54A H54C 109.5
C52A C55A H55A 109.5
C52A C55A H55B 109.5
H55A C55A H55B 109.5
C52A C55A H55C 109.5
H55A C55A H55C 109.5
H55B C55A H55C 109.5
C56A O23A Cr6A 127.8(11)
C56A O24A Cr7A 135.3(12)
O23A C56A O24A 127.1(13)
O23A C56A C57A 113.3(13)
O24A C56A C57A 119.4(14)
C60A C57A C58A 110.1(2)
C60A C57A C59A 109.7(2)
C58A C57A C59A 109.2(2)
C60A C57A C56A 110.3(2)
C58A C57A C56A 109.2(2)
C59A C57A C56A 108.3(2)
C57A C58A H58A 109.5
C57A C58A H58B 109.5
H58A C58A H58B 109.5
C57A C58A H58C 109.5
H58A C58A H58C 109.5
H58B C58A H58C 109.5
C57A C59A H59A 109.5
C57A C59A H59B 109.5
H59A C59A H59B 109.5
C57A C59A H59C 109.5
H59A C59A H59C 109.5
H59B C59A H59C 109.5
C57A C60A H60A 109.5
C57A C60A H60B 109.5
H60A C60A H60B 109.5
C57A C60A H60C 109.5
H60A C60A H60C 109.5
H60B C60A H60C 109.5
C61A O25A Cr7A 136.7(13)
C61A O26A Cr8A 130.2(11)
O25A C61A O26A 126.7(13)
O25A C61A C62A 120.8(14)
O26A C61A C62A 112.4(12)
C65A C62A C63A 110.1(2)
C65A C62A C64A 109.7(2)
C63A C62A C64A 109.2(2)
C65A C62A C61A 110.3(2)
C63A C62A C61A 109.2(2)
C64A C62A C61A 108.4(2)
C62A C63A H63A 109.5
C62A C63A H63B 109.5
H63A C63A H63B 109.5
C62A C63A H63C 109.5
H63A C63A H63C 109.5
H63B C63A H63C 109.5
C62A C64A H64A 109.5
C62A C64A H64B 109.5
H64A C64A H64B 109.5
C62A C64A H64C 109.5
H64A C64A H64C 109.5
H64B C64A H64C 109.5
C62A C65A H65A 109.5
C62A C65A H65B 109.5
H65A C65A H65B 109.5
C62A C65A H65C 109.5
H65A C65A H65C 109.5
H65B C65A H65C 109.5
C66A O27A Cr7A 132.8(14)
C66A O28A Cr8A 130.8(12)
O27A C66A O28A 129.2(15)
O27A C66A C67A 122.3(17)
O28A C66A C67A 108.6(14)
C70A C67A C68A 110.1(2)
C70A C67A C69A 109.7(2)
C68A C67A C69A 109.2(2)
C70A C67A C66A 110.3(2)
C68A C67A C66A 109.2(2)
C69A C67A C66A 108.3(2)
C67A C68A H68A 109.5
C67A C68A H68B 109.5
H68A C68A H68B 109.5
C67A C68A H68C 109.5
H68A C68A H68C 109.5
H68B C68A H68C 109.5
C67A C69A H69A 109.5
C67A C69A H69B 109.5
H69A C69A H69B 109.5
C67A C69A H69C 109.5
H69A C69A H69C 109.5
H69B C69A H69C 109.5
C67A C70A H70A 109.5
C67A C70A H70B 109.5
H70A C70A H70B 109.5
C67A C70A H70C 109.5
H70A C70A H70C 109.5
H70B C70A H70C 109.5
C71A O29A Cr8A 129.4(11)
C71A O30A Cr1A 132.4(13)
O30A C71A O29A 132.1(15)
O30A C71A C72A 118.0(17)
O29A C71A C72A 109.5(13)
C75A C72A C73A 110.1(2)
C75A C72A C74A 109.7(2)
C73A C72A C74A 109.2(2)
C75A C72A C71A 110.3(2)
C73A C72A C71A 109.2(2)
C74A C72A C71A 108.3(2)
C72A C73A H73A 109.5
C72A C73A H73B 109.5
H73A C73A H73B 109.5
C72A C73A H73C 109.5
H73A C73A H73C 109.5
H73B C73A H73C 109.5
C72A C74A H74A 109.5
C72A C74A H74B 109.5
H74A C74A H74B 109.5
C72A C74A H74C 109.5
H74A C74A H74C 109.5
H74B C74A H74C 109.5
C72A C75A H75A 109.5
C72A C75A H75B 109.5
H75A C75A H75B 109.5
C72A C75A H75C 109.5
H75A C75A H75C 109.5
H75B C75A H75C 109.5
C76A O31A Cr8A 136.3(15)
C76A O32A Cr1A 140.2(16)
O32A C76A O31A 118(2)
O32A C76A C77A 126(3)
O31A C76A C77A 116(2)
C76A C77A C78A 126(2)
C76A C77A C82A 118(2)
C78A C77A C82A 115(2)
C79A C78A C77A 126(2)
C79A C78A H78A 117.2
C77A C78A H78A 117.2
C78A C79A C80A 119(2)
C78A C79A C83A 127(2)
C80A C79A C83A 114(2)
C79A C80A C81A 118(2)
C79A C80A H80A 121.2
C81A C80A H80A 121.2
C82A C81A C80A 122(2)
C82A C81A H81A 119.2
C80A C81A H81A 119.2
C81A C82A C77A 121(2)
C81A C82A H82A 119.7
C77A C82A H82A 119.7
O33A C83A O34A 123(2)
O33A C83A C79A 122(2)
O34A C83A C79A 115(2)
C83A O33A Zn1G 138.2(16)
C83A O34A Zn4G 125.7(14)
C92A C91A H91A 109.5
C92A C91A H91B 109.5
H91A C91A H91B 109.5
C92A C91A H91C 109.4
H91A C91A H91C 109.5
H91B C91A H91C 109.5
C91A C92A C93A 115(5)
C91A C92A H92A 108.4
C93A C92A H92A 108.4
C91A C92A H92B 108.4
C93A C92A H92B 108.4
H92A C92A H92B 107.5
N94A C93A C92A 127(4)
N94A C93A H93A 105.5
C92A C93A H93A 105.5
N94A C93A H93B 105.5
C92A C93A H93B 105.5
H93A C93A H93B 106.1
C93A N94A C95A 138(4)
C93A N94A H94A 102.6
C95A N94A H94A 102.6
C93A N94A H94B 102.6
C95A N94A H94B 102.6
H94A N94A H94B 104.9
N94A C95A C96A 135(3)
N94A C95A H95A 103.4
C96A C95A H95A 103.4
N94A C95A H95B 103.4
C96A C95A H95B 103.4
H95A C95A H95B 105.2
C97A C96A C95A 127(3)
C97A C96A H96A 105.6
C95A C96A H96A 105.6
C97A C96A H96B 105.6
C95A C96A H96B 105.6
H96A C96A H96B 106.1
C96A C97A H97A 109.5
C96A C97A H97B 109.5
H97A C97A H97B 109.5
C96A C97A H97C 109.4
H97A C97A H97C 109.5
H97B C97A H97C 109.5
O30B Cr1B F1B 177.9(5)
O30B Cr1B O3B 87.7(5)
F1B Cr1B O3B 91.4(5)
O30B Cr1B F8B 96.6(5)
F1B Cr1B F8B 85.3(5)
O3B Cr1B F8B 87.4(5)
O30B Cr1B O32B 91.1(6)
F1B Cr1B O32B 89.9(5)
O3B Cr1B O32B 175.6(6)
F8B Cr1B O32B 88.5(5)
O30B Cr1B O1B 88.9(6)
F1B Cr1B O1B 89.3(5)
O3B Cr1B O1B 90.8(6)
F8B Cr1B O1B 174.2(5)
O32B Cr1B O1B 93.5(6)
F1B Cr2B F2B 86.0(5)
F1B Cr2B O4B 92.1(5)
F2B Cr2B O4B 89.2(6)
F1B Cr2B O5B 176.8(6)
F2B Cr2B O5B 91.7(6)
O4B Cr2B O5B 90.2(6)
F1B Cr2B O2B 94.8(5)
F2B Cr2B O2B 179.1(6)
O4B Cr2B O2B 91.1(6)
O5B Cr2B O2B 87.5(6)
F1B Cr2B O7B 89.2(5)
F2B Cr2B O7B 92.5(6)
O4B Cr2B O7B 178.0(6)
O5B Cr2B O7B 88.7(6)
O2B Cr2B O7B 87.3(6)
F3B Cr3B O8B 88.5(7)
F3B Cr3B F2B 86.3(5)
O8B Cr3B F2B 90.6(6)
F3B Cr3B O9B 91.4(7)
O8B Cr3B O9B 87.6(9)
F2B Cr3B O9B 177.1(8)
F3B Cr3B O6B 177.6(7)
O8B Cr3B O6B 93.0(8)
F2B Cr3B O6B 91.8(6)
O9B Cr3B O6B 90.5(7)
F3B Cr3B O11B 90.9(7)
O8B Cr3B O11B 179.4(9)
F2B Cr3B O11B 89.4(6)
O9B Cr3B O11B 92.4(9)
O6B Cr3B O11B 87.6(8)
F4B Cr4B O13B 94.6(8)
F4B Cr4B F3B 89.4(5)
O13B Cr4B F3B 175.5(10)
F4B Cr4B O15B 90.8(8)
O13B Cr4B O15B 87.8(11)
F3B Cr4B O15B 90.3(7)
F4B Cr4B O12B 88.4(7)
O13B Cr4B O12B 91.3(11)
F3B Cr4B O12B 90.6(7)
O15B Cr4B O12B 178.7(10)
F4B Cr4B O10B 179.2(11)
O13B Cr4B O10B 85.6(10)
F3B Cr4B O10B 90.3(8)
O15B Cr4B O10B 88.5(11)
O12B Cr4B O10B 92.4(11)
O17B Cr5B F5B 93.9(8)
O17B Cr5B O16B 89.0(10)
F5B Cr5B O16B 88.2(8)
O17B Cr5B F4B 177.0(9)
F5B Cr5B F4B 89.0(6)
O16B Cr5B F4B 91.8(7)
O17B Cr5B O19B 89.1(10)
F5B Cr5B O19B 92.6(7)
O16B Cr5B O19B 177.9(8)
F4B Cr5B O19B 90.1(7)
O17B Cr5B O14B 86.1(9)
F5B Cr5B O14B 179.2(10)
O16B Cr5B O14B 91.0(10)
F4B Cr5B O14B 91.0(7)
O19B Cr5B O14B 88.2(9)
O21B Cr6B F6B 94.6(8)
O21B Cr6B O20B 94.3(13)
F6B Cr6B O20B 90.0(7)
O21B Cr6B O23B 84.6(13)
F6B Cr6B O23B 91.4(7)
O20B Cr6B O23B 178.2(9)
O21B Cr6B F5B 173.5(12)
F6B Cr6B F5B 89.6(6)
O20B Cr6B F5B 90.6(8)
O23B Cr6B F5B 90.3(10)
O21B Cr6B O18B 85.4(10)
F6B Cr6B O18B 178.8(12)
O20B Cr6B O18B 88.7(11)
O23B Cr6B O18B 89.8(11)
F5B Cr6B O18B 90.4(9)
O25B Cr7B F7B 93.3(6)
O25B Cr7B O24B 87.6(7)
F7B Cr7B O24B 89.4(7)
O25B Cr7B F6B 177.2(6)
F7B Cr7B F6B 89.0(5)
O24B Cr7B F6B 90.9(7)
O25B Cr7B O27B 89.8(7)
F7B Cr7B O27B 91.7(6)
O24B Cr7B O27B 177.2(7)
F6B Cr7B O27B 91.7(6)
O25B Cr7B O22B 85.6(7)
F7B Cr7B O22B 178.9(7)
O24B Cr7B O22B 90.6(8)
F6B Cr7B O22B 92.0(6)
O27B Cr7B O22B 88.2(7)
F8B Cr8B O29B 94.6(6)
F8B Cr8B O28B 92.7(6)
O29B Cr8B O28B 88.0(6)
F8B Cr8B F7B 88.7(5)
O29B Cr8B F7B 176.4(6)
O28B Cr8B F7B 90.4(6)
F8B Cr8B O26B 178.5(6)
O29B Cr8B O26B 85.6(6)
O28B Cr8B O26B 88.8(6)
F7B Cr8B O26B 91.1(5)
F8B Cr8B O31B 90.3(5)
O29B Cr8B O31B 93.0(6)
O28B Cr8B O31B 176.8(6)
F7B Cr8B O31B 88.4(5)
O26B Cr8B O31B 88.2(6)
Cr2B F1B Cr1B 120.7(5)
Cr2B F2B Cr3B 123.3(6)
Cr3B F3B Cr4B 122.4(6)
Cr4B F4B Cr5B 122.8(6)
Cr5B F5B Cr6B 122.4(9)
Cr6B F6B Cr7B 124.0(6)
Cr7B F7B Cr8B 123.8(6)
Cr8B F8B Cr1B 120.0(6)
C1B O1B Cr1B 124.6(11)
C1B O2B Cr2B 134.0(11)
O2B C1B O1B 127.4(13)
O2B C1B C2B 119.9(13)
O1B C1B C2B 112.7(13)
C5B C2B C3B 110.1(2)
C5B C2B C4B 109.7(2)
C3B C2B C4B 109.2(2)
C5B C2B C1B 110.3(2)
C3B C2B C1B 109.2(2)
C4B C2B C1B 108.3(2)
C2B C3B H3B1 109.4
C2B C3B H3B2 109.5
H3B1 C3B H3B2 109.5
C2B C3B H3B3 109.5
H3B1 C3B H3B3 109.5
H3B2 C3B H3B3 109.5
C2B C4B H4B1 109.5
C2B C4B H4B2 109.5
H4B1 C4B H4B2 109.5
C2B C4B H4B3 109.5
H4B1 C4B H4B3 109.5
H4B2 C4B H4B3 109.5
C2B C5B H5B1 109.5
C2B C5B H5B2 109.5
H5B1 C5B H5B2 109.5
C2B C5B H5B3 109.5
H5B1 C5B H5B3 109.5
H5B2 C5B H5B3 109.5
C6B O3B Cr1B 134.8(11)
C6B O4B Cr2B 124.6(10)
O3B C6B O4B 128.3(12)
O3B C6B C7B 119.5(12)
O4B C6B C7B 112.2(11)
C10B C7B C8B 110.1(2)
C10B C7B C9B 109.7(2)
C8B C7B C9B 109.2(2)
C10B C7B C6B 110.3(2)
C8B C7B C6B 109.2(2)
C9B C7B C6B 108.4(2)
C7B C8B H8B1 109.5
C7B C8B H8B2 109.5
H8B1 C8B H8B2 109.5
C7B C8B H8B3 109.5
H8B1 C8B H8B3 109.5
H8B2 C8B H8B3 109.5
C7B C9B H9B1 109.5
C7B C9B H9B2 109.5
H9B1 C9B H9B2 109.5
C7B C9B H9B3 109.5
H9B1 C9B H9B3 109.5
H9B2 C9B H9B3 109.5
C7B C10B H10D 109.5
C7B C10B H10E 109.5
H10D C10B H10E 109.5
C7B C10B H10F 109.5
H10D C10B H10F 109.5
H10E C10B H10F 109.5
C11B O5B Cr2B 129.1(13)
C11B O6B Cr3B 133.0(12)
O5B C11B O6B 129.8(15)
O5B C11B C12B 118.7(15)
O6B C11B C12B 111.5(16)
C15B C12B C13B 110.1(2)
C15B C12B C14B 109.7(2)
C13B C12B C14B 109.2(2)
C15B C12B C11B 110.3(2)
C13B C12B C11B 109.2(2)
C14B C12B C11B 108.3(2)
C12B C13B H13D 109.5
C12B C13B H13E 109.5
H13D C13B H13E 109.5
C12B C13B H13F 109.4
H13D C13B H13F 109.5
H13E C13B H13F 109.5
C12B C14B H14D 109.5
C12B C14B H14E 109.5
H14D C14B H14E 109.5
C12B C14B H14F 109.5
H14D C14B H14F 109.5
H14E C14B H14F 109.5
C12B C15B H15D 109.5
C12B C15B H15E 109.5
H15D C15B H15E 109.5
C12B C15B H15F 109.5
H15D C15B H15F 109.5
H15E C15B H15F 109.5
C16B O7B Cr2B 130.2(12)
C16B O8B Cr3B 127.3(13)
O7B C16B O8B 131.5(15)
O7B C16B C17B 111.7(13)
O8B C16B C17B 115.6(15)
C20B C17B C18B 110.1(2)
C20B C17B C19B 109.7(2)
C18B C17B C19B 109.2(2)
C20B C17B C16B 110.3(2)
C18B C17B C16B 109.2(2)
C19B C17B C16B 108.3(2)
C17B C18B H18D 109.5
C17B C18B H18E 109.5
H18D C18B H18E 109.5
C17B C18B H18F 109.5
H18D C18B H18F 109.5
H18E C18B H18F 109.5
C17B C19B H19D 109.5
C17B C19B H19E 109.5
H19D C19B H19E 109.5
C17B C19B H19F 109.5
H19D C19B H19F 109.5
H19E C19B H19F 109.5
C17B C20B H20D 109.5
C17B C20B H20E 109.5
H20D C20B H20E 109.5
C17B C20B H20F 109.5
H20D C20B H20F 109.5
H20E C20B H20F 109.5
C21B O9B Cr3B 134.9(15)
C21B O10B Cr4B 135.1(16)
O10B C21B O9B 127.2(17)
O10B C21B C22B 117.1(17)
O9B C21B C22B 115.2(16)
C25B C22B C23B 110.1(2)
C25B C22B C24B 109.7(2)
C23B C22B C24B 109.2(2)
C25B C22B C21B 110.3(2)
C23B C22B C21B 109.2(2)
C24B C22B C21B 108.3(2)
C22B C23B H23D 109.5
C22B C23B H23E 109.5
H23D C23B H23E 109.5
C22B C23B H23F 109.5
H23D C23B H23F 109.5
H23E C23B H23F 109.5
C22B C24B H24D 109.5
C22B C24B H24E 109.5
H24D C24B H24E 109.5
C22B C24B H24F 109.5
H24D C24B H24F 109.5
H24E C24B H24F 109.5
C22B C25B H25D 109.5
C22B C25B H25E 109.5
H25D C25B H25E 109.5
C22B C25B H25F 109.5
H25D C25B H25F 109.5
H25E C25B H25F 109.5
C26B O11B Cr3B 133.5(14)
C26B O12B Cr4B 141.0(16)
O12B C26B O11B 122.2(17)
O12B C26B C27B 119.4(16)
O11B C26B C27B 118.3(16)
C30B C27B C28B 110.1(2)
C30B C27B C29B 109.7(2)
C28B C27B C29B 109.2(2)
C30B C27B C26B 110.3(2)
C28B C27B C26B 109.2(2)
C29B C27B C26B 108.4(2)
C27B C28B H28D 109.5
C27B C28B H28E 109.5
H28D C28B H28E 109.5
C27B C28B H28F 109.5
H28D C28B H28F 109.5
H28E C28B H28F 109.5
C27B C29B H29D 109.5
C27B C29B H29E 109.5
H29D C29B H29E 109.5
C27B C29B H29F 109.5
H29D C29B H29F 109.5
H29E C29B H29F 109.5
C27B C30B H30D 109.5
C27B C30B H30E 109.5
H30D C30B H30E 109.5
C27B C30B H30F 109.5
H30D C30B H30F 109.5
H30E C30B H30F 109.5
C31B O13B Cr4B 135.4(19)
C31B O14B Cr5B 124.0(14)
O13B C31B O14B 129.0(18)
O13B C31B C32B 122(2)
O14B C31B C32B 108.6(14)
C35B C32B C33B 110.1(2)
C35B C32B C34B 109.7(2)
C33B C32B C34B 109.2(2)
C35B C32B C31B 110.3(2)
C33B C32B C31B 109.2(2)
C34B C32B C31B 108.3(2)
C32B C33B H33D 109.5
C32B C33B H33E 109.5
H33D C33B H33E 109.5
C32B C33B H33F 109.5
H33D C33B H33F 109.5
H33E C33B H33F 109.5
C32B C34B H34D 109.5
C32B C34B H34E 109.5
H34D C34B H34E 109.5
C32B C34B H34F 109.5
H34D C34B H34F 109.5
H34E C34B H34F 109.5
C32B C35B H35D 109.5
C32B C35B H35E 109.5
H35D C35B H35E 109.5
C32B C35B H35F 109.5
H35D C35B H35F 109.5
H35E C35B H35F 109.5
C36B O15B Cr4B 129.8(19)
C36B O16B Cr5B 130.2(13)
O15B C36B O16B 129.2(19)
O15B C36B C37B 118.3(19)
O16B C36B C37B 111.5(15)
C40B C37B C38B 110.1(2)
C40B C37B C39B 109.7(2)
C38B C37B C39B 109.2(2)
C40B C37B C36B 110.3(2)
C38B C37B C36B 109.2(2)
C39B C37B C36B 108.3(2)
C37B C38B H38D 109.4
C37B C38B H38E 109.5
H38D C38B H38E 109.5
C37B C38B H38F 109.5
H38D C38B H38F 109.5
H38E C38B H38F 109.5
C37B C39B H39D 109.5
C37B C39B H39E 109.5
H39D C39B H39E 109.5
C37B C39B H39F 109.5
H39D C39B H39F 109.5
H39E C39B H39F 109.5
C37B C40B H40D 109.5
C37B C40B H40E 109.5
H40D C40B H40E 109.5
C37B C40B H40F 109.5
H40D C40B H40F 109.5
H40E C40B H40F 109.5
C41B O17B Cr5B 136.9(19)
C41B O18B Cr6B 129.5(15)
O17B C41B O18B 126.8(19)
O17B C41B C42B 123(2)
O18B C41B C42B 110.0(15)
C45B C42B C43B 110.1(2)
C45B C42B C44B 109.7(2)
C43B C42B C44B 109.2(2)
C45B C42B C41B 110.3(2)
C43B C42B C41B 109.2(2)
C44B C42B C41B 108.3(2)
C42B C43B H43D 109.4
C42B C43B H43E 109.5
H43D C43B H43E 109.5
C42B C43B H43F 109.5
H43D C43B H43F 109.5
H43E C43B H43F 109.5
C42B C44B H44D 109.4
C42B C44B H44E 109.5
H44D C44B H44E 109.5
C42B C44B H44F 109.5
H44D C44B H44F 109.5
H44E C44B H44F 109.5
C42B C45B H45D 109.5
C42B C45B H45E 109.5
H45D C45B H45E 109.5
C42B C45B H45F 109.5
H45D C45B H45F 109.5
H45E C45B H45F 109.5
C46B O19B Cr5B 129.1(15)
C46B O20B Cr6B 137.6(17)
O19B C46B O20B 127.7(18)
O19B C46B C47B 117.0(16)
O20B C46B C47B 115.1(17)
C50B C47B C48B 110.1(2)
C50B C47B C49B 109.7(2)
C48B C47B C49B 109.2(2)
C50B C47B C46B 110.3(2)
C48B C47B C46B 109.2(2)
C49B C47B C46B 108.3(2)
C47B C48B H48D 109.5
C47B C48B H48E 109.5
H48D C48B H48E 109.5
C47B C48B H48F 109.5
H48D C48B H48F 109.5
H48E C48B H48F 109.5
C47B C49B H49D 109.5
C47B C49B H49E 109.5
H49D C49B H49E 109.5
C47B C49B H49F 109.5
H49D C49B H49F 109.5
H49E C49B H49F 109.5
C47B C50B H50D 109.5
C47B C50B H50E 109.5
H50D C50B H50E 109.5
C47B C50B H50F 109.5
H50D C50B H50F 109.5
H50E C50B H50F 109.5
C51B O21B Cr6B 132.4(15)
C51B O22B Cr7B 127.7(14)
O21B C51B O22B 126(2)
O21B C51B C52B 108.7(15)
O22B C51B C52B 112.6(16)
C55B C52B C53B 110.1(2)
C55B C52B C54B 109.7(2)
C53B C52B C54B 109.2(2)
C55B C52B C51B 110.3(2)
C53B C52B C51B 109.2(2)
C54B C52B C51B 108.3(2)
C52B C53B H53D 109.5
C52B C53B H53E 109.5
H53D C53B H53E 109.5
C52B C53B H53F 109.5
H53D C53B H53F 109.5
H53E C53B H53F 109.5
C52B C54B H54D 109.5
C52B C54B H54E 109.5
H54D C54B H54E 109.5
C52B C54B H54F 109.5
H54D C54B H54F 109.5
H54E C54B H54F 109.5
C52B C55B H55D 109.5
C52B C55B H55E 109.5
H55D C55B H55E 109.5
C52B C55B H55F 109.5
H55D C55B H55F 109.5
H55E C55B H55F 109.5
C56B O23B Cr6B 133.7(17)
C56B O24B Cr7B 136.7(13)
O24B C56B O23B 124.4(17)
O24B C56B C57B 114.3(15)
O23B C56B C57B 120.3(18)
C60B C57B C58B 110.1(2)
C60B C57B C59B 109.7(2)
C58B C57B C59B 109.2(2)
C60B C57B C56B 110.3(2)
C58B C57B C56B 109.2(2)
C59B C57B C56B 108.3(2)
C57B C58B H58D 109.5
C57B C58B H58E 109.5
H58D C58B H58E 109.5
C57B C58B H58F 109.5
H58D C58B H58F 109.5
H58E C58B H58F 109.5
C57B C59B H59D 109.5
C57B C59B H59E 109.5
H59D C59B H59E 109.5
C57B C59B H59F 109.5
H59D C59B H59F 109.5
H59E C59B H59F 109.5
C57B C60B H60D 109.5
C57B C60B H60E 109.5
H60D C60B H60E 109.5
C57B C60B H60F 109.5
H60D C60B H60F 109.5
H60E C60B H60F 109.5
C61B O25B Cr7B 133.0(12)
C61B O26B Cr8B 132.7(11)
O25B C61B O26B 129.6(13)
O25B C61B C62B 116.3(13)
O26B C61B C62B 114.0(12)
C65B C62B C63B 110.1(2)
C65B C62B C64B 109.7(2)
C63B C62B C64B 109.2(2)
C65B C62B C61B 110.3(2)
C63B C62B C61B 109.2(2)
C64B C62B C61B 108.3(2)
C62B C63B H63D 109.5
C62B C63B H63E 109.5
H63D C63B H63E 109.5
C62B C63B H63F 109.5
H63D C63B H63F 109.5
H63E C63B H63F 109.5
C62B C64B H64D 109.5
C62B C64B H64E 109.5
H64D C64B H64E 109.5
C62B C64B H64F 109.5
H64D C64B H64F 109.5
H64E C64B H64F 109.5
C62B C65B H65D 109.5
C62B C65B H65E 109.5
H65D C65B H65E 109.5
C62B C65B H65F 109.5
H65D C65B H65F 109.5
H65E C65B H65F 109.5
C66B O27B Cr7B 135.2(12)
C66B O28B Cr8B 133.8(12)
O27B C66B O28B 126.2(13)
O27B C66B C67B 114.3(13)
O28B C66B C67B 118.2(13)
C70B C67B C68B 110.1(2)
C70B C67B C69B 109.7(2)
C68B C67B C69B 109.2(2)
C70B C67B C66B 110.3(2)
C68B C67B C66B 109.2(2)
C69B C67B C66B 108.4(2)
C67B C68B H68D 109.5
C67B C68B H68E 109.5
H68D C68B H68E 109.5
C67B C68B H68F 109.5
H68D C68B H68F 109.5
H68E C68B H68F 109.5
C67B C69B H69D 109.5
C67B C69B H69E 109.5
H69D C69B H69E 109.5
C67B C69B H69F 109.5
H69D C69B H69F 109.5
H69E C69B H69F 109.5
C67B C70B H70D 109.5
C67B C70B H70E 109.5
H70D C70B H70E 109.5
C67B C70B H70F 109.5
H70D C70B H70F 109.5
H70E C70B H70F 109.5
C71B O29B Cr8B 130.5(11)
C71B O30B Cr1B 131.1(11)
O30B C71B O29B 127.9(13)
O30B C71B C72B 119.4(14)
O29B C71B C72B 112.6(12)
C75B C72B C73B 110.1(2)
C75B C72B C74B 109.7(2)
C73B C72B C74B 109.2(2)
C75B C72B C71B 110.3(2)
C73B C72B C71B 109.2(2)
C74B C72B C71B 108.4(2)
C72B C73B H73D 109.5
C72B C73B H73E 109.5
H73D C73B H73E 109.5
C72B C73B H73F 109.5
H73D C73B H73F 109.5
H73E C73B H73F 109.5
C72B C74B H74D 109.5
C72B C74B H74E 109.5
H74D C74B H74E 109.5
C72B C74B H74F 109.5
H74D C74B H74F 109.5
H74E C74B H74F 109.5
C72B C75B H75D 109.5
C72B C75B H75E 109.5
H75D C75B H75E 109.5
C72B C75B H75F 109.5
H75D C75B H75F 109.5
H75E C75B H75F 109.5
C76B O31B Cr8B 136.5(17)
C76B O32B Cr1B 125.0(16)
O31B C76B O32B 129(2)
O31B C76B C77B 117(3)
O32B C76B C77B 115(2)
C82B C77B C76B 120(2)
C82B C77B C78B 120(2)
C76B C77B C78B 120(2)
C79B C78B C77B 120(2)
C79B C78B H78B 120.2
C77B C78B H78B 120.2
C78B C79B C80B 122(2)
C78B C79B C83B 121(2)
C80B C79B C83B 117(2)
C79B C80B C81B 120(2)
C79B C80B H80B 119.8
C81B C80B H80B 119.8
C82B C81B C80B 116(2)
C82B C81B H81B 122.0
C80B C81B H81B 122.0
C77B C82B C81B 122(2)
C77B C82B H82B 119.1
C81B C82B H82B 119.1
O34B C83B O33B 124(2)
O34B C83B C79B 118(2)
O33B C83B C79B 118(2)
C83B O33B Zn3G 131.0(14)
C83B O34B Zn1G 127.6(14)
C92B C91B H91D 109.5
C92B C91B H91E 109.5
H91D C91B H91E 109.5
C92B C91B H91F 109.5
H91D C91B H91F 109.5
H91E C91B H91F 109.5
C93B C92B C91B 119(3)
C93B C92B H92C 107.6
C91B C92B H92C 107.6
C93B C92B H92D 107.6
C91B C92B H92D 107.5
H92C C92B H92D 107.0
N94B C93B C92B 121(3)
N94B C93B H93C 107.0
C92B C93B H93C 107.0
N94B C93B H93D 107.0
C92B C93B H93D 107.0
H93C C93B H93D 106.8
C93B N94B C95B 123(2)
C93B N94B H94C 106.7
C95B N94B H94C 106.7
C93B N94B H94D 106.7
C95B N94B H94D 106.7
H94C N94B H94D 106.6
N94B C95B C96B 118(3)
N94B C95B H95C 107.9
C96B C95B H95C 107.9
N94B C95B H95D 107.9
C96B C95B H95D 107.9
H95C C95B H95D 107.2
C97B C96B C95B 114(3)
C97B C96B H96C 108.7
C95B C96B H96C 108.7
C97B C96B H96D 108.7
C95B C96B H96D 108.7
H96C C96B H96D 107.6
C96B C97B H97D 109.4
C96B C97B H97E 109.5
H97D C97B H97E 109.5
C96B C97B H97F 109.5
H97D C97B H97F 109.5
H97E C97B H97F 109.5
O1C Cr1C O30C 88.0(7)
O1C Cr1C F8C 173.5(6)
O30C Cr1C F8C 98.0(6)
O1C Cr1C O32C 91.7(7)
O30C Cr1C O32C 90.5(6)
F8C Cr1C O32C 90.7(6)
O1C Cr1C O3C 90.4(7)
O30C Cr1C O3C 86.7(6)
F8C Cr1C O3C 87.5(6)
O32C Cr1C O3C 176.5(7)
O1C Cr1C F1C 90.0(6)
O30C Cr1C F1C 177.8(6)
F8C Cr1C F1C 84.0(5)
O32C Cr1C F1C 90.2(6)
O3C Cr1C F1C 92.6(5)
F2C Cr2C O2C 177.2(6)
F2C Cr2C F1C 87.2(5)
O2C Cr2C F1C 95.6(6)
F2C Cr2C O5C 90.5(6)
O2C Cr2C O5C 86.6(7)
F1C Cr2C O5C 177.7(6)
F2C Cr2C O4C 88.7(6)
O2C Cr2C O4C 90.9(8)
F1C Cr2C O4C 92.0(6)
O5C Cr2C O4C 88.3(7)
F2C Cr2C O7C 91.4(7)
O2C Cr2C O7C 88.9(8)
F1C Cr2C O7C 88.4(6)
O5C Cr2C O7C 91.3(7)
O4C Cr2C O7C 179.6(8)
O6C Cr3C F2C 94.7(7)
O6C Cr3C O8C 93.8(10)
F2C Cr3C O8C 88.8(7)
O6C Cr3C O11C 88.6(9)
F2C Cr3C O11C 89.5(6)
O8C Cr3C O11C 177.2(9)
O6C Cr3C F3C 178.2(7)
F2C Cr3C F3C 87.0(5)
O8C Cr3C F3C 86.8(7)
O11C Cr3C F3C 90.8(7)
O6C Cr3C O9C 87.0(8)
F2C Cr3C O9C 178.0(7)
O8C Cr3C O9C 89.9(9)
O11C Cr3C O9C 91.6(8)
F3C Cr3C O9C 91.3(7)
O15C Cr4C O10C 85.7(13)
O15C Cr4C O13C 91.0(12)
O10C Cr4C O13C 88.9(12)
O15C Cr4C F4C 91.2(7)
O10C Cr4C F4C 176.8(15)
O13C Cr4C F4C 91.9(10)
O15C Cr4C F3C 85.7(7)
O10C Cr4C F3C 91.0(10)
O13C Cr4C F3C 176.7(13)
F4C Cr4C F3C 88.0(6)
O15C Cr4C O12C 178.2(9)
O10C Cr4C O12C 94.3(15)
O13C Cr4C O12C 90.8(13)
F4C Cr4C O12C 88.8(10)
F3C Cr4C O12C 92.5(8)
O14C Cr5C F4C 91.2(9)
O14C Cr5C O17C 88.3(12)
F4C Cr5C O17C 178.0(15)
O14C Cr5C F5C 178.7(13)
F4C Cr5C F5C 88.4(7)
O17C Cr5C F5C 92.2(11)
O14C Cr5C O19C 90.0(13)
F4C Cr5C O19C 87.4(10)
O17C Cr5C O19C 90.7(15)
F5C Cr5C O19C 91.2(8)
O14C Cr5C O16C 89.2(12)
F4C Cr5C O16C 91.3(7)
O17C Cr5C O16C 90.5(13)
F5C Cr5C O16C 89.5(8)
O19C Cr5C O16C 178.5(10)
O18C Cr6C O20C 97.7(12)
O18C Cr6C O21C 85.2(10)
O20C Cr6C O21C 87.8(10)
O18C Cr6C F5C 92.0(9)
O20C Cr6C F5C 91.4(8)
O21C Cr6C F5C 176.9(8)
O18C Cr6C F6C 173.1(11)
O20C Cr6C F6C 89.3(7)
O21C Cr6C F6C 95.2(7)
F5C Cr6C F6C 87.8(6)
O18C Cr6C O23C 84.6(12)
O20C Cr6C O23C 176.5(9)
O21C Cr6C O23C 89.8(9)
F5C Cr6C O23C 91.1(8)
F6C Cr6C O23C 88.4(7)
F7C Cr7C O22C 178.2(8)
F7C Cr7C O24C 89.4(6)
O22C Cr7C O24C 92.4(8)
F7C Cr7C F6C 88.1(6)
O22C Cr7C F6C 92.4(7)
O24C Cr7C F6C 90.3(7)
F7C Cr7C O25C 92.8(7)
O22C Cr7C O25C 86.9(8)
O24C Cr7C O25C 88.5(8)
F6C Cr7C O25C 178.6(7)
F7C Cr7C O27C 92.1(7)
O22C Cr7C O27C 86.1(8)
O24C Cr7C O27C 178.5(8)
F6C Cr7C O27C 89.9(6)
O25C Cr7C O27C 91.1(7)
O26C Cr8C F8C 177.7(7)
O26C Cr8C F7C 91.5(7)
F8C Cr8C F7C 89.6(5)
O26C Cr8C O31C 87.8(7)
F8C Cr8C O31C 90.2(6)
F7C Cr8C O31C 89.3(6)
O26C Cr8C O29C 86.3(7)
F8C Cr8C O29C 92.8(6)
F7C Cr8C O29C 175.3(7)
O31C Cr8C O29C 94.8(7)
O26C Cr8C O28C 90.4(7)
F8C Cr8C O28C 91.6(6)
F7C Cr8C O28C 89.9(7)
O31C Cr8C O28C 178.0(8)
O29C Cr8C O28C 86.0(8)
Cr2C F1C Cr1C 120.0(6)
Cr3C F2C Cr2C 123.2(7)
Cr4C F3C Cr3C 121.3(7)
Cr5C F4C Cr4C 122.5(7)
Cr5C F5C Cr6C 122.6(10)
Cr7C F6C Cr6C 123.5(7)
Cr7C F7C Cr8C 123.7(6)
Cr8C F8C Cr1C 119.9(6)
C1C O1C Cr1C 127.3(12)
C1C O2C Cr2C 134.4(12)
O2C C1C O1C 125.8(13)
O2C C1C C2C 118.1(15)
O1C C1C C2C 116.1(14)
C5C C2C C3C 110.1(2)
C5C C2C C4C 109.7(2)
C3C C2C C4C 109.2(2)
C5C C2C C1C 110.3(2)
C3C C2C C1C 109.2(2)
C4C C2C C1C 108.3(2)
C2C C3C H3C1 109.5
C2C C3C H3C2 109.5
H3C1 C3C H3C2 109.5
C2C C3C H3C3 109.5
H3C1 C3C H3C3 109.5
H3C2 C3C H3C3 109.5
C2C C4C H4C1 109.5
C2C C4C H4C2 109.5
H4C1 C4C H4C2 109.5
C2C C4C H4C3 109.5
H4C1 C4C H4C3 109.5
H4C2 C4C H4C3 109.5
C2C C5C H5C1 109.5
C2C C5C H5C2 109.5
H5C1 C5C H5C2 109.5
C2C C5C H5C3 109.5
H5C1 C5C H5C3 109.5
H5C2 C5C H5C3 109.5
C6C O3C Cr1C 130.0(11)
C6C O4C Cr2C 125.6(12)
O4C C6C O3C 131.5(14)
O4C C6C C7C 115.3(13)
O3C C6C C7C 112.1(14)
C10C C7C C8C 110.1(2)
C10C C7C C9C 109.7(2)
C8C C7C C9C 109.2(2)
C10C C7C C6C 110.3(2)
C8C C7C C6C 109.2(2)
C9C C7C C6C 108.3(2)
C7C C8C H8C1 109.5
C7C C8C H8C2 109.5
H8C1 C8C H8C2 109.5
C7C C8C H8C3 109.5
H8C1 C8C H8C3 109.5
H8C2 C8C H8C3 109.5
C7C C9C H9C1 109.5
C7C C9C H9C2 109.5
H9C1 C9C H9C2 109.5
C7C C9C H9C3 109.5
H9C1 C9C H9C3 109.5
H9C2 C9C H9C3 109.5
C7C C10C H10G 109.5
C7C C10C H10H 109.5
H10G C10C H10H 109.5
C7C C10C H10I 109.5
H10G C10C H10I 109.5
H10H C10C H10I 109.5
C11C O5C Cr2C 124.3(12)
C11C O6C Cr3C 128.7(15)
O6C C11C O5C 133.5(16)
O6C C11C C12C 114.0(15)
O5C C11C C12C 110.6(15)
C15C C12C C13C 110.1(2)
C15C C12C C14C 109.7(2)
C13C C12C C14C 109.2(2)
C15C C12C C11C 110.3(2)
C13C C12C C11C 109.2(2)
C14C C12C C11C 108.3(2)
C12C C13C H13G 109.5
C12C C13C H13H 109.5
H13G C13C H13H 109.5
C12C C13C H13I 109.5
H13G C13C H13I 109.5
H13H C13C H13I 109.5
C12C C14C H14G 109.5
C12C C14C H14H 109.4
H14G C14C H14H 109.5
C12C C14C H14I 109.5
H14G C14C H14I 109.5
H14H C14C H14I 109.5
C12C C15C H15G 109.5
C12C C15C H15H 109.5
H15G C15C H15H 109.5
C12C C15C H15I 109.4
H15G C15C H15I 109.5
H15H C15C H15I 109.5
C16C O7C Cr2C 131.7(15)
C16C O8C Cr3C 130.1(14)
O8C C16C O7C 125.8(17)
O8C C16C C17C 122.0(16)
O7C C16C C17C 111.4(17)
C20C C17C C18C 110.1(2)
C20C C17C C19C 109.7(2)
C18C C17C C19C 109.2(2)
C20C C17C C16C 110.3(2)
C18C C17C C16C 109.2(2)
C19C C17C C16C 108.3(2)
C17C C18C H18G 109.5
C17C C18C H18H 109.5
H18G C18C H18H 109.5
C17C C18C H18I 109.5
H18G C18C H18I 109.5
H18H C18C H18I 109.5
C17C C19C H19G 109.5
C17C C19C H19H 109.5
H19G C19C H19H 109.5
C17C C19C H19I 109.5
H19G C19C H19I 109.5
H19H C19C H19I 109.5
C17C C20C H20G 109.5
C17C C20C H20H 109.5
H20G C20C H20H 109.5
C17C C20C H20I 109.5
H20G C20C H20I 109.5
H20H C20C H20I 109.5
C21C O9C Cr3C 125.8(14)
C21C O10C Cr4C 138(2)
O10C C21C O9C 121(2)
O10C C21C C22C 122(2)
O9C C21C C22C 115.1(14)
C25C C22C C23C 110.1(2)
C25C C22C C24C 109.7(2)
C23C C22C C24C 109.2(2)
C25C C22C C21C 110.3(2)
C23C C22C C21C 109.2(2)
C24C C22C C21C 108.3(2)
C22C C23C H23G 109.5
C22C C23C H23H 109.5
H23G C23C H23H 109.5
C22C C23C H23I 109.5
H23G C23C H23I 109.5
H23H C23C H23I 109.5
C22C C24C H24G 109.5
C22C C24C H24H 109.5
H24G C24C H24H 109.5
C22C C24C H24I 109.5
H24G C24C H24I 109.5
H24H C24C H24I 109.5
C22C C25C H25G 109.5
C22C C25C H25H 109.5
H25G C25C H25H 109.5
C22C C25C H25I 109.5
H25G C25C H25I 109.5
H25H C25C H25I 109.5
C26C O11C Cr3C 136.0(14)
C26C O12C Cr4C 132.1(19)
O12C C26C O11C 125(2)
O12C C26C C27C 122(2)
O11C C26C C27C 109.3(16)
C30C C27C C28C 110.1(2)
C30C C27C C29C 109.7(2)
C28C C27C C29C 109.2(2)
C30C C27C C26C 110.3(2)
C28C C27C C26C 109.2(2)
C29C C27C C26C 108.3(2)
C27C C28C H28G 109.5
C27C C28C H28H 109.5
H28G C28C H28H 109.5
C27C C28C H28I 109.5
H28G C28C H28I 109.5
H28H C28C H28I 109.5
C27C C29C H29G 109.5
C27C C29C H29H 109.5
H29G C29C H29H 109.5
C27C C29C H29I 109.5
H29G C29C H29I 109.5
H29H C29C H29I 109.5
C27C C30C H30G 109.5
C27C C30C H30H 109.5
H30G C30C H30H 109.5
C27C C30C H30I 109.5
H30G C30C H30I 109.5
H30H C30C H30I 109.5
C31C O13C Cr4C 138.6(19)
C31C O14C Cr5C 134.0(19)
O13C C31C O14C 125(2)
O13C C31C C32C 115.6(19)
O14C C31C C32C 119.5(18)
C35C C32C C33C 110.1(2)
C35C C32C C34C 109.7(2)
C33C C32C C34C 109.2(2)
C35C C32C C31C 110.3(2)
C33C C32C C31C 109.2(2)
C34C C32C C31C 108.4(2)
C32C C33C H33G 109.4
C32C C33C H33H 109.5
H33G C33C H33H 109.5
C32C C33C H33I 109.5
H33G C33C H33I 109.5
H33H C33C H33I 109.5
C32C C34C H34G 109.4
C32C C34C H34H 109.5
H34G C34C H34H 109.5
C32C C34C H34I 109.5
H34G C34C H34I 109.5
H34H C34C H34I 109.5
C32C C35C H35G 109.5
C32C C35C H35H 109.5
H35G C35C H35H 109.5
C32C C35C H35I 109.4
H35G C35C H35I 109.5
H35H C35C H35I 109.5
C36C O15C Cr4C 137.7(12)
C36C O16C Cr5C 131.9(11)
O15C C36C O16C 123.2(11)
O15C C36C C37C 117.5(10)
O16C C36C C37C 119.3(9)
C40C C37C C38C 110.1(2)
C40C C37C C39C 109.7(2)
C38C C37C C39C 109.2(2)
C40C C37C C36C 110.3(2)
C38C C37C C36C 109.2(2)
C39C C37C C36C 108.3(2)
C37C C38C H38G 109.5
C37C C38C H38H 109.5
H38G C38C H38H 109.5
C37C C38C H38I 109.5
H38G C38C H38I 109.5
H38H C38C H38I 109.5
C37C C39C H39G 109.5
C37C C39C H39H 109.5
H39G C39C H39H 109.5
C37C C39C H39I 109.5
H39G C39C H39I 109.5
H39H C39C H39I 109.5
C37C C40C H40G 109.5
C37C C40C H40H 109.5
H40G C40C H40H 109.5
C37C C40C H40I 109.5
H40G C40C H40I 109.5
H40H C40C H40I 109.5
C41C O17C Cr5C 124.4(14)
C41C O18C Cr6C 114(2)
O18C C41C O17C 141(3)
O18C C41C C42C 113(2)
O17C C41C C42C 100.4(16)
C45C C42C C43C 110.1(2)
C45C C42C C44C 109.7(2)
C43C C42C C44C 109.2(2)
C45C C42C C41C 110.3(2)
C43C C42C C41C 109.2(2)
C44C C42C C41C 108.3(2)
C42C C43C H43G 109.5
C42C C43C H43H 109.5
H43G C43C H43H 109.5
C42C C43C H43I 109.4
H43G C43C H43I 109.5
H43H C43C H43I 109.5
C42C C44C H44G 109.5
C42C C44C H44H 109.4
H44G C44C H44H 109.5
C42C C44C H44I 109.5
H44G C44C H44I 109.5
H44H C44C H44I 109.5
C42C C45C H45G 109.4
C42C C45C H45H 109.5
H45G C45C H45H 109.5
C42C C45C H45I 109.5
H45G C45C H45I 109.5
H45H C45C H45I 109.5
C46C O19C Cr5C 128(2)
C46C O20C Cr6C 135.7(17)
O20C C46C O19C 128(2)
O20C C46C C47C 119.7(19)
O19C C46C C47C 111.6(19)
C50C C47C C48C 110.1(2)
C50C C47C C49C 109.7(2)
C48C C47C C49C 109.2(2)
C50C C47C C46C 110.3(2)
C48C C47C C46C 109.2(2)
C49C C47C C46C 108.3(2)
C47C C48C H48G 109.5
C47C C48C H48H 109.5
H48G C48C H48H 109.5
C47C C48C H48I 109.5
H48G C48C H48I 109.5
H48H C48C H48I 109.5
C47C C49C H49G 109.5
C47C C49C H49H 109.5
H49G C49C H49H 109.5
C47C C49C H49I 109.5
H49G C49C H49I 109.5
H49H C49C H49I 109.5
C47C C50C H50G 109.5
C47C C50C H50H 109.4
H50G C50C H50H 109.5
C47C C50C H50I 109.5
H50G C50C H50I 109.5
H50H C50C H50I 109.5
C51C O21C Cr6C 128.7(15)
C51C O22C Cr7C 131.6(14)
O22C C51C O21C 130.1(16)
O22C C51C C52C 121.5(14)
O21C C51C C52C 108.1(15)
C55C C52C C53C 110.1(2)
C55C C52C C54C 109.7(2)
C53C C52C C54C 109.2(2)
C55C C52C C51C 110.3(2)
C53C C52C C51C 109.2(2)
C54C C52C C51C 108.3(2)
C52C C53C H53G 109.5
C52C C53C H53H 109.5
H53G C53C H53H 109.5
C52C C53C H53I 109.5
H53G C53C H53I 109.5
H53H C53C H53I 109.5
C52C C54C H54G 109.5
C52C C54C H54H 109.5
H54G C54C H54H 109.5
C52C C54C H54I 109.5
H54G C54C H54I 109.5
H54H C54C H54I 109.5
C52C C55C H55G 109.5
C52C C55C H55H 109.5
H55G C55C H55H 109.5
C52C C55C H55I 109.5
H55G C55C H55I 109.5
H55H C55C H55I 109.5
C56C O23C Cr6C 132.2(15)
C56C O24C Cr7C 138.2(14)
O23C C56C O24C 125.6(16)
O23C C56C C57C 114.5(16)
O24C C56C C57C 118.8(16)
C60C C57C C58C 110.1(2)
C60C C57C C59C 109.7(2)
C58C C57C C59C 109.2(2)
C60C C57C C56C 110.3(2)
C58C C57C C56C 109.2(2)
C59C C57C C56C 108.3(2)
C57C C58C H58G 109.5
C57C C58C H58H 109.5
H58G C58C H58H 109.5
C57C C58C H58I 109.5
H58G C58C H58I 109.5
H58H C58C H58I 109.5
C57C C59C H59G 109.5
C57C C59C H59H 109.5
H59G C59C H59H 109.5
C57C C59C H59I 109.5
H59G C59C H59I 109.5
H59H C59C H59I 109.5
C57C C60C H60G 109.5
C57C C60C H60H 109.5
H60G C60C H60H 109.5
C57C C60C H60I 109.5
H60G C60C H60I 109.5
H60H C60C H60I 109.5
C61C O25C Cr7C 132.7(13)
C61C O26C Cr8C 134.9(13)
O25C C61C O26C 128.8(14)
O25C C61C C62C 117.0(13)
O26C C61C C62C 114.0(13)
C65C C62C C63C 110.1(2)
C65C C62C C64C 109.7(2)
C63C C62C C64C 109.2(2)
C65C C62C C61C 110.3(2)
C63C C62C C61C 109.2(2)
C64C C62C C61C 108.4(2)
C62C C63C H63G 109.5
C62C C63C H63H 109.5
H63G C63C H63H 109.5
C62C C63C H63I 109.5
H63G C63C H63I 109.5
H63H C63C H63I 109.5
C62C C64C H64G 109.5
C62C C64C H64H 109.5
H64G C64C H64H 109.5
C62C C64C H64I 109.5
H64G C64C H64I 109.5
H64H C64C H64I 109.5
C62C C65C H65G 109.5
C62C C65C H65H 109.5
H65G C65C H65H 109.5
C62C C65C H65I 109.5
H65G C65C H65I 109.5
H65H C65C H65I 109.5
C66C O27C Cr7C 135.1(14)
C66C O28C Cr8C 134.5(12)
O27C C66C O28C 125.0(14)
O27C C66C C67C 120.2(16)
O28C C66C C67C 113.1(15)
C70C C67C C68C 110.1(2)
C70C C67C C69C 109.7(2)
C68C C67C C69C 109.2(2)
C70C C67C C66C 110.3(2)
C68C C67C C66C 109.2(2)
C69C C67C C66C 108.4(2)
C67C C68C H68G 109.4
C67C C68C H68H 109.5
H68G C68C H68H 109.5
C67C C68C H68I 109.5
H68G C68C H68I 109.5
H68H C68C H68I 109.5
C67C C69C H69G 109.5
C67C C69C H69H 109.5
H69G C69C H69H 109.5
C67C C69C H69I 109.5
H69G C69C H69I 109.5
H69H C69C H69I 109.5
C67C C70C H70G 109.4
C67C C70C H70H 109.5
H70G C70C H70H 109.5
C67C C70C H70I 109.5
H70G C70C H70I 109.5
H70H C70C H70I 109.5
C71C O29C Cr8C 128.5(12)
C71C O30C Cr1C 131.3(14)
O30C C71C O29C 129.8(15)
O30C C71C C72C 122.0(15)
O29C C71C C72C 108.1(13)
C75C C72C C73C 110.1(2)
C75C C72C C74C 109.7(2)
C73C C72C C74C 109.2(2)
C75C C72C C71C 110.3(2)
C73C C72C C71C 109.2(2)
C74C C72C C71C 108.3(2)
C72C C73C H73G 109.5
C72C C73C H73H 109.5
H73G C73C H73H 109.5
C72C C73C H73I 109.5
H73G C73C H73I 109.5
H73H C73C H73I 109.5
C72C C74C H74G 109.5
C72C C74C H74H 109.5
H74G C74C H74H 109.5
C72C C74C H74I 109.5
H74G C74C H74I 109.5
H74H C74C H74I 109.5
C72C C75C H75G 109.5
C72C C75C H75H 109.5
H75G C75C H75H 109.5
C72C C75C H75I 109.5
H75G C75C H75I 109.5
H75H C75C H75I 109.5
C76C O31C Cr8C 138.1(17)
C76C O32C Cr1C 127.3(16)
O31C C76C O32C 126(2)
O31C C76C C77C 119(3)
O32C C76C C77C 115(2)
C82C C77C C78C 120(2)
C82C C77C C76C 122(2)
C78C C77C C76C 118(2)
C77C C78C C79C 120(2)
C77C C78C H78C 120.0
C79C C78C H78C 120.0
C80C C79C C78C 121(2)
C80C C79C C83C 119(2)
C78C C79C C83C 120(2)
C79C C80C C81C 122(3)
C79C C80C H80C 119.1
C81C C80C H80C 119.1
C82C C81C C80C 111(2)
C82C C81C H81C 124.3
C80C C81C H81C 124.3
C77C C82C C81C 126(3)
C77C C82C H82C 116.8
C81C C82C H82C 116.8
O34C C83C O33C 126(2)
O34C C83C C79C 118(2)
O33C C83C C79C 116(2)
C83C O33C Zn1G 129.4(15)
C83C O34C Zn2G 128.3(16)
C92C C91C H91G 109.5
C92C C91C H91H 109.5
H91G C91C H91H 109.5
C92C C91C H91I 109.4
H91G C91C H91I 109.5
H91H C91C H91I 109.5
C93C C92C C91C 106(5)
C93C C92C H92E 110.5
C91C C92C H92E 110.5
C93C C92C H92F 110.5
C91C C92C H92F 110.5
H92E C92C H92F 108.7
N94C C93C C92C 126(4)
N94C C93C H93E 105.7
C92C C93C H93E 105.7
N94C C93C H93F 105.7
C92C C93C H93F 105.7
H93E C93C H93F 106.1
C93C N94C C95C 134(5)
C93C N94C H94E 103.7
C95C N94C H94E 103.7
C93C N94C H94F 103.7
C95C N94C H94F 103.6
H94E N94C H94F 105.3
C96C C95C N94C 126(5)
C96C C95C H95E 105.7
N94C C95C H95E 105.7
C96C C95C H95F 105.7
N94C C95C H95F 105.7
H95E C95C H95F 106.2
C95C C96C C97C 133(4)
C95C C96C H96E 104.0
C97C C96C H96E 104.0
C95C C96C H96F 104.0
C97C C96C H96F 104.0
H96E C96C H96F 105.5
C96C C97C H97G 109.4
C96C C97C H97H 109.5
H97G C97C H97H 109.5
C96C C97C H97I 109.5
H97G C97C H97I 109.5
H97H C97C H97I 109.5
F1D Cr1D O30D 179.3(7)
F1D Cr1D O3D 90.3(6)
O30D Cr1D O3D 90.1(8)
F1D Cr1D O1D 92.2(7)
O30D Cr1D O1D 88.4(7)
O3D Cr1D O1D 93.3(9)
F1D Cr1D O32D 93.1(7)
O30D Cr1D O32D 86.4(8)
O3D Cr1D O32D 176.5(8)
O1D Cr1D O32D 86.8(9)
F1D Cr1D F8D 85.3(5)
O30D Cr1D F8D 94.1(6)
O3D Cr1D F8D 90.2(6)
O1D Cr1D F8D 175.7(9)
O32D Cr1D F8D 89.8(6)
O4D Cr2D O2D 93.6(9)
O4D Cr2D O5D 87.8(8)
O2D Cr2D O5D 86.3(7)
O4D Cr2D F2D 88.8(7)
O2D Cr2D F2D 177.6(8)
O5D Cr2D F2D 93.4(7)
O4D Cr2D F1D 92.4(6)
O2D Cr2D F1D 91.8(6)
O5D Cr2D F1D 178.1(7)
F2D Cr2D F1D 88.5(5)
O4D Cr2D O7D 174.0(8)
O2D Cr2D O7D 89.6(9)
O5D Cr2D O7D 87.4(8)
F2D Cr2D O7D 88.0(7)
F1D Cr2D O7D 92.6(7)
F2D Cr3D O8D 92.7(8)
F2D Cr3D O9D 178.2(12)
O8D Cr3D O9D 85.5(12)
F2D Cr3D O6D 91.5(7)
O8D Cr3D O6D 90.0(9)
O9D Cr3D O6D 89.0(9)
F2D Cr3D F3D 88.1(6)
O8D Cr3D F3D 90.7(8)
O9D Cr3D F3D 91.5(8)
O6D Cr3D F3D 179.2(8)
F2D Cr3D O11D 88.3(7)
O8D Cr3D O11D 178.9(10)
O9D Cr3D O11D 93.4(12)
O6D Cr3D O11D 90.4(9)
F3D Cr3D O11D 88.9(8)
F3D Cr4D O15D 87.8(10)
F3D Cr4D O12D 91.3(8)
O15D Cr4D O12D 179.0(12)
F3D Cr4D F4D 89.1(6)
O15D Cr4D F4D 90.0(8)
O12D Cr4D F4D 90.2(9)
F3D Cr4D O13D 178.7(8)
O15D Cr4D O13D 93.0(12)
O12D Cr4D O13D 88.0(11)
F4D Cr4D O13D 92.0(8)
F3D Cr4D O10D 91.5(8)
O15D Cr4D O10D 87.8(11)
O12D Cr4D O10D 92.1(11)
F4D Cr4D O10D 177.6(10)
O13D Cr4D O10D 87.5(10)
O14D Cr5D O19D 88.3(9)
O14D Cr5D O16D 91.7(9)
O19D Cr5D O16D 178.3(8)
O14D Cr5D F4D 92.2(8)
O19D Cr5D F4D 89.4(7)
O16D Cr5D F4D 92.3(7)
O14D Cr5D O17D 86.7(9)
O19D Cr5D O17D 92.1(8)
O16D Cr5D O17D 86.2(8)
F4D Cr5D O17D 178.1(7)
O14D Cr5D F5D 179.2(9)
O19D Cr5D F5D 91.1(6)
O16D Cr5D F5D 89.0(7)
F4D Cr5D F5D 88.2(6)
O17D Cr5D F5D 92.9(7)
F6D Cr6D F5D 87.4(5)
F6D Cr6D O23D 90.9(6)
F5D Cr6D O23D 88.9(7)
F6D Cr6D O21D 95.0(5)
F5D Cr6D O21D 177.3(6)
O23D Cr6D O21D 92.2(7)
F6D Cr6D O20D 87.8(6)
F5D Cr6D O20D 91.3(6)
O23D Cr6D O20D 178.6(7)
O21D Cr6D O20D 87.7(7)
F6D Cr6D O18D 175.8(6)
F5D Cr6D O18D 88.4(6)
O23D Cr6D O18D 89.9(7)
O21D Cr6D O18D 89.1(7)
O20D Cr6D O18D 91.4(7)
O25D Cr7D O27D 89.8(7)
O25D Cr7D F6D 178.2(6)
O27D Cr7D F6D 90.2(6)
O25D Cr7D F7D 93.9(5)
O27D Cr7D F7D 91.3(5)
F6D Cr7D F7D 87.9(4)
O25D Cr7D O24D 89.0(7)
O27D Cr7D O24D 178.8(7)
F6D Cr7D O24D 91.0(6)
F7D Cr7D O24D 88.6(5)
O25D Cr7D O22D 86.9(6)
O27D Cr7D O22D 89.4(6)
F6D Cr7D O22D 91.3(6)
F7D Cr7D O22D 179.0(6)
O24D Cr7D O22D 90.7(6)
F8D Cr8D O31D 92.8(6)
F8D Cr8D O29D 93.5(6)
O31D Cr8D O29D 92.1(7)
F8D Cr8D F7D 88.0(5)
O31D Cr8D F7D 90.0(6)
O29D Cr8D F7D 177.4(6)
F8D Cr8D O26D 179.1(7)
O31D Cr8D O26D 87.9(7)
O29D Cr8D O26D 86.0(7)
F7D Cr8D O26D 92.6(6)
F8D Cr8D O28D 90.6(6)
O31D Cr8D O28D 176.3(8)
O29D Cr8D O28D 86.2(7)
F7D Cr8D O28D 91.6(6)
O26D Cr8D O28D 88.7(7)
Cr1D F1D Cr2D 122.1(7)
Cr3D F2D Cr2D 124.4(6)
Cr4D F3D Cr3D 123.2(8)
Cr4D F4D Cr5D 124.2(7)
Cr5D F5D Cr6D 121.8(7)
Cr6D F6D Cr7D 121.7(6)
Cr8D F7D Cr7D 122.2(5)
Cr8D F8D Cr1D 121.6(6)
C1D O1D Cr1D 132.7(14)
C1D O2D Cr2D 133.7(13)
O2D C1D O1D 128.0(15)
O2D C1D C2D 117.7(14)
O1D C1D C2D 113.7(14)
C5D C2D C3D 110.1(2)
C5D C2D C4D 109.7(2)
C3D C2D C4D 109.2(2)
C5D C2D C1D 110.3(2)
C3D C2D C1D 109.2(2)
C4D C2D C1D 108.3(2)
C2D C3D H3D1 109.5
C2D C3D H3D2 109.5
H3D1 C3D H3D2 109.5
C2D C3D H3D3 109.5
H3D1 C3D H3D3 109.5
H3D2 C3D H3D3 109.5
C2D C4D H4D1 109.5
C2D C4D H4D2 109.5
H4D1 C4D H4D2 109.5
C2D C4D H4D3 109.5
H4D1 C4D H4D3 109.5
H4D2 C4D H4D3 109.5
C2D C5D H5D1 109.5
C2D C5D H5D2 109.5
H5D1 C5D H5D2 109.5
C2D C5D H5D3 109.5
H5D1 C5D H5D3 109.5
H5D2 C5D H5D3 109.5
C6D O3D Cr1D 131.9(13)
C6D O4D Cr2D 136.0(14)
O4D C6D O3D 127.5(16)
O4D C6D C7D 120.8(17)
O3D C6D C7D 111.0(15)
C10D C7D C8D 110.1(2)
C10D C7D C9D 109.7(2)
C8D C7D C9D 109.2(2)
C10D C7D C6D 110.3(2)
C8D C7D C6D 109.2(2)
C9D C7D C6D 108.4(2)
C7D C8D H8D1 109.5
C7D C8D H8D2 109.5
H8D1 C8D H8D2 109.5
C7D C8D H8D3 109.5
H8D1 C8D H8D3 109.5
H8D2 C8D H8D3 109.5
C7D C9D H9D1 109.5
C7D C9D H9D2 109.5
H9D1 C9D H9D2 109.5
C7D C9D H9D3 109.5
H9D1 C9D H9D3 109.5
H9D2 C9D H9D3 109.5
C7D C10D H10J 109.5
C7D C10D H10K 109.5
H10J C10D H10K 109.5
C7D C10D H10L 109.5
H10J C10D H10L 109.5
H10K C10D H10L 109.5
C11D O5D Cr2D 131.0(15)
C11D O6D Cr3D 125.0(13)
O5D C11D O6D 134.3(16)
O5D C11D C12D 115.0(15)
O6D C11D C12D 110.6(13)
C15D C12D C13D 110.1(2)
C15D C12D C14D 109.7(2)
C13D C12D C14D 109.2(2)
C15D C12D C11D 110.3(2)
C13D C12D C11D 109.2(2)
C14D C12D C11D 108.3(2)
C12D C13D H13J 109.5
C12D C13D H13K 109.5
H13J C13D H13K 109.5
C12D C13D H13L 109.5
H13J C13D H13L 109.5
H13K C13D H13L 109.5
C12D C14D H14J 109.5
C12D C14D H14K 109.5
H14J C14D H14K 109.5
C12D C14D H14L 109.5
H14J C14D H14L 109.5
H14K C14D H14L 109.5
C12D C15D H15J 109.5
C12D C15D H15K 109.5
H15J C15D H15K 109.5
C12D C15D H15L 109.5
H15J C15D H15L 109.5
H15K C15D H15L 109.5
C16D O7D Cr2D 133.9(17)
C16D O8D Cr3D 134.0(15)
O7D C16D O8D 124.5(18)
O7D C16D C17D 114.4(17)
O8D C16D C17D 118.2(17)
C20D C17D C18D 110.1(2)
C20D C17D C19D 109.7(2)
C18D C17D C19D 109.2(2)
C20D C17D C16D 110.3(2)
C18D C17D C16D 109.2(2)
C19D C17D C16D 108.3(2)
C17D C18D H18J 109.5
C17D C18D H18K 109.5
H18J C18D H18K 109.5
C17D C18D H18L 109.5
H18J C18D H18L 109.5
H18K C18D H18L 109.5
C17D C19D H19J 109.5
C17D C19D H19K 109.5
H19J C19D H19K 109.5
C17D C19D H19L 109.4
H19J C19D H19L 109.5
H19K C19D H19L 109.5
C17D C20D H20J 109.5
C17D C20D H20K 109.5
H20J C20D H20K 109.5
C17D C20D H20L 109.4
H20J C20D H20L 109.5
H20K C20D H20L 109.5
C21D O9D Cr3D 139.5(17)
C21D O10D Cr4D 129.6(14)
O9D C21D O10D 125.9(16)
O9D C21D C22D 122.0(17)
O10D C21D C22D 111.3(15)
C25D C22D C23D 110.1(2)
C25D C22D C24D 109.7(2)
C23D C22D C24D 109.2(2)
C25D C22D C21D 110.3(2)
C23D C22D C21D 109.2(2)
C24D C22D C21D 108.4(2)
C22D C23D H23J 109.5
C22D C23D H23K 109.5
H23J C23D H23K 109.5
C22D C23D H23L 109.5
H23J C23D H23L 109.5
H23K C23D H23L 109.5
C22D C24D H24J 109.5
C22D C24D H24K 109.5
H24J C24D H24K 109.5
C22D C24D H24L 109.5
H24J C24D H24L 109.5
H24K C24D H24L 109.5
C22D C25D H25J 109.5
C22D C25D H25K 109.5
H25J C25D H25K 109.5
C22D C25D H25L 109.5
H25J C25D H25L 109.5
H25K C25D H25L 109.5
C26D O11D Cr3D 123.7(15)
C26D O12D Cr4D 136(2)
O12D C26D O11D 134(2)
O12D C26D C27D 115(2)
O11D C26D C27D 111.0(16)
C30D C27D C28D 110.1(2)
C30D C27D C29D 109.7(2)
C28D C27D C29D 109.2(2)
C30D C27D C26D 110.3(2)
C28D C27D C26D 109.2(2)
C29D C27D C26D 108.3(2)
C27D C28D H28J 109.5
C27D C28D H28K 109.5
H28J C28D H28K 109.5
C27D C28D H28L 109.5
H28J C28D H28L 109.5
H28K C28D H28L 109.5
C27D C29D H29J 109.5
C27D C29D H29K 109.5
H29J C29D H29K 109.5
C27D C29D H29L 109.5
H29J C29D H29L 109.5
H29K C29D H29L 109.5
C27D C30D H30J 109.5
C27D C30D H30K 109.5
H30J C30D H30K 109.5
C27D C30D H30L 109.5
H30J C30D H30L 109.5
H30K C30D H30L 109.5
C31D O13D Cr4D 129.9(15)
C31D O14D Cr5D 130.4(17)
O14D C31D O13D 127.3(19)
O14D C31D C32D 119.0(18)
O13D C31D C32D 112.2(15)
C35D C32D C33D 110.1(2)
C35D C32D C34D 109.7(2)
C33D C32D C34D 109.2(2)
C35D C32D C31D 110.3(2)
C33D C32D C31D 109.2(2)
C34D C32D C31D 108.3(2)
C32D C33D H33J 109.5
C32D C33D H33K 109.5
H33J C33D H33K 109.5
C32D C33D H33L 109.5
H33J C33D H33L 109.5
H33K C33D H33L 109.5
C32D C34D H34J 109.5
C32D C34D H34K 109.5
H34J C34D H34K 109.5
C32D C34D H34L 109.5
H34J C34D H34L 109.5
H34K C34D H34L 109.5
C32D C35D H35J 109.5
C32D C35D H35K 109.5
H35J C35D H35K 109.5
C32D C35D H35L 109.5
H35J C35D H35L 109.5
H35K C35D H35L 109.5
C36D O15D Cr4D 131(2)
C36D O16D Cr5D 130.5(12)
O15D C36D O16D 128.2(18)
O15D C36D C37D 123(2)
O16D C36D C37D 109.0(15)
C40D C37D C38D 110.1(2)
C40D C37D C39D 109.7(2)
C38D C37D C39D 109.2(2)
C40D C37D C36D 110.3(2)
C38D C37D C36D 109.2(2)
C39D C37D C36D 108.3(2)
C37D C38D H38J 109.5
C37D C38D H38K 109.5
H38J C38D H38K 109.5
C37D C38D H38L 109.5
H38J C38D H38L 109.5
H38K C38D H38L 109.5
C37D C39D H39J 109.5
C37D C39D H39K 109.5
H39J C39D H39K 109.5
C37D C39D H39L 109.5
H39J C39D H39L 109.5
H39K C39D H39L 109.5
C37D C40D H40J 109.5
C37D C40D H40K 109.5
H40J C40D H40K 109.5
C37D C40D H40L 109.5
H40J C40D H40L 109.5
H40K C40D H40L 109.5
C41D O17D Cr5D 132.1(14)
C41D O18D Cr6D 128.1(16)
O18D C41D O17D 127.2(16)
O18D C41D C42D 116.1(18)
O17D C41D C42D 116.0(17)
C45D C42D C43D 110.1(2)
C45D C42D C44D 109.7(2)
C43D C42D C44D 109.2(2)
C45D C42D C41D 110.3(2)
C43D C42D C41D 109.2(2)
C44D C42D C41D 108.4(2)
C42D C43D H43J 109.5
C42D C43D H43K 109.5
H43J C43D H43K 109.5
C42D C43D H43L 109.5
H43J C43D H43L 109.5
H43K C43D H43L 109.5
C42D C44D H44J 109.5
C42D C44D H44K 109.4
H44J C44D H44K 109.5
C42D C44D H44L 109.5
H44J C44D H44L 109.5
H44K C44D H44L 109.5
C42D C45D H45J 109.5
C42D C45D H45K 109.5
H45J C45D H45K 109.5
C42D C45D H45L 109.5
H45J C45D H45L 109.5
H45K C45D H45L 109.5
C46D O19D Cr5D 127.9(14)
C46D O20D Cr6D 136.3(12)
O20D C46D O19D 125.6(15)
O20D C46D C47D 119.3(15)
O19D C46D C47D 115.1(16)
C50D C47D C48D 110.1(2)
C50D C47D C49D 109.7(2)
C48D C47D C49D 109.2(2)
C50D C47D C46D 110.3(2)
C48D C47D C46D 109.2(2)
C49D C47D C46D 108.3(2)
C47D C48D H48J 109.5
C47D C48D H48K 109.5
H48J C48D H48K 109.5
C47D C48D H48L 109.4
H48J C48D H48L 109.5
H48K C48D H48L 109.5
C47D C49D H49J 109.5
C47D C49D H49K 109.5
H49J C49D H49K 109.5
C47D C49D H49L 109.4
H49J C49D H49L 109.5
H49K C49D H49L 109.5
C47D C50D H50J 109.4
C47D C50D H50K 109.5
H50J C50D H50K 109.5
C47D C50D H50L 109.5
H50J C50D H50L 109.5
H50K C50D H50L 109.5
C51D O21D Cr6D 132.1(11)
C51D O22D Cr7D 127.7(11)
O22D C51D O21D 130.2(13)
O22D C51D C52D 116.8(12)
O21D C51D C52D 112.5(12)
C55D C52D C53D 110.1(2)
C55D C52D C54D 109.7(2)
C53D C52D C54D 109.2(2)
C55D C52D C51D 110.3(2)
C53D C52D C51D 109.2(2)
C54D C52D C51D 108.3(2)
C52D C53D H53J 109.5
C52D C53D H53K 109.5
H53J C53D H53K 109.5
C52D C53D H53L 109.5
H53J C53D H53L 109.5
H53K C53D H53L 109.5
C52D C54D H54J 109.5
C52D C54D H54K 109.5
H54J C54D H54K 109.5
C52D C54D H54L 109.5
H54J C54D H54L 109.5
H54K C54D H54L 109.5
C52D C55D H55J 109.5
C52D C55D H55K 109.5
H55J C55D H55K 109.5
C52D C55D H55L 109.5
H55J C55D H55L 109.5
H55K C55D H55L 109.5
C56D O23D Cr6D 125.1(12)
C56D O24D Cr7D 133.5(12)
O23D C56D O24D 129.5(14)
O23D C56D C57D 118.1(13)
O24D C56D C57D 112.4(13)
C60D C57D C58D 110.1(2)
C60D C57D C59D 109.7(2)
C58D C57D C59D 109.2(2)
C60D C57D C56D 110.3(2)
C58D C57D C56D 109.2(2)
C59D C57D C56D 108.3(2)
C57D C58D H58J 109.5
C57D C58D H58K 109.5
H58J C58D H58K 109.5
C57D C58D H58L 109.5
H58J C58D H58L 109.5
H58K C58D H58L 109.5
C57D C59D H59J 109.5
C57D C59D H59K 109.4
H59J C59D H59K 109.5
C57D C59D H59L 109.5
H59J C59D H59L 109.5
H59K C59D H59L 109.5
C57D C60D H60J 109.5
C57D C60D H60K 109.5
H60J C60D H60K 109.5
C57D C60D H60L 109.5
H60J C60D H60L 109.5
H60K C60D H60L 109.5
C61D O25D Cr7D 136.0(11)
C61D O26D Cr8D 135.8(12)
O26D C61D O25D 124.9(12)
O26D C61D C62D 114.8(13)
O25D C61D C62D 120.2(12)
C65D C62D C63D 110.1(2)
C65D C62D C64D 109.7(2)
C63D C62D C64D 109.2(2)
C65D C62D C61D 110.3(2)
C63D C62D C61D 109.2(2)
C64D C62D C61D 108.3(2)
C62D C63D H63J 109.5
C62D C63D H63K 109.5
H63J C63D H63K 109.5
C62D C63D H63L 109.5
H63J C63D H63L 109.5
H63K C63D H63L 109.5
C62D C64D H64J 109.5
C62D C64D H64K 109.5
H64J C64D H64K 109.5
C62D C64D H64L 109.5
H64J C64D H64L 109.5
H64K C64D H64L 109.5
C62D C65D H65J 109.5
C62D C65D H65K 109.5
H65J C65D H65K 109.5
C62D C65D H65L 109.5
H65J C65D H65L 109.5
H65K C65D H65L 109.5
C66D O27D Cr7D 134.7(11)
C66D O28D Cr8D 130.8(12)
O27D C66D O28D 128.4(13)
O27D C66D C67D 116.5(12)
O28D C66D C67D 114.6(12)
C70D C67D C68D 110.1(2)
C70D C67D C69D 109.7(2)
C68D C67D C69D 109.2(2)
C70D C67D C66D 110.3(2)
C68D C67D C66D 109.2(2)
C69D C67D C66D 108.4(2)
C67D C68D H68J 109.5
C67D C68D H68K 109.5
H68J C68D H68K 109.5
C67D C68D H68L 109.5
H68J C68D H68L 109.5
H68K C68D H68L 109.5
C67D C69D H69J 109.5
C67D C69D H69K 109.5
H69J C69D H69K 109.5
C67D C69D H69L 109.5
H69J C69D H69L 109.5
H69K C69D H69L 109.5
C67D C70D H70J 109.5
C67D C70D H70K 109.5
H70J C70D H70K 109.5
C67D C70D H70L 109.5
H70J C70D H70L 109.5
H70K C70D H70L 109.5
C71D O29D Cr8D 133.3(12)
C71D O30D Cr1D 134.1(12)
O30D C71D O29D 126.4(14)
O30D C71D C72D 117.3(14)
O29D C71D C72D 115.3(13)
C75D C72D C73D 110.1(2)
C75D C72D C74D 109.7(2)
C73D C72D C74D 109.2(2)
C75D C72D C71D 110.3(2)
C73D C72D C71D 109.2(2)
C74D C72D C71D 108.3(2)
C72D C73D H73J 109.5
C72D C73D H73K 109.5
H73J C73D H73K 109.5
C72D C73D H73L 109.5
H73J C73D H73L 109.5
H73K C73D H73L 109.5
C72D C74D H74J 109.5
C72D C74D H74K 109.5
H74J C74D H74K 109.5
C72D C74D H74L 109.5
H74J C74D H74L 109.5
H74K C74D H74L 109.5
C72D C75D H75J 109.5
C72D C75D H75K 109.5
H75J C75D H75K 109.5
C72D C75D H75L 109.5
H75J C75D H75L 109.5
H75K C75D H75L 109.5
C76D O31D Cr8D 137(2)
C76D O32D Cr1D 130.7(19)
O31D C76D O32D 124(3)
O31D C76D C77D 121(3)
O32D C76D C77D 115(3)
C78D C77D C82D 116(3)
C78D C77D C76D 122(3)
C82D C77D C76D 120(3)
C77D C78D C79D 126(3)
C77D C78D H78D 117.2
C79D C78D H78D 117.2
C78D C79D C80D 119(3)
C78D C79D C83D 127(3)
C80D C79D C83D 114(3)
C81D C80D C79D 115(3)
C81D C80D H80D 122.4
C79D C80D H80D 122.4
C80D C81D C82D 122(4)
C80D C81D H81D 119.0
C82D C81D H81D 119.0
C77D C82D C81D 120(4)
C77D C82D H82D 119.9
C81D C82D H82D 119.8
O34D C83D O33D 130(2)
O34D C83D C79D 121(3)
O33D C83D C79D 109(2)
C83D O33D Zn3G 120.5(14)
C83D O34D Zn2G 129.3(16)
C92D C91D H91J 109.5
C92D C91D H91K 109.5
H91J C91D H91K 109.5
C92D C91D H91L 109.5
H91J C91D H91L 109.5
H91K C91D H91L 109.5
C93D C92D C91D 156(6)
C93D C92D H92G 97.3
C91D C92D H92G 97.3
C93D C92D H92H 97.3
C91D C92D H92H 97.3
H92G C92D H92H 103.6
C92D C93D N94D 142(4)
C92D C93D H93G 101.6
N94D C93D H93G 101.6
C92D C93D H93H 101.6
N94D C93D H93H 101.6
H93G C93D H93H 104.6
C95D N94D C93D 134(4)
C95D N94D H94G 103.8
C93D N94D H94G 103.8
C95D N94D H94H 103.8
C93D N94D H94H 103.8
H94G N94D H94H 105.4
N94D C95D C96D 123(4)
N94D C95D H95G 106.6
C96D C95D H95G 106.6
N94D C95D H95H 106.6
C96D C95D H95H 106.6
H95G C95D H95H 106.5
C97D C96D C95D 126(5)
C97D C96D H96G 105.8
C95D C96D H96G 105.8
C97D C96D H96H 105.8
C95D C96D H96H 105.8
H96G C96D H96H 106.2
C96D C97D H97J 109.5
C96D C97D H97K 109.5
H97J C97D H97K 109.5
C96D C97D H97L 109.5
H97J C97D H97L 109.5
H97K C97D H97L 109.5
O1E Cr1E F1E 93.1(6)
O1E Cr1E O3E 92.8(6)
F1E Cr1E O3E 90.2(5)
O1E Cr1E F8E 177.7(6)
F1E Cr1E F8E 88.2(4)
O3E Cr1E F8E 89.0(6)
O1E Cr1E O30E 87.9(6)
F1E Cr1E O30E 177.4(5)
O3E Cr1E O30E 87.3(6)
F8E Cr1E O30E 90.8(5)
O1E Cr1E O32E 89.1(6)
F1E Cr1E O32E 85.3(5)
O3E Cr1E O32E 175.2(6)
F8E Cr1E O32E 89.2(5)
O30E Cr1E O32E 97.1(6)
O4E Cr2E F2E 88.6(6)
O4E Cr2E F1E 90.5(5)
F2E Cr2E F1E 88.2(4)
O4E Cr2E O2E 91.5(8)
F2E Cr2E O2E 177.5(7)
F1E Cr2E O2E 94.3(6)
O4E Cr2E O5E 88.2(8)
F2E Cr2E O5E 90.9(6)
F1E Cr2E O5E 178.5(7)
O2E Cr2E O5E 86.6(7)
O4E Cr2E O7E 178.4(7)
F2E Cr2E O7E 91.6(5)
F1E Cr2E O7E 91.1(6)
O2E Cr2E O7E 88.2(8)
O5E Cr2E O7E 90.2(8)
O11E Cr3E F2E 90.9(6)
O11E Cr3E F3E 92.2(6)
F2E Cr3E F3E 88.9(5)
O11E Cr3E O9E 88.7(8)
F2E Cr3E O9E 179.6(8)
F3E Cr3E O9E 91.3(6)
O11E Cr3E O8E 175.3(7)
F2E Cr3E O8E 93.8(6)
F3E Cr3E O8E 87.3(6)
O9E Cr3E O8E 86.6(7)
O11E Cr3E O6E 87.4(7)
F2E Cr3E O6E 92.4(6)
F3E Cr3E O6E 178.6(7)
O9E Cr3E O6E 87.4(8)
O8E Cr3E O6E 92.9(7)
F3E Cr4E O10E 93.8(6)
F3E Cr4E O12E 90.4(5)
O10E Cr4E O12E 91.0(7)
F3E Cr4E F4E 89.1(5)
O10E Cr4E F4E 177.0(6)
O12E Cr4E F4E 89.8(6)
F3E Cr4E O13E 178.7(6)
O10E Cr4E O13E 85.9(7)
O12E Cr4E O13E 88.3(6)
F4E Cr4E O13E 91.2(5)
F3E Cr4E O15E 90.1(5)
O10E Cr4E O15E 87.9(7)
O12E Cr4E O15E 178.8(7)
F4E Cr4E O15E 91.3(6)
O13E Cr4E O15E 91.2(7)
F4E Cr5E F5E 89.4(5)
F4E Cr5E O16E 91.4(6)
F5E Cr5E O16E 88.5(6)
F4E Cr5E O19E 90.2(6)
F5E Cr5E O19E 91.2(5)
O16E Cr5E O19E 178.3(7)
F4E Cr5E O17E 176.7(7)
F5E Cr5E O17E 93.3(6)
O16E Cr5E O17E 86.7(7)
O19E Cr5E O17E 91.6(7)
F4E Cr5E O14E 91.6(6)
F5E Cr5E O14E 178.7(7)
O16E Cr5E O14E 92.4(7)
O19E Cr5E O14E 87.9(6)
O17E Cr5E O14E 85.8(7)
F6E Cr6E O18E 176.9(8)
F6E Cr6E O23E 93.0(6)
O18E Cr6E O23E 88.6(8)
F6E Cr6E F5E 88.1(5)
O18E Cr6E F5E 94.5(7)
O23E Cr6E F5E 88.9(7)
F6E Cr6E O20E 87.3(7)
O18E Cr6E O20E 91.0(8)
O23E Cr6E O20E 179.6(9)
F5E Cr6E O20E 91.1(6)
F6E Cr6E O21E 91.4(7)
O18E Cr6E O21E 86.0(9)
O23E Cr6E O21E 92.5(9)
F5E Cr6E O21E 178.5(8)
O20E Cr6E O21E 87.4(8)
O22E Cr7E F7E 177.9(10)
O22E Cr7E O25E 87.5(11)
F7E Cr7E O25E 92.8(8)
O22E Cr7E O27E 86.3(10)
F7E Cr7E O27E 91.7(6)
O25E Cr7E O27E 91.4(11)
O22E Cr7E F6E 91.8(8)
F7E Cr7E F6E 87.9(5)
O25E Cr7E F6E 178.7(9)
O27E Cr7E F6E 89.7(7)
O22E Cr7E O24E 92.2(10)
F7E Cr7E O24E 89.9(6)
O25E Cr7E O24E 88.8(11)
O27E Cr7E O24E 178.4(7)
F6E Cr7E O24E 90.1(6)
F7E Cr8E F8E 86.2(5)
F7E Cr8E O31E 86.4(5)
F8E Cr8E O31E 91.4(5)
F7E Cr8E O26E 94.0(5)
F8E Cr8E O26E 179.0(6)
O31E Cr8E O26E 89.6(6)
F7E Cr8E O29E 177.3(6)
F8E Cr8E O29E 93.6(5)
O31E Cr8E O29E 96.3(6)
O26E Cr8E O29E 86.1(6)
F7E Cr8E O28E 92.0(5)
F8E Cr8E O28E 88.1(5)
O31E Cr8E O28E 178.3(6)
O26E Cr8E O28E 91.0(6)
O29E Cr8E O28E 85.3(6)
Cr2E F1E Cr1E 122.1(5)
Cr3E F2E Cr2E 122.3(5)
Cr3E F3E Cr4E 122.9(6)
Cr5E F4E Cr4E 123.6(6)
Cr5E F5E Cr6E 123.0(5)
Cr6E F6E Cr7E 121.7(6)
Cr8E F7E Cr7E 122.1(6)
Cr8E F8E Cr1E 121.2(5)
C1E O1E Cr1E 135.1(13)
C1E O2E Cr2E 131.6(12)
O1E C1E O2E 127.9(14)
O1E C1E C2E 120.3(14)
O2E C1E C2E 111.5(12)
C5E C2E C3E 110.1(2)
C5E C2E C4E 109.7(2)
C3E C2E C4E 109.2(2)
C5E C2E C1E 110.3(2)
C3E C2E C1E 109.2(2)
C4E C2E C1E 108.3(2)
C2E C3E H3E1 109.5
C2E C3E H3E2 109.5
H3E1 C3E H3E2 109.5
C2E C3E H3E3 109.5
H3E1 C3E H3E3 109.5
H3E2 C3E H3E3 109.5
C2E C4E H4E1 109.5
C2E C4E H4E2 109.5
H4E1 C4E H4E2 109.5
C2E C4E H4E3 109.5
H4E1 C4E H4E3 109.5
H4E2 C4E H4E3 109.5
C2E C5E H5E1 109.5
C2E C5E H5E2 109.5
H5E1 C5E H5E2 109.5
C2E C5E H5E3 109.5
H5E1 C5E H5E3 109.5
H5E2 C5E H5E3 109.5
C6E O3E Cr1E 131.3(11)
C6E O4E Cr2E 133.9(12)
O4E C6E O3E 129.8(14)
O4E C6E C7E 117.6(14)
O3E C6E C7E 112.3(13)
C10E C7E C8E 110.1(2)
C10E C7E C9E 109.7(2)
C8E C7E C9E 109.2(2)
C10E C7E C6E 110.3(2)
C8E C7E C6E 109.2(2)
C9E C7E C6E 108.3(2)
C7E C8E H8E1 109.5
C7E C8E H8E2 109.5
H8E1 C8E H8E2 109.5
C7E C8E H8E3 109.5
H8E1 C8E H8E3 109.5
H8E2 C8E H8E3 109.5
C7E C9E H9E1 109.5
C7E C9E H9E2 109.5
H9E1 C9E H9E2 109.5
C7E C9E H9E3 109.5
H9E1 C9E H9E3 109.5
H9E2 C9E H9E3 109.5
C7E C10E H10M 109.4
C7E C10E H10N 109.5
H10M C10E H10N 109.5
C7E C10E H10O 109.5
H10M C10E H10O 109.5
H10N C10E H10O 109.5
C11E O5E Cr2E 132.4(14)
C11E O6E Cr3E 132.8(13)
O5E C11E O6E 130.6(16)
O5E C11E C12E 119.0(16)
O6E C11E C12E 110.1(14)
C15E C12E C13E 110.1(2)
C15E C12E C14E 109.7(2)
C13E C12E C14E 109.2(2)
C15E C12E C11E 110.3(2)
C13E C12E C11E 109.2(2)
C14E C12E C11E 108.3(2)
C12E C13E H13M 109.5
C12E C13E H13N 109.5
H13M C13E H13N 109.5
C12E C13E H13O 109.5
H13M C13E H13O 109.5
H13N C13E H13O 109.5
C12E C14E H14M 109.5
C12E C14E H14N 109.5
H14M C14E H14N 109.5
C12E C14E H14O 109.5
H14M C14E H14O 109.5
H14N C14E H14O 109.5
C12E C15E H15M 109.5
C12E C15E H15N 109.5
H15M C15E H15N 109.5
C12E C15E H15O 109.5
H15M C15E H15O 109.5
H15N C15E H15O 109.5
C16E O7E Cr2E 133.1(11)
C16E O8E Cr3E 125.6(12)
O7E C16E O8E 132.8(14)
O7E C16E C17E 112.6(12)
O8E C16E C17E 113.6(13)
C20E C17E C18E 110.1(2)
C20E C17E C19E 109.7(2)
C18E C17E C19E 109.2(2)
C20E C17E C16E 110.3(2)
C18E C17E C16E 109.2(2)
C19E C17E C16E 108.3(2)
C17E C18E H18M 109.5
C17E C18E H18N 109.5
H18M C18E H18N 109.5
C17E C18E H18O 109.5
H18M C18E H18O 109.5
H18N C18E H18O 109.5
C17E C19E H19M 109.5
C17E C19E H19N 109.5
H19M C19E H19N 109.5
C17E C19E H19O 109.5
H19M C19E H19O 109.5
H19N C19E H19O 109.5
C17E C20E H20M 109.5
C17E C20E H20N 109.5
H20M C20E H20N 109.5
C17E C20E H20O 109.5
H20M C20E H20O 109.5
H20N C20E H20O 109.5
C21E O9E Cr3E 129.2(12)
C21E O10E Cr4E 135.0(13)
O10E C21E O9E 126.6(14)
O10E C21E C22E 118.6(15)
O9E C21E C22E 114.1(14)
C25E C22E C23E 110.1(2)
C25E C22E C24E 109.7(2)
C23E C22E C24E 109.2(2)
C25E C22E C21E 110.3(2)
C23E C22E C21E 109.2(2)
C24E C22E C21E 108.3(2)
C22E C23E H23M 109.5
C22E C23E H23N 109.5
H23M C23E H23N 109.5
C22E C23E H23O 109.5
H23M C23E H23O 109.5
H23N C23E H23O 109.5
C22E C24E H24M 109.5
C22E C24E H24N 109.5
H24M C24E H24N 109.5
C22E C24E H24O 109.5
H24M C24E H24O 109.5
H24N C24E H24O 109.5
C22E C25E H25M 109.5
C22E C25E H25N 109.5
H25M C25E H25N 109.5
C22E C25E H25O 109.5
H25M C25E H25O 109.5
H25N C25E H25O 109.5
C26E O11E Cr3E 134.3(12)
C26E O12E Cr4E 131.3(11)
O12E C26E O11E 125.7(13)
O12E C26E C27E 121.1(13)
O11E C26E C27E 112.5(12)
C30E C27E C28E 110.1(2)
C30E C27E C29E 109.7(2)
C28E C27E C29E 109.2(2)
C30E C27E C26E 110.3(2)
C28E C27E C26E 109.2(2)
C29E C27E C26E 108.3(2)
C27E C28E H28M 109.5
C27E C28E H28N 109.5
H28M C28E H28N 109.5
C27E C28E H28O 109.5
H28M C28E H28O 109.5
H28N C28E H28O 109.5
C27E C29E H29M 109.5
C27E C29E H29N 109.5
H29M C29E H29N 109.5
C27E C29E H29O 109.5
H29M C29E H29O 109.5
H29N C29E H29O 109.5
C27E C30E H30M 109.5
C27E C30E H30N 109.5
H30M C30E H30N 109.5
C27E C30E H30O 109.5
H30M C30E H30O 109.5
H30N C30E H30O 109.5
C31E O13E Cr4E 128.7(11)
C31E O14E Cr5E 133.1(12)
O13E C31E O14E 131.1(13)
O13E C31E C32E 119.8(13)
O14E C31E C32E 109.0(13)
C35E C32E C33E 110.1(2)
C35E C32E C34E 109.7(2)
C33E C32E C34E 109.2(2)
C35E C32E C31E 110.3(2)
C33E C32E C31E 109.2(2)
C34E C32E C31E 108.4(2)
C32E C33E H33M 109.5
C32E C33E H33N 109.5
H33M C33E H33N 109.5
C32E C33E H33O 109.5
H33M C33E H33O 109.5
H33N C33E H33O 109.5
C32E C34E H34M 109.5
C32E C34E H34N 109.5
H34M C34E H34N 109.5
C32E C34E H34O 109.5
H34M C34E H34O 109.5
H34N C34E H34O 109.5
C32E C35E H35M 109.5
C32E C35E H35N 109.5
H35M C35E H35N 109.5
C32E C35E H35O 109.5
H35M C35E H35O 109.5
H35N C35E H35O 109.5
C36E O15E Cr4E 133.7(11)
C36E O16E Cr5E 132.7(13)
O16E C36E O15E 125.7(13)
O16E C36E C37E 121.2(14)
O15E C36E C37E 111.8(11)
C40E C37E C38E 110.1(2)
C40E C37E C39E 109.7(2)
C38E C37E C39E 109.2(2)
C40E C37E C36E 110.3(2)
C38E C37E C36E 109.2(2)
C39E C37E C36E 108.3(2)
C37E C38E H38M 109.5
C37E C38E H38N 109.5
H38M C38E H38N 109.5
C37E C38E H38O 109.5
H38M C38E H38O 109.5
H38N C38E H38O 109.5
C37E C39E H39M 109.5
C37E C39E H39N 109.5
H39M C39E H39N 109.5
C37E C39E H39O 109.5
H39M C39E H39O 109.5
H39N C39E H39O 109.5
C37E C40E H40M 109.5
C37E C40E H40N 109.5
H40M C40E H40N 109.5
C37E C40E H40O 109.5
H40M C40E H40O 109.5
H40N C40E H40O 109.5
C41E O17E Cr5E 131.2(14)
C41E O18E Cr6E 130.7(13)
O17E C41E O18E 130.0(15)
O17E C41E C42E 119.1(17)
O18E C41E C42E 110.6(15)
C45E C42E C43E 110.1(2)
C45E C42E C44E 109.7(2)
C43E C42E C44E 109.2(2)
C45E C42E C41E 110.3(2)
C43E C42E C41E 109.2(2)
C44E C42E C41E 108.3(2)
C42E C43E H43M 109.5
C42E C43E H43N 109.4
H43M C43E H43N 109.5
C42E C43E H43O 109.5
H43M C43E H43O 109.5
H43N C43E H43O 109.5
C42E C44E H44M 109.4
C42E C44E H44N 109.5
H44M C44E H44N 109.5
C42E C44E H44O 109.5
H44M C44E H44O 109.5
H44N C44E H44O 109.5
C42E C45E H45M 109.5
C42E C45E H45N 109.5
H45M C45E H45N 109.5
C42E C45E H45O 109.5
H45M C45E H45O 109.5
H45N C45E H45O 109.5
C46E O19E Cr5E 134.4(10)
C46E O20E Cr6E 129.7(13)
O19E C46E O20E 129.8(13)
O19E C46E C47E 116.5(12)
O20E C46E C47E 113.2(12)
C50E C47E C48E 110.1(2)
C50E C47E C49E 109.7(2)
C48E C47E C49E 109.2(2)
C50E C47E C46E 110.3(2)
C48E C47E C46E 109.2(2)
C49E C47E C46E 108.4(2)
C47E C48E H48M 109.5
C47E C48E H48N 109.5
H48M C48E H48N 109.5
C47E C48E H48O 109.5
H48M C48E H48O 109.5
H48N C48E H48O 109.5
C47E C49E H49M 109.5
C47E C49E H49N 109.5
H49M C49E H49N 109.5
C47E C49E H49O 109.5
H49M C49E H49O 109.5
H49N C49E H49O 109.5
C47E C50E H50M 109.5
C47E C50E H50N 109.5
H50M C50E H50N 109.5
C47E C50E H50O 109.5
H50M C50E H50O 109.5
H50N C50E H50O 109.5
C51E O21E Cr6E 131.2(14)
C51E O22E Cr7E 134.5(16)
O22E C51E O21E 130.9(17)
O22E C51E C52E 111.2(16)
O21E C51E C52E 117.9(17)
C55E C52E C53E 110.1(2)
C55E C52E C54E 109.7(2)
C53E C52E C54E 109.2(2)
C55E C52E C51E 110.3(2)
C53E C52E C51E 109.2(2)
C54E C52E C51E 108.3(2)
C52E C53E H53M 109.5
C52E C53E H53N 109.5
H53M C53E H53N 109.5
C52E C53E H53O 109.5
H53M C53E H53O 109.5
H53N C53E H53O 109.5
C52E C54E H54M 109.5
C52E C54E H54N 109.5
H54M C54E H54N 109.5
C52E C54E H54O 109.5
H54M C54E H54O 109.5
H54N C54E H54O 109.5
C52E C55E H55M 109.5
C52E C55E H55N 109.5
H55M C55E H55N 109.5
C52E C55E H55O 109.5
H55M C55E H55O 109.5
H55N C55E H55O 109.5
C56E O23E Cr6E 134.3(14)
C56E O24E Cr7E 131.6(12)
O23E C56E O24E 128.8(14)
O23E C56E C57E 119.7(15)
O24E C56E C57E 111.4(13)
C60E C57E C58E 110.1(2)
C60E C57E C59E 109.7(2)
C58E C57E C59E 109.2(2)
C60E C57E C56E 110.3(2)
C58E C57E C56E 109.2(2)
C59E C57E C56E 108.4(2)
C57E C58E H58M 109.5
C57E C58E H58N 109.5
H58M C58E H58N 109.5
C57E C58E H58O 109.5
H58M C58E H58O 109.5
H58N C58E H58O 109.5
C57E C59E H59M 109.5
C57E C59E H59N 109.5
H59M C59E H59N 109.5
C57E C59E H59O 109.5
H59M C59E H59O 109.5
H59N C59E H59O 109.5
C57E C60E H60M 109.5
C57E C60E H60N 109.5
H60M C60E H60N 109.5
C57E C60E H60O 109.5
H60M C60E H60O 109.5
H60N C60E H60O 109.5
C61E O25E Cr7E 133.6(14)
C61E O26E Cr8E 134.9(12)
O26E C61E O25E 126.5(14)
O26E C61E C62E 120.1(13)
O25E C61E C62E 113.4(13)
C65E C62E C63E 110.1(2)
C65E C62E C64E 109.7(2)
C63E C62E C64E 109.2(2)
C65E C62E C61E 110.3(2)
C63E C62E C61E 109.2(2)
C64E C62E C61E 108.3(2)
C62E C63E H63M 109.5
C62E C63E H63N 109.5
H63M C63E H63N 109.5
C62E C63E H63O 109.5
H63M C63E H63O 109.5
H63N C63E H63O 109.5
C62E C64E H64M 109.5
C62E C64E H64N 109.5
H64M C64E H64N 109.5
C62E C64E H64O 109.5
H64M C64E H64O 109.5
H64N C64E H64O 109.5
C62E C65E H65M 109.5
C62E C65E H65N 109.5
H65M C65E H65N 109.5
C62E C65E H65O 109.5
H65M C65E H65O 109.5
H65N C65E H65O 109.5
C66E O27E Cr7E 133.3(12)
C66E O28E Cr8E 129.2(12)
O28E C66E O27E 129.8(14)
O28E C66E C67E 114.7(14)
O27E C66E C67E 115.4(15)
C70E C67E C68E 110.1(2)
C70E C67E C69E 109.7(2)
C68E C67E C69E 109.2(2)
C70E C67E C66E 110.3(2)
C68E C67E C66E 109.2(2)
C69E C67E C66E 108.3(2)
C67E C68E H68M 109.4
C67E C68E H68N 109.5
H68M C68E H68N 109.5
C67E C68E H68O 109.5
H68M C68E H68O 109.5
H68N C68E H68O 109.5
C67E C69E H69M 109.5
C67E C69E H69N 109.5
H69M C69E H69N 109.5
C67E C69E H69O 109.5
H69M C69E H69O 109.5
H69N C69E H69O 109.5
C67E C70E H70M 109.5
C67E C70E H70N 109.5
H70M C70E H70N 109.5
C67E C70E H70O 109.4
H70M C70E H70O 109.5
H70N C70E H70O 109.5
C71E O29E Cr8E 131.2(11)
C71E O30E Cr1E 133.7(11)
O29E C71E O30E 129.4(13)
O29E C71E C72E 118.4(12)
O30E C71E C72E 112.1(12)
C75E C72E C73E 110.1(2)
C75E C72E C74E 109.7(2)
C73E C72E C74E 109.2(2)
C75E C72E C71E 110.3(2)
C73E C72E C71E 109.2(2)
C74E C72E C71E 108.4(2)
C72E C73E H73M 109.5
C72E C73E H73N 109.5
H73M C73E H73N 109.5
C72E C73E H73O 109.5
H73M C73E H73O 109.5
H73N C73E H73O 109.5
C72E C74E H74M 109.5
C72E C74E H74N 109.5
H74M C74E H74N 109.5
C72E C74E H74O 109.5
H74M C74E H74O 109.5
H74N C74E H74O 109.5
C72E C75E H75M 109.5
C72E C75E H75N 109.5
H75M C75E H75N 109.5
C72E C75E H75O 109.5
H75M C75E H75O 109.5
H75N C75E H75O 109.5
C76E O31E Cr8E 134.4(14)
C76E O32E Cr1E 134.6(16)
O32E C76E O31E 125(2)
O32E C76E C77E 118(2)
O31E C76E C77E 116(2)
C82E C77E C78E 119.5(19)
C82E C77E C76E 119(2)
C78E C77E C76E 122(2)
C79E C78E C77E 119(2)
C79E C78E H78E 120.5
C77E C78E H78E 120.5
C78E C79E C80E 120(2)
C78E C79E C83E 123(2)
C80E C79E C83E 116(2)
C81E C80E C79E 119(2)
C81E C80E H80E 120.4
C79E C80E H80E 120.4
C80E C81E C82E 122(2)
C80E C81E H81E 119.1
C82E C81E H81E 119.1
C77E C82E C81E 120(2)
C77E C82E H82E 120.1
C81E C82E H82E 120.1
O34E C83E O33E 121(2)
O34E C83E C79E 123(3)
O33E C83E C79E 116(2)
C83E O33E Zn4G 128.3(15)
C83E O34E Zn3G 137.2(17)
C92E C91E H91M 109.5
C92E C91E H91N 109.5
H91M C91E H91N 109.5
C92E C91E H91O 109.5
H91M C91E H91O 109.5
H91N C91E H91O 109.5
C93E C92E C91E 121(4)
C93E C92E H92I 107.1
C91E C92E H92I 107.1
C93E C92E H92J 107.0
C91E C92E H92J 107.0
H92I C92E H92J 106.8
C92E C93E N94E 130(4)
C92E C93E H93I 104.8
N94E C93E H93I 104.8
C92E C93E H93J 104.8
N94E C93E H93J 104.8
H93I C93E H93J 105.8
C95E N94E C93E 136(3)
C95E N94E H94I 103.3
C93E N94E H94I 103.3
C95E N94E H94J 103.3
C93E N94E H94J 103.3
H94I N94E H94J 105.2
N94E C95E C96E 134(3)
N94E C95E H95I 103.7
C96E C95E H95I 103.7
N94E C95E H95J 103.7
C96E C95E H95J 103.7
H95I C95E H95J 105.3
C97E C96E C95E 127(4)
C97E C96E H96I 105.5
C95E C96E H96I 105.5
C97E C96E H96J 105.5
C95E C96E H96J 105.5
H96I C96E H96J 106.1
C96E C97E H97M 109.5
C96E C97E H97N 109.5
H97M C97E H97N 109.5
C96E C97E H97O 109.5
H97M C97E H97O 109.5
H97N C97E H97O 109.5
O30F Cr1F O1F 86.2(7)
O30F Cr1F F1F 179.0(6)
O1F Cr1F F1F 94.0(5)
O30F Cr1F F8F 92.7(6)
O1F Cr1F F8F 178.5(5)
F1F Cr1F F8F 87.0(5)
O30F Cr1F O3F 88.4(6)
O1F Cr1F O3F 93.6(6)
F1F Cr1F O3F 90.6(6)
F8F Cr1F O3F 87.5(6)
O30F Cr1F O32F 95.7(6)
O1F Cr1F O32F 88.2(6)
F1F Cr1F O32F 85.3(5)
F8F Cr1F O32F 90.8(5)
O3F Cr1F O32F 175.7(6)
F1F Cr2F F2F 88.2(5)
F1F Cr2F O4F 91.2(5)
F2F Cr2F O4F 88.8(6)
F1F Cr2F O5F 179.3(7)
F2F Cr2F O5F 92.1(6)
O4F Cr2F O5F 89.4(7)
F1F Cr2F O7F 90.5(6)
F2F Cr2F O7F 90.9(5)
O4F Cr2F O7F 178.2(6)
O5F Cr2F O7F 88.8(7)
F1F Cr2F O2F 92.8(6)
F2F Cr2F O2F 176.9(6)
O4F Cr2F O2F 94.2(7)
O5F Cr2F O2F 86.8(6)
O7F Cr2F O2F 86.2(7)
O8F Cr3F F2F 92.5(5)
O8F Cr3F O11F 179.2(7)
F2F Cr3F O11F 88.3(6)
O8F Cr3F O6F 92.1(7)
F2F Cr3F O6F 89.1(5)
O11F Cr3F O6F 87.8(7)
O8F Cr3F F3F 88.0(6)
F2F Cr3F F3F 88.8(5)
O11F Cr3F F3F 92.1(5)
O6F Cr3F F3F 177.9(6)
O8F Cr3F O9F 87.5(7)
F2F Cr3F O9F 179.0(6)
O11F Cr3F O9F 91.7(7)
O6F Cr3F O9F 89.8(6)
F3F Cr3F O9F 92.2(6)
F3F Cr4F F4F 87.4(5)
F3F Cr4F O12F 93.2(5)
F4F Cr4F O12F 88.7(5)
F3F Cr4F O13F 177.6(6)
F4F Cr4F O13F 93.0(5)
O12F Cr4F O13F 89.3(6)
F3F Cr4F O10F 91.1(5)
F4F Cr4F O10F 177.7(6)
O12F Cr4F O10F 93.2(6)
O13F Cr4F O10F 88.4(6)
F3F Cr4F O15F 88.2(6)
F4F Cr4F O15F 91.7(5)
O12F Cr4F O15F 178.6(7)
O13F Cr4F O15F 89.4(7)
O10F Cr4F O15F 86.5(6)
F4F Cr5F O16F 92.1(5)
F4F Cr5F F5F 88.4(5)
O16F Cr5F F5F 90.7(5)
F4F Cr5F O14F 90.6(5)
O16F Cr5F O14F 92.0(6)
F5F Cr5F O14F 177.2(7)
F4F Cr5F O17F 177.0(6)
O16F Cr5F O17F 86.0(6)
F5F Cr5F O17F 93.9(5)
O14F Cr5F O17F 87.2(6)
F4F Cr5F O19F 90.3(6)
O16F Cr5F O19F 177.6(6)
F5F Cr5F O19F 89.0(6)
O14F Cr5F O19F 88.4(7)
O17F Cr5F O19F 91.7(7)
O18F Cr6F F5F 91.2(6)
O18F Cr6F O20F 91.6(7)
F5F Cr6F O20F 91.9(6)
O18F Cr6F F6F 179.1(7)
F5F Cr6F F6F 88.8(5)
O20F Cr6F F6F 89.3(6)
O18F Cr6F O21F 86.0(7)
F5F Cr6F O21F 177.0(6)
O20F Cr6F O21F 87.3(7)
F6F Cr6F O21F 94.0(6)
O18F Cr6F O23F 89.2(7)
F5F Cr6F O23F 90.7(6)
O20F Cr6F O23F 177.2(7)
F6F Cr6F O23F 89.9(6)
O21F Cr6F O23F 90.1(7)
F7F Cr7F O24F 89.8(6)
F7F Cr7F F6F 89.0(5)
O24F Cr7F F6F 92.0(6)
F7F Cr7F O27F 91.6(6)
O24F Cr7F O27F 177.4(7)
F6F Cr7F O27F 90.3(6)
F7F Cr7F O25F 92.7(6)
O24F Cr7F O25F 88.7(8)
F6F Cr7F O25F 178.1(7)
O27F Cr7F O25F 89.0(8)
F7F Cr7F O22F 178.2(6)
O24F Cr7F O22F 90.7(7)
F6F Cr7F O22F 89.3(6)
O27F Cr7F O22F 88.0(7)
O25F Cr7F O22F 89.0(7)
F8F Cr8F O29F 93.8(6)
F8F Cr8F O31F 93.2(6)
O29F Cr8F O31F 94.9(7)
F8F Cr8F O26F 179.5(6)
O29F Cr8F O26F 86.7(6)
O31F Cr8F O26F 86.8(6)
F8F Cr8F F7F 86.8(5)
O29F Cr8F F7F 178.3(7)
O31F Cr8F F7F 86.7(5)
O26F Cr8F F7F 92.7(5)
F8F Cr8F O28F 88.7(6)
O29F Cr8F O28F 87.2(7)
O31F Cr8F O28F 177.1(7)
O26F Cr8F O28F 91.4(7)
F7F Cr8F O28F 91.2(6)
Cr2F F1F Cr1F 121.4(5)
Cr2F F2F Cr3F 122.6(6)
Cr4F F3F Cr3F 121.5(5)
Cr4F F4F Cr5F 123.2(5)
Cr6F F5F Cr5F 122.7(6)
Cr7F F6F Cr6F 123.0(6)
Cr7F F7F Cr8F 123.2(6)
Cr8F F8F Cr1F 120.9(6)
C1F O1F Cr1F 132.9(11)
C1F O2F Cr2F 127.3(12)
O2F C1F O1F 130.3(14)
O2F C1F C2F 119.4(15)
O1F C1F C2F 110.3(14)
C5F C2F C3F 110.1(2)
C5F C2F C4F 109.7(2)
C3F C2F C4F 109.2(2)
C5F C2F C1F 110.3(2)
C3F C2F C1F 109.2(2)
C4F C2F C1F 108.4(2)
C2F C3F H3F1 109.5
C2F C3F H3F2 109.5
H3F1 C3F H3F2 109.5
C2F C3F H3F3 109.5
H3F1 C3F H3F3 109.5
H3F2 C3F H3F3 109.5
C2F C4F H4F1 109.5
C2F C4F H4F2 109.5
H4F1 C4F H4F2 109.5
C2F C4F H4F3 109.5
H4F1 C4F H4F3 109.5
H4F2 C4F H4F3 109.5
C2F C5F H5F1 109.5
C2F C5F H5F2 109.5
H5F1 C5F H5F2 109.5
C2F C5F H5F3 109.5
H5F1 C5F H5F3 109.5
H5F2 C5F H5F3 109.5
C6F O3F Cr1F 129.1(12)
C6F O4F Cr2F 134.0(11)
O3F C6F O4F 127.2(13)
O3F C6F C7F 120.5(13)
O4F C6F C7F 111.8(12)
C10F C7F C8F 110.1(2)
C10F C7F C9F 109.7(2)
C8F C7F C9F 109.2(2)
C10F C7F C6F 110.3(2)
C8F C7F C6F 109.2(2)
C9F C7F C6F 108.3(2)
C7F C8F H8F1 109.5
C7F C8F H8F2 109.5
H8F1 C8F H8F2 109.5
C7F C8F H8F3 109.5
H8F1 C8F H8F3 109.5
H8F2 C8F H8F3 109.5
C7F C9F H9F1 109.5
C7F C9F H9F2 109.5
H9F1 C9F H9F2 109.5
C7F C9F H9F3 109.5
H9F1 C9F H9F3 109.5
H9F2 C9F H9F3 109.5
C7F C10F H10P 109.5
C7F C10F H10Q 109.5
H10P C10F H10Q 109.5
C7F C10F H10R 109.5
H10P C10F H10R 109.5
H10Q C10F H10R 109.5
C11F O5F Cr2F 133.4(13)
C11F O6F Cr3F 129.4(11)
O5F C11F O6F 127.8(13)
O5F C11F C12F 115.5(13)
O6F C11F C12F 116.6(13)
C15F C12F C13F 110.1(2)
C15F C12F C14F 109.7(2)
C13F C12F C14F 109.2(2)
C15F C12F C11F 110.3(2)
C13F C12F C11F 109.2(2)
C14F C12F C11F 108.3(2)
C12F C13F H13P 109.5
C12F C13F H13Q 109.5
H13P C13F H13Q 109.5
C12F C13F H13R 109.5
H13P C13F H13R 109.5
H13Q C13F H13R 109.5
C12F C14F H14P 109.4
C12F C14F H14Q 109.5
H14P C14F H14Q 109.5
C12F C14F H14R 109.5
H14P C14F H14R 109.5
H14Q C14F H14R 109.5
C12F C15F H15P 109.5
C12F C15F H15Q 109.5
H15P C15F H15Q 109.5
C12F C15F H15R 109.5
H15P C15F H15R 109.5
H15Q C15F H15R 109.5
C16F O7F Cr2F 129.5(11)
C16F O8F Cr3F 134.9(11)
O7F C16F O8F 126.5(12)
O7F C16F C17F 118.2(13)
O8F C16F C17F 114.9(12)
C20F C17F C18F 110.1(2)
C20F C17F C19F 109.7(2)
C18F C17F C19F 109.2(2)
C20F C17F C16F 110.3(2)
C18F C17F C16F 109.2(2)
C19F C17F C16F 108.3(2)
C17F C18F H18P 109.5
C17F C18F H18Q 109.5
H18P C18F H18Q 109.5
C17F C18F H18R 109.5
H18P C18F H18R 109.5
H18Q C18F H18R 109.5
C17F C19F H19P 109.5
C17F C19F H19Q 109.5
H19P C19F H19Q 109.5
C17F C19F H19R 109.5
H19P C19F H19R 109.5
H19Q C19F H19R 109.5
C17F C20F H20P 109.5
C17F C20F H20Q 109.5
H20P C20F H20Q 109.5
C17F C20F H20R 109.5
H20P C20F H20R 109.5
H20Q C20F H20R 109.5
C21F O9F Cr3F 133.1(12)
C21F O10F Cr4F 130.0(12)
O9F C21F O10F 126.9(14)
O9F C21F C22F 117.0(14)
O10F C21F C22F 116.1(14)
C25F C22F C23F 110.1(2)
C25F C22F C24F 109.7(2)
C23F C22F C24F 109.2(2)
C25F C22F C21F 110.3(2)
C23F C22F C21F 109.2(2)
C24F C22F C21F 108.3(2)
C22F C23F H23P 109.5
C22F C23F H23Q 109.5
H23P C23F H23Q 109.5
C22F C23F H23R 109.5
H23P C23F H23R 109.5
H23Q C23F H23R 109.5
C22F C24F H24P 109.5
C22F C24F H24Q 109.5
H24P C24F H24Q 109.5
C22F C24F H24R 109.5
H24P C24F H24R 109.5
H24Q C24F H24R 109.5
C22F C25F H25P 109.5
C22F C25F H25Q 109.5
H25P C25F H25Q 109.5
C22F C25F H25R 109.5
H25P C25F H25R 109.5
H25Q C25F H25R 109.5
C26F O11F Cr3F 127.5(12)
C26F O12F Cr4F 134.2(11)
O12F C26F O11F 128.2(14)
O12F C26F C27F 110.9(14)
O11F C26F C27F 120.6(15)
C30F C27F C28F 110.1(2)
C30F C27F C29F 109.7(2)
C28F C27F C29F 109.2(2)
C30F C27F C26F 110.3(2)
C28F C27F C26F 109.2(2)
C29F C27F C26F 108.4(2)
C27F C28F H28P 109.5
C27F C28F H28Q 109.5
H28P C28F H28Q 109.5
C27F C28F H28R 109.5
H28P C28F H28R 109.5
H28Q C28F H28R 109.5
C27F C29F H29P 109.5
C27F C29F H29Q 109.5
H29P C29F H29Q 109.5
C27F C29F H29R 109.5
H29P C29F H29R 109.5
H29Q C29F H29R 109.5
C27F C30F H30P 109.5
C27F C30F H30Q 109.5
H30P C30F H30Q 109.5
C27F C30F H30R 109.5
H30P C30F H30R 109.5
H30Q C30F H30R 109.5
C31F O13F Cr4F 130.6(12)
C31F O14F Cr5F 125.8(12)
O13F C31F O14F 132.4(13)
O13F C31F C32F 116.3(13)
O14F C31F C32F 111.3(13)
C35F C32F C33F 110.1(2)
C35F C32F C34F 109.7(2)
C33F C32F C34F 109.2(2)
C35F C32F C31F 110.3(2)
C33F C32F C31F 109.2(2)
C34F C32F C31F 108.3(2)
C32F C33F H33P 109.5
C32F C33F H33Q 109.5
H33P C33F H33Q 109.5
C32F C33F H33R 109.5
H33P C33F H33R 109.5
H33Q C33F H33R 109.5
C32F C34F H34P 109.5
C32F C34F H34Q 109.5
H34P C34F H34Q 109.5
C32F C34F H34R 109.5
H34P C34F H34R 109.5
H34Q C34F H34R 109.5
C32F C35F H35P 109.5
C32F C35F H35Q 109.5
H35P C35F H35Q 109.5
C32F C35F H35R 109.5
H35P C35F H35R 109.5
H35Q C35F H35R 109.5
C36F O15F Cr4F 126.5(12)
C36F O16F Cr5F 136.8(11)
O16F C36F O15F 128.1(13)
O16F C36F C37F 117.7(14)
O15F C36F C37F 114.1(12)
C40F C37F C38F 110.1(2)
C40F C37F C39F 109.7(2)
C38F C37F C39F 109.2(2)
C40F C37F C36F 110.3(2)
C38F C37F C36F 109.2(2)
C39F C37F C36F 108.4(2)
C37F C38F H38P 109.5
C37F C38F H38Q 109.5
H38P C38F H38Q 109.5
C37F C38F H38R 109.5
H38P C38F H38R 109.5
H38Q C38F H38R 109.5
C37F C39F H39P 109.5
C37F C39F H39Q 109.5
H39P C39F H39Q 109.5
C37F C39F H39R 109.5
H39P C39F H39R 109.5
H39Q C39F H39R 109.5
C37F C40F H40P 109.5
C37F C40F H40Q 109.5
H40P C40F H40Q 109.5
C37F C40F H40R 109.5
H40P C40F H40R 109.5
H40Q C40F H40R 109.5
C41F O17F Cr5F 133.3(12)
C41F O18F Cr6F 132.8(12)
O17F C41F O18F 122.3(13)
O17F C41F C42F 120.4(14)
O18F C41F C42F 117.3(14)
C45F C42F C43F 110.1(2)
C45F C42F C44F 109.7(2)
C43F C42F C44F 109.2(2)
C45F C42F C41F 110.3(2)
C43F C42F C41F 109.2(2)
C44F C42F C41F 108.3(2)
C42F C43F H43P 109.5
C42F C43F H43Q 109.5
H43P C43F H43Q 109.5
C42F C43F H43R 109.5
H43P C43F H43R 109.5
H43Q C43F H43R 109.5
C42F C44F H44P 109.5
C42F C44F H44Q 109.5
H44P C44F H44Q 109.5
C42F C44F H44R 109.5
H44P C44F H44R 109.5
H44Q C44F H44R 109.5
C42F C45F H45P 109.5
C42F C45F H45Q 109.5
H45P C45F H45Q 109.5
C42F C45F H45R 109.5
H45P C45F H45R 109.5
H45Q C45F H45R 109.5
C46F O19F Cr5F 127.7(11)
C46F O20F Cr6F 133.0(12)
O20F C46F O19F 127.9(14)
O20F C46F C47F 113.8(15)
O19F C46F C47F 118.1(15)
C50F C47F C48F 110.1(2)
C50F C47F C49F 109.7(2)
C48F C47F C49F 109.2(2)
C50F C47F C46F 110.3(2)
C48F C47F C46F 109.2(2)
C49F C47F C46F 108.3(2)
C47F C48F H48P 109.4
C47F C48F H48Q 109.5
H48P C48F H48Q 109.5
C47F C48F H48R 109.5
H48P C48F H48R 109.5
H48Q C48F H48R 109.5
C47F C49F H49P 109.5
C47F C49F H49Q 109.5
H49P C49F H49Q 109.5
C47F C49F H49R 109.5
H49P C49F H49R 109.5
H49Q C49F H49R 109.5
C47F C50F H50P 109.5
C47F C50F H50Q 109.5
H50P C50F H50Q 109.5
C47F C50F H50R 109.5
H50P C50F H50R 109.5
H50Q C50F H50R 109.5
C51F O21F Cr6F 131.2(13)
C51F O22F Cr7F 125.1(12)
O21F C51F O22F 132.2(14)
O21F C51F C52F 119.9(15)
O22F C51F C52F 107.9(13)
C55F C52F C53F 110.1(2)
C55F C52F C54F 109.7(2)
C53F C52F C54F 109.2(2)
C55F C52F C51F 110.3(2)
C53F C52F C51F 109.2(2)
C54F C52F C51F 108.3(2)
C52F C53F H53P 109.5
C52F C53F H53Q 109.5
H53P C53F H53Q 109.5
C52F C53F H53R 109.5
H53P C53F H53R 109.5
H53Q C53F H53R 109.5
C52F C54F H54P 109.5
C52F C54F H54Q 109.5
H54P C54F H54Q 109.5
C52F C54F H54R 109.5
H54P C54F H54R 109.5
H54Q C54F H54R 109.5
C52F C55F H55P 109.5
C52F C55F H55Q 109.5
H55P C55F H55Q 109.5
C52F C55F H55R 109.5
H55P C55F H55R 109.5
H55Q C55F H55R 109.5
C56F O23F Cr6F 126.6(11)
C56F O24F Cr7F 136.9(12)
O24F C56F O23F 126.0(13)
O24F C56F C57F 118.9(14)
O23F C56F C57F 114.4(12)
C60F C57F C58F 110.1(2)
C60F C57F C59F 109.7(2)
C58F C57F C59F 109.2(2)
C60F C57F C56F 110.3(2)
C58F C57F C56F 109.2(2)
C59F C57F C56F 108.3(2)
C57F C58F H58P 109.5
C57F C58F H58Q 109.5
H58P C58F H58Q 109.5
C57F C58F H58R 109.5
H58P C58F H58R 109.5
H58Q C58F H58R 109.5
C57F C59F H59P 109.5
C57F C59F H59Q 109.5
H59P C59F H59Q 109.5
C57F C59F H59R 109.5
H59P C59F H59R 109.5
H59Q C59F H59R 109.5
C57F C60F H60P 109.5
C57F C60F H60Q 109.5
H60P C60F H60Q 109.5
C57F C60F H60R 109.5
H60P C60F H60R 109.5
H60Q C60F H60R 109.5
C61F O25F Cr7F 136.8(13)
C61F O26F Cr8F 130.1(12)
O25F C61F O26F 126.5(13)
O25F C61F C62F 119.4(14)
O26F C61F C62F 114.1(13)
C65F C62F C63F 110.1(2)
C65F C62F C64F 109.7(2)
C63F C62F C64F 109.2(2)
C65F C62F C61F 110.3(2)
C63F C62F C61F 109.2(2)
C64F C62F C61F 108.3(2)
C62F C63F H63P 109.5
C62F C63F H63Q 109.5
H63P C63F H63Q 109.5
C62F C63F H63R 109.5
H63P C63F H63R 109.5
H63Q C63F H63R 109.5
C62F C64F H64P 109.5
C62F C64F H64Q 109.5
H64P C64F H64Q 109.5
C62F C64F H64R 109.5
H64P C64F H64R 109.5
H64Q C64F H64R 109.5
C62F C65F H65P 109.5
C62F C65F H65Q 109.5
H65P C65F H65Q 109.5
C62F C65F H65R 109.5
H65P C65F H65R 109.5
H65Q C65F H65R 109.5
C66F O27F Cr7F 131.4(13)
C66F O28F Cr8F 133.9(13)
O28F C66F O27F 128.3(15)
O28F C66F C67F 113.4(15)
O27F C66F C67F 117.5(14)
C70F C67F C68F 110.1(2)
C70F C67F C69F 109.7(2)
C68F C67F C69F 109.2(2)
C70F C67F C66F 110.3(2)
C68F C67F C66F 109.2(2)
C69F C67F C66F 108.4(2)
C67F C68F H68P 109.5
C67F C68F H68Q 109.5
H68P C68F H68Q 109.5
C67F C68F H68R 109.5
H68P C68F H68R 109.5
H68Q C68F H68R 109.5
C67F C69F H69P 109.5
C67F C69F H69Q 109.5
H69P C69F H69Q 109.5
C67F C69F H69R 109.5
H69P C69F H69R 109.5
H69Q C69F H69R 109.5
C67F C70F H70P 109.5
C67F C70F H70Q 109.5
H70P C70F H70Q 109.5
C67F C70F H70R 109.5
H70P C70F H70R 109.5
H70Q C70F H70R 109.5
C71F O29F Cr8F 134.6(12)
C71F O30F Cr1F 133.1(11)
O29F C71F O30F 126.5(13)
O29F C71F C72F 118.4(14)
O30F C71F C72F 114.8(12)
C75F C72F C73F 110.1(2)
C75F C72F C74F 109.7(2)
C73F C72F C74F 109.2(2)
C75F C72F C71F 110.3(2)
C73F C72F C71F 109.2(2)
C74F C72F C71F 108.4(2)
C72F C73F H73P 109.5
C72F C73F H73Q 109.5
H73P C73F H73Q 109.5
C72F C73F H73R 109.5
H73P C73F H73R 109.5
H73Q C73F H73R 109.5
C72F C74F H74P 109.5
C72F C74F H74Q 109.5
H74P C74F H74Q 109.5
C72F C74F H74R 109.5
H74P C74F H74R 109.5
H74Q C74F H74R 109.5
C72F C75F H75P 109.5
C72F C75F H75Q 109.5
H75P C75F H75Q 109.5
C72F C75F H75R 109.5
H75P C75F H75R 109.5
H75Q C75F H75R 109.5
C76F O31F Cr8F 134.6(16)
C76F O32F Cr1F 132.6(16)
O31F C76F O32F 124(2)
O31F C76F C77F 122(3)
O32F C76F C77F 114(2)
C82F C77F C78F 114(2)
C82F C77F C76F 126(2)
C78F C77F C76F 120(2)
C79F C78F C77F 122(2)
C79F C78F H78F 119.1
C77F C78F H78F 119.1
C80F C79F C78F 121(2)
C80F C79F C83F 118(2)
C78F C79F C83F 121(2)
C79F C80F C81F 121(2)
C79F C80F H80F 119.5
C81F C80F H80F 119.5
C82F C81F C80F 115(2)
C82F C81F H81F 122.3
C80F C81F H81F 122.3
C77F C82F C81F 127(2)
C77F C82F H82F 116.7
C81F C82F H82F 116.7
O34F C83F O33F 126(2)
O34F C83F C79F 118(2)
O33F C83F C79F 116(2)
C83F O33F Zn4G 125.9(15)
C83F O34F Zn2G 135.0(16)
C92F C91F H91P 109.5
C92F C91F H91Q 109.4
H91P C91F H91Q 109.5
C92F C91F H91R 109.5
H91P C91F H91R 109.5
H91Q C91F H91R 109.5
C91F C92F C93F 126(5)
C91F C92F H92K 105.9
C93F C92F H92K 105.9
C91F C92F H92L 105.8
C93F C92F H92L 105.9
H92K C92F H92L 106.2
N94F C93F C92F 145(4)
N94F C93F H93K 100.5
C92F C93F H93K 100.5
N94F C93F H93L 100.5
C92F C93F H93L 100.6
H93K C93F H93L 104.3
C95F N94F C93F 158(4)
C95F N94F H94K 96.8
C93F N94F H94K 96.8
C95F N94F H94L 96.8
C93F N94F H94L 96.8
H94K N94F H94L 103.5
N94F C95F C96F 150(4)
N94F C95F H95K 99.0
C96F C95F H95K 99.1
N94F C95F H95L 99.0
C96F C95F H95L 99.0
H95K C95F H95L 103.9
C97F C96F C95F 138(4)
C97F C96F H96K 102.7
C95F C96F H96K 102.7
C97F C96F H96L 102.7
C95F C96F H96L 102.7
H96K C96F H96L 105.0
C96F C97F H97P 109.5
C96F C97F H97Q 109.5
H97P C97F H97Q 109.5
C96F C97F H97R 109.5
H97P C97F H97R 109.5
H97Q C97F H97R 109.5
O1G Zn1G O33C 110.9(5)
O1G Zn1G O33A 103.8(5)
O33C Zn1G O33A 116.2(6)
O1G Zn1G O34B 113.4(6)
O33C Zn1G O34B 110.1(6)
O33A Zn1G O34B 102.2(6)
O1G Zn1G Zn3G 37.0(3)
O33C Zn1G Zn3G 127.0(5)
O33A Zn1G Zn3G 113.0(4)
O34B Zn1G Zn3G 76.4(4)
O1G Zn1G Zn2G 35.9(3)
O33C Zn1G Zn2G 75.6(4)
O33A Zn1G Zn2G 127.1(4)
O34B Zn1G Zn2G 122.6(4)
Zn3G Zn1G Zn2G 59.64(8)
O34F Zn2G O34D 111.5(6)
O34F Zn2G O34C 105.2(6)
O34D Zn2G O34C 109.7(6)
O34F Zn2G O1G 107.2(5)
O34D Zn2G O1G 111.8(5)
O34C Zn2G O1G 111.3(6)
O34F Zn2G Zn3G 129.8(4)
O34D Zn2G Zn3G 75.2(4)
O34C Zn2G Zn3G 119.4(4)
O1G Zn2G Zn3G 37.3(4)
O34F Zn2G Zn1G 116.0(4)
O34D Zn2G Zn1G 128.4(4)
O34C Zn2G Zn1G 76.1(4)
O1G Zn2G Zn1G 35.2(4)
Zn3G Zn2G Zn1G 59.63(8)
O34E Zn3G O33B 112.7(6)
O34E Zn3G O33D 104.4(6)
O33B Zn3G O33D 110.0(6)
O34E Zn3G O1G 106.8(6)
O33B Zn3G O1G 110.1(5)
O33D Zn3G O1G 112.8(5)
O34E Zn3G Zn1G 130.9(4)
O33B Zn3G Zn1G 75.2(4)
O33D Zn3G Zn1G 118.5(4)
O1G Zn3G Zn1G 36.1(3)
O34E Zn3G Zn2G 112.9(4)
O33B Zn3G Zn2G 130.5(4)
O33D Zn3G Zn2G 76.0(4)
O1G Zn3G Zn2G 37.1(3)
Zn1G Zn3G Zn2G 60.73(8)
O1G Zn4G O34A 109.9(5)
O1G Zn4G O33F 111.5(5)
O34A Zn4G O33F 107.5(5)
O1G Zn4G O33E 110.1(6)
O34A Zn4G O33E 109.1(5)
O33F Zn4G O33E 108.7(5)
Zn1G O1G Zn4G 114.1(6)
Zn1G O1G Zn2G 108.9(6)
Zn4G O1G Zn2G 110.2(5)
Zn1G O1G Zn3G 106.9(5)
Zn4G O1G Zn3G 110.7(6)
Zn2G O1G Zn3G 105.6(5)
C6H C1H C2H 123(4)
C3H C2H C1H 108(4)
C2H C3H C4H 117(5)
C5H C4H C3H 143(5)
C5H C4H O14H 114(5)
C3H C4H O14H 101(5)
C4H C5H C6H 101(5)
C1H C6H O7H 122(4)
C1H C6H C5H 127(5)
O7H C6H C5H 110(5)
C8H O7H C6H 123(3)
O7H C8H C13H 113(4)
O7H C8H C9H 133(4)
C13H C8H C9H 114(4)
C10H C9H C8H 124(5)
C9H C10H C11H 122(4)
C10H C11H C12H 115(4)
C13H C12H C11H 122(4)
C12H C13H C8H 121(4)
C4H O14H C16H 119(4)
C16H C15H C17H 125(5)
C15H C16H O14H 91(4)

loop_
_geom_bond_atom_site_label_1
_geom_bond_atom_site_label_2
_geom_bond_distance
Cr1A O1A 1.936(13)
Cr1A O30A 1.946(18)
Cr1A F8A 1.966(12)
Cr1A F1A 1.976(12)
Cr1A O32A 1.976(16)
Cr1A O3A 2.001(17)
Cr2A O2A 1.857(15)
Cr2A O4A 1.93(2)
Cr2A F1A 1.935(11)
Cr2A F2A 1.950(12)
Cr2A O5A 1.943(18)
Cr2A O7A 1.995(17)
Cr3A O11A 1.87(2)
Cr3A F2A 1.915(12)
Cr3A F3A 1.922(12)
Cr3A O6A 1.971(18)
Cr3A O9A 1.990(18)
Cr3A O8A 1.991(17)
Cr4A F3A 1.920(12)
Cr4A F4A 1.922(13)
Cr4A O13A 1.962(16)
Cr4A O15A 1.964(17)
Cr4A O12A 1.96(2)
Cr4A O10A 1.972(18)
Cr5A F4A 1.913(13)
Cr5A F5A 1.911(11)
Cr5A O16A 1.915(16)
Cr5A O14A 1.923(18)
Cr5A O19A 1.945(17)
Cr5A O17A 1.960(19)
Cr6A O21A 1.900(18)
Cr6A F6A 1.901(12)
Cr6A F5A 1.911(11)
Cr6A O18A 1.940(17)
Cr6A O20A 1.945(15)
Cr6A O23A 1.995(15)
Cr7A O27A 1.886(19)
Cr7A O25A 1.896(17)
Cr7A F7A 1.908(11)
Cr7A F6A 1.928(12)
Cr7A O22A 1.931(17)
Cr7A O24A 1.927(17)
Cr8A O29A 1.931(15)
Cr8A O31A 1.947(15)
Cr8A F8A 1.946(11)
Cr8A F7A 1.954(11)
Cr8A O26A 1.974(15)
Cr8A O28A 1.977(16)
O1A C1A 1.148(14)
O2A C1A 1.343(15)
C1A C2A 1.567(3)
C2A C5A 1.477(3)
C2A C3A 1.480(3)
C2A C4A 1.502(3)
C3A H3A1 0.9600
C3A H3A2 0.9600
C3A H3A3 0.9600
C4A H4A1 0.9600
C4A H4A2 0.9600
C4A H4A3 0.9600
C5A H5A1 0.9600
C5A H5A2 0.9600
C5A H5A3 0.9600
O3A C6A 1.18(2)
O4A C6A 1.26(2)
C6A C7A 1.567(3)
C7A C10A 1.477(3)
C7A C8A 1.481(3)
C7A C9A 1.502(3)
C8A H8A1 0.9600
C8A H8A2 0.9600
C8A H8A3 0.9600
C9A H9A1 0.9600
C9A H9A2 0.9600
C9A H9A3 0.9600
C10A H10A 0.9600
C10A H10B 0.9600
C10A H10C 0.9600
O5A C11A 1.17(2)
O6A C11A 1.25(2)
C11A C12A 1.567(3)
C12A C15A 1.477(3)
C12A C13A 1.480(3)
C12A C14A 1.502(3)
C13A H13A 0.9600
C13A H13B 0.9600
C13A H13C 0.9600
C14A H14A 0.9600
C14A H14B 0.9600
C14A H14C 0.9600
C15A H15A 0.9600
C15A H15B 0.9600
C15A H15C 0.9600
O7A C16A 1.17(2)
O8A C16A 1.16(2)
C16A C17A 1.567(3)
C17A C20A 1.477(3)
C17A C18A 1.480(3)
C17A C19A 1.502(3)
C18A H18A 0.9600
C18A H18B 0.9600
C18A H18C 0.9600
C19A H19A 0.9600
C19A H19B 0.9600
C19A H19C 0.9600
C20A H20A 0.9600
C20A H20B 0.9600
C20A H20C 0.9600
O9A C21A 1.21(2)
O10A C21A 1.19(2)
C21A C22A 1.567(3)
C22A C25A 1.477(3)
C22A C23A 1.481(3)
C22A C24A 1.502(3)
C23A H23A 0.9600
C23A H23B 0.9600
C23A H23C 0.9600
C24A H24A 0.9600
C24A H24B 0.9600
C24A H24C 0.9600
C25A H25A 0.9600
C25A H25B 0.9600
C25A H25C 0.9600
O11A C26A 1.20(3)
O12A C26A 1.26(3)
C26A C27A 1.567(3)
C27A C30A 1.477(3)
C27A C28A 1.481(3)
C27A C29A 1.502(3)
C28A H28A 0.9600
C28A H28B 0.9600
C28A H28C 0.9600
C29A H29A 0.9600
C29A H29B 0.9600
C29A H29C 0.9600
C30A H30A 0.9600
C30A H30B 0.9600
C30A H30C 0.9600
O13A C31A 1.26(2)
O14A C31A 1.24(2)
C31A C32A 1.567(3)
C32A C35A 1.477(3)
C32A C33A 1.481(3)
C32A C34A 1.502(3)
C33A H33A 0.9600
C33A H33B 0.9600
C33A H33C 0.9600
C34A H34A 0.9600
C34A H34B 0.9600
C34A H34C 0.9600
C35A H35A 0.9600
C35A H35B 0.9600
C35A H35C 0.9600
O15A C36A 1.28(2)
O16A C36A 1.18(2)
C36A C37A 1.567(3)
C37A C40A 1.477(3)
C37A C38A 1.480(3)
C37A C39A 1.502(3)
C38A H38A 0.9600
C38A H38B 0.9600
C38A H38C 0.9600
C39A H39A 0.9600
C39A H39B 0.9600
C39A H39C 0.9600
C40A H40A 0.9600
C40A H40B 0.9600
C40A H40C 0.9600
O17A C41A 1.19(2)
O18A C41A 1.26(2)
C41A C42A 1.567(3)
C42A C45A 1.477(3)
C42A C43A 1.481(3)
C42A C44A 1.502(3)
C43A H43A 0.9600
C43A H43B 0.9600
C43A H43C 0.9600
C44A H44A 0.9600
C44A H44B 0.9600
C44A H44C 0.9600
C45A H45A 0.9600
C45A H45B 0.9600
C45A H45C 0.9600
O19A C46A 1.25(2)
O20A C46A 1.24(2)
C46A C47A 1.567(3)
C47A C50A 1.477(3)
C47A C48A 1.481(3)
C47A C49A 1.502(3)
C48A H48A 0.9600
C48A H48B 0.9600
C48A H48C 0.9600
C49A H49A 0.9600
C49A H49B 0.9600
C49A H49C 0.9600
C50A H50A 0.9600
C50A H50B 0.9600
C50A H50C 0.9600
O21A C51A 1.26(2)
O22A C51A 1.25(2)
C51A C52A 1.567(3)
C52A C55A 1.477(3)
C52A C53A 1.481(3)
C52A C54A 1.502(3)
C53A H53A 0.9600
C53A H53B 0.9600
C53A H53C 0.9600
C54A H54A 0.9600
C54A H54B 0.9600
C54A H54C 0.9600
C55A H55A 0.9600
C55A H55B 0.9600
C55A H55C 0.9600
O23A C56A 1.24(2)
O24A C56A 1.25(2)
C56A C57A 1.567(3)
C57A C60A 1.477(3)
C57A C58A 1.481(3)
C57A C59A 1.502(3)
C58A H58A 0.9600
C58A H58B 0.9600
C58A H58C 0.9600
C59A H59A 0.9600
C59A H59B 0.9600
C59A H59C 0.9600
C60A H60A 0.9600
C60A H60B 0.9600
C60A H60C 0.9600
O25A C61A 1.22(2)
O26A C61A 1.251(19)
C61A C62A 1.567(3)
C62A C65A 1.477(3)
C62A C63A 1.481(3)
C62A C64A 1.502(3)
C63A H63A 0.9600
C63A H63B 0.9600
C63A H63C 0.9600
C64A H64A 0.9600
C64A H64B 0.9600
C64A H64C 0.9600
C65A H65A 0.9600
C65A H65B 0.9600
C65A H65C 0.9600
O27A C66A 1.21(2)
O28A C66A 1.27(2)
C66A C67A 1.567(3)
C67A C70A 1.477(3)
C67A C68A 1.481(3)
C67A C69A 1.502(3)
C68A H68A 0.9600
C68A H68B 0.9600
C68A H68C 0.9600
C69A H69A 0.9600
C69A H69B 0.9600
C69A H69C 0.9600
C70A H70A 0.9600
C70A H70B 0.9600
C70A H70C 0.9600
O29A C71A 1.28(2)
O30A C71A 1.21(2)
C71A C72A 1.567(3)
C72A C75A 1.477(3)
C72A C73A 1.481(3)
C72A C74A 1.502(3)
C73A H73A 0.9600
C73A H73B 0.9600
C73A H73C 0.9600
C74A H74A 0.9600
C74A H74B 0.9600
C74A H74C 0.9600
C75A H75A 0.9600
C75A H75B 0.9600
C75A H75C 0.9600
O31A C76A 1.32(2)
O32A C76A 1.23(2)
C76A C77A 1.38(3)
C77A C78A 1.40(2)
C77A C82A 1.43(2)
C78A C79A 1.30(2)
C78A H78A 0.9300
C79A C80A 1.40(2)
C79A C83A 1.46(3)
C80A C81A 1.43(3)
C80A H80A 0.9300
C81A C82A 1.32(3)
C81A H81A 0.9300
C82A H82A 0.9300
C83A O33A 1.23(2)
C83A O34A 1.31(2)
O33A Zn1G 1.948(14)
O34A Zn4G 1.979(12)
C91A C92A 1.36(6)
C91A H91A 0.9600
C91A H91B 0.9600
C91A H91C 0.9600
C92A C93A 1.38(5)
C92A H92A 0.9700
C92A H92B 0.9700
C93A N94A 1.28(3)
C93A H93A 0.9700
C93A H93B 0.9700
N94A C95A 1.31(3)
N94A H94A 0.9700
N94A H94B 0.9700
C95A C96A 1.50(4)
C95A H95A 0.9700
C95A H95B 0.9700
C96A C97A 1.39(4)
C96A H96A 0.9700
C96A H96B 0.9700
C97A H97A 0.9600
C97A H97B 0.9600
C97A H97C 0.9600
Cr1B O30B 1.969(14)
Cr1B F1B 1.980(11)
Cr1B O3B 1.984(13)
Cr1B F8B 2.001(11)
Cr1B O32B 2.017(14)
Cr1B O1B 2.019(14)
Cr2B F1B 1.902(11)
Cr2B F2B 1.921(12)
Cr2B O4B 1.929(15)
Cr2B O5B 1.953(14)
Cr2B O2B 1.958(14)
Cr2B O7B 1.991(15)
Cr3B F3B 1.912(13)
Cr3B O8B 1.924(19)
Cr3B F2B 1.934(11)
Cr3B O9B 1.932(18)
Cr3B O6B 1.942(18)
Cr3B O11B 1.972(19)
Cr4B F4B 1.888(14)
Cr4B O13B 1.90(2)
Cr4B F3B 1.945(13)
Cr4B O15B 1.95(2)
Cr4B O12B 1.96(2)
Cr4B O10B 1.96(2)
Cr5B O17B 1.88(2)
Cr5B F5B 1.889(15)
Cr5B O16B 1.91(2)
Cr5B F4B 1.940(13)
Cr5B O19B 1.966(19)
Cr5B O14B 1.99(2)
Cr6B O21B 1.86(2)
Cr6B F6B 1.903(12)
Cr6B O20B 1.92(2)
Cr6B O23B 1.93(3)
Cr6B F5B 1.931(16)
Cr6B O18B 1.972(19)
Cr7B O25B 1.888(15)
Cr7B F7B 1.919(11)
Cr7B O24B 1.927(17)
Cr7B F6B 1.939(12)
Cr7B O27B 1.965(16)
Cr7B O22B 1.979(18)
Cr8B F8B 1.889(11)
Cr8B O29B 1.923(14)
Cr8B O28B 1.951(15)
Cr8B F7B 1.966(11)
Cr8B O26B 1.969(15)
Cr8B O31B 1.985(16)
O1B C1B 1.261(19)
O2B C1B 1.233(19)
C1B C2B 1.567(3)
C2B C5B 1.477(3)
C2B C3B 1.481(3)
C2B C4B 1.502(3)
C3B H3B1 0.9600
C3B H3B2 0.9600
C3B H3B3 0.9600
C4B H4B1 0.9600
C4B H4B2 0.9600
C4B H4B3 0.9600
C5B H5B1 0.9600
C5B H5B2 0.9600
C5B H5B3 0.9600
O3B C6B 1.171(16)
O4B C6B 1.314(18)
C6B C7B 1.567(3)
C7B C10B 1.477(3)
C7B C8B 1.481(3)
C7B C9B 1.502(3)
C8B H8B1 0.9600
C8B H8B2 0.9600
C8B H8B3 0.9600
C9B H9B1 0.9600
C9B H9B2 0.9600
C9B H9B3 0.9600
C10B H10D 0.9600
C10B H10E 0.9600
C10B H10F 0.9600
O5B C11B 1.16(2)
O6B C11B 1.31(2)
C11B C12B 1.567(3)
C12B C15B 1.477(3)
C12B C13B 1.481(3)
C12B C14B 1.502(3)
C13B H13D 0.9600
C13B H13E 0.9600
C13B H13F 0.9600
C14B H14D 0.9600
C14B H14E 0.9600
C14B H14F 0.9600
C15B H15D 0.9600
C15B H15E 0.9600
C15B H15F 0.9600
O7B C16B 1.21(2)
O8B C16B 1.27(2)
C16B C17B 1.567(3)
C17B C20B 1.477(3)
C17B C18B 1.481(3)
C17B C19B 1.502(3)
C18B H18D 0.9600
C18B H18E 0.9600
C18B H18F 0.9600
C19B H19D 0.9600
C19B H19E 0.9600
C19B H19F 0.9600
C20B H20D 0.9600
C20B H20E 0.9600
C20B H20F 0.9600
O9B C21B 1.24(2)
O10B C21B 1.13(3)
C21B C22B 1.567(3)
C22B C25B 1.477(3)
C22B C23B 1.480(3)
C22B C24B 1.502(3)
C23B H23D 0.9600
C23B H23E 0.9600
C23B H23F 0.9600
C24B H24D 0.9600
C24B H24E 0.9600
C24B H24F 0.9600
C25B H25D 0.9600
C25B H25E 0.9600
C25B H25F 0.9600
O11B C26B 1.31(2)
O12B C26B 1.12(2)
C26B C27B 1.567(3)
C27B C30B 1.477(3)
C27B C28B 1.481(3)
C27B C29B 1.502(3)
C28B H28D 0.9600
C28B H28E 0.9600
C28B H28F 0.9600
C29B H29D 0.9600
C29B H29E 0.9600
C29B H29F 0.9600
C30B H30D 0.9600
C30B H30E 0.9600
C30B H30F 0.9600
O13B C31B 1.12(3)
O14B C31B 1.36(3)
C31B C32B 1.567(3)
C32B C35B 1.477(3)
C32B C33B 1.481(3)
C32B C34B 1.502(3)
C33B H33D 0.9600
C33B H33E 0.9600
C33B H33F 0.9600
C34B H34D 0.9600
C34B H34E 0.9600
C34B H34F 0.9600
C35B H35D 0.9600
C35B H35E 0.9600
C35B H35F 0.9600
O15B C36B 1.15(3)
O16B C36B 1.32(3)
C36B C37B 1.567(3)
C37B C40B 1.477(3)
C37B C38B 1.481(3)
C37B C39B 1.502(3)
C38B H38D 0.9600
C38B H38E 0.9600
C38B H38F 0.9600
C39B H39D 0.9600
C39B H39E 0.9600
C39B H39F 0.9600
C40B H40D 0.9600
C40B H40E 0.9600
C40B H40F 0.9600
O17B C41B 1.17(3)
O18B C41B 1.27(3)
C41B C42B 1.567(3)
C42B C45B 1.477(3)
C42B C43B 1.481(3)
C42B C44B 1.502(3)
C43B H43D 0.9600
C43B H43E 0.9600
C43B H43F 0.9600
C44B H44D 0.9600
C44B H44E 0.9600
C44B H44F 0.9600
C45B H45D 0.9600
C45B H45E 0.9600
C45B H45F 0.9600
O19B C46B 1.15(2)
O20B C46B 1.24(2)
C46B C47B 1.567(3)
C47B C50B 1.477(3)
C47B C48B 1.481(3)
C47B C49B 1.502(3)
C48B H48D 0.9600
C48B H48E 0.9600
C48B H48F 0.9600
C49B H49D 0.9600
C49B H49E 0.9600
C49B H49F 0.9600
C50B H50D 0.9600
C50B H50E 0.9600
C50B H50F 0.9600
O21B C51B 1.23(3)
O22B C51B 1.30(3)
C51B C52B 1.567(3)
C52B C55B 1.477(3)
C52B C53B 1.481(3)
C52B C54B 1.502(3)
C53B H53D 0.9600
C53B H53E 0.9600
C53B H53F 0.9600
C54B H54D 0.9600
C54B H54E 0.9600
C54B H54F 0.9600
C55B H55D 0.9600
C55B H55E 0.9600
C55B H55F 0.9600
O23B C56B 1.28(3)
O24B C56B 1.24(2)
C56B C57B 1.567(3)
C57B C60B 1.477(3)
C57B C58B 1.481(3)
C57B C59B 1.502(3)
C58B H58D 0.9600
C58B H58E 0.9600
C58B H58F 0.9600
C59B H59D 0.9600
C59B H59E 0.9600
C59B H59F 0.9600
C60B H60D 0.9600
C60B H60E 0.9600
C60B H60F 0.9600
O25B C61B 1.202(19)
O26B C61B 1.271(19)
C61B C62B 1.567(3)
C62B C65B 1.477(3)
C62B C63B 1.480(3)
C62B C64B 1.502(3)
C63B H63D 0.9600
C63B H63E 0.9600
C63B H63F 0.9600
C64B H64D 0.9600
C64B H64E 0.9600
C64B H64F 0.9600
C65B H65D 0.9600
C65B H65E 0.9600
C65B H65F 0.9600
O27B C66B 1.241(19)
O28B C66B 1.254(19)
C66B C67B 1.567(3)
C67B C70B 1.477(3)
C67B C68B 1.481(3)
C67B C69B 1.502(3)
C68B H68D 0.9600
C68B H68E 0.9600
C68B H68F 0.9600
C69B H69D 0.9600
C69B H69E 0.9600
C69B H69F 0.9600
C70B H70D 0.9600
C70B H70E 0.9600
C70B H70F 0.9600
O29B C71B 1.275(19)
O30B C71B 1.204(18)
C71B C72B 1.567(3)
C72B C75B 1.477(3)
C72B C73B 1.481(3)
C72B C74B 1.502(3)
C73B H73D 0.9600
C73B H73E 0.9600
C73B H73F 0.9600
C74B H74D 0.9600
C74B H74E 0.9600
C74B H74F 0.9600
C75B H75D 0.9600
C75B H75E 0.9600
C75B H75F 0.9600
O31B C76B 1.21(3)
O32B C76B 1.27(3)
C76B C77B 1.46(3)
C77B C82B 1.40(3)
C77B C78B 1.46(3)
C78B C79B 1.37(2)
C78B H78B 0.9300
C79B C80B 1.38(3)
C79B C83B 1.46(3)
C80B C81B 1.51(3)
C80B H80B 0.9300
C81B C82B 1.43(3)
C81B H81B 0.9300
C82B H82B 0.9300
C83B O34B 1.25(2)
C83B O33B 1.27(2)
O33B Zn3G 1.930(13)
O34B Zn1G 1.951(13)
C91B C92B 1.48(3)
C91B H91D 0.9600
C91B H91E 0.9600
C91B H91F 0.9600
C92B C93B 1.41(3)
C92B H92C 0.9700
C92B H92D 0.9700
C93B N94B 1.39(3)
C93B H93C 0.9700
C93B H93D 0.9700
N94B C95B 1.46(3)
N94B H94C 0.9700
N94B H94D 0.9700
C95B C96B 1.54(4)
C95B H95C 0.9700
C95B H95D 0.9700
C96B C97B 1.36(4)
C96B H96C 0.9700
C96B H96D 0.9700
C97B H97D 0.9600
C97B H97E 0.9600
C97B H97F 0.9600
Cr1C O1C 1.949(16)
Cr1C O30C 1.954(17)
Cr1C F8C 1.966(13)
Cr1C O32C 1.990(14)
Cr1C O3C 2.006(15)
Cr1C F1C 2.006(12)
Cr2C F2C 1.918(12)
Cr2C O2C 1.918(16)
Cr2C F1C 1.922(12)
Cr2C O5C 1.944(16)
Cr2C O4C 1.977(17)
Cr2C O7C 1.993(18)
Cr3C O6C 1.889(19)
Cr3C F2C 1.911(12)
Cr3C O8C 1.91(2)
Cr3C O11C 1.926(19)
Cr3C F3C 1.938(13)
Cr3C O9C 1.951(17)
Cr4C O15C 1.871(16)
Cr4C O10C 1.88(2)
Cr4C O13C 1.91(3)
Cr4C F4C 1.910(14)
Cr4C F3C 1.928(14)
Cr4C O12C 1.95(3)
Cr5C O14C 1.85(3)
Cr5C F4C 1.901(15)
Cr5C O17C 1.91(3)
Cr5C F5C 1.932(17)
Cr5C O19C 1.98(3)
Cr5C O16C 2.004(18)
Cr6C O18C 1.92(2)
Cr6C O20C 1.93(2)
Cr6C O21C 1.93(2)
Cr6C F5C 1.931(16)
Cr6C F6C 1.935(13)
Cr6C O23C 2.02(2)
Cr7C F7C 1.900(14)
Cr7C O22C 1.903(19)
Cr7C O24C 1.915(16)
Cr7C F6C 1.922(13)
Cr7C O25C 1.936(18)
Cr7C O27C 1.946(17)
Cr8C O26C 1.904(16)
Cr8C F8C 1.937(12)
Cr8C F7C 1.958(13)
Cr8C O31C 1.968(16)
Cr8C O29C 1.976(19)
Cr8C O28C 1.994(19)
O1C C1C 1.28(2)
O2C C1C 1.28(2)
C1C C2C 1.567(3)
C2C C5C 1.477(3)
C2C C3C 1.481(3)
C2C C4C 1.502(3)
C3C H3C1 0.9600
C3C H3C2 0.9600
C3C H3C3 0.9600
C4C H4C1 0.9600
C4C H4C2 0.9600
C4C H4C3 0.9600
C5C H5C1 0.9600
C5C H5C2 0.9600
C5C H5C3 0.9600
O3C C6C 1.27(2)
O4C C6C 1.23(2)
C6C C7C 1.567(3)
C7C C10C 1.477(3)
C7C C8C 1.480(3)
C7C C9C 1.502(3)
C8C H8C1 0.9600
C8C H8C2 0.9600
C8C H8C3 0.9600
C9C H9C1 0.9600
C9C H9C2 0.9600
C9C H9C3 0.9600
C10C H10G 0.9600
C10C H10H 0.9600
C10C H10I 0.9600
O5C C11C 1.31(2)
O6C C11C 1.20(2)
C11C C12C 1.567(3)
C12C C15C 1.477(3)
C12C C13C 1.481(3)
C12C C14C 1.502(3)
C13C H13G 0.9600
C13C H13H 0.9600
C13C H13I 0.9600
C14C H14G 0.9600
C14C H14H 0.9600
C14C H14I 0.9600
C15C H15G 0.9600
C15C H15H 0.9600
C15C H15I 0.9600
O7C C16C 1.29(2)
O8C C16C 1.23(2)
C16C C17C 1.567(3)
C17C C20C 1.477(3)
C17C C18C 1.481(3)
C17C C19C 1.502(3)
C18C H18G 0.9600
C18C H18H 0.9600
C18C H18I 0.9600
C19C H19G 0.9600
C19C H19H 0.9600
C19C H19I 0.9600
C20C H20G 0.9600
C20C H20H 0.9600
C20C H20I 0.9600
O9C C21C 1.40(3)
O10C C21C 1.07(3)
C21C C22C 1.567(3)
C22C C25C 1.477(3)
C22C C23C 1.481(3)
C22C C24C 1.502(3)
C23C H23G 0.9600
C23C H23H 0.9600
C23C H23I 0.9600
C24C H24G 0.9600
C24C H24H 0.9600
C24C H24I 0.9600
C25C H25G 0.9600
C25C H25H 0.9600
C25C H25I 0.9600
O11C C26C 1.24(3)
O12C C26C 1.19(3)
C26C C27C 1.567(3)
C27C C30C 1.477(3)
C27C C28C 1.481(3)
C27C C29C 1.502(3)
C28C H28G 0.9600
C28C H28H 0.9600
C28C H28I 0.9600
C29C H29G 0.9600
C29C H29H 0.9600
C29C H29I 0.9600
C30C H30G 0.9600
C30C H30H 0.9600
C30C H30I 0.9600
O13C C31C 1.07(4)
O14C C31C 1.29(3)
C31C C32C 1.567(3)
C32C C35C 1.477(3)
C32C C33C 1.481(3)
C32C C34C 1.502(3)
C33C H33G 0.9600
C33C H33H 0.9600
C33C H33I 0.9600
C34C H34G 0.9600
C34C H34H 0.9600
C34C H34I 0.9600
C35C H35G 0.9600
C35C H35H 0.9600
C35C H35I 0.9600
O15C C36C 1.148(14)
O16C C36C 1.343(15)
C36C C37C 1.567(3)
C37C C40C 1.477(3)
C37C C38C 1.481(3)
C37C C39C 1.502(3)
C38C H38G 0.9600
C38C H38H 0.9600
C38C H38I 0.9600
C39C H39G 0.9600
C39C H39H 0.9600
C39C H39I 0.9600
C40C H40G 0.9600
C40C H40H 0.9600
C40C H40I 0.9600
O17C C41C 1.44(4)
O18C C41C 1.04(3)
C41C C42C 1.567(3)
C42C C45C 1.477(3)
C42C C43C 1.481(3)
C42C C44C 1.502(3)
C43C H43G 0.9600
C43C H43H 0.9600
C43C H43I 0.9600
C44C H44G 0.9600
C44C H44H 0.9600
C44C H44I 0.9600
C45C H45G 0.9600
C45C H45H 0.9600
C45C H45I 0.9600
O19C C46C 1.27(3)
O20C C46C 1.22(3)
C46C C47C 1.567(3)
C47C C50C 1.477(3)
C47C C48C 1.481(3)
C47C C49C 1.502(3)
C48C H48G 0.9600
C48C H48H 0.9600
C48C H48I 0.9600
C49C H49G 0.9600
C49C H49H 0.9600
C49C H49I 0.9600
C50C H50G 0.9600
C50C H50H 0.9600
C50C H50I 0.9600
O21C C51C 1.32(2)
O22C C51C 1.24(2)
C51C C52C 1.567(3)
C52C C55C 1.477(3)
C52C C53C 1.481(3)
C52C C54C 1.502(3)
C53C H53G 0.9600
C53C H53H 0.9600
C53C H53I 0.9600
C54C H54G 0.9600
C54C H54H 0.9600
C54C H54I 0.9600
C55C H55G 0.9600
C55C H55H 0.9600
C55C H55I 0.9600
O23C C56C 1.18(3)
O24C C56C 1.23(2)
C56C C57C 1.567(3)
C57C C60C 1.477(3)
C57C C58C 1.480(3)
C57C C59C 1.502(3)
C58C H58G 0.9600
C58C H58H 0.9600
C58C H58I 0.9600
C59C H59G 0.9600
C59C H59H 0.9600
C59C H59I 0.9600
C60C H60G 0.9600
C60C H60H 0.9600
C60C H60I 0.9600
O25C C61C 1.21(2)
O26C C61C 1.23(2)
C61C C62C 1.567(3)
C62C C65C 1.477(3)
C62C C63C 1.481(3)
C62C C64C 1.502(3)
C63C H63G 0.9600
C63C H63H 0.9600
C63C H63I 0.9600
C64C H64G 0.9600
C64C H64H 0.9600
C64C H64I 0.9600
C65C H65G 0.9600
C65C H65H 0.9600
C65C H65I 0.9600
O27C C66C 1.23(2)
O28C C66C 1.27(3)
C66C C67C 1.567(3)
C67C C70C 1.477(3)
C67C C68C 1.481(3)
C67C C69C 1.502(3)
C68C H68G 0.9600
C68C H68H 0.9600
C68C H68I 0.9600
C69C H69G 0.9600
C69C H69H 0.9600
C69C H69I 0.9600
C70C H70G 0.9600
C70C H70H 0.9600
C70C H70I 0.9600
O29C C71C 1.30(2)
O30C C71C 1.19(2)
C71C C72C 1.567(3)
C72C C75C 1.477(3)
C72C C73C 1.481(3)
C72C C74C 1.502(3)
C73C H73G 0.9600
C73C H73H 0.9600
C73C H73I 0.9600
C74C H74G 0.9600
C74C H74H 0.9600
C74C H74I 0.9600
C75C H75G 0.9600
C75C H75H 0.9600
C75C H75I 0.9600
O31C C76C 1.21(2)
O32C C76C 1.30(3)
C76C C77C 1.53(3)
C77C C82C 1.34(3)
C77C C78C 1.36(3)
C78C C79C 1.38(3)
C78C H78C 0.9300
C79C C80C 1.32(3)
C79C C83C 1.50(3)
C80C C81C 1.52(3)
C80C H80C 0.9300
C81C C82C 1.36(3)
C81C H81C 0.9300
C82C H82C 0.9300
C83C O34C 1.24(2)
C83C O33C 1.30(3)
O33C Zn1G 1.933(14)
O34C Zn2G 1.932(14)
C91C C92C 1.45(6)
C91C H91G 0.9600
C91C H91H 0.9600
C91C H91I 0.9600
C92C C93C 1.45(5)
C92C H92E 0.9700
C92C H92F 0.9700
C93C N94C 1.18(4)
C93C H93E 0.9700
C93C H93F 0.9700
N94C C95C 1.40(4)
N94C H94E 0.9700
N94C H94F 0.9700
C95C C96C 1.24(4)
C95C H95E 0.9700
C95C H95F 0.9700
C96C C97C 1.72(5)
C96C H96E 0.9700
C96C H96F 0.9700
C97C H97G 0.9600
C97C H97H 0.9600
C97C H97I 0.9600
Cr1D F1D 1.936(14)
Cr1D O30D 1.952(19)
Cr1D O3D 1.970(19)
Cr1D O1D 1.965(16)
Cr1D O32D 1.985(19)
Cr1D F8D 1.990(11)
Cr2D O4D 1.889(18)
Cr2D O2D 1.917(18)
Cr2D O5D 1.924(17)
Cr2D F2D 1.928(13)
Cr2D F1D 1.938(12)
Cr2D O7D 1.94(2)
Cr3D F2D 1.896(13)
Cr3D O8D 1.89(2)
Cr3D O9D 1.90(2)
Cr3D O6D 1.931(18)
Cr3D F3D 1.955(14)
Cr3D O11D 2.02(2)
Cr4D F3D 1.895(15)
Cr4D O15D 1.89(2)
Cr4D O12D 1.91(3)
Cr4D F4D 1.917(14)
Cr4D O13D 1.92(2)
Cr4D O10D 2.01(2)
Cr5D O14D 1.88(2)
Cr5D O19D 1.905(18)
Cr5D O16D 1.912(18)
Cr5D F4D 1.921(14)
Cr5D O17D 1.927(19)
Cr5D F5D 1.931(14)
Cr6D F6D 1.913(11)
Cr6D F5D 1.937(12)
Cr6D O23D 1.939(16)
Cr6D O21D 1.956(16)
Cr6D O20D 1.974(16)
Cr6D O18D 1.990(16)
Cr7D O25D 1.904(15)
Cr7D O27D 1.914(14)
Cr7D F6D 1.942(11)
Cr7D F7D 1.946(10)
Cr7D O24D 1.965(15)
Cr7D O22D 1.973(15)
Cr8D F8D 1.874(11)
Cr8D O31D 1.909(16)
Cr8D O29D 1.932(15)
Cr8D F7D 1.932(11)
Cr8D O26D 1.964(15)
Cr8D O28D 1.973(16)
O1D C1D 1.25(2)
O2D C1D 1.23(2)
C1D C2D 1.567(3)
C2D C5D 1.477(3)
C2D C3D 1.480(3)
C2D C4D 1.502(3)
C3D H3D1 0.9600
C3D H3D2 0.9600
C3D H3D3 0.9600
C4D H4D1 0.9600
C4D H4D2 0.9600
C4D H4D3 0.9600
C5D H5D1 0.9600
C5D H5D2 0.9600
C5D H5D3 0.9600
O3D C6D 1.26(2)
O4D C6D 1.19(2)
C6D C7D 1.567(3)
C7D C10D 1.477(3)
C7D C8D 1.481(3)
C7D C9D 1.502(3)
C8D H8D1 0.9600
C8D H8D2 0.9600
C8D H8D3 0.9600
C9D H9D1 0.9600
C9D H9D2 0.9600
C9D H9D3 0.9600
C10D H10J 0.9600
C10D H10K 0.9600
C10D H10L 0.9600
O5D C11D 1.13(2)
O6D C11D 1.31(2)
C11D C12D 1.567(3)
C12D C15D 1.477(3)
C12D C13D 1.481(3)
C12D C14D 1.502(3)
C13D H13J 0.9600
C13D H13K 0.9600
C13D H13L 0.9600
C14D H14J 0.9600
C14D H14K 0.9600
C14D H14L 0.9600
C15D H15J 0.9600
C15D H15K 0.9600
C15D H15L 0.9600
O7D C16D 1.25(2)
O8D C16D 1.25(3)
C16D C17D 1.567(3)
C17D C20D 1.477(3)
C17D C18D 1.481(3)
C17D C19D 1.502(3)
C18D H18J 0.9600
C18D H18K 0.9600
C18D H18L 0.9600
C19D H19J 0.9600
C19D H19K 0.9600
C19D H19L 0.9600
C20D H20J 0.9600
C20D H20K 0.9600
C20D H20L 0.9600
O9D C21D 1.18(3)
O10D C21D 1.25(3)
C21D C22D 1.567(3)
C22D C25D 1.477(3)
C22D C23D 1.480(3)
C22D C24D 1.502(3)
C23D H23J 0.9600
C23D H23K 0.9600
C23D H23L 0.9600
C24D H24J 0.9600
C24D H24K 0.9600
C24D H24L 0.9600
C25D H25J 0.9600
C25D H25K 0.9600
C25D H25L 0.9600
O11D C26D 1.27(2)
O12D C26D 1.13(2)
C26D C27D 1.567(3)
C27D C30D 1.477(3)
C27D C28D 1.481(3)
C27D C29D 1.502(3)
C28D H28J 0.9600
C28D H28K 0.9600
C28D H28L 0.9600
C29D H29J 0.9600
C29D H29K 0.9600
C29D H29L 0.9600
C30D H30J 0.9600
C30D H30K 0.9600
C30D H30L 0.9600
O13D C31D 1.29(3)
O14D C31D 1.24(2)
C31D C32D 1.567(3)
C32D C35D 1.477(3)
C32D C33D 1.481(3)
C32D C34D 1.502(3)
C33D H33J 0.9600
C33D H33K 0.9600
C33D H33L 0.9600
C34D H34J 0.9600
C34D H34K 0.9600
C34D H34L 0.9600
C35D H35J 0.9600
C35D H35K 0.9600
C35D H35L 0.9600
O15D C36D 1.24(3)
O16D C36D 1.33(3)
C36D C37D 1.567(3)
C37D C40D 1.477(3)
C37D C38D 1.481(3)
C37D C39D 1.502(3)
C38D H38J 0.9600
C38D H38K 0.9600
C38D H38L 0.9600
C39D H39J 0.9600
C39D H39K 0.9600
C39D H39L 0.9600
C40D H40J 0.9600
C40D H40K 0.9600
C40D H40L 0.9600
O17D C41D 1.36(3)
O18D C41D 1.15(3)
C41D C42D 1.567(3)
C42D C45D 1.477(3)
C42D C43D 1.481(3)
C42D C44D 1.502(3)
C43D H43J 0.9600
C43D H43K 0.9600
C43D H43L 0.9600
C44D H44J 0.9600
C44D H44K 0.9600
C44D H44L 0.9600
C45D H45J 0.9600
C45D H45K 0.9600
C45D H45L 0.9600
O19D C46D 1.24(2)
O20D C46D 1.22(2)
C46D C47D 1.567(3)
C47D C50D 1.477(3)
C47D C48D 1.481(3)
C47D C49D 1.502(3)
C48D H48J 0.9600
C48D H48K 0.9600
C48D H48L 0.9600
C49D H49J 0.9600
C49D H49K 0.9600
C49D H49L 0.9600
C50D H50J 0.9600
C50D H50K 0.9600
C50D H50L 0.9600
O21D C51D 1.218(19)
O22D C51D 1.213(19)
C51D C52D 1.567(3)
C52D C55D 1.477(3)
C52D C53D 1.481(3)
C52D C54D 1.502(3)
C53D H53J 0.9600
C53D H53K 0.9600
C53D H53L 0.9600
C54D H54J 0.9600
C54D H54K 0.9600
C54D H54L 0.9600
C55D H55J 0.9600
C55D H55K 0.9600
C55D H55L 0.9600
O23D C56D 1.26(2)
O24D C56D 1.263(19)
C56D C57D 1.567(3)
C57D C60D 1.477(3)
C57D C58D 1.480(3)
C57D C59D 1.502(3)
C58D H58J 0.9600
C58D H58K 0.9600
C58D H58L 0.9600
C59D H59J 0.9600
C59D H59K 0.9600
C59D H59L 0.9600
C60D H60J 0.9600
C60D H60K 0.9600
C60D H60L 0.9600
O25D C61D 1.234(19)
O26D C61D 1.207(19)
C61D C62D 1.567(3)
C62D C65D 1.477(3)
C62D C63D 1.481(3)
C62D C64D 1.502(3)
C63D H63J 0.9600
C63D H63K 0.9600
C63D H63L 0.9600
C64D H64J 0.9600
C64D H64K 0.9600
C64D H64L 0.9600
C65D H65J 0.9600
C65D H65K 0.9600
C65D H65L 0.9600
O27D C66D 1.213(17)
O28D C66D 1.288(19)
C66D C67D 1.567(3)
C67D C70D 1.477(3)
C67D C68D 1.481(3)
C67D C69D 1.502(3)
C68D H68J 0.9600
C68D H68K 0.9600
C68D H68L 0.9600
C69D H69J 0.9600
C69D H69K 0.9600
C69D H69L 0.9600
C70D H70J 0.9600
C70D H70K 0.9600
C70D H70L 0.9600
O29D C71D 1.231(19)
O30D C71D 1.23(2)
C71D C72D 1.567(3)
C72D C75D 1.477(3)
C72D C73D 1.481(3)
C72D C74D 1.502(3)
C73D H73J 0.9600
C73D H73K 0.9600
C73D H73L 0.9600
C74D H74J 0.9600
C74D H74K 0.9600
C74D H74L 0.9600
C75D H75J 0.9600
C75D H75K 0.9600
C75D H75L 0.9600
O31D C76D 1.19(3)
O32D C76D 1.30(3)
C76D C77D 1.44(3)
C77D C78D 1.35(3)
C77D C82D 1.40(4)
C78D C79D 1.41(3)
C78D H78D 0.9300
C79D C80D 1.44(3)
C79D C83D 1.53(3)
C80D C81D 1.37(4)
C80D H80D 0.9300
C81D C82D 1.47(4)
C81D H81D 0.9300
C82D H82D 0.9300
C83D O34D 1.16(3)
C83D O33D 1.32(3)
O33D Zn3G 1.958(14)
O34D Zn2G 1.914(14)
C91D C92D 1.37(6)
C91D H91J 0.9600
C91D H91K 0.9600
C91D H91L 0.9600
C92D C93D 1.23(5)
C92D H92G 0.9700
C92D H92H 0.9700
C93D N94D 1.31(4)
C93D H93G 0.9700
C93D H93H 0.9700
N94D C95D 1.28(3)
N94D H94G 0.9700
N94D H94H 0.9700
C95D C96D 1.37(5)
C95D H95G 0.9700
C95D H95H 0.9700
C96D C97D 1.38(5)
C96D H96G 0.9700
C96D H96H 0.9700
C97D H97J 0.9600
C97D H97K 0.9600
C97D H97L 0.9600
Cr1E O1E 1.956(16)
Cr1E F1E 1.958(11)
Cr1E O3E 1.979(14)
Cr1E F8E 1.982(11)
Cr1E O30E 1.986(15)
Cr1E O32E 2.003(14)
Cr2E O4E 1.906(17)
Cr2E F2E 1.922(11)
Cr2E F1E 1.934(11)
Cr2E O2E 1.935(16)
Cr2E O5E 1.953(17)
Cr2E O7E 2.000(16)
Cr3E O11E 1.901(15)
Cr3E F2E 1.908(11)
Cr3E F3E 1.918(12)
Cr3E O9E 1.958(16)
Cr3E O8E 1.977(16)
Cr3E O6E 1.975(16)
Cr4E F3E 1.919(11)
Cr4E O10E 1.933(16)
Cr4E O12E 1.946(14)
Cr4E F4E 1.945(13)
Cr4E O13E 1.959(14)
Cr4E O15E 1.974(15)
Cr5E F4E 1.899(12)
Cr5E F5E 1.898(11)
Cr5E O16E 1.941(16)
Cr5E O19E 1.955(14)
Cr5E O17E 1.969(17)
Cr5E O14E 1.975(16)
Cr6E F6E 1.869(12)
Cr6E O18E 1.922(18)
Cr6E O23E 1.938(17)
Cr6E F5E 1.945(12)
Cr6E O20E 1.958(16)
Cr6E O21E 1.976(19)
Cr7E O22E 1.922(19)
Cr7E F7E 1.923(11)
Cr7E O25E 1.92(2)
Cr7E O27E 1.930(18)
Cr7E F6E 1.962(12)
Cr7E O24E 1.978(17)
Cr8E F7E 1.918(11)
Cr8E F8E 1.947(11)
Cr8E O31E 1.945(14)
Cr8E O26E 1.957(14)
Cr8E O29E 1.965(14)
Cr8E O28E 1.987(14)
O1E C1E 1.139(19)
O2E C1E 1.33(2)
C1E C2E 1.567(3)
C2E C5E 1.477(3)
C2E C3E 1.481(3)
C2E C4E 1.502(3)
C3E H3E1 0.9600
C3E H3E2 0.9600
C3E H3E3 0.9600
C4E H4E1 0.9600
C4E H4E2 0.9600
C4E H4E3 0.9600
C5E H5E1 0.9600
C5E H5E2 0.9600
C5E H5E3 0.9600
O3E C6E 1.23(2)
O4E C6E 1.24(2)
C6E C7E 1.567(3)
C7E C10E 1.477(3)
C7E C8E 1.481(3)
C7E C9E 1.502(3)
C8E H8E1 0.9600
C8E H8E2 0.9600
C8E H8E3 0.9600
C9E H9E1 0.9600
C9E H9E2 0.9600
C9E H9E3 0.9600
C10E H10M 0.9600
C10E H10N 0.9600
C10E H10O 0.9600
O5E C11E 1.15(2)
O6E C11E 1.18(2)
C11E C12E 1.567(3)
C12E C15E 1.477(3)
C12E C13E 1.481(3)
C12E C14E 1.502(3)
C13E H13M 0.9600
C13E H13N 0.9600
C13E H13O 0.9600
C14E H14M 0.9600
C14E H14N 0.9600
C14E H14O 0.9600
C15E H15M 0.9600
C15E H15N 0.9600
C15E H15O 0.9600
O7E C16E 1.20(2)
O8E C16E 1.238(19)
C16E C17E 1.567(3)
C17E C20E 1.477(3)
C17E C18E 1.480(3)
C17E C19E 1.502(3)
C18E H18M 0.9600
C18E H18N 0.9600
C18E H18O 0.9600
C19E H19M 0.9600
C19E H19N 0.9600
C19E H19O 0.9600
C20E H20M 0.9600
C20E H20N 0.9600
C20E H20O 0.9600
O9E C21E 1.28(2)
O10E C21E 1.23(2)
C21E C22E 1.567(3)
C22E C25E 1.477(3)
C22E C23E 1.481(3)
C22E C24E 1.502(3)
C23E H23M 0.9600
C23E H23N 0.9600
C23E H23O 0.9600
C24E H24M 0.9600
C24E H24N 0.9600
C24E H24O 0.9600
C25E H25M 0.9600
C25E H25N 0.9600
C25E H25O 0.9600
O11E C26E 1.294(19)
O12E C26E 1.189(17)
C26E C27E 1.567(3)
C27E C30E 1.477(3)
C27E C28E 1.481(3)
C27E C29E 1.502(3)
C28E H28M 0.9600
C28E H28N 0.9600
C28E H28O 0.9600
C29E H29M 0.9600
C29E H29N 0.9600
C29E H29O 0.9600
C30E H30M 0.9600
C30E H30N 0.9600
C30E H30O 0.9600
O13E C31E 1.19(2)
O14E C31E 1.24(2)
C31E C32E 1.567(3)
C32E C35E 1.477(3)
C32E C33E 1.481(3)
C32E C34E 1.502(3)
C33E H33M 0.9600
C33E H33N 0.9600
C33E H33O 0.9600
C34E H34M 0.9600
C34E H34N 0.9600
C34E H34O 0.9600
C35E H35M 0.9600
C35E H35N 0.9600
C35E H35O 0.9600
O15E C36E 1.31(2)
O16E C36E 1.189(19)
C36E C37E 1.567(3)
C37E C40E 1.477(3)
C37E C38E 1.481(3)
C37E C39E 1.502(3)
C38E H38M 0.9600
C38E H38N 0.9600
C38E H38O 0.9600
C39E H39M 0.9600
C39E H39N 0.9600
C39E H39O 0.9600
C40E H40M 0.9600
C40E H40N 0.9600
C40E H40O 0.9600
O17E C41E 1.19(2)
O18E C41E 1.31(3)
C41E C42E 1.567(3)
C42E C45E 1.477(3)
C42E C43E 1.481(3)
C42E C44E 1.502(3)
C43E H43M 0.9600
C43E H43N 0.9600
C43E H43O 0.9600
C44E H44M 0.9600
C44E H44N 0.9600
C44E H44O 0.9600
C45E H45M 0.9600
C45E H45N 0.9600
C45E H45O 0.9600
O19E C46E 1.206(18)
O20E C46E 1.25(2)
C46E C47E 1.567(3)
C47E C50E 1.477(3)
C47E C48E 1.481(3)
C47E C49E 1.502(3)
C48E H48M 0.9600
C48E H48N 0.9600
C48E H48O 0.9600
C49E H49M 0.9600
C49E H49N 0.9600
C49E H49O 0.9600
C50E H50M 0.9600
C50E H50N 0.9600
C50E H50O 0.9600
O21E C51E 1.18(2)
O22E C51E 1.14(3)
C51E C52E 1.567(3)
C52E C55E 1.477(3)
C52E C53E 1.481(3)
C52E C54E 1.502(3)
C53E H53M 0.9600
C53E H53N 0.9600
C53E H53O 0.9600
C54E H54M 0.9600
C54E H54N 0.9600
C54E H54O 0.9600
C55E H55M 0.9600
C55E H55N 0.9600
C55E H55O 0.9600
O23E C56E 1.162(19)
O24E C56E 1.212(19)
C56E C57E 1.567(3)
C57E C60E 1.477(3)
C57E C58E 1.480(3)
C57E C59E 1.502(3)
C58E H58M 0.9600
C58E H58N 0.9600
C58E H58O 0.9600
C59E H59M 0.9600
C59E H59N 0.9600
C59E H59O 0.9600
C60E H60M 0.9600
C60E H60N 0.9600
C60E H60O 0.9600
O25E C61E 1.26(2)
O26E C61E 1.174(18)
C61E C62E 1.567(3)
C62E C65E 1.477(3)
C62E C63E 1.481(3)
C62E C64E 1.502(3)
C63E H63M 0.9600
C63E H63N 0.9600
C63E H63O 0.9600
C64E H64M 0.9600
C64E H64N 0.9600
C64E H64O 0.9600
C65E H65M 0.9600
C65E H65N 0.9600
C65E H65O 0.9600
O27E C66E 1.30(2)
O28E C66E 1.19(2)
C66E C67E 1.567(3)
C67E C70E 1.477(3)
C67E C68E 1.481(3)
C67E C69E 1.502(3)
C68E H68M 0.9600
C68E H68N 0.9600
C68E H68O 0.9600
C69E H69M 0.9600
C69E H69N 0.9600
C69E H69O 0.9600
C70E H70M 0.9600
C70E H70N 0.9600
C70E H70O 0.9600
O29E C71E 1.199(18)
O30E C71E 1.245(18)
C71E C72E 1.567(3)
C72E C75E 1.477(3)
C72E C73E 1.481(3)
C72E C74E 1.502(3)
C73E H73M 0.9600
C73E H73N 0.9600
C73E H73O 0.9600
C74E H74M 0.9600
C74E H74N 0.9600
C74E H74O 0.9600
C75E H75M 0.9600
C75E H75N 0.9600
C75E H75O 0.9600
O31E C76E 1.29(2)
O32E C76E 1.21(2)
C76E C77E 1.48(3)
C77E C82E 1.37(2)
C77E C78E 1.43(2)
C78E C79E 1.37(2)
C78E H78E 0.9300
C79E C80E 1.40(2)
C79E C83E 1.43(3)
C80E C81E 1.36(2)
C80E H80E 0.9300
C81E C82E 1.37(2)
C81E H81E 0.9300
C82E H82E 0.9300
C83E O34E 1.23(2)
C83E O33E 1.30(2)
O33E Zn4G 1.992(13)
O34E Zn3G 1.924(14)
C91E C92E 1.54(5)
C91E H91M 0.9600
C91E H91N 0.9600
C91E H91O 0.9600
C92E C93E 1.30(4)
C92E H92I 0.9700
C92E H92J 0.9700
C93E N94E 1.34(3)
C93E H93I 0.9700
C93E H93J 0.9700
N94E C95E 1.30(3)
N94E H94I 0.9700
N94E H94J 0.9700
C95E C96E 1.40(4)
C95E H95I 0.9700
C95E H95J 0.9700
C96E C97E 1.41(4)
C96E H96I 0.9700
C96E H96J 0.9700
C97E H97M 0.9600
C97E H97N 0.9600
C97E H97O 0.9600
Cr1F O30F 1.947(16)
Cr1F O1F 1.957(15)
Cr1F F1F 1.970(11)
Cr1F F8F 1.976(12)
Cr1F O3F 1.983(15)
Cr1F O32F 2.004(14)
Cr2F F1F 1.891(11)
Cr2F F2F 1.917(12)
Cr2F O4F 1.952(15)
Cr2F O5F 1.952(15)
Cr2F O7F 1.964(15)
Cr2F O2F 1.994(15)
Cr3F O8F 1.922(14)
Cr3F F2F 1.926(11)
Cr3F O11F 1.955(15)
Cr3F O6F 1.957(14)
Cr3F F3F 1.959(11)
Cr3F O9F 1.986(16)
Cr4F F3F 1.900(11)
Cr4F F4F 1.921(11)
Cr4F O12F 1.958(15)
Cr4F O13F 1.957(14)
Cr4F O10F 1.975(15)
Cr4F O15F 1.983(16)
Cr5F F4F 1.923(11)
Cr5F O16F 1.926(16)
Cr5F F5F 1.941(11)
Cr5F O14F 1.941(15)
Cr5F O17F 1.950(14)
Cr5F O19F 1.962(16)
Cr6F O18F 1.859(16)
Cr6F F5F 1.915(11)
Cr6F O20F 1.937(17)
Cr6F F6F 1.946(12)
Cr6F O21F 1.961(16)
Cr6F O23F 1.969(15)
Cr7F F7F 1.893(12)
Cr7F O24F 1.897(17)
Cr7F F6F 1.901(12)
Cr7F O27F 1.941(16)
Cr7F O25F 1.942(16)
Cr7F O22F 2.016(19)
Cr8F F8F 1.918(11)
Cr8F O29F 1.939(15)
Cr8F O31F 1.947(15)
Cr8F O26F 1.952(14)
Cr8F F7F 1.948(12)
Cr8F O28F 1.964(17)
O1F C1F 1.23(2)
O2F C1F 1.23(2)
C1F C2F 1.567(3)
C2F C5F 1.477(3)
C2F C3F 1.481(3)
C2F C4F 1.502(3)
C3F H3F1 0.9600
C3F H3F2 0.9600
C3F H3F3 0.9600
C4F H4F1 0.9600
C4F H4F2 0.9600
C4F H4F3 0.9600
C5F H5F1 0.9600
C5F H5F2 0.9600
C5F H5F3 0.9600
O3F C6F 1.193(19)
O4F C6F 1.305(19)
C6F C7F 1.567(3)
C7F C10F 1.477(3)
C7F C8F 1.481(3)
C7F C9F 1.502(3)
C8F H8F1 0.9600
C8F H8F2 0.9600
C8F H8F3 0.9600
C9F H9F1 0.9600
C9F H9F2 0.9600
C9F H9F3 0.9600
C10F H10P 0.9600
C10F H10Q 0.9600
C10F H10R 0.9600
O5F C11F 1.204(19)
O6F C11F 1.202(18)
C11F C12F 1.567(3)
C12F C15F 1.477(3)
C12F C13F 1.480(3)
C12F C14F 1.502(3)
C13F H13P 0.9600
C13F H13Q 0.9600
C13F H13R 0.9600
C14F H14P 0.9600
C14F H14Q 0.9600
C14F H14R 0.9600
C15F H15P 0.9600
C15F H15Q 0.9600
C15F H15R 0.9600
O7F C16F 1.244(19)
O8F C16F 1.248(19)
C16F C17F 1.567(3)
C17F C20F 1.477(3)
C17F C18F 1.481(3)
C17F C19F 1.502(3)
C18F H18P 0.9600
C18F H18Q 0.9600
C18F H18R 0.9600
C19F H19P 0.9600
C19F H19Q 0.9600
C19F H19R 0.9600
C20F H20P 0.9600
C20F H20Q 0.9600
C20F H20R 0.9600
O9F C21F 1.20(2)
O10F C21F 1.23(2)
C21F C22F 1.567(3)
C22F C25F 1.477(3)
C22F C23F 1.481(3)
C22F C24F 1.502(3)
C23F H23P 0.9600
C23F H23Q 0.9600
C23F H23R 0.9600
C24F H24P 0.9600
C24F H24Q 0.9600
C24F H24R 0.9600
C25F H25P 0.9600
C25F H25Q 0.9600
C25F H25R 0.9600
O11F C26F 1.26(2)
O12F C26F 1.26(2)
C26F C27F 1.567(3)
C27F C30F 1.477(3)
C27F C28F 1.481(3)
C27F C29F 1.502(3)
C28F H28P 0.9600
C28F H28Q 0.9600
C28F H28R 0.9600
C29F H29P 0.9600
C29F H29Q 0.9600
C29F H29R 0.9600
C30F H30P 0.9600
C30F H30Q 0.9600
C30F H30R 0.9600
O13F C31F 1.222(19)
O14F C31F 1.27(2)
C31F C32F 1.567(3)
C32F C35F 1.477(3)
C32F C33F 1.481(3)
C32F C34F 1.502(3)
C33F H33P 0.9600
C33F H33Q 0.9600
C33F H33R 0.9600
C34F H34P 0.9600
C34F H34Q 0.9600
C34F H34R 0.9600
C35F H35P 0.9600
C35F H35Q 0.9600
C35F H35R 0.9600
O15F C36F 1.25(2)
O16F C36F 1.229(19)
C36F C37F 1.567(3)
C37F C40F 1.477(3)
C37F C38F 1.481(3)
C37F C39F 1.502(3)
C38F H38P 0.9600
C38F H38Q 0.9600
C38F H38R 0.9600
C39F H39P 0.9600
C39F H39Q 0.9600
C39F H39R 0.9600
C40F H40P 0.9600
C40F H40Q 0.9600
C40F H40R 0.9600
O17F C41F 1.25(2)
O18F C41F 1.35(2)
C41F C42F 1.567(3)
C42F C45F 1.477(3)
C42F C43F 1.481(3)
C42F C44F 1.502(3)
C43F H43P 0.9600
C43F H43Q 0.9600
C43F H43R 0.9600
C44F H44P 0.9600
C44F H44Q 0.9600
C44F H44R 0.9600
C45F H45P 0.9600
C45F H45Q 0.9600
C45F H45R 0.9600
O19F C46F 1.26(2)
O20F C46F 1.26(2)
C46F C47F 1.567(3)
C47F C50F 1.477(3)
C47F C48F 1.481(3)
C47F C49F 1.502(3)
C48F H48P 0.9600
C48F H48Q 0.9600
C48F H48R 0.9600
C49F H49P 0.9600
C49F H49Q 0.9600
C49F H49R 0.9600
C50F H50P 0.9600
C50F H50Q 0.9600
C50F H50R 0.9600
O21F C51F 1.17(2)
O22F C51F 1.26(2)
C51F C52F 1.567(3)
C52F C55F 1.477(3)
C52F C53F 1.481(3)
C52F C54F 1.502(3)
C53F H53P 0.9600
C53F H53Q 0.9600
C53F H53R 0.9600
C54F H54P 0.9600
C54F H54Q 0.9600
C54F H54R 0.9600
C55F H55P 0.9600
C55F H55Q 0.9600
C55F H55R 0.9600
O23F C56F 1.28(2)
O24F C56F 1.253(19)
C56F C57F 1.567(3)
C57F C60F 1.477(3)
C57F C58F 1.481(3)
C57F C59F 1.502(3)
C58F H58P 0.9600
C58F H58Q 0.9600
C58F H58R 0.9600
C59F H59P 0.9600
C59F H59Q 0.9600
C59F H59R 0.9600
C60F H60P 0.9600
C60F H60Q 0.9600
C60F H60R 0.9600
O25F C61F 1.23(2)
O26F C61F 1.25(2)
C61F C62F 1.567(3)
C62F C65F 1.477(3)
C62F C63F 1.481(3)
C62F C64F 1.502(3)
C63F H63P 0.9600
C63F H63Q 0.9600
C63F H63R 0.9600
C64F H64P 0.9600
C64F H64Q 0.9600
C64F H64R 0.9600
C65F H65P 0.9600
C65F H65Q 0.9600
C65F H65R 0.9600
O27F C66F 1.24(2)
O28F C66F 1.22(2)
C66F C67F 1.567(3)
C67F C70F 1.477(3)
C67F C68F 1.481(3)
C67F C69F 1.502(3)
C68F H68P 0.9600
C68F H68Q 0.9600
C68F H68R 0.9600
C69F H69P 0.9600
C69F H69Q 0.9600
C69F H69R 0.9600
C70F H70P 0.9600
C70F H70Q 0.9600
C70F H70R 0.9600
O29F C71F 1.24(2)
O30F C71F 1.25(2)
C71F C72F 1.567(3)
C72F C75F 1.477(3)
C72F C73F 1.481(3)
C72F C74F 1.502(3)
C73F H73P 0.9600
C73F H73Q 0.9600
C73F H73R 0.9600
C74F H74P 0.9600
C74F H74Q 0.9600
C74F H74R 0.9600
C75F H75P 0.9600
C75F H75Q 0.9600
C75F H75R 0.9600
O31F C76F 1.23(2)
O32F C76F 1.35(3)
C76F C77F 1.41(3)
C77F C82F 1.36(2)
C77F C78F 1.38(2)
C78F C79F 1.37(2)
C78F H78F 0.9300
C79F C80F 1.31(2)
C79F C83F 1.55(3)
C80F C81F 1.40(3)
C80F H80F 0.9300
C81F C82F 1.36(2)
C81F H81F 0.9300
C82F H82F 0.9300
C83F O34F 1.22(2)
C83F O33F 1.28(3)
O33F Zn4G 1.981(12)
O34F Zn2G 1.918(14)
C91F C92F 1.21(5)
C91F H91P 0.9600
C91F H91Q 0.9600
C91F H91R 0.9600
C92F C93F 1.54(5)
C92F H92K 0.9700
C92F H92L 0.9700
C93F N94F 1.44(4)
C93F H93K 0.9700
C93F H93L 0.9700
N94F C95F 1.27(3)
N94F H94K 0.9700
N94F H94L 0.9700
C95F C96F 1.29(4)
C95F H95K 0.9700
C95F H95L 0.9700
C96F C97F 1.25(4)
C96F H96K 0.9700
C96F H96L 0.9700
C97F H97P 0.9600
C97F H97Q 0.9600
C97F H97R 0.9600
Zn1G O1G 1.922(12)
Zn1G Zn3G 3.121(4)
Zn1G Zn2G 3.155(4)
Zn2G O1G 1.955(11)
Zn2G Zn3G 3.121(4)
Zn3G O1G 1.963(12)
Zn4G O1G 1.945(12)
C1H C6H 1.34(4)
C1H C2H 1.66(4)
C2H C3H 1.34(5)
C3H C4H 1.42(5)
C4H C5H 1.34(5)
C4H O14H 1.61(5)
C5H C6H 1.43(5)
C6H O7H 1.41(4)
O7H C8H 1.40(4)
C8H C13H 1.48(4)
C8H C9H 1.50(5)
C9H C10H 1.23(5)
C10H C11H 1.45(5)
C11H C12H 1.47(4)
C12H C13H 1.30(4)
O14H C16H 1.74(6)
C15H C16H 1.67(7)
C15H C17H 1.83(7)

loop_
_geom_hbond_atom_site_label_D
_geom_hbond_atom_site_label_H
_geom_hbond_atom_site_label_A
_geom_hbond_distance_DH
_geom_hbond_distance_HA
_geom_hbond_distance_DA
_geom_hbond_angle_DHA
C93A H93A F2A 0.97 2.52 3.34(4) 143.0
N94A H94B F6A 0.97 2.32 3.22(3) 154.2
N94A H94B F7A 0.97 2.37 3.14(3) 135.5
N94A H94A F1A 0.97 2.34 3.15(4) 139.9
N94A H94A F8A 0.97 2.15 2.98(3) 141.9
C95A H95A F5A 0.97 2.40 3.30(3) 154.0
C95A H95B F3A 0.97 2.47 3.28(3) 140.5
C96A H96B F1A 0.97 2.63 3.36(4) 131.8
C93B H93C F4B 0.97 2.52 3.29(3) 136.3
C93B H93C F5B 0.97 2.59 3.46(3) 149.8
C93B H93D F6B 0.97 2.54 3.11(3) 117.8
C93B H93D F7B 0.97 2.49 3.35(3) 147.3
N94B H94C F2B 0.97 2.23 2.88(3) 123.5
N94B H94C F3B 0.97 2.09 3.02(3) 161.6
N94B H94D F1B 0.97 1.96 2.83(2) 148.6
N94B H94D F8B 0.97 2.31 3.06(2) 133.3
C95B H95C F7B 0.97 2.46 3.32(3) 148.1
C93C H93E F4C 0.97 2.35 3.26(4) 155.9
C93C H93F F6C 0.97 2.34 3.28(4) 160.6
N94C H94E F2C 0.97 2.15 3.06(4) 156.3
N94C H94E F3C 0.97 2.58 3.31(4) 132.5
N94C H94F F1C 0.97 2.45 2.98(5) 114.7
N94C H94F F8C 0.97 2.00 2.96(4) 172.1
C95C H95E F5C 0.97 2.61 3.22(4) 121.2
C95C H95F F7C 0.97 2.45 3.20(4) 134.6
C93D H93G F6D 0.97 2.39 3.29(4) 153.8
C93D H93H F4D 0.97 2.42 3.18(4) 134.8
N94D H94G F7D 0.97 2.25 3.14(4) 152.0
N94D H94G F8D 0.97 2.19 2.93(4) 132.1
N94D H94H F1D 0.97 2.05 2.88(3) 142.9
N94D H94H F2D 0.97 2.44 3.27(3) 143.0
C95D H95G F5D 0.97 2.47 3.29(3) 142.1
C95D H95H F3D 0.97 2.58 3.43(4) 146.4
C96D H96H F1D 0.97 2.65 3.40(6) 134.8
C93E H93I F6E 0.97 2.60 3.43(3) 143.3
C93E H93J F4E 0.97 2.42 3.26(3) 144.5
N94E H94I F7E 0.97 2.14 3.08(3) 161.3
N94E H94I F8E 0.97 2.25 2.82(3) 116.8
N94E H94J F1E 0.97 2.03 2.96(3) 159.5
C95E H95I F5E 0.97 2.35 3.28(3) 159.1
C95E H95J F3E 0.97 2.44 3.37(3) 161.0
C93F H93K F4F 0.97 2.76 3.38(3) 122.5
C93F H93L F6F 0.97 2.62 3.38(4) 134.6
N94F H94K F7F 0.97 2.32 3.24(4) 157.3
N94F H94K F8F 0.97 2.35 3.09(4) 132.8
N94F H94L F1F 0.97 2.18 3.03(3) 146.4
N94F H94L F2F 0.97 2.44 3.27(3) 143.7
C95F H95K F5F 0.97 2.47 3.26(3) 138.1
C95F H95L F3F 0.97 2.53 3.43(3) 154.1
